data_4127249
loop_
_publ_author_name
'Zhang, Dawei'
'Ronson, Tanya K.'
'Greenfield, Jake L.'
'Brotin, Thierry'
'Berthault, Patrick'
'L\'eonce, Estelle'
'Zhu, Jun-Long'
'Xu, Lin'
'Nitschke, Jonathan R.'

_publ_section_title
;
 Enantiopure
 [Cs<sup>+</sup>/Xe&#x2282;Cryptophane]&#x2282;Fe<sup>II</sup><sub>4</sub>L<sub>4</sub>
 Hierarchical Superstructures.
;
_journal_issue 20
_journal_name_full 'Journal of the American Chemical Society'
_journal_page_first 8339
_journal_page_last 8345
_journal_paper_doi 10.1021/jacs.9b02866
_journal_volume 141
_journal_year 2019
_chemical_formula_moiety
;
'C264 H204 Fe4 N36, C45 H36 O6, 0.36(Cs) 0.45(C2 F6 N1 O4 S2), 
3.175(C H12 B11), 1.125(C2 H3 N), 0.5(C4 H8 O2)'
;
_chemical_formula_sum 'C317.33 H285.48 B34.92 Cs0.36 F2.7 Fe4 N37.58 O8.8 S0.9'
_chemical_formula_weight 5495.15
_space_group_crystal_system monoclinic
_space_group_IT_number 14
_space_group_name_Hall '-P 2yn'
_space_group_name_H-M_alt 'P 1 21/n 1'
_symmetry_space_group_name_Hall '-P 2yn'
_symmetry_space_group_name_H-M 'P 1 21/n 1'
_atom_sites_solution_hydrogens geom
_audit_creation_method SHELXL-2018/3
_cell_angle_alpha 90
_cell_angle_beta 92.1540(10)
_cell_angle_gamma 90
_cell_formula_units_Z 8
_cell_length_a 31.1172(2)
_cell_length_b 59.4899(3)
_cell_length_c 49.3791(6)
_cell_measurement_reflns_used 24173
_cell_measurement_temperature 100(2)
_cell_measurement_theta_max 17.766915075
_cell_measurement_theta_min 0.718528219703
_cell_volume 91344.0(13)
_computing_cell_refinement 'DIALS 2theta refinement, DIALS 1.12.1-g84e9f68aa-release'
_computing_data_collection 'Diamond GDA'
_computing_data_reduction
;
aimless (Evans, P. R. and Murshudov, G. N., 2013)
ccp4 (Winn, M. D. et al., 2011)
DIALS 1.12.1-g84e9f68aa-release (Winter, G. et al., 2018)
pointless (Evans, P., 2006)
XIA2 0.5.757-g89e4ddb2-dials-1.12 (Winter, G., 2010)
;
_computing_structure_refinement 'SHELXL-2018/3 (Sheldrick, 2018)'
_computing_structure_solution 'SHELXT 2018/2 (Sheldrick, 2018)'
_diffrn_ambient_temperature 100(2)
_diffrn_measured_fraction_theta_full 0.995
_diffrn_measured_fraction_theta_max 0.995
_diffrn_measurement_device 'Fixed \c 3-circle diffractometer'
_diffrn_measurement_device_type 'Fluid Film Devices'
_diffrn_measurement_method 'shutterless scans'
_diffrn_measurement_specimen_support 'MiTeGen MicroMount'
_diffrn_radiation_monochromator 'Silicon 111'
_diffrn_radiation_source 'Diamond Light Source Beamline I19-1'
_diffrn_radiation_type Synchrotron
_diffrn_radiation_wavelength 0.6889
_diffrn_reflns_av_R_equivalents 0.0971
_diffrn_reflns_av_unetI/netI 0.1271
_diffrn_reflns_Laue_measured_fraction_full 0.995
_diffrn_reflns_Laue_measured_fraction_max 0.995
_diffrn_reflns_limit_h_max 27
_diffrn_reflns_limit_h_min -26
_diffrn_reflns_limit_k_max 51
_diffrn_reflns_limit_k_min -51
_diffrn_reflns_limit_l_max 41
_diffrn_reflns_limit_l_min -42
_diffrn_reflns_number 210491
_diffrn_reflns_point_group_measured_fraction_full 0.995
_diffrn_reflns_point_group_measured_fraction_max 0.995
_diffrn_reflns_theta_full 17.429
_diffrn_reflns_theta_max 17.429
_diffrn_reflns_theta_min 0.664
_diffrn_standards_decay_% 0
_diffrn_standards_interval_count 0
_diffrn_standards_number 0
_exptl_absorpt_coefficient_mu 0.184
_exptl_absorpt_correction_T_max 1.0
_exptl_absorpt_correction_T_min 0.977369995045
_exptl_absorpt_correction_type empirical
_exptl_absorpt_process_details
;
CCP4 7.0.065: AIMLESS, version 0.7.3 : 15/08/18
Scaling & analysis of unmerged intensities, absorption correction using spherical harmonics
;
_exptl_crystal_colour purple
_exptl_crystal_density_diffrn 0.799
_exptl_crystal_description block
_exptl_crystal_F_000 22880
_exptl_crystal_size_max 0.020
_exptl_crystal_size_mid 0.020
_exptl_crystal_size_min 0.010
_refine_diff_density_max 0.728
_refine_diff_density_min -0.377
_refine_diff_density_rms 0.073
_refine_ls_extinction_method none
_refine_ls_goodness_of_fit_ref 1.096
_refine_ls_hydrogen_treatment constr
_refine_ls_matrix_type full
_refine_ls_number_parameters 7212
_refine_ls_number_reflns 62555
_refine_ls_number_restraints 23602
_refine_ls_restrained_S_all 5.683
_refine_ls_R_factor_all 0.1864
_refine_ls_R_factor_gt 0.1183
_refine_ls_shift/su_max 0.001
_refine_ls_shift/su_mean 0.000
_refine_ls_structure_factor_coef Fsqd
_refine_ls_weighting_details 'w=1/[\s^2^(Fo^2^)+(0.2000P)^2^] where P=(Fo^2^+2Fc^2^)/3'
_refine_ls_weighting_scheme calc
_refine_ls_wR_factor_gt 0.3178
_refine_ls_wR_factor_ref 0.3703
_reflns_Friedel_coverage 0.000
_reflns_number_gt 27826
_reflns_number_total 62555
_reflns_threshold_expression 'I > 2\s(I)'
_cod_data_source_file ja9b02866_si_002.cif
_cod_data_source_block dzcry
_cod_depositor_comments 'Adding full bibliography for 4127249.cif.'
_cod_original_formula_sum 'C317.33 H285.48 B34.92 Cs0.36 F2.70 Fe4 N37.58 O8.80 S0.90'
_cod_database_code 4127249
_shelx_shelxl_version_number 2018/3
_shelx_space_group_comment
;
The symmetry employed for this shelxl refinement is uniquely defined
by the following loop, which should always be used as a source of
symmetry information in preference to the above space-group names.
They are only intended as comments.
;
_shelx_estimated_absorpt_t_min 0.996
_shelx_estimated_absorpt_t_max 0.998

loop_
_space_group_symop_operation_xyz
'x, y, z'
'-x+1/2, y+1/2, -z+1/2'
'-x, -y, -z'
'x-1/2, -y-1/2, z-1/2'

loop_
_atom_site_label
_atom_site_type_symbol
_atom_site_fract_x
_atom_site_fract_y
_atom_site_fract_z
_atom_site_U_iso_or_equiv
_atom_site_adp_type
_atom_site_occupancy
_atom_site_site_symmetry_order
_atom_site_calc_flag
_atom_site_refinement_flags_posn
_atom_site_refinement_flags_adp
_atom_site_refinement_flags_occupancy
_atom_site_disorder_assembly
_atom_site_disorder_group
Fe1 Fe -0.17355(5) 0.76276(3) 0.74209(6) 0.1671(10) Uani 1 1 d . . . . .
Fe2 Fe 0.24450(7) 1.00910(3) 0.67266(6) 0.1774(10) Uani 1 1 d . . . . .
Fe3 Fe 0.26681(6) 0.72486(3) 0.44937(5) 0.1559(8) Uani 1 1 d . . . . .
Fe4 Fe 0.46989(7) 0.70753(4) 0.84145(7) 0.2055(13) Uani 1 1 d . . . . .
Fe5 Fe -0.02429(5) 0.62411(3) 0.71062(5) 0.1427(8) Uani 1 1 d . . . . .
Fe6 Fe 0.17692(6) 0.32226(3) 0.57231(6) 0.1701(10) Uani 1 1 d . . . . .
Fe7 Fe 0.19111(5) 0.60132(3) 0.32377(5) 0.1379(7) Uani 1 1 d . . . . .
Fe8 Fe 0.62036(4) 0.55905(3) 0.65240(5) 0.1392(8) Uani 1 1 d . . . . .
Cs1 Cs 0.19626(9) 0.80906(5) 0.66221(8) 0.203(2) Uani 0.385(3) 1 d . . . . .
Cs2 Cs 0.23966(7) 0.51495(4) 0.57244(7) 0.1520(18) Uani 0.344(3) 1 d . . . . .
N1A N 0.2423(4) 1.02697(18) 0.6377(3) 0.183(5) Uani 1 1 d D U . . .
N2A N 0.2793(3) 0.98982(15) 0.6482(3) 0.159(4) Uani 1 1 d D U . . .
N3A N 0.3152(3) 0.72767(16) 0.4766(2) 0.157(4) Uani 1 1 d D U . . .
N4A N 0.2959(3) 0.69609(16) 0.4435(2) 0.154(4) Uani 1 1 d D U . . .
N5A N 0.4853(3) 0.73461(17) 0.8216(2) 0.169(4) Uani 1 1 d D U . . .
N6A N 0.5015(4) 0.72309(19) 0.8714(2) 0.184(5) Uani 1 1 d D U . . .
N7A N 0.3827(4) 0.85396(17) 0.6001(2) 0.187(4) Uani 1 1 d D U . . .
N8A N 0.4307(4) 0.78253(18) 0.6321(2) 0.190(4) Uani 1 1 d D U . . .
N9A N 0.4119(4) 0.84338(17) 0.6961(2) 0.178(4) Uani 1 1 d D U . . .
C1A C 0.2216(5) 1.0468(2) 0.6329(3) 0.214(7) Uani 1 1 d D U . . .
H1A H 0.206334 1.053526 0.647086 0.257 Uiso 1 1 calc R U . . .
C2A C 0.2222(7) 1.0573(3) 0.6081(4) 0.243(8) Uani 1 1 d D U . . .
H2A H 0.206507 1.070787 0.604849 0.291 Uiso 1 1 calc R U . . .
C3A C 0.2456(7) 1.0479(3) 0.5883(4) 0.259(8) Uani 1 1 d D U . . .
H3A H 0.248003 1.055535 0.571550 0.311 Uiso 1 1 calc R U . . .
C4A C 0.2661(6) 1.0275(3) 0.5924(3) 0.247(8) Uani 1 1 d D U . . .
H4A H 0.282224 1.020755 0.578595 0.297 Uiso 1 1 calc R U . . .
C5A C 0.2621(5) 1.0175(2) 0.6170(3) 0.195(6) Uani 1 1 d D U . . .
C6A C 0.2835(5) 0.9962(2) 0.6233(3) 0.189(6) Uani 1 1 d D U . . .
H6A H 0.298942 0.987862 0.610458 0.226 Uiso 1 1 calc R U . . .
C7A C 0.2984(4) 0.96794(17) 0.6566(3) 0.162(5) Uani 1 1 d D U . . .
C8A C 0.3334(4) 0.96704(17) 0.6743(3) 0.161(5) Uani 1 1 d D U . . .
H8A H 0.345087 0.980660 0.681435 0.193 Uiso 1 1 calc R U . . .
C9A C 0.3524(4) 0.94669(17) 0.6821(3) 0.160(5) Uani 1 1 d D U . . .
H9A H 0.375666 0.946432 0.695121 0.192 Uiso 1 1 calc R U . . .
C10A C 0.3369(4) 0.92681(16) 0.6707(3) 0.159(5) Uani 1 1 d D U . . .
C11A C 0.3019(4) 0.92807(17) 0.6525(3) 0.163(5) Uani 1 1 d D U . . .
H11A H 0.290338 0.914478 0.645217 0.195 Uiso 1 1 calc R U . . .
C12A C 0.2829(4) 0.94823(17) 0.6444(3) 0.171(5) Uani 1 1 d D U . . .
H12A H 0.260104 0.948594 0.631012 0.205 Uiso 1 1 calc R U . . .
C13A C 0.3460(4) 0.78306(19) 0.5276(3) 0.164(5) Uani 1 1 d D U . . .
C14A C 0.3596(5) 0.7819(2) 0.5013(3) 0.196(6) Uani 1 1 d D U . . .
H14A H 0.376762 0.793750 0.494659 0.235 Uiso 1 1 calc R U . . .
C15A C 0.3492(5) 0.7643(2) 0.4845(3) 0.182(5) Uani 1 1 d D U . . .
H15A H 0.358242 0.764193 0.466310 0.219 Uiso 1 1 calc R U . . .
C16A C 0.3249(4) 0.74660(19) 0.4945(3) 0.155(5) Uani 1 1 d D U . . .
C17A C 0.3121(4) 0.7469(2) 0.5207(3) 0.168(5) Uani 1 1 d D U . . .
H17A H 0.295445 0.734923 0.527342 0.202 Uiso 1 1 calc R U . . .
C18A C 0.3234(4) 0.7648(2) 0.5375(3) 0.166(5) Uani 1 1 d D U . . .
H18A H 0.315649 0.764650 0.555874 0.199 Uiso 1 1 calc R U . . .
C19A C 0.3428(4) 0.71151(19) 0.4765(3) 0.154(5) Uani 1 1 d D U . . .
H19A H 0.367808 0.711553 0.488197 0.185 Uiso 1 1 calc R U . . .
C20A C 0.3338(4) 0.69337(18) 0.4578(3) 0.150(4) Uani 1 1 d D U . . .
C21A C 0.3583(4) 0.6741(2) 0.4567(3) 0.155(5) Uani 1 1 d D U . . .
H21A H 0.383076 0.672088 0.468291 0.186 Uiso 1 1 calc R U . . .
C22A C 0.3450(4) 0.65783(19) 0.4380(3) 0.155(5) Uani 1 1 d D U . . .
H22A H 0.362557 0.645010 0.435390 0.185 Uiso 1 1 calc R U . . .
C23A C 0.3068(4) 0.65997(18) 0.4231(3) 0.152(5) Uani 1 1 d D U . . .
H23A H 0.296952 0.648432 0.411157 0.183 Uiso 1 1 calc R U . . .
C24A C 0.2832(4) 0.67958(19) 0.4263(3) 0.155(5) Uani 1 1 d D U . . .
H24A H 0.257077 0.681403 0.415951 0.185 Uiso 1 1 calc R U . . .
C25A C 0.4577(4) 0.7537(2) 0.7398(2) 0.171(5) Uani 1 1 d D U . . .
C26A C 0.4921(4) 0.7383(2) 0.7462(3) 0.180(5) Uani 1 1 d D U . . .
H26A H 0.509224 0.732384 0.732354 0.217 Uiso 1 1 calc R U . . .
C27A C 0.4997(4) 0.7325(3) 0.7729(2) 0.188(6) Uani 1 1 d D U . . .
H27A H 0.522168 0.722128 0.777251 0.226 Uiso 1 1 calc R U . . .
C28A C 0.4761(4) 0.7410(2) 0.7938(2) 0.163(5) Uani 1 1 d D U . . .
C29A C 0.4421(4) 0.7560(2) 0.7884(3) 0.160(5) Uani 1 1 d D U . . .
H29A H 0.425484 0.762085 0.802334 0.191 Uiso 1 1 calc R U . . .
C30A C 0.4343(4) 0.7613(2) 0.7614(3) 0.155(5) Uani 1 1 d D U . . .
H30A H 0.410693 0.770967 0.757192 0.186 Uiso 1 1 calc R U . . .
C31A C 0.5094(4) 0.7479(2) 0.8360(3) 0.169(5) Uani 1 1 d D U . . .
H31A H 0.521135 0.760946 0.828025 0.203 Uiso 1 1 calc R U . . .
C32A C 0.5186(4) 0.7432(2) 0.8642(3) 0.178(5) Uani 1 1 d D U . . .
C33A C 0.5422(4) 0.7564(2) 0.8826(3) 0.183(6) Uani 1 1 d D U . . .
H33A H 0.555813 0.769673 0.876580 0.219 Uiso 1 1 calc R U . . .
C34A C 0.5461(5) 0.7503(3) 0.9094(3) 0.203(7) Uani 1 1 d D U . . .
H34A H 0.561549 0.759421 0.922200 0.244 Uiso 1 1 calc R U . . .
C35A C 0.5272(6) 0.7307(3) 0.9172(3) 0.238(7) Uani 1 1 d D U . . .
H35A H 0.530338 0.725707 0.935476 0.285 Uiso 1 1 calc R U . . .
C36A C 0.5033(6) 0.7182(3) 0.8981(3) 0.218(7) Uani 1 1 d D U . . .
H36A H 0.487492 0.705658 0.904228 0.262 Uiso 1 1 calc R U . . .
C37A C 0.3562(4) 0.90503(17) 0.6789(2) 0.158(5) Uani 1 1 d D U . . .
C38A C 0.3635(4) 0.88906(17) 0.6590(2) 0.156(4) Uani 1 1 d D U . . .
H38A H 0.353866 0.891751 0.640847 0.187 Uiso 1 1 calc R U . . .
C39A C 0.3851(4) 0.86896(17) 0.6657(2) 0.154(4) Uani 1 1 d D U . . .
C40A C 0.3946(5) 0.86491(19) 0.6932(2) 0.166(5) Uani 1 1 d D U . . .
C41A C 0.3904(4) 0.88117(18) 0.7132(2) 0.171(5) Uani 1 1 d D U . . .
H41A H 0.400746 0.878706 0.731314 0.205 Uiso 1 1 calc R U . . .
C42A C 0.3703(4) 0.90121(19) 0.7055(2) 0.167(5) Uani 1 1 d D U . . .
H42A H 0.366222 0.912510 0.718783 0.200 Uiso 1 1 calc R U . . .
C43A C 0.3584(5) 0.80292(19) 0.5454(2) 0.172(5) Uani 1 1 d D U . . .
C44A C 0.3746(4) 0.79920(19) 0.5716(3) 0.176(5) Uani 1 1 d D U . . .
H44A H 0.377373 0.784284 0.578334 0.211 Uiso 1 1 calc R U . . .
C45A C 0.3868(4) 0.81733(18) 0.5881(2) 0.173(5) Uani 1 1 d D U . . .
C46A C 0.3768(5) 0.8392(2) 0.5785(2) 0.176(5) Uani 1 1 d D U . . .
C47A C 0.3615(5) 0.8430(2) 0.5524(3) 0.197(6) Uani 1 1 d D U . . .
H47A H 0.356473 0.857885 0.546118 0.236 Uiso 1 1 calc R U . . .
C48A C 0.3535(5) 0.8249(2) 0.5355(3) 0.193(6) Uani 1 1 d D U . . .
H48A H 0.344590 0.827280 0.517081 0.231 Uiso 1 1 calc R U . . .
C49A C 0.4512(5) 0.7607(2) 0.7112(2) 0.179(5) Uani 1 1 d D U . . .
C50A C 0.4373(4) 0.78301(19) 0.7052(2) 0.168(5) Uani 1 1 d D U . . .
H50A H 0.431011 0.793123 0.719400 0.202 Uiso 1 1 calc R U . . .
C51A C 0.4330(5) 0.78987(18) 0.6781(2) 0.170(5) Uani 1 1 d D U . . .
C52A C 0.4391(5) 0.77376(19) 0.6577(3) 0.188(5) Uani 1 1 d D U . . .
C53A C 0.4517(6) 0.7515(2) 0.6634(3) 0.215(6) Uani 1 1 d D U . . .
H53A H 0.456414 0.741044 0.649332 0.258 Uiso 1 1 calc R U . . .
C54A C 0.4567(6) 0.7457(2) 0.6900(3) 0.206(6) Uani 1 1 d D U . . .
H54A H 0.464313 0.730620 0.694315 0.247 Uiso 1 1 calc R U . . .
C55A C 0.3969(4) 0.84893(18) 0.6507(2) 0.159(4) Uani 1 1 d D U . . .
C56A C 0.3943(5) 0.84200(19) 0.6236(2) 0.171(5) Uani 1 1 d D U . . .
C57A C 0.4019(5) 0.81921(18) 0.6155(2) 0.176(5) Uani 1 1 d D U . . .
C58A C 0.4176(5) 0.80480(19) 0.6361(2) 0.177(5) Uani 1 1 d D U . . .
C59A C 0.4209(4) 0.81036(17) 0.6639(2) 0.170(5) Uani 1 1 d D U . . .
C60A C 0.4110(5) 0.83324(18) 0.6707(2) 0.173(5) Uani 1 1 d D U . . .
C61A C 0.3899(6) 0.8783(2) 0.5951(4) 0.247(7) Uani 1 1 d D U . . .
H61A H 0.392458 0.886484 0.612554 0.296 Uiso 1 1 calc R U . . .
H61B H 0.365508 0.884611 0.584251 0.296 Uiso 1 1 calc R U . . .
C62A C 0.4306(7) 0.8805(4) 0.5802(5) 0.312(9) Uani 1 1 d D U . . .
H62A H 0.436159 0.896415 0.576601 0.469 Uiso 1 1 calc R U . . .
H62B H 0.454590 0.874200 0.591157 0.469 Uiso 1 1 calc R U . . .
H62C H 0.427743 0.872334 0.562963 0.469 Uiso 1 1 calc R U . . .
C63A C 0.4548(5) 0.7758(3) 0.6080(4) 0.233(7) Uani 1 1 d D U . . .
H63A H 0.443155 0.784169 0.591998 0.279 Uiso 1 1 calc R U . . .
H63B H 0.450046 0.759602 0.604535 0.279 Uiso 1 1 calc R U . . .
C64A C 0.5038(6) 0.7802(4) 0.6109(6) 0.320(12) Uani 1 1 d D U . . .
H64A H 0.518463 0.772071 0.596708 0.479 Uiso 1 1 calc R U . . .
H64B H 0.514535 0.774948 0.628744 0.479 Uiso 1 1 calc R U . . .
H64C H 0.509335 0.796338 0.609241 0.479 Uiso 1 1 calc R U . . .
C65A C 0.4338(6) 0.8365(3) 0.7215(4) 0.216(7) Uani 1 1 d D U . . .
H65A H 0.450045 0.849430 0.729350 0.259 Uiso 1 1 calc R U . . .
H65B H 0.454470 0.824357 0.717893 0.259 Uiso 1 1 calc R U . . .
C66A C 0.4016(8) 0.8284(3) 0.7414(5) 0.274(10) Uani 1 1 d D U . . .
H66A H 0.387440 0.841390 0.749410 0.411 Uiso 1 1 calc R U . . .
H66B H 0.416490 0.819671 0.755668 0.411 Uiso 1 1 calc R U . . .
H66C H 0.380083 0.818982 0.731913 0.411 Uiso 1 1 calc R U . . .
N1B N -0.2080(3) 0.73776(17) 0.7254(2) 0.158(4) Uani 1 1 d D U . . .
N2B N -0.1602(3) 0.76630(17) 0.7030(3) 0.170(4) Uani 1 1 d D U . . .
N3B N 0.2471(3) 0.75573(17) 0.4543(2) 0.154(4) Uani 1 1 d D U . . .
N4B N 0.3041(3) 0.74041(17) 0.4233(2) 0.156(4) Uani 1 1 d D U . . .
N5B N 0.1901(3) 0.99407(16) 0.6633(2) 0.159(4) Uani 1 1 d D U . . .
N6B N 0.2051(3) 1.02928(16) 0.6925(3) 0.177(4) Uani 1 1 d D U . . .
N7B N 0.0230(3) 0.80764(17) 0.5749(3) 0.178(4) Uani 1 1 d D U . . .
N8B N 0.1161(3) 0.86617(17) 0.5452(3) 0.169(4) Uani 1 1 d D U . . .
N9B N 0.0152(3) 0.88128(16) 0.6149(2) 0.162(4) Uani 1 1 d D U . . .
C1B C -0.2316(4) 0.7222(2) 0.7384(3) 0.181(5) Uani 1 1 d D U . . .
H1B H -0.234058 0.723222 0.757465 0.218 Uiso 1 1 calc R U . . .
C2B C -0.2521(5) 0.7049(3) 0.7245(3) 0.195(6) Uani 1 1 d D U . . .
H2B H -0.269032 0.694296 0.733837 0.235 Uiso 1 1 calc R U . . .
C3B C -0.2479(5) 0.7032(3) 0.6974(3) 0.195(6) Uani 1 1 d D U . . .
H3B H -0.261769 0.691288 0.687635 0.233 Uiso 1 1 calc R U . . .
C4B C -0.2235(5) 0.7186(2) 0.6837(3) 0.198(6) Uani 1 1 d D U . . .
H4B H -0.220265 0.717603 0.664692 0.237 Uiso 1 1 calc R U . . .
C5B C -0.2042(5) 0.7354(2) 0.6988(3) 0.173(5) Uani 1 1 d D U . . .
C6B C -0.1773(4) 0.7520(2) 0.6858(3) 0.179(5) Uani 1 1 d D U . . .
H6B H -0.172907 0.752368 0.666867 0.214 Uiso 1 1 calc R U . . .
C7B C -0.1333(3) 0.78461(18) 0.6923(3) 0.161(5) Uani 1 1 d D U . . .
C8B C -0.1494(3) 0.80595(19) 0.6888(3) 0.165(5) Uani 1 1 d D U . . .
H8B H -0.177283 0.809429 0.694786 0.198 Uiso 1 1 calc R U . . .
C9B C -0.1253(4) 0.82254(19) 0.6765(3) 0.172(5) Uani 1 1 d D U . . .
H9B H -0.137175 0.837104 0.673695 0.206 Uiso 1 1 calc R U . . .
C10B C -0.0842(3) 0.81798(17) 0.6683(3) 0.159(5) Uani 1 1 d D U . . .
C11B C -0.0685(3) 0.79624(17) 0.6722(3) 0.154(5) Uani 1 1 d D U . . .
H11B H -0.040257 0.792842 0.666680 0.185 Uiso 1 1 calc R U . . .
C12B C -0.0925(3) 0.77936(17) 0.6837(3) 0.150(5) Uani 1 1 d D U . . .
H12B H -0.081283 0.764568 0.685720 0.180 Uiso 1 1 calc R U . . .
C13B C 0.1512(4) 0.7779(2) 0.5061(3) 0.171(5) Uani 1 1 d D U . . .
C14B C 0.1939(4) 0.7842(2) 0.5109(3) 0.164(5) Uani 1 1 d D U . . .
H14B H 0.201295 0.793695 0.525799 0.197 Uiso 1 1 calc R U . . .
C15B C 0.2253(4) 0.7769(2) 0.4943(3) 0.157(5) Uani 1 1 d D U . . .
H15B H 0.254348 0.781188 0.497828 0.189 Uiso 1 1 calc R U . . .
C16B C 0.2144(3) 0.7631(2) 0.4722(2) 0.145(4) Uani 1 1 d D U . . .
C17B C 0.1728(3) 0.7560(2) 0.4676(3) 0.145(4) Uani 1 1 d D U . . .
H17B H 0.165637 0.746164 0.452957 0.174 Uiso 1 1 calc R U . . .
C18B C 0.1415(4) 0.7632(2) 0.4848(3) 0.166(5) Uani 1 1 d D U . . .
H18B H 0.112747 0.758123 0.481979 0.199 Uiso 1 1 calc R U . . .
C19B C 0.2660(4) 0.7707(2) 0.4401(3) 0.166(5) Uani 1 1 d D U . . .
H19B H 0.258287 0.786094 0.441106 0.200 Uiso 1 1 calc R U . . .
C20B C 0.2992(4) 0.7631(2) 0.4228(3) 0.161(5) Uani 1 1 d D U . . .
C21B C 0.3238(4) 0.7774(2) 0.4079(3) 0.181(5) Uani 1 1 d D U . . .
H21B H 0.320406 0.793223 0.408997 0.217 Uiso 1 1 calc R U . . .
C22B C 0.3537(5) 0.7677(2) 0.3913(3) 0.200(6) Uani 1 1 d D U . . .
H22B H 0.370433 0.777051 0.380188 0.240 Uiso 1 1 calc R U . . .
C23B C 0.3593(5) 0.7447(2) 0.3909(3) 0.195(6) Uani 1 1 d D U . . .
H23B H 0.380402 0.738077 0.380006 0.233 Uiso 1 1 calc R U . . .
C24B C 0.3333(4) 0.7316(2) 0.4068(3) 0.175(5) Uani 1 1 d D U . . .
H24B H 0.336271 0.715717 0.406030 0.210 Uiso 1 1 calc R U . . .
C25B C 0.1611(4) 0.94046(19) 0.6097(3) 0.161(5) Uani 1 1 d D U . . .
C26B C 0.1718(5) 0.9622(2) 0.5991(3) 0.189(5) Uani 1 1 d D U . . .
H26B H 0.171687 0.964870 0.580131 0.227 Uiso 1 1 calc R U . . .
C27B C 0.1822(5) 0.9789(2) 0.6175(3) 0.178(5) Uani 1 1 d D U . . .
H27B H 0.190961 0.993150 0.610909 0.214 Uiso 1 1 calc R U . . .
C28B C 0.1805(4) 0.97565(18) 0.6452(3) 0.160(5) Uani 1 1 d D U . . .
C29B C 0.1702(4) 0.95478(18) 0.6562(2) 0.151(4) Uani 1 1 d D U . . .
H29B H 0.170878 0.952176 0.675173 0.181 Uiso 1 1 calc R U . . .
C30B C 0.1588(4) 0.93806(19) 0.6376(3) 0.156(5) Uani 1 1 d D U . . .
H30B H 0.148870 0.924127 0.644355 0.187 Uiso 1 1 calc R U . . .
C31B C 0.1585(4) 1.0026(2) 0.6754(3) 0.159(5) Uani 1 1 d D U . . .
H31B H 0.131170 0.995603 0.673672 0.191 Uiso 1 1 calc R U . . .
C32B C 0.1632(4) 1.0226(2) 0.6915(3) 0.168(5) Uani 1 1 d D U . . .
C33B C 0.1317(4) 1.0337(2) 0.7053(3) 0.189(6) Uani 1 1 d D U . . .
H33B H 0.103404 1.027739 0.705512 0.226 Uiso 1 1 calc R U . . .
C34B C 0.1414(4) 1.0535(2) 0.7188(3) 0.190(6) Uani 1 1 d D U . . .
H34B H 0.119922 1.061575 0.727926 0.228 Uiso 1 1 calc R U . . .
C35B C 0.1826(4) 1.0612(2) 0.7185(3) 0.185(6) Uani 1 1 d D U . . .
H35B H 0.190172 1.074957 0.727247 0.221 Uiso 1 1 calc R U . . .
C36B C 0.2136(4) 1.0489(2) 0.7055(3) 0.167(5) Uani 1 1 d D U . . .
H36B H 0.242190 1.054556 0.705747 0.200 Uiso 1 1 calc R U . . .
C37B C -0.0591(4) 0.83530(18) 0.6543(3) 0.155(4) Uani 1 1 d D U . . .
C38B C -0.0338(3) 0.82926(18) 0.6328(2) 0.146(4) Uani 1 1 d D U . . .
H38B H -0.032291 0.813975 0.627395 0.176 Uiso 1 1 calc R U . . .
C39B C -0.0107(3) 0.84565(17) 0.6192(2) 0.145(4) Uani 1 1 d D U . . .
C40B C -0.0125(4) 0.86770(18) 0.6292(3) 0.154(4) Uani 1 1 d D U . . .
C41B C -0.0395(4) 0.87433(19) 0.6493(3) 0.167(5) Uani 1 1 d D U . . .
H41B H -0.042195 0.889707 0.654198 0.200 Uiso 1 1 calc R U . . .
C42B C -0.0625(4) 0.85768(18) 0.6622(3) 0.170(5) Uani 1 1 d D U . . .
H42B H -0.080592 0.861588 0.676555 0.204 Uiso 1 1 calc R U . . .
C43B C 0.1170(4) 0.7846(2) 0.5255(3) 0.177(5) Uani 1 1 d D U . . .
C44B C 0.1140(4) 0.80707(18) 0.5334(3) 0.167(5) Uani 1 1 d D U . . .
H44B H 0.134671 0.817638 0.527594 0.201 Uiso 1 1 calc R U . . .
C45B C 0.0810(4) 0.81408(18) 0.5496(3) 0.165(5) Uani 1 1 d D U . . .
C46B C 0.0523(4) 0.79731(19) 0.5587(3) 0.179(5) Uani 1 1 d D U . . .
C47B C 0.0532(4) 0.7756(2) 0.5491(3) 0.195(6) Uani 1 1 d D U . . .
H47B H 0.031543 0.765211 0.553814 0.234 Uiso 1 1 calc R U . . .
C48B C 0.0857(4) 0.7691(2) 0.5326(3) 0.198(6) Uani 1 1 d D U . . .
H48B H 0.086867 0.754111 0.526118 0.238 Uiso 1 1 calc R U . . .
C49B C 0.1486(4) 0.92306(19) 0.5895(3) 0.159(5) Uani 1 1 d D U . . .
C50B C 0.1124(3) 0.90967(18) 0.5956(2) 0.150(4) Uani 1 1 d D U . . .
H50B H 0.096300 0.912752 0.611130 0.180 Uiso 1 1 calc R U . . .
C51B C 0.1008(4) 0.89196(18) 0.5784(3) 0.147(4) Uani 1 1 d D U . . .
C52B C 0.1272(4) 0.8868(2) 0.5567(3) 0.165(5) Uani 1 1 d D U . . .
C53B C 0.1611(4) 0.9011(2) 0.5494(3) 0.172(5) Uani 1 1 d D U . . .
H53B H 0.177272 0.898149 0.533871 0.206 Uiso 1 1 calc R U . . .
C54B C 0.1699(4) 0.9192(2) 0.5657(3) 0.170(5) Uani 1 1 d D U . . .
H54B H 0.191275 0.929573 0.560522 0.204 Uiso 1 1 calc R U . . .
C55B C 0.0183(3) 0.84575(17) 0.5968(2) 0.140(4) Uani 1 1 d D U . . .
C56B C 0.0346(4) 0.83013(18) 0.5787(3) 0.154(4) Uani 1 1 d D U . . .
C57B C 0.0684(4) 0.83505(17) 0.5608(3) 0.160(5) Uani 1 1 d D U . . .
C58B C 0.0835(4) 0.85738(17) 0.5607(3) 0.154(4) Uani 1 1 d D U . . .
C59B C 0.0701(4) 0.87374(18) 0.5793(3) 0.158(4) Uani 1 1 d D U . . .
C60B C 0.0354(3) 0.86771(18) 0.5962(2) 0.147(4) Uani 1 1 d D U . . .
C61B C -0.0202(6) 0.7977(3) 0.5791(4) 0.237(8) Uani 1 1 d D U . . .
H61C H -0.034859 0.806038 0.593428 0.285 Uiso 1 1 calc R U . . .
H61D H -0.017120 0.781803 0.584904 0.285 Uiso 1 1 calc R U . . .
C62B C -0.0467(8) 0.7990(5) 0.5522(5) 0.367(15) Uani 1 1 d D U . . .
H62D H -0.075276 0.792538 0.554674 0.550 Uiso 1 1 calc R U . . .
H62E H -0.049766 0.814796 0.546719 0.550 Uiso 1 1 calc R U . . .
H62F H -0.032085 0.790640 0.538222 0.550 Uiso 1 1 calc R U . . .
C63B C 0.1212(6) 0.8607(3) 0.5158(4) 0.192(6) Uani 1 1 d D U . . .
H63C H 0.111535 0.845079 0.512101 0.230 Uiso 1 1 calc R U . . .
H63D H 0.151915 0.861809 0.511316 0.230 Uiso 1 1 calc R U . . .
C64B C 0.0949(7) 0.8768(3) 0.4986(4) 0.277(10) Uani 1 1 d D U . . .
H64D H 0.098188 0.873300 0.479396 0.415 Uiso 1 1 calc R U . . .
H64E H 0.064550 0.875545 0.502977 0.415 Uiso 1 1 calc R U . . .
H64F H 0.104824 0.892231 0.502195 0.415 Uiso 1 1 calc R U . . .
C65B C 0.0085(5) 0.9059(2) 0.6103(4) 0.202(6) Uani 1 1 d D U . . .
H65C H 0.033181 0.912308 0.600769 0.242 Uiso 1 1 calc R U . . .
H65D H 0.006384 0.913757 0.627859 0.242 Uiso 1 1 calc R U . . .
C66B C -0.0345(7) 0.9095(4) 0.5925(6) 0.341(13) Uani 1 1 d D U . . .
H66D H -0.046517 0.924326 0.596360 0.512 Uiso 1 1 calc R U . . .
H66E H -0.055304 0.897828 0.596928 0.512 Uiso 1 1 calc R U . . .
H66F H -0.028163 0.908533 0.573242 0.512 Uiso 1 1 calc R U . . .
N1C N -0.2194(3) 0.78577(18) 0.7380(3) 0.168(4) Uani 1 1 d D U . . .
N2C N -0.1420(2) 0.78951(16) 0.7556(2) 0.148(4) Uani 1 1 d D U . . .
N3C N 0.2547(3) 0.99197(16) 0.7063(2) 0.153(4) Uani 1 1 d D U . . .
N4C N 0.2982(3) 1.02430(18) 0.6859(3) 0.161(4) Uani 1 1 d D U . . .
N5C N 0.4138(4) 0.71889(17) 0.8547(3) 0.177(5) Uani 1 1 d D U . . .
N6C N 0.4530(4) 0.6821(2) 0.8644(3) 0.208(5) Uani 1 1 d D U . . .
N7C N 0.1051(3) 0.86476(13) 0.7897(2) 0.127(3) Uani 1 1 d D U . . .
N8C N 0.2595(3) 0.85735(13) 0.7970(2) 0.134(3) Uani 1 1 d D U . . .
N9C N 0.1666(3) 0.79353(15) 0.8114(3) 0.170(4) Uani 1 1 d D U . . .
C1C C -0.2601(3) 0.7823(2) 0.7279(3) 0.186(6) Uani 1 1 d D U . . .
H1C H -0.268700 0.767831 0.721650 0.223 Uiso 1 1 calc R U . . .
C2C C -0.2886(4) 0.7999(3) 0.7270(4) 0.195(6) Uani 1 1 d D U . . .
H2C H -0.317838 0.797236 0.721817 0.234 Uiso 1 1 calc R U . . .
C3C C -0.2754(4) 0.8214(3) 0.7333(4) 0.193(6) Uani 1 1 d D U . . .
H3C H -0.294784 0.833597 0.730981 0.232 Uiso 1 1 calc R U . . .
C4C C -0.2340(4) 0.8251(2) 0.7432(3) 0.183(5) Uani 1 1 d D U . . .
H4C H -0.224257 0.839633 0.748378 0.219 Uiso 1 1 calc R U . . .
C5C C -0.2074(4) 0.8066(2) 0.7451(4) 0.172(5) Uani 1 1 d D U . . .
C6C C -0.1627(4) 0.8080(2) 0.7551(3) 0.163(5) Uani 1 1 d D U . . .
H6C H -0.149893 0.821807 0.760745 0.196 Uiso 1 1 calc R U . . .
C7C C -0.0963(3) 0.79016(19) 0.7649(3) 0.134(4) Uani 1 1 d D U . . .
C8C C -0.0670(3) 0.80064(19) 0.7489(3) 0.148(4) Uani 1 1 d D U . . .
H8C H -0.076677 0.807783 0.732566 0.177 Uiso 1 1 calc R U . . .
C9C C -0.0232(3) 0.8009(2) 0.7563(3) 0.139(4) Uani 1 1 d D U . . .
H9C H -0.002925 0.807423 0.744709 0.166 Uiso 1 1 calc R U . . .
C10C C -0.0101(3) 0.7914(2) 0.7810(3) 0.144(4) Uani 1 1 d D U . . .
C11C C -0.0405(3) 0.78153(18) 0.7973(3) 0.143(4) Uani 1 1 d D U . . .
H11C H -0.031207 0.775066 0.814124 0.172 Uiso 1 1 calc R U . . .
C12C C -0.0839(3) 0.7808(2) 0.7897(3) 0.152(5) Uani 1 1 d D U . . .
H12C H -0.104341 0.774221 0.801053 0.183 Uiso 1 1 calc R U . . .
C13C C 0.1866(3) 0.93833(16) 0.7417(3) 0.138(4) Uani 1 1 d D U . . .
C14C C 0.1723(4) 0.96046(18) 0.7433(3) 0.155(5) Uani 1 1 d D U . . .
H14C H 0.146922 0.963650 0.752626 0.186 Uiso 1 1 calc R U . . .
C15C C 0.1940(4) 0.97772(19) 0.7316(3) 0.155(5) Uani 1 1 d D U . . .
H15C H 0.183699 0.992694 0.733015 0.186 Uiso 1 1 calc R U . . .
C16C C 0.2310(4) 0.97337(18) 0.7178(3) 0.146(4) Uani 1 1 d D U . . .
C17C C 0.2435(3) 0.95151(17) 0.7141(3) 0.146(4) Uani 1 1 d D U . . .
H17C H 0.267088 0.948245 0.703046 0.176 Uiso 1 1 calc R U . . .
C18C C 0.2220(3) 0.93426(18) 0.7264(3) 0.143(4) Uani 1 1 d D U . . .
H18C H 0.231671 0.919249 0.724231 0.172 Uiso 1 1 calc R U . . .
C19C C 0.2873(4) 0.99889(18) 0.7215(3) 0.146(4) Uani 1 1 d D U . . .
H19C H 0.293716 0.992670 0.738862 0.176 Uiso 1 1 calc R U . . .
C20C C 0.3132(4) 1.0165(2) 0.7103(3) 0.155(5) Uani 1 1 d D U . . .
C21C C 0.3517(4) 1.02392(19) 0.7229(3) 0.154(5) Uani 1 1 d D U . . .
H21C H 0.361682 1.018049 0.739858 0.185 Uiso 1 1 calc R U . . .
C22C C 0.3747(5) 1.0403(3) 0.7094(3) 0.187(6) Uani 1 1 d D U . . .
H22C H 0.400870 1.045719 0.717471 0.225 Uiso 1 1 calc R U . . .
C23C C 0.3607(5) 1.0488(3) 0.6851(3) 0.192(6) Uani 1 1 d D U . . .
H23C H 0.376618 1.059829 0.675840 0.231 Uiso 1 1 calc R U . . .
C24C C 0.3219(4) 1.0405(2) 0.6744(3) 0.177(5) Uani 1 1 d D U . . .
H24C H 0.311282 1.046618 0.657665 0.212 Uiso 1 1 calc R U . . .
C25C C 0.3525(3) 0.77992(16) 0.8297(3) 0.142(4) Uani 1 1 d D U . . .
C26C C 0.3354(4) 0.75902(16) 0.8221(3) 0.146(4) Uani 1 1 d D U . . .
H26C H 0.309790 0.758218 0.811039 0.175 Uiso 1 1 calc R U . . .
C27C C 0.3558(4) 0.73953(17) 0.8307(3) 0.156(5) Uani 1 1 d D U . . .
H27C H 0.344118 0.725388 0.825359 0.187 Uiso 1 1 calc R U . . .
C28C C 0.3930(4) 0.74027(17) 0.8470(3) 0.163(5) Uani 1 1 d D U . . .
C29C C 0.4102(4) 0.76103(17) 0.8538(3) 0.166(5) Uani 1 1 d D U . . .
H29C H 0.436896 0.761771 0.863804 0.199 Uiso 1 1 calc R U . . .
C30C C 0.3895(4) 0.78055(18) 0.8465(3) 0.155(5) Uani 1 1 d D U . . .
H30C H 0.400452 0.794573 0.852872 0.186 Uiso 1 1 calc R U . . .
C31C C 0.3943(5) 0.7058(2) 0.8710(3) 0.187(6) Uani 1 1 d D U . . .
H31C H 0.367535 0.709768 0.878311 0.225 Uiso 1 1 calc R U . . .
C32C C 0.4158(5) 0.6845(2) 0.8776(4) 0.196(6) Uani 1 1 d D U . . .
C33C C 0.3997(5) 0.6684(3) 0.8939(4) 0.235(7) Uani 1 1 d D U . . .
H33C H 0.373705 0.671102 0.902839 0.281 Uiso 1 1 calc R U . . .
C34C C 0.4211(6) 0.6481(3) 0.8976(4) 0.241(8) Uani 1 1 d D U . . .
H34C H 0.411545 0.637125 0.909930 0.290 Uiso 1 1 calc R U . . .
C35C C 0.4561(7) 0.6447(3) 0.8829(4) 0.239(8) Uani 1 1 d D U . . .
H35C H 0.469020 0.630256 0.882812 0.287 Uiso 1 1 calc R U . . .
C36C C 0.4739(5) 0.6621(2) 0.8678(4) 0.227(7) Uani 1 1 d D U . . .
H36C H 0.500847 0.659865 0.859800 0.273 Uiso 1 1 calc R U . . .
C37C C 0.0368(3) 0.79128(16) 0.7887(3) 0.143(4) Uani 1 1 d D U . . .
C38C C 0.0614(3) 0.81087(16) 0.7891(3) 0.141(4) Uani 1 1 d D U . . .
H38C H 0.048389 0.824621 0.783476 0.169 Uiso 1 1 calc R U . . .
C39C C 0.1046(3) 0.81076(17) 0.7975(3) 0.133(4) Uani 1 1 d D U . . .
C40C C 0.1226(3) 0.79019(17) 0.8042(3) 0.157(5) Uani 1 1 d D U . . .
C41C C 0.0989(3) 0.77050(18) 0.8077(3) 0.157(5) Uani 1 1 d D U . . .
H41C H 0.111068 0.757199 0.815329 0.189 Uiso 1 1 calc R U . . .
C42C C 0.0563(3) 0.77198(18) 0.7992(3) 0.163(5) Uani 1 1 d D U . . .
H42C H 0.039139 0.758866 0.800507 0.196 Uiso 1 1 calc R U . . .
C43C C 0.1635(3) 0.92009(16) 0.7563(3) 0.138(4) Uani 1 1 d D U . . .
C44C C 0.1868(3) 0.90171(15) 0.7662(2) 0.132(4) Uani 1 1 d D U . . .
H44C H 0.217069 0.901420 0.764513 0.158 Uiso 1 1 calc R U . . .
C45C C 0.1667(3) 0.88366(16) 0.7786(3) 0.132(4) Uani 1 1 d D U . . .
C46C C 0.1210(3) 0.88518(16) 0.7805(3) 0.126(4) Uani 1 1 d D U . . .
C47C C 0.0980(3) 0.90376(17) 0.7715(3) 0.139(4) Uani 1 1 d D U . . .
H47C H 0.067949 0.904790 0.774038 0.167 Uiso 1 1 calc R U . . .
C48C C 0.1193(3) 0.92063(18) 0.7588(3) 0.144(4) Uani 1 1 d D U . . .
H48C H 0.103397 0.933016 0.751511 0.173 Uiso 1 1 calc R U . . .
C49C C 0.3291(3) 0.80111(16) 0.8226(3) 0.135(4) Uani 1 1 d D U . . .
C50C C 0.2845(3) 0.80119(16) 0.8190(3) 0.141(4) Uani 1 1 d D U . . .
H50C H 0.269017 0.787856 0.822735 0.169 Uiso 1 1 calc R U . . .
C51C C 0.2615(3) 0.82029(16) 0.8099(3) 0.135(4) Uani 1 1 d D U . . .
C52C C 0.2863(3) 0.84017(17) 0.8057(3) 0.139(4) Uani 1 1 d D U . . .
C53C C 0.3311(3) 0.84056(17) 0.8099(3) 0.140(4) Uani 1 1 d D U . . .
H53C H 0.346856 0.853929 0.806854 0.167 Uiso 1 1 calc R U . . .
C54C C 0.3518(3) 0.82124(17) 0.8185(3) 0.138(4) Uani 1 1 d D U . . .
H54C H 0.382087 0.821487 0.821678 0.166 Uiso 1 1 calc R U . . .
C55C C 0.1387(3) 0.82717(15) 0.7996(3) 0.131(4) Uani 1 1 d D U . . .
C56C C 0.1399(3) 0.85031(15) 0.7943(3) 0.132(4) Uani 1 1 d D U . . .
C57C C 0.1788(3) 0.86202(15) 0.7902(3) 0.137(4) Uani 1 1 d D U . . .
C58C C 0.2173(3) 0.84941(16) 0.7966(3) 0.133(4) Uani 1 1 d D U . . .
C59C C 0.2174(3) 0.82669(16) 0.8055(3) 0.139(4) Uani 1 1 d D U . . .
C60C C 0.1769(3) 0.81574(16) 0.8060(3) 0.141(4) Uani 1 1 d D U . . .
C61C C 0.0671(3) 0.86456(19) 0.8061(3) 0.138(4) Uani 1 1 d D U . . .
H61E H 0.060173 0.848826 0.810761 0.165 Uiso 1 1 calc R U . . .
H61F H 0.042429 0.870696 0.795164 0.165 Uiso 1 1 calc R U . . .
C62C C 0.0727(4) 0.8779(2) 0.8316(3) 0.161(5) Uani 1 1 d D U . . .
H62G H 0.073642 0.893982 0.827133 0.241 Uiso 1 1 calc R U . . .
H62H H 0.099594 0.873564 0.841096 0.241 Uiso 1 1 calc R U . . .
H62I H 0.048481 0.875041 0.843229 0.241 Uiso 1 1 calc R U . . .
C63C C 0.2771(4) 0.88018(19) 0.7955(3) 0.142(5) Uani 1 1 d D U . . .
H63E H 0.300198 0.882192 0.809572 0.171 Uiso 1 1 calc R U . . .
H63F H 0.254165 0.891304 0.798746 0.171 Uiso 1 1 calc R U . . .
C64C C 0.2946(4) 0.88390(19) 0.7681(3) 0.145(5) Uani 1 1 d D U . . .
H64G H 0.271761 0.881440 0.754186 0.218 Uiso 1 1 calc R U . . .
H64H H 0.318187 0.873350 0.765318 0.218 Uiso 1 1 calc R U . . .
H64I H 0.305252 0.899344 0.766824 0.218 Uiso 1 1 calc R U . . .
C65C C 0.1904(6) 0.7767(3) 0.8267(4) 0.240(8) Uani 1 1 d D U . . .
H65E H 0.171819 0.767192 0.837795 0.289 Uiso 1 1 calc R U . . .
H65F H 0.214229 0.783117 0.838029 0.289 Uiso 1 1 calc R U . . .
C66C C 0.2062(5) 0.7643(3) 0.8015(5) 0.295(11) Uani 1 1 d D U . . .
H66G H 0.181775 0.761270 0.788916 0.443 Uiso 1 1 calc R U . . .
H66H H 0.219789 0.750082 0.807011 0.443 Uiso 1 1 calc R U . . .
H66I H 0.227243 0.773710 0.792422 0.443 Uiso 1 1 calc R U . . .
N1D N -0.1887(3) 0.75380(16) 0.7793(3) 0.154(4) Uani 1 1 d D U . . .
N2D N -0.1266(3) 0.74103(17) 0.7522(3) 0.143(4) Uani 1 1 d D U . . .
N3D N 0.4452(3) 0.69118(17) 0.8102(3) 0.187(5) Uani 1 1 d D U . . .
N4D N 0.5226(3) 0.69254(19) 0.8281(3) 0.217(6) Uani 1 1 d D U . . .
N5D N 0.2275(3) 0.70973(17) 0.4728(2) 0.143(4) Uani 1 1 d D U . . .
N6D N 0.2202(3) 0.7178(2) 0.4243(3) 0.165(4) Uani 1 1 d D U . . .
N7D N 0.1514(3) 0.70327(17) 0.7309(2) 0.141(3) Uani 1 1 d D U . . .
N8D N 0.2573(3) 0.68320(15) 0.6687(2) 0.123(3) Uani 1 1 d D U . . .
N9D N 0.1106(3) 0.69426(15) 0.6378(2) 0.124(3) Uani 1 1 d D U . . .
C1D C -0.2244(4) 0.7607(2) 0.7924(3) 0.170(5) Uani 1 1 d D U . . .
H1D H -0.243425 0.771536 0.784427 0.204 Uiso 1 1 calc R U . . .
C2D C -0.2322(5) 0.7515(3) 0.8173(3) 0.181(6) Uani 1 1 d D U . . .
H2D H -0.257482 0.755775 0.826186 0.217 Uiso 1 1 calc R U . . .
C3D C -0.2049(5) 0.7365(3) 0.8296(3) 0.197(6) Uani 1 1 d D U . . .
H3D H -0.211221 0.730517 0.846846 0.236 Uiso 1 1 calc R U . . .
C4D C -0.1677(5) 0.7298(3) 0.8170(3) 0.183(6) Uani 1 1 d D U . . .
H4D H -0.147068 0.720066 0.825346 0.220 Uiso 1 1 calc R U . . .
C5D C -0.1633(4) 0.7384(2) 0.7919(3) 0.161(5) Uani 1 1 d D U . . .
C6D C -0.1271(4) 0.7318(3) 0.7756(3) 0.166(6) Uani 1 1 d D U . . .
H6D H -0.105550 0.721566 0.781915 0.200 Uiso 1 1 calc R U . . .
C7D C -0.0933(3) 0.7345(2) 0.7335(3) 0.145(4) Uani 1 1 d D U . . .
C8D C -0.1016(4) 0.7201(2) 0.7128(3) 0.153(5) Uani 1 1 d D U . . .
H8D H -0.129966 0.714591 0.709661 0.184 Uiso 1 1 calc R U . . .
C9D C -0.0689(3) 0.71320(19) 0.6960(3) 0.149(4) Uani 1 1 d D U . . .
H9D H -0.075161 0.703080 0.681471 0.179 Uiso 1 1 calc R U . . .
C10D C -0.0274(3) 0.7212(2) 0.7005(3) 0.137(4) Uani 1 1 d D U . . .
C11D C -0.0202(4) 0.7354(2) 0.7219(3) 0.145(4) Uani 1 1 d D U . . .
H11D H 0.008281 0.740689 0.725382 0.174 Uiso 1 1 calc R U . . .
C12D C -0.0520(3) 0.74250(19) 0.7390(3) 0.147(4) Uani 1 1 d D U . . .
H12D H -0.045786 0.752413 0.753675 0.177 Uiso 1 1 calc R U . . .
C13D C 0.3174(3) 0.6968(2) 0.7799(3) 0.140(4) Uani 1 1 d D U . . .
C14D C 0.3272(4) 0.6847(2) 0.8034(3) 0.156(5) Uani 1 1 d D U . . .
H14D H 0.305057 0.677648 0.813133 0.188 Uiso 1 1 calc R U . . .
C15D C 0.3694(4) 0.6830(2) 0.8124(3) 0.162(5) Uani 1 1 d D U . . .
H15D H 0.376705 0.674561 0.828289 0.194 Uiso 1 1 calc R U . . .
C16D C 0.4018(4) 0.6938(2) 0.7982(3) 0.157(5) Uani 1 1 d D U . . .
C17D C 0.3928(4) 0.7053(2) 0.7751(3) 0.153(5) Uani 1 1 d D U . . .
H17D H 0.415107 0.711847 0.765168 0.184 Uiso 1 1 calc R U . . .
C18D C 0.3496(4) 0.70725(19) 0.7660(3) 0.145(4) Uani 1 1 d D U . . .
H18D H 0.342497 0.715816 0.750244 0.174 Uiso 1 1 calc R U . . .
C19D C 0.4729(4) 0.6810(3) 0.7951(3) 0.201(6) Uani 1 1 d D U . . .
H19D H 0.463977 0.672615 0.779521 0.241 Uiso 1 1 calc R U . . .
C20D C 0.5177(3) 0.68317(16) 0.8034(2) 0.218(7) Uani 1 1 d D U . . .
C21D C 0.5498(4) 0.6713(2) 0.7910(2) 0.245(7) Uani 1 1 d D U . . .
H21D H 0.544576 0.664226 0.773944 0.294 Uiso 1 1 calc R U . . .
C22D C 0.5895(4) 0.6701(3) 0.8042(3) 0.251(8) Uani 1 1 d D U . . .
H22D H 0.613048 0.663446 0.795550 0.301 Uiso 1 1 calc R U . . .
C23D C 0.5948(3) 0.6787(3) 0.8301(3) 0.248(8) Uani 1 1 d D U . . .
H23D H 0.620101 0.675636 0.840823 0.298 Uiso 1 1 calc R U . . .
C24D C 0.5621(4) 0.6920(3) 0.8402(3) 0.230(7) Uani 1 1 d D U . . .
H24D H 0.567842 0.700888 0.855905 0.276 Uiso 1 1 calc R U . . .
C25D C 0.2412(3) 0.69663(19) 0.5569(2) 0.131(4) Uani 1 1 d D U . . .
C26D C 0.2660(4) 0.68525(19) 0.5376(3) 0.134(4) Uani 1 1 d D U . . .
H26D H 0.286652 0.674489 0.543829 0.161 Uiso 1 1 calc R U . . .
C27D C 0.2614(4) 0.6892(2) 0.5102(3) 0.140(4) Uani 1 1 d D U . . .
H27D H 0.277765 0.681040 0.497683 0.168 Uiso 1 1 calc R U . . .
C28D C 0.2318(4) 0.7056(2) 0.5014(3) 0.138(4) Uani 1 1 d D U . . .
C29D C 0.2068(4) 0.7172(2) 0.5194(3) 0.138(4) Uani 1 1 d D U . . .
H29D H 0.186500 0.728114 0.513077 0.166 Uiso 1 1 calc R U . . .
C30D C 0.2121(4) 0.7126(2) 0.5461(3) 0.143(4) Uani 1 1 d D U . . .
H30D H 0.194993 0.720625 0.558317 0.172 Uiso 1 1 calc R U . . .
C31D C 0.1914(4) 0.7025(2) 0.4613(3) 0.153(4) Uani 1 1 d D U . . .
H31D H 0.170562 0.694842 0.471495 0.184 Uiso 1 1 calc R U . . .
C32D C 0.1845(4) 0.7064(2) 0.4333(3) 0.156(4) Uani 1 1 d D U . . .
C33D C 0.1510(4) 0.7002(2) 0.4163(3) 0.161(5) Uani 1 1 d D U . . .
H33D H 0.128023 0.691649 0.423232 0.194 Uiso 1 1 calc R U . . .
C34D C 0.1499(4) 0.7060(2) 0.3891(3) 0.163(5) Uani 1 1 d D U . . .
H34D H 0.126856 0.701508 0.377091 0.196 Uiso 1 1 calc R U . . .
C35D C 0.1837(4) 0.7186(2) 0.3803(3) 0.169(5) Uani 1 1 d D U . . .
H35D H 0.185036 0.722991 0.361804 0.203 Uiso 1 1 calc R U . . .
C36D C 0.2163(4) 0.7249(2) 0.3993(3) 0.161(5) Uani 1 1 d D U . . .
H36D H 0.237259 0.735277 0.393508 0.194 Uiso 1 1 calc R U . . .
C37D C 0.0066(3) 0.7135(2) 0.6826(3) 0.132(4) Uani 1 1 d D U . . .
C38D C 0.0480(3) 0.71021(18) 0.6945(3) 0.136(4) Uani 1 1 d D U . . .
H38D H 0.052891 0.712428 0.713399 0.164 Uiso 1 1 calc R U . . .
C39D C 0.0823(3) 0.70363(18) 0.6782(3) 0.124(4) Uani 1 1 d D U . . .
C40D C 0.0732(3) 0.70006(19) 0.6510(3) 0.130(4) Uani 1 1 d D U . . .
C41D C 0.0326(3) 0.70240(18) 0.6387(2) 0.133(4) Uani 1 1 d D U . . .
H41D H 0.027489 0.699500 0.619956 0.159 Uiso 1 1 calc R U . . .
C42D C -0.0001(4) 0.7091(2) 0.6551(3) 0.143(4) Uani 1 1 d D U . . .
H42D H -0.028265 0.710880 0.647215 0.171 Uiso 1 1 calc R U . . .
C43D C 0.2708(3) 0.6980(2) 0.7694(3) 0.134(4) Uani 1 1 d D U . . .
C44D C 0.2631(3) 0.69515(19) 0.7420(3) 0.132(4) Uani 1 1 d D U . . .
H44D H 0.286746 0.692574 0.730783 0.159 Uiso 1 1 calc R U . . .
C45D C 0.2215(3) 0.69598(18) 0.7300(2) 0.126(3) Uani 1 1 d D U . . .
C46D C 0.1883(4) 0.7016(2) 0.7479(2) 0.140(4) Uani 1 1 d D U . . .
C47D C 0.1957(4) 0.7050(2) 0.7748(3) 0.151(4) Uani 1 1 d D U . . .
H47D H 0.172375 0.708495 0.785917 0.182 Uiso 1 1 calc R U . . .
C48D C 0.2370(3) 0.7036(2) 0.7863(3) 0.146(4) Uani 1 1 d D U . . .
H48D H 0.242337 0.706374 0.805086 0.176 Uiso 1 1 calc R U . . .
C49D C 0.2475(3) 0.69129(19) 0.5856(2) 0.129(4) Uani 1 1 d D U . . .
C50D C 0.2124(4) 0.69226(19) 0.6024(2) 0.129(4) Uani 1 1 d D U . . .
H50D H 0.184929 0.695641 0.594361 0.155 Uiso 1 1 calc R U . . .
C51D C 0.2153(3) 0.68852(18) 0.6305(2) 0.117(3) Uani 1 1 d D U . . .
C52D C 0.2575(3) 0.6834(2) 0.6411(3) 0.132(4) Uani 1 1 d D U . . .
C53D C 0.2926(4) 0.6817(2) 0.6240(3) 0.134(4) Uani 1 1 d D U . . .
H53D H 0.320267 0.678053 0.631546 0.160 Uiso 1 1 calc R U . . .
C54D C 0.2874(3) 0.6854(2) 0.5971(3) 0.134(4) Uani 1 1 d D U . . .
H54D H 0.311343 0.683913 0.585862 0.161 Uiso 1 1 calc R U . . .
C55D C 0.1285(3) 0.69955(19) 0.6830(2) 0.123(3) Uani 1 1 d D U . . .
C56D C 0.1573(3) 0.6984(2) 0.7047(2) 0.132(4) Uani 1 1 d D U . . .
C57D C 0.2024(3) 0.69315(18) 0.7033(2) 0.120(3) Uani 1 1 d D U . . .
C58D C 0.2148(3) 0.68835(18) 0.6767(2) 0.119(3) Uani 1 1 d D U . . .
C59D C 0.1886(3) 0.69033(18) 0.6534(2) 0.120(3) Uani 1 1 d D U . . .
C60D C 0.1439(3) 0.69457(18) 0.6574(2) 0.120(3) Uani 1 1 d D U . . .
C61D C 0.1109(5) 0.7029(3) 0.7462(4) 0.212(6) Uani 1 1 d D U . . .
H61G H 0.114867 0.693744 0.762853 0.254 Uiso 1 1 calc R U . . .
H61H H 0.087194 0.696200 0.734868 0.254 Uiso 1 1 calc R U . . .
C62D C 0.1004(5) 0.7267(3) 0.7532(4) 0.247(9) Uani 1 1 d D U . . .
H62J H 0.105315 0.736415 0.737642 0.371 Uiso 1 1 calc R U . . .
H62K H 0.118823 0.731542 0.768679 0.371 Uiso 1 1 calc R U . . .
H62L H 0.070165 0.727707 0.758031 0.371 Uiso 1 1 calc R U . . .
C63D C 0.2956(3) 0.67711(19) 0.6863(3) 0.148(4) Uani 1 1 d D U . . .
H63G H 0.310878 0.664342 0.678117 0.178 Uiso 1 1 calc R U . . .
H63H H 0.286125 0.672364 0.704323 0.178 Uiso 1 1 calc R U . . .
C64D C 0.3261(4) 0.6973(2) 0.6894(3) 0.191(6) Uani 1 1 d D U . . .
H64J H 0.335354 0.701947 0.671505 0.286 Uiso 1 1 calc R U . . .
H64K H 0.351227 0.693026 0.700775 0.286 Uiso 1 1 calc R U . . .
H64L H 0.311057 0.709766 0.697902 0.286 Uiso 1 1 calc R U . . .
C65D C 0.1087(3) 0.6856(2) 0.6112(3) 0.131(4) Uani 1 1 d D U . . .
H65G H 0.083706 0.675354 0.609284 0.157 Uiso 1 1 calc R U . . .
H65H H 0.134912 0.676579 0.608497 0.157 Uiso 1 1 calc R U . . .
C66D C 0.1050(4) 0.7032(2) 0.5889(3) 0.153(5) Uani 1 1 d D U . . .
H66J H 0.106004 0.695834 0.571193 0.229 Uiso 1 1 calc R U . . .
H66K H 0.128851 0.713882 0.590984 0.229 Uiso 1 1 calc R U . . .
H66L H 0.077635 0.711259 0.590163 0.229 Uiso 1 1 calc R U . . .
N1E N -0.0083(3) 0.64922(15) 0.7345(2) 0.141(4) Uani 1 1 d D U . . .
N2E N 0.0290(3) 0.61153(14) 0.7270(2) 0.122(3) Uani 1 1 d D U . . .
N3E N 0.5852(2) 0.53477(14) 0.6674(2) 0.125(3) Uani 1 1 d D U . . .
N4E N 0.6626(2) 0.53466(15) 0.6535(2) 0.125(3) Uani 1 1 d D U . . .
N5E N 0.1654(3) 0.34377(14) 0.6020(2) 0.144(4) Uani 1 1 d D U . . .
N6E N 0.1195(3) 0.31161(17) 0.5841(2) 0.152(4) Uani 1 1 d D U . . .
N7E N 0.2801(2) 0.53533(14) 0.7129(2) 0.144(4) Uani 1 1 d D U . . .
N8E N 0.3386(3) 0.46392(15) 0.6880(2) 0.139(3) Uani 1 1 d D U . . .
N9E N 0.1884(3) 0.47065(14) 0.7009(2) 0.145(4) Uani 1 1 d D U . . .
C1E C -0.0290(4) 0.66889(19) 0.7383(3) 0.153(5) Uani 1 1 d D U . . .
H1E H -0.053634 0.672457 0.727215 0.183 Uiso 1 1 calc R U . . .
C2E C -0.0151(4) 0.6838(2) 0.7580(3) 0.154(5) Uani 1 1 d D U . . .
H2E H -0.030444 0.697401 0.760466 0.184 Uiso 1 1 calc R U . . .
C3E C 0.0200(4) 0.6794(2) 0.7738(3) 0.165(5) Uani 1 1 d D U . . .
H3E H 0.029135 0.689670 0.787510 0.198 Uiso 1 1 calc R U . . .
C4E C 0.0430(4) 0.6596(2) 0.7700(3) 0.161(5) Uani 1 1 d D U . . .
H4E H 0.068441 0.656286 0.780417 0.193 Uiso 1 1 calc R U . . .
C5E C 0.0272(4) 0.64542(19) 0.7506(3) 0.137(4) Uani 1 1 d D U . . .
C6E C 0.0477(4) 0.62369(18) 0.7455(3) 0.133(4) Uani 1 1 d D U . . .
H6E H 0.073045 0.618944 0.755139 0.160 Uiso 1 1 calc R U . . .
C7E C 0.0496(3) 0.58978(16) 0.7211(3) 0.130(4) Uani 1 1 d D U . . .
C8E C 0.0863(3) 0.58969(16) 0.7062(3) 0.133(4) Uani 1 1 d D U . . .
H8E H 0.097704 0.603323 0.699522 0.159 Uiso 1 1 calc R U . . .
C9E C 0.1061(3) 0.56928(15) 0.7013(3) 0.134(4) Uani 1 1 d D U . . .
H9E H 0.130622 0.568957 0.690348 0.161 Uiso 1 1 calc R U . . .
C10E C 0.0909(3) 0.54932(15) 0.7119(3) 0.130(4) Uani 1 1 d D U . . .
C11E C 0.0543(3) 0.55012(17) 0.7271(3) 0.142(4) Uani 1 1 d D U . . .
H11E H 0.043228 0.536540 0.734229 0.170 Uiso 1 1 calc R U . . .
C12E C 0.0335(3) 0.57015(16) 0.7323(3) 0.135(4) Uani 1 1 d D U . . .
H12E H 0.008980 0.570509 0.743188 0.162 Uiso 1 1 calc R U . . .
C13E C 0.4555(3) 0.53912(19) 0.6899(3) 0.127(4) Uani 1 1 d D U . . .
C14E C 0.4666(3) 0.52751(19) 0.6666(3) 0.126(4) Uani 1 1 d D U . . .
H14E H 0.444599 0.520865 0.655366 0.151 Uiso 1 1 calc R U . . .
C15E C 0.5088(3) 0.52552(16) 0.6596(2) 0.119(4) Uani 1 1 d D U . . .
H15E H 0.516026 0.517087 0.644056 0.142 Uiso 1 1 calc R U . . .
C16E C 0.5405(3) 0.53594(19) 0.6754(3) 0.123(4) Uani 1 1 d D U . . .
C17E C 0.5303(3) 0.5475(2) 0.6982(3) 0.143(4) Uani 1 1 d D U . . .
H17E H 0.552651 0.553990 0.709234 0.171 Uiso 1 1 calc R U . . .
C18E C 0.4879(3) 0.54981(19) 0.7056(3) 0.140(4) Uani 1 1 d D U . . .
H18E H 0.481026 0.558476 0.720990 0.168 Uiso 1 1 calc R U . . .
C19E C 0.6041(3) 0.51586(18) 0.6711(3) 0.135(4) Uani 1 1 d D U . . .
H19E H 0.590126 0.503129 0.678302 0.161 Uiso 1 1 calc R U . . .
C20E C 0.6484(3) 0.51537(18) 0.6634(3) 0.134(4) Uani 1 1 d D U . . .
C21E C 0.6735(3) 0.49592(18) 0.6655(3) 0.153(5) Uani 1 1 d D U . . .
H21E H 0.662141 0.482279 0.672239 0.183 Uiso 1 1 calc R U . . .
C22E C 0.7158(3) 0.4972(2) 0.6574(3) 0.149(5) Uani 1 1 d D U . . .
H22E H 0.733659 0.484302 0.658212 0.179 Uiso 1 1 calc R U . . .
C23E C 0.7314(3) 0.51706(19) 0.6482(3) 0.156(5) Uani 1 1 d D U . . .
H23E H 0.760409 0.518387 0.643130 0.187 Uiso 1 1 calc R U . . .
C24E C 0.7037(3) 0.53521(18) 0.6466(3) 0.147(4) Uani 1 1 d D U . . .
H24E H 0.714687 0.549046 0.640233 0.177 Uiso 1 1 calc R U . . .
C25E C 0.2430(3) 0.39455(16) 0.6390(3) 0.127(4) Uani 1 1 d D U . . .
C26E C 0.2560(3) 0.37180(16) 0.6394(3) 0.131(4) Uani 1 1 d D U . . .
H26E H 0.282121 0.367725 0.648693 0.157 Uiso 1 1 calc R U . . .
C27E C 0.2316(3) 0.35537(17) 0.6265(3) 0.139(4) Uani 1 1 d D U . . .
H27E H 0.240945 0.340177 0.626639 0.166 Uiso 1 1 calc R U . . .
C28E C 0.1931(3) 0.36131(16) 0.6133(3) 0.144(4) Uani 1 1 d D U . . .
C29E C 0.1796(3) 0.38366(16) 0.6121(3) 0.134(4) Uani 1 1 d D U . . .
H29E H 0.153478 0.387798 0.602845 0.160 Uiso 1 1 calc R U . . .
C30E C 0.2051(3) 0.39928(18) 0.6247(3) 0.135(4) Uani 1 1 d D U . . .
H30E H 0.196198 0.414541 0.623647 0.162 Uiso 1 1 calc R U . . .
C31E C 0.1274(3) 0.34238(18) 0.6118(3) 0.143(4) Uani 1 1 d D U . . .
H31E H 0.118111 0.352670 0.625103 0.171 Uiso 1 1 calc R U . . .
C32E C 0.1004(4) 0.3248(2) 0.6019(3) 0.144(4) Uani 1 1 d D U . . .
C33E C 0.0592(3) 0.3211(2) 0.6104(3) 0.155(5) Uani 1 1 d D U . . .
H33E H 0.046548 0.330775 0.623169 0.186 Uiso 1 1 calc R U . . .
C34E C 0.0372(4) 0.3028(2) 0.5999(3) 0.157(5) Uani 1 1 d D U . . .
H34E H 0.008415 0.300096 0.604863 0.188 Uiso 1 1 calc R U . . .
C35E C 0.0563(4) 0.2885(2) 0.5824(3) 0.178(6) Uani 1 1 d D U . . .
H35E H 0.041986 0.275227 0.576193 0.213 Uiso 1 1 calc R U . . .
C36E C 0.0978(4) 0.2937(2) 0.5738(3) 0.175(5) Uani 1 1 d D U . . .
H36E H 0.110660 0.284581 0.560619 0.210 Uiso 1 1 calc R U . . .
C37E C 0.1152(3) 0.52806(15) 0.7087(3) 0.135(4) Uani 1 1 d D U . . .
C38E C 0.1602(3) 0.52817(15) 0.7097(3) 0.139(4) Uani 1 1 d D U . . .
H38E H 0.174775 0.542087 0.712163 0.167 Uiso 1 1 calc R U . . .
C39E C 0.1844(3) 0.50865(14) 0.7072(3) 0.133(4) Uani 1 1 d D U . . .
C40E C 0.1602(3) 0.48872(16) 0.7034(3) 0.140(4) Uani 1 1 d D U . . .
C41E C 0.1159(3) 0.48800(16) 0.7033(3) 0.147(5) Uani 1 1 d D U . . .
H41E H 0.101136 0.474061 0.701551 0.177 Uiso 1 1 calc R U . . .
C42E C 0.0932(3) 0.50784(14) 0.7057(3) 0.144(4) Uani 1 1 d D U . . .
H42E H 0.062621 0.507660 0.705224 0.173 Uiso 1 1 calc R U . . .
C43E C 0.4088(3) 0.54005(17) 0.6977(3) 0.134(4) Uani 1 1 d D U . . .
C44E C 0.3856(3) 0.51998(17) 0.6955(3) 0.129(4) Uani 1 1 d D U . . .
H44E H 0.399442 0.506827 0.689274 0.154 Uiso 1 1 calc R U . . .
C45E C 0.3426(3) 0.51883(16) 0.7021(3) 0.124(4) Uani 1 1 d D U . . .
C46E C 0.3230(3) 0.53951(17) 0.7090(3) 0.136(4) Uani 1 1 d D U . . .
C47E C 0.3459(3) 0.55933(17) 0.7123(3) 0.142(4) Uani 1 1 d D U . . .
H47E H 0.332260 0.572539 0.718499 0.170 Uiso 1 1 calc R U . . .
C48E C 0.3890(3) 0.55957(17) 0.7064(3) 0.140(4) Uani 1 1 d D U . . .
H48E H 0.405079 0.573102 0.708229 0.168 Uiso 1 1 calc R U . . .
C49E C 0.2702(3) 0.41152(17) 0.6530(3) 0.131(4) Uani 1 1 d D U . . .
C50E C 0.2502(3) 0.42921(16) 0.6671(3) 0.133(4) Uani 1 1 d D U . . .
H50E H 0.219780 0.429662 0.667761 0.160 Uiso 1 1 calc R U . . .
C51E C 0.2752(3) 0.44621(16) 0.6801(3) 0.126(4) Uani 1 1 d D U . . .
C52E C 0.3200(3) 0.44453(17) 0.6783(3) 0.136(4) Uani 1 1 d D U . . .
C53E C 0.3401(3) 0.42606(17) 0.6668(3) 0.135(4) Uani 1 1 d D U . . .
H53E H 0.370505 0.424580 0.667772 0.163 Uiso 1 1 calc R U . . .
C54E C 0.3150(3) 0.41028(17) 0.6543(3) 0.133(4) Uani 1 1 d D U . . .
H54E H 0.328475 0.397861 0.646004 0.160 Uiso 1 1 calc R U . . .
C55E C 0.2298(3) 0.50250(16) 0.7064(3) 0.127(4) Uani 1 1 d D U . . .
C56E C 0.2702(3) 0.51307(16) 0.7073(3) 0.140(4) Uani 1 1 d D U . . .
C57E C 0.3090(3) 0.50190(15) 0.7013(3) 0.130(4) Uani 1 1 d D U . . .
C58E C 0.3065(3) 0.47909(16) 0.6948(3) 0.136(4) Uani 1 1 d D U . . .
C59E C 0.2673(3) 0.46735(16) 0.6928(3) 0.128(4) Uani 1 1 d D U . . .
C60E C 0.2296(3) 0.47914(16) 0.7006(3) 0.132(4) Uani 1 1 d D U . . .
C61E C 0.2525(3) 0.55355(17) 0.7220(3) 0.143(4) Uani 1 1 d D U . . .
H61I H 0.268952 0.562897 0.735364 0.172 Uiso 1 1 calc R U . . .
H61J H 0.227763 0.546987 0.731298 0.172 Uiso 1 1 calc R U . . .
C62E C 0.2359(4) 0.56832(19) 0.6991(3) 0.147(5) Uani 1 1 d D U . . .
H62M H 0.223726 0.558905 0.684431 0.220 Uiso 1 1 calc R U . . .
H62N H 0.259553 0.577313 0.692315 0.220 Uiso 1 1 calc R U . . .
H62O H 0.213518 0.578335 0.705662 0.220 Uiso 1 1 calc R U . . .
C63E C 0.3853(4) 0.4655(2) 0.6905(3) 0.160(5) Uani 1 1 d D U . . .
H63I H 0.396846 0.451185 0.697844 0.192 Uiso 1 1 calc R U . . .
H63J H 0.393045 0.477513 0.703712 0.192 Uiso 1 1 calc R U . . .
C64E C 0.4065(3) 0.4705(2) 0.6645(3) 0.166(6) Uani 1 1 d D U . . .
H64M H 0.398330 0.459029 0.650991 0.250 Uiso 1 1 calc R U . . .
H64N H 0.437806 0.470438 0.667530 0.250 Uiso 1 1 calc R U . . .
H64O H 0.397271 0.485323 0.657782 0.250 Uiso 1 1 calc R U . . .
C65E C 0.1767(4) 0.4472(2) 0.7081(3) 0.143(5) Uani 1 1 d D U . . .
H65I H 0.153322 0.442037 0.695443 0.172 Uiso 1 1 calc R U . . .
H65J H 0.201905 0.437368 0.705557 0.172 Uiso 1 1 calc R U . . .
C66E C 0.1627(4) 0.4447(2) 0.7359(3) 0.149(5) Uani 1 1 d D U . . .
H66M H 0.139495 0.455379 0.739182 0.224 Uiso 1 1 calc R U . . .
H66N H 0.186987 0.447676 0.748661 0.224 Uiso 1 1 calc R U . . .
H66O H 0.152298 0.429334 0.738627 0.224 Uiso 1 1 calc R U . . .
N1F N 0.2114(3) 0.30116(16) 0.5952(3) 0.165(4) Uani 1 1 d D U . . .
N2F N 0.2351(3) 0.33342(16) 0.5653(2) 0.160(4) Uani 1 1 d D U . . .
N3F N 0.6047(3) 0.55169(14) 0.6140(2) 0.127(3) Uani 1 1 d D U . . .
N4F N 0.6580(3) 0.58126(16) 0.6341(2) 0.134(4) Uani 1 1 d D U . . .
N5F N 0.2089(3) 0.56961(16) 0.3303(2) 0.133(3) Uani 1 1 d D U . . .
N6F N 0.1540(3) 0.58643(18) 0.2962(2) 0.153(4) Uani 1 1 d D U . . .
N7F N 0.4132(2) 0.44471(14) 0.5166(2) 0.120(3) Uani 1 1 d D U . . .
N8F N 0.4098(2) 0.51832(13) 0.4767(2) 0.119(3) Uani 1 1 d D U . . .
N9F N 0.3071(3) 0.46121(15) 0.4486(2) 0.136(3) Uani 1 1 d D U . . .
C1F C 0.1958(4) 0.2833(2) 0.6082(3) 0.185(6) Uani 1 1 d D U . . .
H1F H 0.165744 0.282169 0.610808 0.221 Uiso 1 1 calc R U . . .
C2F C 0.2231(5) 0.2666(2) 0.6178(4) 0.214(6) Uani 1 1 d D U . . .
H2F H 0.211921 0.253003 0.624718 0.257 Uiso 1 1 calc R U . . .
C3F C 0.2664(5) 0.2699(3) 0.6173(4) 0.221(7) Uani 1 1 d D U . . .
H3F H 0.285638 0.259894 0.626621 0.266 Uiso 1 1 calc R U . . .
C4F C 0.2818(4) 0.2879(2) 0.6032(4) 0.202(6) Uani 1 1 d D U . . .
H4F H 0.311708 0.289329 0.600355 0.242 Uiso 1 1 calc R U . . .
C5F C 0.2541(4) 0.3034(2) 0.5934(3) 0.173(5) Uani 1 1 d D U . . .
C6F C 0.2661(4) 0.3224(2) 0.5772(3) 0.163(5) Uani 1 1 d D U . . .
H6F H 0.295344 0.326660 0.575508 0.195 Uiso 1 1 calc R U . . .
C7F C 0.2461(4) 0.35221(19) 0.5471(3) 0.136(4) Uani 1 1 d D U . . .
C8F C 0.2410(4) 0.3498(2) 0.5200(3) 0.138(4) Uani 1 1 d D U . . .
H8F H 0.229767 0.336123 0.512760 0.166 Uiso 1 1 calc R U . . .
C9F C 0.2520(3) 0.36704(18) 0.5024(3) 0.143(4) Uani 1 1 d D U . . .
H9F H 0.248019 0.365379 0.483368 0.172 Uiso 1 1 calc R U . . .
C10F C 0.2690(3) 0.38701(17) 0.5138(3) 0.128(4) Uani 1 1 d D U . . .
C11F C 0.2746(4) 0.3892(2) 0.5414(3) 0.138(4) Uani 1 1 d D U . . .
H11F H 0.286525 0.402645 0.548754 0.166 Uiso 1 1 calc R U . . .
C12F C 0.2630(3) 0.37177(18) 0.5590(3) 0.142(4) Uani 1 1 d D U . . .
H12F H 0.266446 0.373257 0.578129 0.170 Uiso 1 1 calc R U . . .
C13F C 0.5200(3) 0.50404(16) 0.5780(2) 0.121(4) Uani 1 1 d D U . . .
C14F C 0.5098(3) 0.52696(16) 0.5775(3) 0.131(4) Uani 1 1 d D U . . .
H14F H 0.483794 0.531803 0.568680 0.157 Uiso 1 1 calc R U . . .
C15F C 0.5370(3) 0.54273(17) 0.5898(3) 0.133(4) Uani 1 1 d D U . . .
H15F H 0.529603 0.558219 0.589569 0.160 Uiso 1 1 calc R U . . .
C16F C 0.5753(3) 0.53552(16) 0.6024(3) 0.119(4) Uani 1 1 d D U . . .
C17F C 0.5843(3) 0.51302(16) 0.6034(2) 0.119(4) Uani 1 1 d D U . . .
H17F H 0.609563 0.508072 0.613013 0.143 Uiso 1 1 calc R U . . .
C18F C 0.5577(3) 0.49737(17) 0.5910(2) 0.122(4) Uani 1 1 d D U . . .
H18F H 0.565371 0.481915 0.591384 0.147 Uiso 1 1 calc R U . . .
C19F C 0.6238(3) 0.56393(17) 0.5961(3) 0.130(4) Uani 1 1 d D U . . .
H19F H 0.618823 0.561876 0.577129 0.156 Uiso 1 1 calc R U . . .
C20F C 0.6535(4) 0.58110(19) 0.6072(3) 0.131(4) Uani 1 1 d D U . . .
C21F C 0.6758(3) 0.5958(2) 0.5908(3) 0.150(4) Uani 1 1 d D U . . .
H21F H 0.672412 0.595228 0.571628 0.180 Uiso 1 1 calc R U . . .
C22F C 0.7033(4) 0.6113(2) 0.6037(3) 0.168(5) Uani 1 1 d D U . . .
H22F H 0.719164 0.621619 0.593286 0.202 Uiso 1 1 calc R U . . .
C23F C 0.7071(4) 0.6117(2) 0.6310(3) 0.165(6) Uani 1 1 d D U . . .
H23F H 0.725096 0.622459 0.639923 0.198 Uiso 1 1 calc R U . . .
C24F C 0.6850(3) 0.5964(2) 0.6458(3) 0.143(4) Uani 1 1 d D U . . .
H24F H 0.688750 0.596476 0.665013 0.171 Uiso 1 1 calc R U . . .
C25F C 0.2985(3) 0.54763(17) 0.3919(2) 0.117(4) Uani 1 1 d D U . . .
C26F C 0.3113(3) 0.55842(18) 0.3685(2) 0.123(4) Uani 1 1 d D U . . .
H26F H 0.341132 0.560900 0.366458 0.148 Uiso 1 1 calc R U . . .
C27F C 0.2833(3) 0.56570(18) 0.3482(3) 0.133(4) Uani 1 1 d D U . . .
H27F H 0.293340 0.573412 0.332822 0.159 Uiso 1 1 calc R U . . .
C28F C 0.2391(3) 0.56131(19) 0.3510(2) 0.126(4) Uani 1 1 d D U . . .
C29F C 0.2256(3) 0.55013(18) 0.3734(2) 0.124(4) Uani 1 1 d D U . . .
H29F H 0.195809 0.547045 0.374997 0.149 Uiso 1 1 calc R U . . .
C30F C 0.2542(3) 0.54330(17) 0.3936(2) 0.122(4) Uani 1 1 d D U . . .
H30F H 0.244052 0.535551 0.408887 0.146 Uiso 1 1 calc R U . . .
C31F C 0.1898(4) 0.5553(2) 0.3144(3) 0.155(5) Uani 1 1 d D U . . .
H31F H 0.195982 0.539688 0.315806 0.187 Uiso 1 1 calc R U . . .
C32F C 0.1589(4) 0.5636(2) 0.2945(3) 0.147(4) Uani 1 1 d D U . . .
C33F C 0.1358(5) 0.5507(2) 0.2764(3) 0.184(6) Uani 1 1 d D U . . .
H33F H 0.141600 0.535078 0.274872 0.221 Uiso 1 1 calc R U . . .
C34F C 0.1037(5) 0.5607(3) 0.2601(4) 0.206(6) Uani 1 1 d D U . . .
H34F H 0.084405 0.551769 0.249302 0.247 Uiso 1 1 calc R U . . .
C35F C 0.1006(5) 0.5837(3) 0.2599(3) 0.198(6) Uani 1 1 d D U . . .
H35F H 0.081685 0.591103 0.247274 0.238 Uiso 1 1 calc R U . . .
C36F C 0.1253(4) 0.5959(2) 0.2785(3) 0.164(5) Uani 1 1 d D U . . .
H36F H 0.121973 0.611739 0.278741 0.197 Uiso 1 1 calc R U . . .
C37F C 0.2796(3) 0.40547(17) 0.4948(2) 0.127(4) Uani 1 1 d D U . . .
C38F C 0.3174(3) 0.41824(16) 0.4994(2) 0.127(4) Uani 1 1 d D U . . .
H38F H 0.336578 0.414955 0.514319 0.153 Uiso 1 1 calc R U . . .
C39F C 0.3263(3) 0.43574(16) 0.4817(2) 0.124(4) Uani 1 1 d D U . . .
C40F C 0.2960(3) 0.44117(17) 0.4612(2) 0.121(4) Uani 1 1 d D U . . .
C41F C 0.2590(3) 0.42833(18) 0.4556(3) 0.135(4) Uani 1 1 d D U . . .
H41F H 0.239878 0.431587 0.440684 0.162 Uiso 1 1 calc R U . . .
C42F C 0.2518(3) 0.41087(19) 0.4728(3) 0.130(4) Uani 1 1 d D U . . .
H42F H 0.226773 0.401975 0.469763 0.156 Uiso 1 1 calc R U . . .
C43F C 0.4919(3) 0.48767(15) 0.5619(2) 0.120(4) Uani 1 1 d D U . . .
C44F C 0.4675(3) 0.49471(16) 0.5390(2) 0.115(3) Uani 1 1 d D U . . .
H44F H 0.468063 0.510124 0.534005 0.137 Uiso 1 1 calc R U . . .
C45F C 0.4422(3) 0.47977(16) 0.5233(2) 0.118(3) Uani 1 1 d D U . . .
C46F C 0.4428(3) 0.45695(16) 0.5328(2) 0.121(3) Uani 1 1 d D U . . .
C47F C 0.4675(3) 0.44975(17) 0.5552(2) 0.121(4) Uani 1 1 d D U . . .
H47F H 0.467232 0.434400 0.560514 0.145 Uiso 1 1 calc R U . . .
C48F C 0.4921(3) 0.46493(15) 0.5695(2) 0.117(4) Uani 1 1 d D U . . .
H48F H 0.509319 0.460121 0.584718 0.141 Uiso 1 1 calc R U . . .
C49F C 0.3296(3) 0.54045(17) 0.4136(2) 0.123(4) Uani 1 1 d D U . . .
C50F C 0.3276(3) 0.51867(17) 0.4242(2) 0.121(4) Uani 1 1 d D U . . .
H50F H 0.306996 0.508388 0.416751 0.146 Uiso 1 1 calc R U . . .
C51F C 0.3557(3) 0.51172(16) 0.4456(2) 0.116(3) Uani 1 1 d D U . . .
C52F C 0.3855(3) 0.52778(16) 0.4557(2) 0.117(4) Uani 1 1 d D U . . .
C53F C 0.3883(3) 0.54923(17) 0.4448(2) 0.117(4) Uani 1 1 d D U . . .
H53F H 0.409230 0.559520 0.451847 0.140 Uiso 1 1 calc R U . . .
C54F C 0.3608(3) 0.55553(17) 0.4237(2) 0.120(4) Uani 1 1 d D U . . .
H54F H 0.362985 0.570090 0.415937 0.144 Uiso 1 1 calc R U . . .
C55F C 0.3588(3) 0.45364(16) 0.4809(2) 0.117(3) Uani 1 1 d D U . . .
C56F C 0.3945(3) 0.45888(17) 0.4972(2) 0.120(4) Uani 1 1 d D U . . .
C57F C 0.4124(3) 0.48087(16) 0.5000(2) 0.116(3) Uani 1 1 d D U . . .
C58F C 0.3972(3) 0.49603(16) 0.4803(2) 0.115(3) Uani 1 1 d D U . . .
C59F C 0.3638(3) 0.49125(15) 0.4608(2) 0.118(3) Uani 1 1 d D U . . .
C60F C 0.3449(3) 0.46926(16) 0.4616(3) 0.126(4) Uani 1 1 d D U . . .
C61F C 0.4223(3) 0.42030(18) 0.5095(3) 0.123(4) Uani 1 1 d D U . . .
H61K H 0.397215 0.414026 0.499105 0.148 Uiso 1 1 calc R U . . .
H61L H 0.426175 0.411488 0.526428 0.148 Uiso 1 1 calc R U . . .
C62F C 0.4626(3) 0.4180(2) 0.4928(3) 0.155(5) Uani 1 1 d D U . . .
H62P H 0.464154 0.402680 0.485521 0.232 Uiso 1 1 calc R U . . .
H62Q H 0.488199 0.421030 0.504321 0.232 Uiso 1 1 calc R U . . .
H62R H 0.461109 0.428761 0.477745 0.232 Uiso 1 1 calc R U . . .
C63F C 0.4453(3) 0.53045(18) 0.4903(3) 0.120(4) Uani 1 1 d D U . . .
H63K H 0.459603 0.540099 0.476971 0.144 Uiso 1 1 calc R U . . .
H63L H 0.466818 0.519552 0.497628 0.144 Uiso 1 1 calc R U . . .
C64F C 0.4294(3) 0.54490(18) 0.5132(3) 0.130(4) Uani 1 1 d D U . . .
H64P H 0.407689 0.555475 0.505949 0.194 Uiso 1 1 calc R U . . .
H64Q H 0.453547 0.553273 0.521505 0.194 Uiso 1 1 calc R U . . .
H64R H 0.416591 0.535265 0.526802 0.194 Uiso 1 1 calc R U . . .
C65F C 0.2826(3) 0.46992(19) 0.4251(3) 0.138(4) Uani 1 1 d D U . . .
H65K H 0.271845 0.457159 0.413855 0.166 Uiso 1 1 calc R U . . .
H65L H 0.301797 0.479037 0.413918 0.166 Uiso 1 1 calc R U . . .
C66F C 0.2453(3) 0.4840(2) 0.4330(3) 0.166(6) Uani 1 1 d D U . . .
H66P H 0.228213 0.488321 0.416762 0.249 Uiso 1 1 calc R U . . .
H66Q H 0.255963 0.497597 0.442321 0.249 Uiso 1 1 calc R U . . .
H66R H 0.227344 0.475433 0.445183 0.249 Uiso 1 1 calc R U . . .
N1G N 0.1788(4) 0.30176(18) 0.5402(3) 0.165(4) Uani 1 1 d D U . . .
N2G N 0.1465(3) 0.34019(15) 0.5441(3) 0.144(4) Uani 1 1 d D U . . .
N3G N 0.1419(3) 0.60034(15) 0.3480(2) 0.132(3) Uani 1 1 d D U . . .
N4G N 0.1657(3) 0.63164(15) 0.3161(2) 0.133(3) Uani 1 1 d D U . . .
N5G N -0.0410(3) 0.59628(16) 0.6913(2) 0.132(3) Uani 1 1 d D U . . .
N6G N -0.0583(3) 0.60892(18) 0.7389(2) 0.147(4) Uani 1 1 d D U . . .
N7G N 0.0822(3) 0.47992(13) 0.4790(2) 0.122(3) Uani 1 1 d D U . . .
N8G N 0.0395(3) 0.55439(15) 0.5079(2) 0.133(3) Uani 1 1 d D U . . .
N9G N 0.0181(3) 0.49003(15) 0.5648(2) 0.129(3) Uani 1 1 d D U . . .
C1G C 0.2005(5) 0.2819(2) 0.5393(4) 0.199(6) Uani 1 1 d D U . . .
H1G H 0.216007 0.276382 0.554835 0.239 Uiso 1 1 calc R U . . .
C2G C 0.1993(6) 0.2700(3) 0.5151(4) 0.207(7) Uani 1 1 d D U . . .
H2G H 0.213693 0.255889 0.514621 0.248 Uiso 1 1 calc R U . . .
C3G C 0.1789(6) 0.2773(3) 0.4923(4) 0.232(7) Uani 1 1 d D U . . .
H3G H 0.179456 0.268944 0.475995 0.278 Uiso 1 1 calc R U . . .
C4G C 0.1568(6) 0.2976(3) 0.4934(3) 0.212(6) Uani 1 1 d D U . . .
H4G H 0.140950 0.303322 0.478141 0.255 Uiso 1 1 calc R U . . .
C5G C 0.1590(5) 0.3087(2) 0.5172(3) 0.169(5) Uani 1 1 d D U . . .
C6G C 0.1394(4) 0.3311(2) 0.5201(3) 0.165(5) Uani 1 1 d D U . . .
H6G H 0.123179 0.338372 0.505909 0.198 Uiso 1 1 calc R U . . .
C7G C 0.1262(3) 0.36194(17) 0.5484(3) 0.144(4) Uani 1 1 d D U . . .
C8G C 0.0832(3) 0.36336(16) 0.5539(3) 0.142(4) Uani 1 1 d D U . . .
H8G H 0.066912 0.349950 0.555413 0.170 Uiso 1 1 calc R U . . .
C9G C 0.0633(3) 0.38396(15) 0.5573(3) 0.136(4) Uani 1 1 d D U . . .
H9G H 0.034383 0.384466 0.562790 0.163 Uiso 1 1 calc R U . . .
C10G C 0.0853(3) 0.40390(15) 0.5529(3) 0.133(4) Uani 1 1 d D U . . .
C11G C 0.1278(3) 0.40246(17) 0.5453(3) 0.151(5) Uani 1 1 d D U . . .
H11G H 0.143229 0.415888 0.541913 0.182 Uiso 1 1 calc R U . . .
C12G C 0.1484(3) 0.38187(16) 0.5427(3) 0.156(5) Uani 1 1 d D U . . .
H12G H 0.177197 0.381277 0.537108 0.188 Uiso 1 1 calc R U . . .
C13G C 0.1169(3) 0.54820(18) 0.4027(3) 0.124(4) Uani 1 1 d D U . . .
C14G C 0.1068(3) 0.5460(2) 0.3757(3) 0.126(4) Uani 1 1 d D U . . .
H14G H 0.094728 0.532208 0.369327 0.151 Uiso 1 1 calc R U . . .
C15G C 0.1135(3) 0.56305(19) 0.3573(3) 0.130(4) Uani 1 1 d D U . . .
H15G H 0.105743 0.561329 0.338579 0.156 Uiso 1 1 calc R U . . .
C16G C 0.1324(3) 0.58315(19) 0.3673(3) 0.125(4) Uani 1 1 d D U . . .
C17G C 0.1413(4) 0.58557(19) 0.3942(3) 0.132(4) Uani 1 1 d D U . . .
H17G H 0.152587 0.599458 0.400712 0.158 Uiso 1 1 calc R U . . .
C18G C 0.1344(3) 0.56833(17) 0.4123(2) 0.128(4) Uani 1 1 d D U . . .
H18G H 0.141548 0.570222 0.431085 0.154 Uiso 1 1 calc R U . . .
C19G C 0.1174(3) 0.61805(18) 0.3478(3) 0.133(4) Uani 1 1 d D U . . .
H19G H 0.093044 0.619240 0.358778 0.159 Uiso 1 1 calc R U . . .
C20G C 0.1298(3) 0.63581(18) 0.3297(3) 0.136(4) Uani 1 1 d D U . . .
C21G C 0.1091(4) 0.65634(19) 0.3281(3) 0.157(5) Uani 1 1 d D U . . .
H21G H 0.085000 0.659434 0.338752 0.188 Uiso 1 1 calc R U . . .
C22G C 0.1244(4) 0.6722(2) 0.3105(3) 0.174(5) Uani 1 1 d D U . . .
H22G H 0.110021 0.686215 0.308593 0.209 Uiso 1 1 calc R U . . .
C23G C 0.1601(4) 0.6681(2) 0.2957(3) 0.166(5) Uani 1 1 d D U . . .
H23G H 0.170430 0.678907 0.283322 0.199 Uiso 1 1 calc R U . . .
C24G C 0.1803(4) 0.64756(19) 0.2997(3) 0.156(5) Uani 1 1 d D U . . .
H24G H 0.205803 0.644627 0.290226 0.187 Uiso 1 1 calc R U . . .
C25G C -0.0070(3) 0.57876(19) 0.6118(3) 0.135(4) Uani 1 1 d D U . . .
C26G C -0.0388(3) 0.59549(19) 0.6158(2) 0.131(4) Uani 1 1 d D U . . .
H26G H -0.052243 0.603143 0.600871 0.157 Uiso 1 1 calc R U . . .
C27G C -0.0495(3) 0.6002(2) 0.6421(2) 0.128(4) Uani 1 1 d D U . . .
H27G H -0.070881 0.611215 0.645120 0.153 Uiso 1 1 calc R U . . .
C28G C -0.0300(3) 0.58948(19) 0.6642(2) 0.127(4) Uani 1 1 d D U . . .
C29G C 0.0020(3) 0.57356(19) 0.6606(3) 0.130(4) Uani 1 1 d D U . . .
H29G H 0.016547 0.566615 0.675685 0.156 Uiso 1 1 calc R U . . .
C30G C 0.0114(4) 0.5684(2) 0.6350(3) 0.130(4) Uani 1 1 d D U . . .
H30G H 0.031942 0.556846 0.632424 0.156 Uiso 1 1 calc R U . . .
C31G C -0.0631(4) 0.5824(2) 0.7051(3) 0.144(4) Uani 1 1 d D U . . .
H31G H -0.071636 0.568272 0.697695 0.173 Uiso 1 1 calc R U . . .
C32G C -0.0745(4) 0.5884(2) 0.7317(3) 0.153(4) Uani 1 1 d D U . . .
C33G C -0.0978(5) 0.5753(2) 0.7485(3) 0.176(5) Uani 1 1 d D U . . .
H33G H -0.109298 0.561357 0.742368 0.211 Uiso 1 1 calc R U . . .
C34G C -0.1046(5) 0.5828(3) 0.7746(3) 0.190(6) Uani 1 1 d D U . . .
H34G H -0.119088 0.573482 0.786996 0.228 Uiso 1 1 calc R U . . .
C35G C -0.0900(5) 0.6037(2) 0.7824(3) 0.199(6) Uani 1 1 d D U . . .
H35G H -0.096161 0.609723 0.799696 0.239 Uiso 1 1 calc R U . . .
C36G C -0.0659(5) 0.6158(2) 0.7641(3) 0.164(5) Uani 1 1 d D U . . .
H36G H -0.054224 0.629815 0.769870 0.197 Uiso 1 1 calc R U . . .
C37G C 0.0636(3) 0.42599(17) 0.5559(2) 0.131(4) Uani 1 1 d D U . . .
C38G C 0.0693(3) 0.44252(15) 0.5364(2) 0.127(4) Uani 1 1 d D U . . .
H38G H 0.086191 0.439370 0.521179 0.153 Uiso 1 1 calc R U . . .
C39G C 0.0505(3) 0.46370(16) 0.5389(2) 0.121(4) Uani 1 1 d D U . . .
C40G C 0.0286(3) 0.46692(17) 0.5627(3) 0.123(4) Uani 1 1 d D U . . .
C41G C 0.0199(3) 0.45051(16) 0.5824(2) 0.127(4) Uani 1 1 d D U . . .
H41G H 0.002783 0.453502 0.597513 0.153 Uiso 1 1 calc R U . . .
C42G C 0.0381(3) 0.42977(16) 0.5779(2) 0.127(4) Uani 1 1 d D U . . .
H42G H 0.033059 0.417805 0.590108 0.152 Uiso 1 1 calc R U . . .
C43G C 0.1100(3) 0.52935(16) 0.4229(2) 0.124(4) Uani 1 1 d D U . . .
C44G C 0.0911(3) 0.53392(18) 0.4476(2) 0.125(4) Uani 1 1 d D U . . .
H44G H 0.083892 0.549009 0.451820 0.151 Uiso 1 1 calc R U . . .
C45G C 0.0824(3) 0.51698(17) 0.4661(2) 0.123(4) Uani 1 1 d D U . . .
C46G C 0.0943(4) 0.49431(18) 0.4585(2) 0.128(4) Uani 1 1 d D U . . .
C47G C 0.1124(3) 0.49004(19) 0.4342(2) 0.127(4) Uani 1 1 d D U . . .
H47G H 0.118951 0.474979 0.429487 0.152 Uiso 1 1 calc R U . . .
C48G C 0.1215(3) 0.50741(17) 0.4162(3) 0.129(4) Uani 1 1 d D U . . .
H48G H 0.135211 0.504346 0.399731 0.155 Uiso 1 1 calc R U . . .
C49G C 0.0037(3) 0.5736(2) 0.5841(3) 0.129(4) Uani 1 1 d D U . . .
C50G C 0.0117(3) 0.55084(18) 0.5770(2) 0.124(4) Uani 1 1 d D U . . .
H50G H 0.010413 0.539466 0.590414 0.149 Uiso 1 1 calc R U . . .
C51G C 0.0216(3) 0.54499(18) 0.5505(2) 0.123(3) Uani 1 1 d D U . . .
C52G C 0.0271(4) 0.56260(17) 0.5322(3) 0.131(4) Uani 1 1 d D U . . .
C53G C 0.0169(4) 0.58508(17) 0.5376(3) 0.146(4) Uani 1 1 d D U . . .
H53G H 0.017739 0.596360 0.524024 0.175 Uiso 1 1 calc R U . . .
C54G C 0.0055(4) 0.5899(2) 0.5636(3) 0.145(4) Uani 1 1 d D U . . .
H54G H -0.001414 0.605019 0.567958 0.174 Uiso 1 1 calc R U . . .
C55G C 0.0504(3) 0.48504(18) 0.5244(2) 0.126(3) Uani 1 1 d D U . . .
C56G C 0.0650(3) 0.49240(17) 0.4996(2) 0.120(3) Uani 1 1 d D U . . .
C57G C 0.0631(3) 0.51561(16) 0.4917(2) 0.122(3) Uani 1 1 d D U . . .
C58G C 0.0454(4) 0.53059(17) 0.5106(2) 0.129(4) Uani 1 1 d D U . . .
C59G C 0.0319(3) 0.52466(17) 0.5363(3) 0.125(3) Uani 1 1 d D U . . .
C60G C 0.0329(4) 0.50088(17) 0.5422(3) 0.130(4) Uani 1 1 d D U . . .
C61G C 0.0822(3) 0.45565(14) 0.4738(3) 0.128(4) Uani 1 1 d D U . . .
H61M H 0.071390 0.452920 0.454926 0.153 Uiso 1 1 calc R U . . .
H61N H 0.062249 0.448219 0.486088 0.153 Uiso 1 1 calc R U . . .
C62G C 0.1266(3) 0.44516(18) 0.4777(3) 0.155(5) Uani 1 1 d D U . . .
H62S H 0.145472 0.450859 0.463747 0.233 Uiso 1 1 calc R U . . .
H62T H 0.124309 0.428776 0.476090 0.233 Uiso 1 1 calc R U . . .
H62U H 0.138748 0.449081 0.495648 0.233 Uiso 1 1 calc R U . . .
C63G C 0.0381(4) 0.5682(2) 0.4817(3) 0.161(5) Uani 1 1 d D U . . .
H63M H 0.038152 0.557917 0.465948 0.193 Uiso 1 1 calc R U . . .
H63N H 0.011069 0.577014 0.480538 0.193 Uiso 1 1 calc R U . . .
C64G C 0.0761(4) 0.5840(2) 0.4806(3) 0.194(6) Uani 1 1 d D U . . .
H64S H 0.102745 0.575264 0.480536 0.291 Uiso 1 1 calc R U . . .
H64T H 0.076584 0.593874 0.496537 0.291 Uiso 1 1 calc R U . . .
H64U H 0.073474 0.593135 0.464125 0.291 Uiso 1 1 calc R U . . .
C65G C -0.0076(4) 0.4985(2) 0.5876(3) 0.135(4) Uani 1 1 d D U . . .
H65M H -0.022333 0.512619 0.581996 0.161 Uiso 1 1 calc R U . . .
H65N H -0.029919 0.487335 0.591834 0.161 Uiso 1 1 calc R U . . .
C66G C 0.0197(4) 0.5029(2) 0.6124(3) 0.163(5) Uani 1 1 d D U . . .
H66S H 0.045418 0.511222 0.607476 0.245 Uiso 1 1 calc R U . . .
H66T H 0.028244 0.488534 0.620718 0.245 Uiso 1 1 calc R U . . .
H66U H 0.003436 0.511721 0.625219 0.245 Uiso 1 1 calc R U . . .
N1H N -0.0742(3) 0.64035(17) 0.6943(2) 0.142(4) Uani 1 1 d D U . . .
N2H N 0.0035(3) 0.63886(15) 0.6793(2) 0.129(3) Uani 1 1 d D U . . .
N3H N 0.2333(3) 0.61452(14) 0.3503(2) 0.120(3) Uani 1 1 d D U . . .
N4H N 0.2400(3) 0.60530(16) 0.2988(2) 0.131(3) Uani 1 1 d D U . . .
N5H N 0.5771(3) 0.58334(15) 0.6560(2) 0.126(3) Uani 1 1 d D U . . .
N6H N 0.6358(3) 0.56963(15) 0.6899(2) 0.141(4) Uani 1 1 d D U . . .
N7H N 0.1967(3) 0.63946(15) 0.5453(2) 0.115(3) Uani 1 1 d D U . . .
N8H N 0.3408(3) 0.61944(15) 0.5246(2) 0.122(3) Uani 1 1 d D U . . .
N9H N 0.3000(3) 0.62502(17) 0.6175(2) 0.129(3) Uani 1 1 d D U . . .
C1H C -0.1151(3) 0.6401(2) 0.7029(3) 0.161(5) Uani 1 1 d D U . . .
H1H H -0.122236 0.631549 0.718278 0.193 Uiso 1 1 calc R U . . .
C2H C -0.1466(4) 0.6527(2) 0.6887(3) 0.164(5) Uani 1 1 d D U . . .
H2H H -0.174626 0.653617 0.695579 0.196 Uiso 1 1 calc R U . . .
C3H C -0.1381(4) 0.6635(2) 0.6653(3) 0.165(5) Uani 1 1 d D U . . .
H3H H -0.160519 0.670669 0.654935 0.198 Uiso 1 1 calc R U . . .
C4H C -0.0964(3) 0.6640(2) 0.6567(3) 0.148(4) Uani 1 1 d D U . . .
H4H H -0.088679 0.672384 0.641287 0.178 Uiso 1 1 calc R U . . .
C5H C -0.0667(4) 0.6517(2) 0.6716(3) 0.135(4) Uani 1 1 d D U . . .
C6H C -0.0212(3) 0.65074(19) 0.6636(3) 0.131(4) Uani 1 1 d D U . . .
H6H H -0.011219 0.658312 0.648154 0.157 Uiso 1 1 calc R U . . .
C7H C 0.0480(3) 0.63655(18) 0.6712(3) 0.118(4) Uani 1 1 d D U . . .
C8H C 0.0807(3) 0.64575(15) 0.6869(2) 0.115(4) Uani 1 1 d D U . . .
H8H H 0.074805 0.653491 0.703216 0.138 Uiso 1 1 calc R U . . .
C9H C 0.1232(3) 0.64351(17) 0.6786(2) 0.116(4) Uani 1 1 d D U . . .
H9H H 0.145998 0.649950 0.689327 0.139 Uiso 1 1 calc R U . . .
C10H C 0.1326(3) 0.63208(17) 0.6550(2) 0.115(4) Uani 1 1 d D U . . .
C11H C 0.0989(3) 0.62313(17) 0.6396(3) 0.129(4) Uani 1 1 d D U . . .
H11H H 0.104569 0.615354 0.623310 0.154 Uiso 1 1 calc R U . . .
C12H C 0.0568(3) 0.62532(18) 0.6476(3) 0.125(4) Uani 1 1 d D U . . .
H12H H 0.033894 0.619031 0.636834 0.150 Uiso 1 1 calc R U . . .
C13H C 0.2159(3) 0.62652(18) 0.4335(2) 0.116(3) Uani 1 1 d D U . . .
C14H C 0.1958(3) 0.63975(19) 0.4130(2) 0.115(4) Uani 1 1 d D U . . .
H14H H 0.177938 0.651885 0.418019 0.138 Uiso 1 1 calc R U . . .
C15H C 0.2011(3) 0.63569(19) 0.3862(3) 0.119(4) Uani 1 1 d D U . . .
H15H H 0.186203 0.644470 0.372793 0.143 Uiso 1 1 calc R U . . .
C16H C 0.2288(4) 0.6184(2) 0.3786(3) 0.126(4) Uani 1 1 d D U . . .
C17H C 0.2491(3) 0.60482(19) 0.3982(3) 0.119(4) Uani 1 1 d D U . . .
H17H H 0.267356 0.592900 0.392964 0.142 Uiso 1 1 calc R U . . .
C18H C 0.2425(3) 0.60880(17) 0.4252(3) 0.115(4) Uani 1 1 d D U . . .
H18H H 0.256053 0.599399 0.438504 0.138 Uiso 1 1 calc R U . . .
C19H C 0.2712(3) 0.61789(18) 0.3406(3) 0.122(4) Uani 1 1 d D U . . .
H19H H 0.294712 0.623246 0.351570 0.147 Uiso 1 1 calc R U . . .
C20H C 0.2755(4) 0.6131(2) 0.3124(3) 0.137(4) Uani 1 1 d D U . . .
C21H C 0.3144(4) 0.6162(2) 0.3000(3) 0.148(5) Uani 1 1 d D U . . .
H21H H 0.339265 0.621570 0.309722 0.178 Uiso 1 1 calc R U . . .
C22H C 0.3147(4) 0.6111(3) 0.2724(3) 0.168(5) Uani 1 1 d D U . . .
H22H H 0.340529 0.613067 0.263024 0.202 Uiso 1 1 calc R U . . .
C23H C 0.2786(4) 0.6033(3) 0.2584(3) 0.177(5) Uani 1 1 d D U . . .
H23H H 0.279254 0.600164 0.239532 0.212 Uiso 1 1 calc R U . . .
C24H C 0.2411(4) 0.6000(3) 0.2724(3) 0.159(5) Uani 1 1 d D U . . .
H24H H 0.216323 0.593938 0.263247 0.191 Uiso 1 1 calc R U . . .
C25H C 0.4768(3) 0.59848(19) 0.5983(3) 0.125(4) Uani 1 1 d D U . . .
C26H C 0.5196(3) 0.60567(18) 0.5940(2) 0.130(4) Uani 1 1 d D U . . .
H26H H 0.526114 0.613937 0.578182 0.156 Uiso 1 1 calc R U . . .
C27H C 0.5514(3) 0.60043(19) 0.6130(3) 0.128(4) Uani 1 1 d D U . . .
H27H H 0.580086 0.605100 0.610088 0.154 Uiso 1 1 calc R U . . .
C28H C 0.5432(3) 0.58872(18) 0.6361(2) 0.122(4) Uani 1 1 d D U . . .
C29H C 0.5013(3) 0.58227(16) 0.6416(2) 0.118(4) Uani 1 1 d D U . . .
H29H H 0.494808 0.574797 0.658000 0.142 Uiso 1 1 calc R U . . .
C30H C 0.4700(3) 0.58727(18) 0.6223(2) 0.123(4) Uani 1 1 d D U . . .
H30H H 0.441454 0.582690 0.625670 0.148 Uiso 1 1 calc R U . . .
C31H C 0.5789(4) 0.5932(2) 0.6787(3) 0.142(5) Uani 1 1 d D U . . .
H31H H 0.558908 0.604786 0.682482 0.170 Uiso 1 1 calc R U . . .
C32H C 0.6116(4) 0.5869(2) 0.6988(3) 0.147(4) Uani 1 1 d D U . . .
C33H C 0.6163(5) 0.5949(2) 0.7245(3) 0.180(6) Uani 1 1 d D U . . .
H33H H 0.598067 0.606572 0.730416 0.216 Uiso 1 1 calc R U . . .
C34H C 0.6478(5) 0.5860(3) 0.7423(3) 0.191(6) Uani 1 1 d D U . . .
H34H H 0.651724 0.591765 0.760142 0.229 Uiso 1 1 calc R U . . .
C35H C 0.6727(5) 0.5689(3) 0.7336(3) 0.189(6) Uani 1 1 d D U . . .
H35H H 0.693972 0.562266 0.745358 0.227 Uiso 1 1 calc R U . . .
C36H C 0.6666(4) 0.5614(2) 0.7074(3) 0.162(5) Uani 1 1 d D U . . .
H36H H 0.684871 0.549874 0.701237 0.194 Uiso 1 1 calc R U . . .
C37H C 0.1780(3) 0.63041(19) 0.6461(2) 0.115(4) Uani 1 1 d D U . . .
C38H C 0.1860(3) 0.63198(17) 0.6188(2) 0.111(3) Uani 1 1 d D U . . .
H38H H 0.162725 0.634003 0.605988 0.133 Uiso 1 1 calc R U . . .
C39H C 0.2283(3) 0.63059(18) 0.6097(2) 0.119(3) Uani 1 1 d D U . . .
C40H C 0.2603(3) 0.6276(2) 0.6300(2) 0.121(4) Uani 1 1 d D U . . .
C41H C 0.2531(3) 0.62638(19) 0.6573(2) 0.121(4) Uani 1 1 d D U . . .
H41H H 0.276451 0.624532 0.670116 0.145 Uiso 1 1 calc R U . . .
C42H C 0.2112(3) 0.62789(17) 0.6659(2) 0.120(4) Uani 1 1 d D U . . .
H42H H 0.205226 0.627225 0.684591 0.144 Uiso 1 1 calc R U . . .
C43H C 0.2094(3) 0.63076(17) 0.4631(2) 0.110(3) Uani 1 1 d D U . . .
C44H C 0.2424(3) 0.62726(17) 0.4825(2) 0.111(3) Uani 1 1 d D U . . .
H44H H 0.269339 0.622145 0.476436 0.133 Uiso 1 1 calc R U . . .
C45H C 0.2385(3) 0.63077(19) 0.5100(2) 0.117(3) Uani 1 1 d D U . . .
C46H C 0.1967(3) 0.63760(19) 0.5177(2) 0.116(3) Uani 1 1 d D U . . .
C47H C 0.1641(3) 0.64214(19) 0.4986(2) 0.117(4) Uani 1 1 d D U . . .
H47H H 0.137204 0.647438 0.504504 0.140 Uiso 1 1 calc R U . . .
C48H C 0.1696(3) 0.6392(2) 0.4717(3) 0.123(4) Uani 1 1 d D U . . .
H48H H 0.147107 0.642770 0.458914 0.148 Uiso 1 1 calc R U . . .
C49H C 0.4431(3) 0.60434(19) 0.5778(3) 0.120(4) Uani 1 1 d D U . . .
C50H C 0.4018(3) 0.60987(16) 0.5865(2) 0.117(3) Uani 1 1 d D U . . .
H50H H 0.396572 0.609718 0.605374 0.140 Uiso 1 1 calc R U . . .
C51H C 0.3685(3) 0.61556(19) 0.5681(2) 0.120(4) Uani 1 1 d D U . . .
C52H C 0.3771(3) 0.61441(18) 0.5408(3) 0.117(3) Uani 1 1 d D U . . .
C53H C 0.4171(3) 0.60800(19) 0.5313(3) 0.131(4) Uani 1 1 d D U . . .
H53H H 0.422081 0.607195 0.512462 0.158 Uiso 1 1 calc R U . . .
C54H C 0.4483(3) 0.60300(19) 0.5502(3) 0.120(4) Uani 1 1 d D U . . .
H54H H 0.475488 0.598288 0.544094 0.144 Uiso 1 1 calc R U . . .
C55H C 0.2488(3) 0.63160(18) 0.5838(2) 0.116(3) Uani 1 1 d D U . . .
C56H C 0.2366(3) 0.63315(18) 0.5564(2) 0.112(3) Uani 1 1 d D U . . .
C57H C 0.2640(3) 0.62872(18) 0.5346(2) 0.116(3) Uani 1 1 d D U . . .
C58H C 0.3080(3) 0.62410(18) 0.5420(2) 0.119(3) Uani 1 1 d D U . . .
C59H C 0.3233(3) 0.62247(19) 0.5690(2) 0.121(3) Uani 1 1 d D U . . .
C60H C 0.2936(3) 0.62648(19) 0.5897(2) 0.121(3) Uani 1 1 d D U . . .
C61H C 0.1592(3) 0.64895(18) 0.5583(3) 0.128(4) Uani 1 1 d D U . . .
H61O H 0.148991 0.662243 0.547826 0.154 Uiso 1 1 calc R U . . .
H61P H 0.167980 0.654093 0.576725 0.154 Uiso 1 1 calc R U . . .
C62H C 0.1220(3) 0.6323(2) 0.5603(3) 0.171(6) Uani 1 1 d D U . . .
H62V H 0.114111 0.626460 0.542240 0.257 Uiso 1 1 calc R U . . .
H62W H 0.097166 0.639927 0.567786 0.257 Uiso 1 1 calc R U . . .
H62X H 0.130856 0.619816 0.572219 0.257 Uiso 1 1 calc R U . . .
C63H C 0.3435(4) 0.6226(2) 0.4961(3) 0.136(4) Uani 1 1 d D U . . .
H63O H 0.371570 0.629519 0.492350 0.163 Uiso 1 1 calc R U . . .
H63P H 0.320655 0.633154 0.489812 0.163 Uiso 1 1 calc R U . . .
C64H C 0.3388(3) 0.60058(19) 0.4799(3) 0.137(4) Uani 1 1 d D U . . .
H64V H 0.338080 0.603955 0.460453 0.206 Uiso 1 1 calc R U . . .
H64W H 0.312054 0.593035 0.484508 0.206 Uiso 1 1 calc R U . . .
H64X H 0.363286 0.590727 0.484384 0.206 Uiso 1 1 calc R U . . .
C65H C 0.3415(3) 0.62452(19) 0.6349(3) 0.137(4) Uani 1 1 d D U . . .
H65O H 0.365482 0.630382 0.624300 0.165 Uiso 1 1 calc R U . . .
H65P H 0.338479 0.634306 0.650910 0.165 Uiso 1 1 calc R U . . .
C66H C 0.3515(3) 0.6009(2) 0.6440(3) 0.154(5) Uani 1 1 d D U . . .
H66V H 0.347967 0.590656 0.628502 0.231 Uiso 1 1 calc R U . . .
H66W H 0.331765 0.596520 0.658058 0.231 Uiso 1 1 calc R U . . .
H66X H 0.381161 0.600154 0.651254 0.231 Uiso 1 1 calc R U . . .
O1I O 0.0916(5) 0.7544(3) 0.6527(3) 0.166(6) Uiso 0.591(4) 1 d D U P A 1
O2I O 0.3136(5) 0.7881(3) 0.7316(3) 0.170(6) Uiso 0.591(4) 1 d D U P A 1
O3I O 0.2403(6) 0.8523(3) 0.5847(4) 0.195(8) Uiso 0.591(4) 1 d D U P A 1
O4I O 0.0488(4) 0.7870(3) 0.6426(3) 0.162(5) Uiso 0.591(4) 1 d D U P A 1
O5I O 0.2458(5) 0.8786(3) 0.6210(4) 0.194(7) Uiso 0.591(4) 1 d D U P A 1
O6I O 0.2487(5) 0.7951(3) 0.7534(3) 0.181(6) Uiso 0.591(4) 1 d D U P A 1
C1I C 0.1247(4) 0.7585(3) 0.6351(4) 0.165(10) Uiso 0.591(4) 1 d D U P A 1
C2I C 0.1636(4) 0.7489(3) 0.6436(3) 0.135(7) Uiso 0.591(4) 1 d D U P A 1
H2I H 0.164697 0.739954 0.659591 0.162 Uiso 0.591(4) 1 calc R U P A 1
C3I C 0.2008(4) 0.7520(3) 0.6295(3) 0.152(9) Uiso 0.591(4) 1 d D U P A 1
C4I C 0.1990(4) 0.7652(2) 0.6061(3) 0.147(7) Uiso 0.591(4) 1 d D U P A 1
C5I C 0.1596(5) 0.7743(3) 0.5972(3) 0.174(9) Uiso 0.591(4) 1 d D U P A 1
H5I H 0.158223 0.782958 0.580992 0.209 Uiso 0.591(4) 1 calc R U P A 1
C6I C 0.1224(5) 0.7710(3) 0.6114(4) 0.167(8) Uiso 0.591(4) 1 d D U P A 1
H6I H 0.095771 0.777113 0.604889 0.200 Uiso 0.591(4) 1 calc R U P A 1
C7I C 0.2966(6) 0.7756(3) 0.7099(3) 0.167(9) Uiso 0.591(4) 1 d D U P A 1
C8I C 0.3114(5) 0.7794(3) 0.6845(3) 0.126(7) Uiso 0.591(4) 1 d D U P A 1
H8I H 0.333878 0.790001 0.682607 0.152 Uiso 0.591(4) 1 calc R U P A 1
C9I C 0.2952(5) 0.7685(3) 0.6615(3) 0.154(9) Uiso 0.591(4) 1 d D U P A 1
C10I C 0.2625(5) 0.7525(2) 0.6642(3) 0.159(8) Uiso 0.591(4) 1 d D U P A 1
C11I C 0.2488(5) 0.7482(3) 0.6902(3) 0.132(7) Uiso 0.591(4) 1 d D U P A 1
H11I H 0.227332 0.737107 0.692380 0.158 Uiso 0.591(4) 1 calc R U P A 1
C12I C 0.2650(7) 0.7593(4) 0.7130(3) 0.171(10) Uiso 0.591(4) 1 d D U P A 1
H12I H 0.254705 0.755951 0.730453 0.205 Uiso 0.591(4) 1 calc R U P A 1
C13I C 0.2566(6) 0.8342(3) 0.5985(4) 0.208(10) Uiso 0.591(4) 1 d D U P A 1
C14I C 0.2419(6) 0.8132(3) 0.5898(4) 0.216(11) Uiso 0.591(4) 1 d D U P A 1
H14I H 0.220160 0.812402 0.575806 0.259 Uiso 0.591(4) 1 calc R U P A 1
C15I C 0.2584(5) 0.7934(3) 0.6010(3) 0.194(9) Uiso 0.591(4) 1 d D U P A 1
C16I C 0.2903(5) 0.7947(3) 0.6216(3) 0.179(9) Uiso 0.591(4) 1 d D U P A 1
C17I C 0.3036(6) 0.8158(3) 0.6311(4) 0.180(9) Uiso 0.591(4) 1 d D U P A 1
H17I H 0.324221 0.816763 0.645673 0.216 Uiso 0.591(4) 1 calc R U P A 1
C18I C 0.2871(6) 0.8355(3) 0.6194(4) 0.186(10) Uiso 0.591(4) 1 d D U P A 1
H18I H 0.296794 0.849690 0.625894 0.223 Uiso 0.591(4) 1 calc R U P A 1
C19I C 0.0632(6) 0.7979(3) 0.6658(3) 0.181(10) Uiso 0.591(4) 1 d D U P A 1
C20I C 0.0713(7) 0.8206(3) 0.6616(3) 0.171(9) Uiso 0.591(4) 1 d D U P A 1
H20I H 0.065138 0.827003 0.644246 0.205 Uiso 0.591(4) 1 calc R U P A 1
C21I C 0.0885(5) 0.8339(2) 0.6824(3) 0.158(8) Uiso 0.591(4) 1 d D U P A 1
C22I C 0.0985(5) 0.8243(3) 0.7076(3) 0.164(8) Uiso 0.591(4) 1 d D U P A 1
C23I C 0.0884(7) 0.8017(3) 0.7120(3) 0.167(10) Uiso 0.591(4) 1 d D U P A 1
H23I H 0.093774 0.795365 0.729440 0.200 Uiso 0.591(4) 1 calc R U P A 1
C24I C 0.0708(6) 0.7886(3) 0.6914(4) 0.159(8) Uiso 0.591(4) 1 d D U P A 1
H24I H 0.063985 0.773266 0.694614 0.191 Uiso 0.591(4) 1 calc R U P A 1
C25I C 0.2075(5) 0.8742(3) 0.6325(3) 0.163(10) Uiso 0.591(4) 1 d D U P A 1
C26I C 0.2084(4) 0.8772(3) 0.6603(3) 0.145(8) Uiso 0.591(4) 1 d D U P A 1
H26I H 0.233398 0.883191 0.669260 0.174 Uiso 0.591(4) 1 calc R U P A 1
C27I C 0.1729(4) 0.8717(2) 0.6750(3) 0.149(8) Uiso 0.591(4) 1 d D U P A 1
C28I C 0.1351(4) 0.8640(3) 0.6615(3) 0.138(7) Uiso 0.591(4) 1 d D U P A 1
C29I C 0.1349(5) 0.8613(3) 0.6338(3) 0.157(9) Uiso 0.591(4) 1 d D U P A 1
H29I H 0.109575 0.855977 0.624512 0.188 Uiso 0.591(4) 1 calc R U P A 1
C30I C 0.1707(6) 0.8662(3) 0.6191(3) 0.167(8) Uiso 0.591(4) 1 d D U P A 1
H30I H 0.170112 0.864162 0.600032 0.201 Uiso 0.591(4) 1 calc R U P A 1
C31I C 0.2356(5) 0.8143(3) 0.7406(3) 0.188(9) Uiso 0.591(4) 1 d D U P A 1
C32I C 0.1912(5) 0.8168(3) 0.7409(4) 0.186(9) Uiso 0.591(4) 1 d D U P A 1
H32I H 0.174273 0.805536 0.748948 0.223 Uiso 0.591(4) 1 calc R U P A 1
C33I C 0.1714(4) 0.8356(2) 0.7295(3) 0.166(8) Uiso 0.591(4) 1 d D U P A 1
C34I C 0.1965(5) 0.8523(3) 0.7178(3) 0.182(9) Uiso 0.591(4) 1 d D U P A 1
C35I C 0.2409(5) 0.8495(3) 0.7177(4) 0.170(8) Uiso 0.591(4) 1 d D U P A 1
H35I H 0.257928 0.860768 0.709742 0.204 Uiso 0.591(4) 1 calc R U P A 1
C36I C 0.2610(5) 0.8306(3) 0.7288(4) 0.184(10) Uiso 0.591(4) 1 d D U P A 1
H36I H 0.291302 0.828906 0.728393 0.221 Uiso 0.591(4) 1 calc R U P A 1
C37I C 0.2414(4) 0.7403(3) 0.6402(3) 0.160(8) Uiso 0.591(4) 1 d D U P A 1
H37A H 0.234136 0.724806 0.645765 0.193 Uiso 0.591(4) 1 calc R U P A 1
H37B H 0.262096 0.739291 0.625554 0.193 Uiso 0.591(4) 1 calc R U P A 1
C38I C 0.2388(5) 0.7713(3) 0.5908(4) 0.197(10) Uiso 0.591(4) 1 d D U P A 1
H38I H 0.231121 0.772658 0.571261 0.237 Uiso 0.591(4) 1 calc R U P A 1
H38J H 0.260425 0.759184 0.593124 0.237 Uiso 0.591(4) 1 calc R U P A 1
C39I C 0.3123(5) 0.7743(3) 0.6343(3) 0.164(9) Uiso 0.591(4) 1 d D U P A 1
H39A H 0.308162 0.761246 0.621982 0.197 Uiso 0.591(4) 1 calc R U P A 1
H39B H 0.343596 0.777202 0.636349 0.197 Uiso 0.591(4) 1 calc R U P A 1
C40I C 0.0515(6) 0.7628(3) 0.6428(5) 0.195(10) Uiso 0.591(4) 1 d D U P A 1
H40A H 0.028558 0.756778 0.654134 0.234 Uiso 0.591(4) 1 calc R U P A 1
H40B H 0.045999 0.757189 0.624099 0.234 Uiso 0.591(4) 1 calc R U P A 1
C41I C 0.2942(5) 0.7906(4) 0.7563(4) 0.165(8) Uiso 0.591(4) 1 d D U P A 1
H41I H 0.308299 0.803045 0.766503 0.198 Uiso 0.591(4) 1 calc R U P A 1
H41J H 0.298612 0.776643 0.767079 0.198 Uiso 0.591(4) 1 calc R U P A 1
C42I C 0.2504(9) 0.8747(4) 0.5931(4) 0.220(11) Uiso 0.591(4) 1 d D U P A 1
H42I H 0.280478 0.878000 0.588497 0.263 Uiso 0.591(4) 1 calc R U P A 1
H42J H 0.231541 0.885237 0.582673 0.263 Uiso 0.591(4) 1 calc R U P A 1
C43I C 0.0946(5) 0.8589(3) 0.6767(4) 0.190(10) Uiso 0.591(4) 1 d D U P A 1
H43A H 0.069331 0.864454 0.665847 0.228 Uiso 0.591(4) 1 calc R U P A 1
H43B H 0.095724 0.867175 0.694074 0.228 Uiso 0.591(4) 1 calc R U P A 1
C44I C 0.1774(6) 0.8737(3) 0.7054(3) 0.175(9) Uiso 0.591(4) 1 d D U P A 1
H44I H 0.148763 0.876474 0.712906 0.210 Uiso 0.591(4) 1 calc R U P A 1
H44J H 0.196144 0.886605 0.710285 0.210 Uiso 0.591(4) 1 calc R U P A 1
C45I C 0.1225(4) 0.8369(3) 0.7303(3) 0.172(9) Uiso 0.591(4) 1 d D U P A 1
H45A H 0.113640 0.830696 0.747890 0.206 Uiso 0.591(4) 1 calc R U P A 1
H45B H 0.113827 0.852871 0.729654 0.206 Uiso 0.591(4) 1 calc R U P A 1
O1J O 0.1142(5) 0.4711(3) 0.5991(3) 0.222(7) Uiso 0.680(4) 1 d D U P B 1
O2J O 0.3643(3) 0.48286(19) 0.6060(2) 0.130(4) Uiso 0.680(4) 1 d D U P B 1
O3J O 0.2343(5) 0.5690(2) 0.5001(3) 0.192(6) Uiso 0.680(4) 1 d D U P B 1
O4J O 0.1338(5) 0.4811(3) 0.6406(3) 0.201(7) Uiso 0.680(4) 1 d D U P B 1
O5J O 0.1653(4) 0.5653(2) 0.5166(3) 0.150(4) Uiso 0.680(4) 1 d D U P B 1
O6J O 0.3889(4) 0.5156(2) 0.5814(3) 0.176(5) Uiso 0.680(4) 1 d D U P B 1
C1J C 0.1405(4) 0.4755(3) 0.5786(3) 0.154(7) Uiso 0.680(4) 1 d D U P B 1
C2J C 0.1698(4) 0.4599(2) 0.5697(3) 0.139(6) Uiso 0.680(4) 1 d D U P B 1
H2J H 0.176281 0.446834 0.580043 0.167 Uiso 0.680(4) 1 calc R U P B 1
C3J C 0.1896(4) 0.4637(2) 0.5452(3) 0.150(7) Uiso 0.680(4) 1 d D U P B 1
C4J C 0.1797(4) 0.4826(2) 0.5293(2) 0.130(6) Uiso 0.680(4) 1 d D U P B 1
C5J C 0.1507(4) 0.4983(2) 0.5394(3) 0.147(7) Uiso 0.680(4) 1 d D U P B 1
H5J H 0.143592 0.511396 0.529143 0.176 Uiso 0.680(4) 1 calc R U P B 1
C6J C 0.1325(4) 0.4948(2) 0.5638(3) 0.142(6) Uiso 0.680(4) 1 d D U P B 1
H6J H 0.113886 0.505858 0.570734 0.170 Uiso 0.680(4) 1 calc R U P B 1
C7J C 0.3345(4) 0.4744(2) 0.5875(3) 0.135(7) Uiso 0.680(4) 1 d D U P B 1
C8J C 0.3290(4) 0.4805(2) 0.5607(3) 0.117(5) Uiso 0.680(4) 1 d D U P B 1
H8J H 0.349013 0.490615 0.553323 0.141 Uiso 0.680(4) 1 calc R U P B 1
C9J C 0.2955(4) 0.47250(19) 0.5440(2) 0.118(5) Uiso 0.680(4) 1 d D U P B 1
C10J C 0.2666(3) 0.4570(2) 0.5550(2) 0.126(6) Uiso 0.680(4) 1 d D U P B 1
C11J C 0.2728(4) 0.4505(2) 0.5815(3) 0.130(7) Uiso 0.680(4) 1 d D U P B 1
H11J H 0.253610 0.439753 0.588676 0.156 Uiso 0.680(4) 1 calc R U P B 1
C12J C 0.3059(5) 0.4588(3) 0.5984(3) 0.163(7) Uiso 0.680(4) 1 d D U P B 1
H12J H 0.309119 0.454034 0.616785 0.195 Uiso 0.680(4) 1 calc R U P B 1
C13J C 0.2438(5) 0.5466(2) 0.4996(3) 0.191(9) Uiso 0.680(4) 1 d D U P B 1
C14J C 0.2156(5) 0.5286(2) 0.4982(4) 0.169(8) Uiso 0.680(4) 1 d D U P B 1
H14J H 0.186124 0.530971 0.493223 0.203 Uiso 0.680(4) 1 calc R U P B 1
C15J C 0.2305(4) 0.5070(2) 0.5040(3) 0.148(7) Uiso 0.680(4) 1 d D U P B 1
C16J C 0.2738(4) 0.5038(2) 0.5108(3) 0.141(6) Uiso 0.680(4) 1 d D U P B 1
C17J C 0.3017(4) 0.5221(2) 0.5115(3) 0.135(7) Uiso 0.680(4) 1 d D U P B 1
H17J H 0.331216 0.519749 0.516219 0.162 Uiso 0.680(4) 1 calc R U P B 1
C18J C 0.2871(5) 0.5435(2) 0.5056(3) 0.159(7) Uiso 0.680(4) 1 d D U P B 1
H18J H 0.306490 0.555802 0.505747 0.191 Uiso 0.680(4) 1 calc R U P B 1
C19J C 0.1690(5) 0.4953(3) 0.6371(3) 0.183(9) Uiso 0.680(4) 1 d D U P B 1
C20J C 0.1605(4) 0.5182(2) 0.6369(4) 0.185(8) Uiso 0.680(4) 1 d D U P B 1
H20J H 0.131569 0.523227 0.637119 0.222 Uiso 0.680(4) 1 calc R U P B 1
C21J C 0.1938(4) 0.5342(2) 0.6363(3) 0.190(8) Uiso 0.680(4) 1 d D U P B 1
C22J C 0.2365(4) 0.5265(2) 0.6378(3) 0.176(8) Uiso 0.680(4) 1 d D U P B 1
C23J C 0.2446(4) 0.5035(2) 0.6373(3) 0.162(7) Uiso 0.680(4) 1 d D U P B 1
H23J H 0.273547 0.498343 0.637665 0.195 Uiso 0.680(4) 1 calc R U P B 1
C24J C 0.2113(5) 0.4878(2) 0.6362(4) 0.189(9) Uiso 0.680(4) 1 d D U P B 1
H24J H 0.217363 0.472154 0.634981 0.227 Uiso 0.680(4) 1 calc R U P B 1
C25J C 0.1689(4) 0.5659(2) 0.5435(2) 0.117(6) Uiso 0.680(4) 1 d D U P B 1
C26J C 0.2074(4) 0.5715(3) 0.5572(2) 0.141(7) Uiso 0.680(4) 1 d D U P B 1
H26J H 0.230994 0.576656 0.547143 0.169 Uiso 0.680(4) 1 calc R U P B 1
C27J C 0.2120(3) 0.5698(2) 0.5849(2) 0.114(5) Uiso 0.680(4) 1 d D U P B 1
C28J C 0.1774(4) 0.5627(2) 0.6001(2) 0.161(7) Uiso 0.680(4) 1 d D U P B 1
C29J C 0.1383(4) 0.5578(3) 0.5862(3) 0.142(6) Uiso 0.680(4) 1 d D U P B 1
H29J H 0.114153 0.553521 0.596241 0.170 Uiso 0.680(4) 1 calc R U P B 1
C30J C 0.1343(4) 0.5591(2) 0.5584(3) 0.138(6) Uiso 0.680(4) 1 d D U P B 1
H30J H 0.107716 0.555337 0.549405 0.166 Uiso 0.680(4) 1 calc R U P B 1
C31J C 0.3586(4) 0.5307(2) 0.5905(3) 0.131(6) Uiso 0.680(4) 1 d D U P B 1
C32J C 0.3359(4) 0.5298(2) 0.6139(3) 0.158(7) Uiso 0.680(4) 1 d D U P B 1
H32J H 0.343922 0.519396 0.627843 0.190 Uiso 0.680(4) 1 calc R U P B 1
C33J C 0.3008(4) 0.5444(2) 0.6171(2) 0.119(5) Uiso 0.680(4) 1 d D U P B 1
C34J C 0.2913(4) 0.5601(2) 0.5968(3) 0.142(6) Uiso 0.680(4) 1 d D U P B 1
C35J C 0.3153(4) 0.5613(2) 0.5738(3) 0.130(6) Uiso 0.680(4) 1 d D U P B 1
H35J H 0.308763 0.572457 0.560452 0.156 Uiso 0.680(4) 1 calc R U P B 1
C36J C 0.3490(5) 0.5464(3) 0.5700(3) 0.164(7) Uiso 0.680(4) 1 d D U P B 1
H36J H 0.365080 0.546871 0.554071 0.197 Uiso 0.680(4) 1 calc R U P B 1
C37J C 0.2272(4) 0.4481(2) 0.5392(3) 0.148(7) Uiso 0.680(4) 1 d D U P B 1
H37C H 0.220785 0.432555 0.544876 0.177 Uiso 0.680(4) 1 calc R U P B 1
H37D H 0.232338 0.448075 0.519521 0.177 Uiso 0.680(4) 1 calc R U P B 1
C38J C 0.1982(4) 0.4878(2) 0.5024(3) 0.157(7) Uiso 0.680(4) 1 d D U P B 1
H38K H 0.174510 0.491837 0.489303 0.189 Uiso 0.680(4) 1 calc R U P B 1
H38L H 0.212504 0.474229 0.495478 0.189 Uiso 0.680(4) 1 calc R U P B 1
C39J C 0.2932(5) 0.4805(2) 0.5151(2) 0.143(6) Uiso 0.680(4) 1 d D U P B 1
H39C H 0.276024 0.469624 0.504102 0.171 Uiso 0.680(4) 1 calc R U P B 1
H39D H 0.322676 0.480562 0.508187 0.171 Uiso 0.680(4) 1 calc R U P B 1
C40J C 0.1302(8) 0.4620(4) 0.6238(4) 0.219(12) Uiso 0.680(4) 1 d D U P B 1
H40C H 0.158448 0.454726 0.621708 0.263 Uiso 0.680(4) 1 calc R U P B 1
H40D H 0.109888 0.450895 0.631103 0.263 Uiso 0.680(4) 1 calc R U P B 1
C41J C 0.3994(5) 0.4963(3) 0.5976(4) 0.143(6) Uiso 0.680(4) 1 d D U P B 1
H41K H 0.415821 0.501477 0.614016 0.172 Uiso 0.680(4) 1 calc R U P B 1
H41L H 0.418827 0.486669 0.587232 0.172 Uiso 0.680(4) 1 calc R U P B 1
C42J C 0.1901(5) 0.5754(3) 0.4967(4) 0.169(8) Uiso 0.680(4) 1 d D U P B 1
H42K H 0.187552 0.591906 0.497943 0.203 Uiso 0.680(4) 1 calc R U P B 1
H42L H 0.179043 0.570670 0.478513 0.203 Uiso 0.680(4) 1 calc R U P B 1
C43J C 0.1802(5) 0.5583(2) 0.6301(3) 0.161(7) Uiso 0.680(4) 1 d D U P B 1
H43C H 0.151764 0.561171 0.637843 0.193 Uiso 0.680(4) 1 calc R U P B 1
H43D H 0.201168 0.568791 0.638831 0.193 Uiso 0.680(4) 1 calc R U P B 1
C44J C 0.2544(3) 0.5769(2) 0.5983(3) 0.141(6) Uiso 0.680(4) 1 d D U P B 1
H44K H 0.249601 0.580052 0.617596 0.169 Uiso 0.680(4) 1 calc R U P B 1
H44L H 0.263461 0.591120 0.589819 0.169 Uiso 0.680(4) 1 calc R U P B 1
C45J C 0.2757(4) 0.5419(3) 0.6425(3) 0.152(7) Uiso 0.680(4) 1 d D U P B 1
H45C H 0.265947 0.556865 0.648392 0.183 Uiso 0.680(4) 1 calc R U P B 1
H45D H 0.294627 0.535519 0.657086 0.183 Uiso 0.680(4) 1 calc R U P B 1
O1Y O 0.1298(9) 0.4722(7) 0.6173(6) 0.212(12) Uiso 0.320(4) 1 d D U P B 2
O2Y O 0.3721(9) 0.5251(4) 0.6182(5) 0.172(10) Uiso 0.320(4) 1 d D U P B 2
O3Y O 0.2340(8) 0.5274(4) 0.4788(6) 0.189(11) Uiso 0.320(4) 1 d D U P B 2
O4Y O 0.1828(10) 0.4886(4) 0.6484(6) 0.193(11) Uiso 0.320(4) 1 d D U P B 2
O5Y O 0.1646(8) 0.5215(4) 0.4967(5) 0.186(11) Uiso 0.320(4) 1 d D U P B 2
O6Y O 0.3765(7) 0.5445(5) 0.5753(5) 0.179(11) Uiso 0.320(4) 1 d D U P B 2
C1Y C 0.1595(7) 0.4681(4) 0.5978(5) 0.158(12) Uiso 0.320(4) 1 d D U P B 2
C2Y C 0.2008(8) 0.4604(5) 0.6034(4) 0.177(15) Uiso 0.320(4) 1 d D U P B 2
H2Y H 0.210655 0.458374 0.621691 0.212 Uiso 0.320(4) 1 calc R U P B 2
C3Y C 0.2282(6) 0.4557(4) 0.5823(4) 0.151(12) Uiso 0.320(4) 1 d D U P B 2
C4Y C 0.2135(6) 0.4588(4) 0.5557(4) 0.139(11) Uiso 0.320(4) 1 d D U P B 2
C5Y C 0.1720(7) 0.4672(5) 0.5506(5) 0.118(10) Uiso 0.320(4) 1 d D U P B 2
H5Y H 0.162088 0.469596 0.532385 0.141 Uiso 0.320(4) 1 calc R U P B 2
C6Y C 0.1451(7) 0.4720(5) 0.5714(6) 0.166(13) Uiso 0.320(4) 1 d D U P B 2
H6Y H 0.117124 0.477915 0.567641 0.200 Uiso 0.320(4) 1 calc R U P B 2
C7Y C 0.3506(7) 0.5062(3) 0.6099(5) 0.148(11) Uiso 0.320(4) 1 d D U P B 2
C8Y C 0.3536(7) 0.4964(4) 0.5847(5) 0.122(10) Uiso 0.320(4) 1 d D U P B 2
H8Y H 0.372279 0.502769 0.571967 0.146 Uiso 0.320(4) 1 calc R U P B 2
C9Y C 0.3296(6) 0.4774(3) 0.5775(4) 0.094(9) Uiso 0.320(4) 1 d D U P B 2
C10Y C 0.3033(6) 0.4678(4) 0.5968(4) 0.181(14) Uiso 0.320(4) 1 d D U P B 2
C11Y C 0.3021(8) 0.4773(4) 0.6224(4) 0.157(13) Uiso 0.320(4) 1 d D U P B 2
H11Y H 0.285057 0.470433 0.635674 0.189 Uiso 0.320(4) 1 calc R U P B 2
C12Y C 0.3249(9) 0.4966(4) 0.6292(5) 0.180(15) Uiso 0.320(4) 1 d D U P B 2
H12Y H 0.323059 0.503195 0.646634 0.216 Uiso 0.320(4) 1 calc R U P B 2
C13Y C 0.2535(8) 0.5107(4) 0.4942(5) 0.157(12) Uiso 0.320(4) 1 d D U P B 2
C14Y C 0.2371(7) 0.4907(4) 0.5034(5) 0.196(14) Uiso 0.320(4) 1 d D U P B 2
H14Y H 0.208992 0.486200 0.497346 0.235 Uiso 0.320(4) 1 calc R U P B 2
C15Y C 0.2605(6) 0.4768(4) 0.5213(4) 0.173(13) Uiso 0.320(4) 1 d D U P B 2
C16Y C 0.3020(6) 0.4835(4) 0.5298(4) 0.136(11) Uiso 0.320(4) 1 d D U P B 2
C17Y C 0.3183(7) 0.5037(4) 0.5204(5) 0.138(11) Uiso 0.320(4) 1 d D U P B 2
H17Y H 0.346231 0.508299 0.526391 0.165 Uiso 0.320(4) 1 calc R U P B 2
C18Y C 0.2949(9) 0.5173(4) 0.5024(6) 0.158(14) Uiso 0.320(4) 1 d D U P B 2
H18Y H 0.306904 0.530838 0.495890 0.190 Uiso 0.320(4) 1 calc R U P B 2
C19Y C 0.1908(10) 0.5099(4) 0.6399(6) 0.218(13) Uiso 0.320(4) 1 d D U P B 2
C20Y C 0.1648(8) 0.5251(4) 0.6254(6) 0.209(16) Uiso 0.320(4) 1 d D U P B 2
H20Y H 0.135797 0.521184 0.620891 0.251 Uiso 0.320(4) 1 calc R U P B 2
C21Y C 0.1808(7) 0.5459(4) 0.6175(4) 0.180(13) Uiso 0.320(4) 1 d D U P B 2
C22Y C 0.2234(6) 0.5515(4) 0.6242(4) 0.173(12) Uiso 0.320(4) 1 d D U P B 2
C23Y C 0.2491(8) 0.5362(5) 0.6388(6) 0.199(14) Uiso 0.320(4) 1 d D U P B 2
H23Y H 0.278105 0.540079 0.643404 0.239 Uiso 0.320(4) 1 calc R U P B 2
C24Y C 0.2334(9) 0.5156(4) 0.6469(6) 0.186(14) Uiso 0.320(4) 1 d D U P B 2
H24Y H 0.251333 0.505512 0.656952 0.223 Uiso 0.320(4) 1 calc R U P B 2
C25Y C 0.1611(8) 0.5337(4) 0.5199(4) 0.159(13) Uiso 0.320(4) 1 d D U P B 2
C26Y C 0.1849(8) 0.5527(5) 0.5273(4) 0.179(14) Uiso 0.320(4) 1 d D U P B 2
H26Y H 0.203984 0.559020 0.514829 0.215 Uiso 0.320(4) 1 calc R U P B 2
C27Y C 0.1811(7) 0.5626(4) 0.5527(4) 0.183(13) Uiso 0.320(4) 1 d D U P B 2
C28Y C 0.1528(7) 0.5534(4) 0.5710(4) 0.164(12) Uiso 0.320(4) 1 d D U P B 2
C29Y C 0.1287(8) 0.5346(4) 0.5630(5) 0.178(14) Uiso 0.320(4) 1 d D U P B 2
H29Y H 0.109109 0.528373 0.575278 0.214 Uiso 0.320(4) 1 calc R U P B 2
C30Y C 0.1325(9) 0.5248(4) 0.5379(5) 0.204(17) Uiso 0.320(4) 1 d D U P B 2
H30Y H 0.115671 0.512050 0.532905 0.245 Uiso 0.320(4) 1 calc R U P B 2
C31Y C 0.3371(6) 0.5550(4) 0.5734(5) 0.147(11) Uiso 0.320(4) 1 d D U P B 2
C32Y C 0.3114(7) 0.5591(5) 0.5952(4) 0.129(11) Uiso 0.320(4) 1 d D U P B 2
H32Y H 0.321420 0.555101 0.612960 0.154 Uiso 0.320(4) 1 calc R U P B 2
C33Y C 0.2713(6) 0.5690(4) 0.5914(4) 0.168(12) Uiso 0.320(4) 1 d D U P B 2
C34Y C 0.2567(6) 0.5745(3) 0.5652(4) 0.126(10) Uiso 0.320(4) 1 d D U P B 2
C35Y C 0.2828(7) 0.5708(4) 0.5434(4) 0.135(12) Uiso 0.320(4) 1 d D U P B 2
H35Y H 0.273016 0.574925 0.525648 0.162 Uiso 0.320(4) 1 calc R U P B 2
C36Y C 0.3232(7) 0.5610(5) 0.5474(5) 0.153(13) Uiso 0.320(4) 1 d D U P B 2
H36Y H 0.340966 0.558467 0.532431 0.183 Uiso 0.320(4) 1 calc R U P B 2
C37Y C 0.2733(6) 0.4481(4) 0.5907(5) 0.175(15) Uiso 0.320(4) 1 d D U P B 2
H37E H 0.285022 0.438932 0.576021 0.209 Uiso 0.320(4) 1 calc R U P B 2
H37F H 0.271895 0.438529 0.607042 0.209 Uiso 0.320(4) 1 calc R U P B 2
C38Y C 0.2396(7) 0.4552(4) 0.5305(4) 0.159(13) Uiso 0.320(4) 1 d D U P B 2
H38M H 0.262164 0.443834 0.534466 0.190 Uiso 0.320(4) 1 calc R U P B 2
H38N H 0.220457 0.449345 0.515660 0.190 Uiso 0.320(4) 1 calc R U P B 2
C39Y C 0.3313(7) 0.4695(4) 0.5484(4) 0.145(12) Uiso 0.320(4) 1 d D U P B 2
H39E H 0.322460 0.453559 0.547326 0.175 Uiso 0.320(4) 1 calc R U P B 2
H39F H 0.361206 0.470625 0.542402 0.175 Uiso 0.320(4) 1 calc R U P B 2
C41Y C 0.3953(9) 0.5381(6) 0.6005(7) 0.173(14) Uiso 0.320(4) 1 d D U P B 2
H41M H 0.421995 0.529731 0.596800 0.207 Uiso 0.320(4) 1 calc R U P B 2
H41N H 0.404053 0.551998 0.610183 0.207 Uiso 0.320(4) 1 calc R U P B 2
C40Y C 0.1457(15) 0.4752(8) 0.6442(6) 0.197(17) Uiso 0.320(4) 1 d D U P B 2
H40E H 0.151870 0.460156 0.651969 0.236 Uiso 0.320(4) 1 calc R U P B 2
H40F H 0.122458 0.481902 0.654686 0.236 Uiso 0.320(4) 1 calc R U P B 2
C42Y C 0.1893(8) 0.5291(7) 0.4749(6) 0.181(15) Uiso 0.320(4) 1 d D U P B 2
H42M H 0.180510 0.520464 0.458494 0.218 Uiso 0.320(4) 1 calc R U P B 2
H42N H 0.181988 0.545076 0.471348 0.218 Uiso 0.320(4) 1 calc R U P B 2
C43Y C 0.1505(8) 0.5608(5) 0.6005(4) 0.191(14) Uiso 0.320(4) 1 d D U P B 2
H43E H 0.159190 0.576704 0.602388 0.229 Uiso 0.320(4) 1 calc R U P B 2
H43F H 0.120727 0.559199 0.606640 0.229 Uiso 0.320(4) 1 calc R U P B 2
C44Y C 0.2106(6) 0.5823(4) 0.5594(5) 0.141(12) Uiso 0.320(4) 1 d D U P B 2
H44M H 0.200094 0.590337 0.575448 0.169 Uiso 0.320(4) 1 calc R U P B 2
H44N H 0.209905 0.592989 0.543991 0.169 Uiso 0.320(4) 1 calc R U P B 2
C45Y C 0.2444(7) 0.5734(4) 0.6161(4) 0.119(10) Uiso 0.320(4) 1 d D U P B 2
H45E H 0.262981 0.579112 0.631243 0.142 Uiso 0.320(4) 1 calc R U P B 2
H45F H 0.222095 0.584785 0.611641 0.142 Uiso 0.320(4) 1 calc R U P B 2
O1Z O 0.1034(7) 0.7582(4) 0.6851(4) 0.192(9) Uiso 0.409(4) 1 d D U P A 2
O2Z O 0.3370(7) 0.8104(3) 0.7159(5) 0.181(9) Uiso 0.409(4) 1 d D U P A 2
O4Z O 0.0553(8) 0.7880(4) 0.6696(5) 0.174(8) Uiso 0.409(4) 1 d D U P A 2
O5Z O 0.2362(9) 0.8598(6) 0.5863(6) 0.244(14) Uiso 0.409(4) 1 d D U P A 2
O6Z O 0.2782(7) 0.8235(4) 0.7421(4) 0.170(8) Uiso 0.409(4) 1 d D U P A 2
C1Z C 0.1308(6) 0.7556(3) 0.6644(5) 0.144(10) Uiso 0.409(4) 1 d D U P A 2
C2Z C 0.1713(6) 0.7483(4) 0.6732(4) 0.188(13) Uiso 0.409(4) 1 d D U P A 2
H2Z H 0.176731 0.744765 0.691794 0.226 Uiso 0.409(4) 1 calc R U P A 2
O3Z O 0.2195(8) 0.8239(4) 0.5645(5) 0.230(11) Uiso 0.409(4) 1 d D U P A 2
C3Z C 0.2038(5) 0.7461(3) 0.6549(4) 0.150(10) Uiso 0.409(4) 1 d D U P A 2
C4Z C 0.1952(5) 0.7516(3) 0.6276(4) 0.154(12) Uiso 0.409(4) 1 d D U P A 2
C5Z C 0.1543(6) 0.7583(4) 0.6191(4) 0.161(10) Uiso 0.409(4) 1 d D U P A 2
H5Z H 0.148425 0.761439 0.600501 0.193 Uiso 0.409(4) 1 calc R U P A 2
C6Z C 0.1217(6) 0.7605(5) 0.6373(5) 0.164(13) Uiso 0.409(4) 1 d D U P A 2
H6Z H 0.093720 0.765159 0.631344 0.196 Uiso 0.409(4) 1 calc R U P A 2
C7Z C 0.3183(7) 0.7914(3) 0.7048(5) 0.141(10) Uiso 0.409(4) 1 d D U P A 2
C8Z C 0.3243(8) 0.7870(4) 0.6778(4) 0.162(11) Uiso 0.409(4) 1 d D U P A 2
H8Z H 0.342938 0.796391 0.668027 0.194 Uiso 0.409(4) 1 calc R U P A 2
C9Z C 0.3038(7) 0.7692(3) 0.6644(4) 0.155(12) Uiso 0.409(4) 1 d D U P A 2
C10Z C 0.2759(6) 0.7557(3) 0.6789(4) 0.151(10) Uiso 0.409(4) 1 d D U P A 2
C11Z C 0.2714(9) 0.7597(5) 0.7062(4) 0.173(13) Uiso 0.409(4) 1 d D U P A 2
H11Z H 0.253538 0.750032 0.716213 0.207 Uiso 0.409(4) 1 calc R U P A 2
C12Z C 0.2923(9) 0.7773(5) 0.7195(4) 0.188(12) Uiso 0.409(4) 1 d D U P A 2
H12Z H 0.288885 0.779644 0.738334 0.226 Uiso 0.409(4) 1 calc R U P A 2
C13Z C 0.2441(8) 0.8096(4) 0.5804(5) 0.186(13) Uiso 0.409(4) 1 d D U P A 2
C14Z C 0.2284(7) 0.7881(4) 0.5846(5) 0.206(13) Uiso 0.409(4) 1 d D U P A 2
H14Z H 0.202670 0.783420 0.575329 0.247 Uiso 0.409(4) 1 calc R U P A 2
C15Z C 0.2500(6) 0.7733(3) 0.6022(4) 0.202(13) Uiso 0.409(4) 1 d D U P A 2
C16Z C 0.2887(6) 0.7802(3) 0.6152(4) 0.194(12) Uiso 0.409(4) 1 d D U P A 2
C17Z C 0.3042(7) 0.8016(4) 0.6101(5) 0.175(12) Uiso 0.409(4) 1 d D U P A 2
H17Z H 0.330771 0.806059 0.618526 0.210 Uiso 0.409(4) 1 calc R U P A 2
C18Z C 0.2824(8) 0.8167(4) 0.5932(5) 0.200(12) Uiso 0.409(4) 1 d D U P A 2
H18Z H 0.293342 0.831372 0.590350 0.240 Uiso 0.409(4) 1 calc R U P A 2
C19Z C 0.0733(7) 0.8049(3) 0.6853(5) 0.159(10) Uiso 0.409(4) 1 d D U P A 2
C20Z C 0.0777(9) 0.8241(4) 0.6698(5) 0.157(11) Uiso 0.409(4) 1 d D U P A 2
H20Z H 0.065306 0.824508 0.651912 0.188 Uiso 0.409(4) 1 calc R U P A 2
C21Z C 0.1000(6) 0.8428(3) 0.6797(4) 0.156(10) Uiso 0.409(4) 1 d D U P A 2
C22Z C 0.1177(6) 0.8421(3) 0.7062(4) 0.158(10) Uiso 0.409(4) 1 d D U P A 2
C23Z C 0.1110(9) 0.8232(4) 0.7221(4) 0.181(12) Uiso 0.409(4) 1 d D U P A 2
H23Z H 0.121707 0.823054 0.740358 0.217 Uiso 0.409(4) 1 calc R U P A 2
C24Z C 0.0891(11) 0.8045(4) 0.7119(5) 0.189(15) Uiso 0.409(4) 1 d D U P A 2
H24Z H 0.085031 0.791620 0.722943 0.226 Uiso 0.409(4) 1 calc R U P A 2
C25Z C 0.2048(7) 0.8604(4) 0.6049(4) 0.156(10) Uiso 0.409(4) 1 d D U P A 2
C26Z C 0.2106(6) 0.8728(4) 0.6286(4) 0.165(13) Uiso 0.409(4) 1 d D U P A 2
H26Z H 0.236723 0.880743 0.631814 0.198 Uiso 0.409(4) 1 calc R U P A 2
C27Z C 0.1788(5) 0.8738(3) 0.6476(3) 0.112(8) Uiso 0.409(4) 1 d D U P A 2
C28Z C 0.1399(5) 0.8627(3) 0.6424(4) 0.114(9) Uiso 0.409(4) 1 d D U P A 2
C29Z C 0.1343(6) 0.8506(4) 0.6183(4) 0.157(11) Uiso 0.409(4) 1 d D U P A 2
H29Z H 0.107523 0.843376 0.614426 0.188 Uiso 0.409(4) 1 calc R U P A 2
C30Z C 0.1665(8) 0.8489(4) 0.6000(4) 0.204(14) Uiso 0.409(4) 1 d D U P A 2
H30Z H 0.162471 0.840027 0.584111 0.244 Uiso 0.409(4) 1 calc R U P A 2
C31Z C 0.2596(7) 0.8396(4) 0.7254(5) 0.173(12) Uiso 0.409(4) 1 d D U P A 2
C32Z C 0.2165(7) 0.8438(4) 0.7299(5) 0.169(10) Uiso 0.409(4) 1 d D U P A 2
H32Z H 0.203066 0.836563 0.744452 0.203 Uiso 0.409(4) 1 calc R U P A 2
C33Z C 0.1930(5) 0.8586(3) 0.7134(4) 0.185(12) Uiso 0.409(4) 1 d D U P A 2
C34Z C 0.2135(5) 0.8701(3) 0.6928(3) 0.152(10) Uiso 0.409(4) 1 d D U P A 2
C35Z C 0.2569(6) 0.8660(4) 0.6887(4) 0.162(11) Uiso 0.409(4) 1 d D U P A 2
H35Z H 0.270956 0.873781 0.674794 0.195 Uiso 0.409(4) 1 calc R U P A 2
C36Z C 0.2798(6) 0.8507(4) 0.7048(5) 0.195(13) Uiso 0.409(4) 1 d D U P A 2
H36Z H 0.309185 0.847773 0.701602 0.234 Uiso 0.409(4) 1 calc R U P A 2
C37Z C 0.2474(5) 0.7378(3) 0.6653(5) 0.181(12) Uiso 0.409(4) 1 d D U P A 2
H37G H 0.262803 0.731366 0.649885 0.217 Uiso 0.409(4) 1 calc R U P A 2
H37H H 0.243050 0.725519 0.678437 0.217 Uiso 0.409(4) 1 calc R U P A 2
C38Z C 0.2298(6) 0.7506(3) 0.6069(4) 0.170(11) Uiso 0.409(4) 1 d D U P A 2
H38O H 0.252463 0.739876 0.613143 0.204 Uiso 0.409(4) 1 calc R U P A 2
H38P H 0.217144 0.744865 0.589506 0.204 Uiso 0.409(4) 1 calc R U P A 2
C39Z C 0.3139(7) 0.7652(4) 0.6351(3) 0.184(14) Uiso 0.409(4) 1 d D U P A 2
H39G H 0.307692 0.749341 0.630506 0.221 Uiso 0.409(4) 1 calc R U P A 2
H39H H 0.344999 0.767785 0.632814 0.221 Uiso 0.409(4) 1 calc R U P A 2
C40Z C 0.0612(7) 0.7652(4) 0.6769(7) 0.186(12) Uiso 0.409(4) 1 d D U P A 2
H40G H 0.051521 0.755803 0.661337 0.223 Uiso 0.409(4) 1 calc R U P A 2
H40H H 0.042012 0.761882 0.691970 0.223 Uiso 0.409(4) 1 calc R U P A 2
C41Z C 0.3229(8) 0.8192(6) 0.7408(6) 0.195(14) Uiso 0.409(4) 1 d D U P A 2
H41O H 0.331206 0.808477 0.755391 0.235 Uiso 0.409(4) 1 calc R U P A 2
H41P H 0.338573 0.833392 0.744556 0.235 Uiso 0.409(4) 1 calc R U P A 2
C42Z C 0.2330(12) 0.8467(4) 0.5627(6) 0.203(14) Uiso 0.409(4) 1 d D U P A 2
H42O H 0.261608 0.846780 0.554554 0.243 Uiso 0.409(4) 1 calc R U P A 2
H42P H 0.212904 0.854433 0.549795 0.243 Uiso 0.409(4) 1 calc R U P A 2
C43Z C 0.1027(6) 0.8631(3) 0.6612(4) 0.138(10) Uiso 0.409(4) 1 d D U P A 2
H43G H 0.075590 0.864149 0.650086 0.166 Uiso 0.409(4) 1 calc R U P A 2
H43H H 0.104964 0.876790 0.672517 0.166 Uiso 0.409(4) 1 calc R U P A 2
C44Z C 0.1904(7) 0.8863(3) 0.6737(4) 0.166(11) Uiso 0.409(4) 1 d D U P A 2
H44O H 0.209219 0.899279 0.669884 0.200 Uiso 0.409(4) 1 calc R U P A 2
H44P H 0.164014 0.892053 0.681932 0.200 Uiso 0.409(4) 1 calc R U P A 2
C45Z C 0.1452(5) 0.8610(4) 0.7183(4) 0.176(11) Uiso 0.409(4) 1 d D U P A 2
H45G H 0.134989 0.875430 0.710459 0.212 Uiso 0.409(4) 1 calc R U P A 2
H45H H 0.141178 0.861536 0.738029 0.212 Uiso 0.409(4) 1 calc R U P A 2
B1 B -0.0224(4) 0.5990(3) 0.2935(3) 0.189(5) Uani 1 1 d D U . . .
H1 H -0.013938 0.594978 0.272231 0.226 Uiso 1 1 calc R U . . .
B2 B -0.0491(4) 0.6122(2) 0.3563(3) 0.180(5) Uani 1 1 d D U . . .
H2 H -0.058751 0.616745 0.377234 0.216 Uiso 1 1 calc R U . . .
B3 B -0.0173(5) 0.6259(3) 0.3065(4) 0.199(5) Uani 1 1 d D U . . .
H3 H -0.004738 0.640289 0.294382 0.238 Uiso 1 1 calc R U . . .
B4 B 0.0156(4) 0.6048(3) 0.3182(4) 0.193(5) Uani 1 1 d D U . . .
H4 H 0.050638 0.604519 0.313626 0.231 Uiso 1 1 calc R U . . .
B5 B -0.0124(4) 0.5806(3) 0.3201(4) 0.195(5) Uani 1 1 d D U . . .
H5 H 0.003037 0.563787 0.317045 0.234 Uiso 1 1 calc R U . . .
B6 B -0.0649(4) 0.5857(3) 0.3088(4) 0.207(6) Uani 1 1 d D U . . .
H6 H -0.085136 0.572419 0.298496 0.248 Uiso 1 1 calc R U . . .
B7 B -0.0675(5) 0.6141(3) 0.3001(4) 0.207(5) Uani 1 1 d D U . . .
H7 H -0.089651 0.620184 0.283284 0.249 Uiso 1 1 calc R U . . .
B8 B -0.0571(4) 0.6299(2) 0.3283(4) 0.183(5) Uani 1 1 d D U . . .
H8 H -0.071731 0.646902 0.330656 0.219 Uiso 1 1 calc R U . . .
B9 B -0.0065(4) 0.6235(2) 0.3401(4) 0.185(5) Uani 1 1 d D U . . .
H9 H 0.013915 0.636169 0.351316 0.222 Uiso 1 1 calc R U . . .
B10 B -0.0024(4) 0.5966(3) 0.3489(4) 0.188(5) Uani 1 1 d D U . . .
H10 H 0.020194 0.590872 0.365759 0.226 Uiso 1 1 calc R U . . .
B11 B -0.0511(5) 0.5845(2) 0.3428(4) 0.204(5) Uani 1 1 d D U . . .
H11 H -0.061769 0.570106 0.355545 0.245 Uiso 1 1 calc R U . . .
B12 B -0.0876(4) 0.6056(3) 0.3300(4) 0.198(5) Uani 1 1 d D U . . .
H12 H -0.122931 0.605869 0.333683 0.238 Uiso 1 1 calc R U . . .
B13 B 0.4296(5) 0.5706(3) 0.2877(3) 0.207(6) Uani 0.9 1 d D U P . .
H13 H 0.416413 0.573919 0.266673 0.248 Uiso 0.9 1 calc R U P . .
B14 B 0.4689(5) 0.5620(3) 0.3505(3) 0.210(6) Uani 0.9 1 d D U P . .
H14 H 0.481825 0.559294 0.371785 0.252 Uiso 0.9 1 calc R U P . .
B15 B 0.4747(4) 0.5844(2) 0.3009(4) 0.190(6) Uani 0.9 1 d D U P . .
H15 H 0.493028 0.596960 0.288899 0.228 Uiso 0.9 1 calc R U P . .
B16 B 0.4763(5) 0.5563(3) 0.2937(4) 0.210(6) Uani 0.9 1 d D U P . .
H16 H 0.495029 0.549661 0.276484 0.252 Uiso 0.9 1 calc R U P . .
B17 B 0.4292(5) 0.5440(3) 0.3019(4) 0.202(6) Uani 0.9 1 d D U P . .
H17 H 0.415859 0.529046 0.290715 0.243 Uiso 0.9 1 calc R U P . .
B18 B 0.3959(4) 0.5648(2) 0.3141(4) 0.180(5) Uani 0.9 1 d D U P . .
H18 H 0.360007 0.563833 0.311432 0.216 Uiso 0.9 1 calc R U P . .
B19 B 0.4245(4) 0.5899(2) 0.3131(4) 0.186(6) Uani 0.9 1 d D U P . .
H19 H 0.407495 0.606258 0.309177 0.223 Uiso 0.9 1 calc R U P . .
B20 B 0.4687(4) 0.5882(2) 0.3343(4) 0.192(6) Uani 0.9 1 d D U P . .
H20 H 0.482461 0.603368 0.344842 0.230 Uiso 0.9 1 calc R U P . .
B21 B 0.4995(4) 0.5668(2) 0.3232(4) 0.203(6) Uani 0.9 1 d D U P . .
H21 H 0.535342 0.567016 0.326484 0.243 Uiso 0.9 1 calc R U P . .
B22 B 0.4739(4) 0.5423(2) 0.3239(4) 0.204(6) Uani 0.9 1 d D U P . .
H22 H 0.491419 0.526069 0.327684 0.245 Uiso 0.9 1 calc R U P . .
B23 B 0.4243(4) 0.5473(2) 0.3358(4) 0.179(5) Uani 0.9 1 d D U P . .
H23 H 0.407446 0.534188 0.347625 0.214 Uiso 0.9 1 calc R U P . .
B24 B 0.4202(5) 0.5767(2) 0.3434(4) 0.194(5) Uani 0.9 1 d D U P . .
H24 H 0.400868 0.583776 0.360009 0.232 Uiso 0.9 1 calc R U P . .
B25 B 0.2387(6) 0.6063(3) 0.7947(4) 0.201(6) Uani 0.9 1 d D U P . .
H25 H 0.264641 0.596848 0.806154 0.241 Uiso 0.9 1 calc R U P . .
B26 B 0.1598(5) 0.6335(2) 0.7607(4) 0.165(5) Uani 0.9 1 d D U P . .
H26 H 0.133352 0.642766 0.749355 0.198 Uiso 0.9 1 calc R U P . .
B27 B 0.2006(5) 0.5928(2) 0.7741(4) 0.169(5) Uani 0.9 1 d D U P . .
H27 H 0.200988 0.574166 0.771190 0.203 Uiso 0.9 1 calc R U P . .
B28 B 0.2395(5) 0.6099(2) 0.7605(4) 0.176(5) Uani 0.9 1 d D U P . .
H28 H 0.266263 0.602984 0.748407 0.211 Uiso 0.9 1 calc R U P . .
B29 B 0.2481(5) 0.6326(2) 0.7811(4) 0.203(6) Uani 0.9 1 d D U P . .
H29 H 0.280034 0.641194 0.783175 0.243 Uiso 0.9 1 calc R U P . .
B30 B 0.2145(6) 0.6301(3) 0.8085(4) 0.214(6) Uani 0.9 1 d D U P . .
H30 H 0.223785 0.637216 0.828846 0.257 Uiso 0.9 1 calc R U P . .
B31 B 0.1856(6) 0.6048(3) 0.8038(4) 0.194(5) Uani 0.9 1 d D U P . .
H31 H 0.176005 0.594452 0.821496 0.233 Uiso 0.9 1 calc R U P . .
B32 B 0.1533(5) 0.6067(2) 0.7750(4) 0.167(5) Uani 0.9 1 d D U P . .
H32 H 0.121913 0.597544 0.772837 0.200 Uiso 0.9 1 calc R U P . .
B33 B 0.1859(4) 0.6107(2) 0.7488(3) 0.156(5) Uani 0.9 1 d D U P . .
H33 H 0.176073 0.604389 0.728094 0.187 Uiso 0.9 1 calc R U P . .
B34 B 0.2149(5) 0.6348(2) 0.7521(4) 0.177(5) Uani 0.9 1 d D U P . .
H34 H 0.224801 0.644977 0.734304 0.212 Uiso 0.9 1 calc R U P . .
B35 B 0.2001(5) 0.6459(2) 0.7813(4) 0.193(6) Uani 0.9 1 d D U P . .
H35 H 0.200043 0.664617 0.783515 0.231 Uiso 0.9 1 calc R U P . .
B36 B 0.1605(5) 0.6297(3) 0.7965(4) 0.197(5) Uani 0.9 1 d D U P . .
H36 H 0.134059 0.636489 0.808920 0.236 Uiso 0.9 1 calc R U P . .
B37 B 0.8914(2) 0.76290(13) 0.58913(19) 0.209(7) Uani 0.65 1 d G U P . .
H37 H 0.901095 0.780693 0.585187 0.251 Uiso 0.65 1 calc R U P . .
B38 B 0.8625(2) 0.70898(13) 0.60075(19) 0.231(7) Uani 0.65 1 d G U P . .
H38 H 0.852812 0.691173 0.604611 0.277 Uiso 0.65 1 calc R U P . .
B39 B 0.8735(2) 0.74475(13) 0.56269(19) 0.215(7) Uani 0.65 1 d G U P . .
H39 H 0.871502 0.750519 0.541093 0.258 Uiso 0.65 1 calc R U P . .
B40 B 0.8372(2) 0.75413(12) 0.58680(18) 0.212(7) Uani 0.65 1 d G U P . .
H40 H 0.810597 0.766162 0.581345 0.254 Uiso 0.65 1 calc R U P . .
B41 B 0.8653(2) 0.75496(13) 0.61863(18) 0.213(7) Uani 0.65 1 d G U P . .
H41 H 0.857443 0.767589 0.634517 0.256 Uiso 0.65 1 calc R U P . .
B42 B 0.9181(2) 0.74617(13) 0.6140(2) 0.212(7) Uani 0.65 1 d G U P . .
H42 H 0.945801 0.752939 0.626646 0.255 Uiso 0.65 1 calc R U P . .
B43 B 0.9208(2) 0.73980(14) 0.5803(2) 0.215(7) Uani 0.65 1 d G U P . .
H43 H 0.951801 0.742540 0.569966 0.258 Uiso 0.65 1 calc R U P . .
B44 B 0.8893(2) 0.71706(13) 0.57120(19) 0.216(7) Uani 0.65 1 d G U P . .
H44 H 0.897692 0.704545 0.555309 0.259 Uiso 0.65 1 calc R U P . .
B45 B 0.8358(2) 0.72584(13) 0.57592(18) 0.221(7) Uani 0.65 1 d G U P . .
H45 H 0.808147 0.719100 0.563197 0.265 Uiso 0.65 1 calc R U P . .
B46 B 0.8305(2) 0.73211(12) 0.61057(18) 0.223(7) Uani 0.65 1 d G U P . .
H46 H 0.799525 0.729599 0.621011 0.268 Uiso 0.65 1 calc R U P . .
B47 B 0.8810(2) 0.72719(13) 0.62714(19) 0.226(7) Uani 0.65 1 d G U P . .
H47 H 0.883698 0.721325 0.648692 0.271 Uiso 0.65 1 calc R U P . .
B48 B 0.9173(2) 0.71779(13) 0.6028(2) 0.226(7) Uani 0.65 1 d G U P . .
H48 H 0.944174 0.705817 0.607770 0.271 Uiso 0.65 1 calc R U P . .
B49 B -0.0701(2) 0.32060(12) 0.52737(18) 0.170(5) Uani 0.75 1 d G U P . .
H49 H -0.096117 0.327890 0.539722 0.204 Uiso 0.75 1 calc R U P . .
B50 B 0.0091(2) 0.29888(11) 0.49017(18) 0.188(5) Uani 0.75 1 d G U P . .
H50 H 0.035215 0.291650 0.477784 0.225 Uiso 0.75 1 calc R U P . .
B51 B -0.0472(2) 0.33575(12) 0.50068(17) 0.185(5) Uani 0.75 1 d G U P . .
H51 H -0.058093 0.353193 0.495341 0.222 Uiso 0.75 1 calc R U P . .
B52 B -0.0794(2) 0.31196(12) 0.49349(18) 0.197(6) Uani 0.75 1 d G U P . .
H52 H -0.112007 0.313433 0.483183 0.237 Uiso 0.75 1 calc R U P . .
B53 B -0.0681(2) 0.29185(12) 0.51920(18) 0.179(5) Uani 0.75 1 d G U P . .
H53 H -0.093118 0.279841 0.526106 0.214 Uiso 0.75 1 calc R U P . .
B54 B -0.0293(2) 0.30324(11) 0.54179(18) 0.169(5) Uani 0.75 1 d G U P . .
H54 H -0.028381 0.298971 0.563892 0.202 Uiso 0.75 1 calc R U P . .
B55 B -0.0174(2) 0.32925(11) 0.52932(17) 0.170(5) Uani 0.75 1 d G U P . .
H55 H -0.008192 0.343027 0.543865 0.204 Uiso 0.75 1 calc R U P . .
B56 B 0.0072(2) 0.32778(11) 0.49875(17) 0.184(5) Uani 0.75 1 d G U P . .
H56 H 0.032317 0.339915 0.492189 0.220 Uiso 0.75 1 calc R U P . .
B57 B -0.0318(2) 0.31623(12) 0.47582(17) 0.202(6) Uani 0.75 1 d G U P . .
H57 H -0.032816 0.320560 0.453730 0.243 Uiso 0.75 1 calc R U P . .
B58 B -0.0447(2) 0.28901(12) 0.48716(18) 0.197(6) Uani 0.75 1 d G U P . .
H58 H -0.054305 0.275178 0.472776 0.236 Uiso 0.75 1 calc R U P . .
B59 B -0.0135(2) 0.28388(11) 0.51722(18) 0.188(5) Uani 0.75 1 d G U P . .
H59 H -0.002194 0.266574 0.522846 0.225 Uiso 0.75 1 calc R U P . .
B60 B 0.0187(2) 0.30787(11) 0.52426(17) 0.174(5) Uani 0.75 1 d G U P . .
H60 H 0.051310 0.306798 0.534608 0.209 Uiso 0.75 1 calc R U P . .
B61 B 0.60715(19) 0.68001(10) 0.56294(13) 0.243(8) Uani 0.6 1 d G U P . .
H61 H 0.606313 0.693843 0.578296 0.292 Uiso 0.6 1 calc R U P . .
B62 B 0.6090(2) 0.63827(11) 0.51641(13) 0.235(8) Uani 0.6 1 d G U P . .
H62 H 0.609701 0.624413 0.501085 0.282 Uiso 0.6 1 calc R U P . .
B63 B 0.57392(19) 0.65602(10) 0.56486(13) 0.236(8) Uani 0.6 1 d G U P . .
H63 H 0.550832 0.653949 0.581543 0.284 Uiso 0.6 1 calc R U P . .
B64 B 0.62998(18) 0.65353(10) 0.57055(14) 0.241(8) Uani 0.6 1 d G U P . .
H64 H 0.644566 0.649668 0.591100 0.289 Uiso 0.6 1 calc R U P . .
B65 B 0.6549(2) 0.67188(11) 0.54770(14) 0.241(8) Uani 0.6 1 d G U P . .
H65 H 0.686269 0.680323 0.553001 0.289 Uiso 0.6 1 calc R U P . .
B66 B 0.6145(2) 0.68540(11) 0.52829(14) 0.238(8) Uani 0.6 1 d G U P . .
H66 H 0.618604 0.702952 0.520596 0.286 Uiso 0.6 1 calc R U P . .
B67 B 0.5669(2) 0.67486(10) 0.53901(13) 0.237(8) Uani 0.6 1 d G U P . .
H67 H 0.537860 0.685983 0.538556 0.284 Uiso 0.6 1 calc R U P . .
B68 B 0.56085(19) 0.64676(11) 0.53161(13) 0.232(8) Uani 0.6 1 d G U P . .
H68 H 0.529211 0.638602 0.526271 0.279 Uiso 0.6 1 calc R U P . .
B69 B 0.60172(18) 0.63298(11) 0.55117(13) 0.227(8) Uani 0.6 1 d G U P . .
H69 H 0.597548 0.615443 0.558900 0.273 Uiso 0.6 1 calc R U P . .
B70 B 0.65195(19) 0.64269(11) 0.54054(14) 0.231(8) Uani 0.6 1 d G U P . .
H70 H 0.681260 0.631751 0.541139 0.278 Uiso 0.6 1 calc R U P . .
B71 B 0.6418(2) 0.66254(12) 0.51441(14) 0.239(8) Uani 0.6 1 d G U P . .
H71 H 0.664416 0.664796 0.497491 0.286 Uiso 0.6 1 calc R U P . .
B72 B 0.5854(2) 0.66493(11) 0.50884(13) 0.238(8) Uani 0.6 1 d G U P . .
H72 H 0.570141 0.668847 0.488492 0.286 Uiso 0.6 1 calc R U P . .
B73 B 0.5069(2) 0.64231(10) 0.66793(12) 0.255(10) Uiso 0.6 1 d G U P C 1
H73 H 0.527259 0.630289 0.656561 0.307 Uiso 0.6 1 calc R U P C 1
B74 B 0.4460(2) 0.67886(11) 0.70242(14) 0.250(9) Uiso 0.6 1 d G U P C 1
H74 H 0.425772 0.690883 0.713853 0.300 Uiso 0.6 1 calc R U P C 1
B75 B 0.5140(2) 0.64630(11) 0.70327(12) 0.247(9) Uiso 0.6 1 d G U P C 1
H75 H 0.539334 0.636921 0.715406 0.296 Uiso 0.6 1 calc R U P C 1
B76 B 0.4672(2) 0.63307(11) 0.68995(12) 0.255(9) Uiso 0.6 1 d G U P C 1
H76 H 0.460930 0.614751 0.693251 0.306 Uiso 0.6 1 calc R U P C 1
B77 B 0.45228(19) 0.64680(10) 0.65920(13) 0.249(9) Uiso 0.6 1 d G U P C 1
H77 H 0.435958 0.637633 0.641879 0.299 Uiso 0.6 1 calc R U P C 1
B78 B 0.4896(2) 0.66817(10) 0.65388(13) 0.268(10) Uiso 0.6 1 d G U P C 1
H78 H 0.498447 0.673338 0.633008 0.321 Uiso 0.6 1 calc R U P C 1
B79 B 0.5250(2) 0.66740(11) 0.68117(13) 0.269(11) Uiso 0.6 1 d G U P C 1
H79 H 0.559373 0.672209 0.678321 0.323 Uiso 0.6 1 calc R U P C 1
B80 B 0.5013(2) 0.67446(12) 0.71090(13) 0.256(10) Uiso 0.6 1 d G U P C 1
H80 H 0.518054 0.683700 0.727997 0.308 Uiso 0.6 1 calc R U P C 1
B81 B 0.4634(2) 0.65290(12) 0.71636(13) 0.262(9) Uiso 0.6 1 d G U P C 1
H81 H 0.454656 0.647720 0.737244 0.314 Uiso 0.6 1 calc R U P C 1
B82 B 0.4250(2) 0.65319(11) 0.68917(13) 0.247(9) Uiso 0.6 1 d G U P C 1
H82 H 0.390684 0.648235 0.691780 0.296 Uiso 0.6 1 calc R U P C 1
B83 B 0.4394(2) 0.67499(10) 0.66689(14) 0.264(10) Uiso 0.6 1 d G U P C 1
H83 H 0.414602 0.684625 0.654671 0.316 Uiso 0.6 1 calc R U P C 1
B84 B 0.4865(2) 0.68818(11) 0.68046(14) 0.273(11) Uiso 0.6 1 d G U P C 1
H84 H 0.493519 0.706447 0.677356 0.328 Uiso 0.6 1 calc R U P C 1
B173 B 0.4905(2) 0.62431(12) 0.71454(12) 0.253(11) Uiso 0.15 1 d G U P D 2
H173 H 0.523055 0.616868 0.719125 0.304 Uiso 0.15 1 calc R U P D 2
B174 B 0.3925(2) 0.64720(11) 0.70080(13) 0.254(12) Uiso 0.15 1 d G U P D 2
H174 H 0.360005 0.654689 0.696273 0.305 Uiso 0.15 1 calc R U P D 2
B175 B 0.4621(2) 0.63908(13) 0.73926(12) 0.256(12) Uiso 0.15 1 d G U P D 2
H175 H 0.475935 0.641489 0.760335 0.308 Uiso 0.15 1 calc R U P D 2
B176 B 0.4433(2) 0.61278(12) 0.72746(12) 0.254(13) Uiso 0.15 1 d G U P D 2
H176 H 0.444235 0.597486 0.740706 0.305 Uiso 0.15 1 calc R U P D 2
B177 B 0.4525(2) 0.61138(11) 0.69236(12) 0.254(12) Uiso 0.15 1 d G U P D 2
H177 H 0.459721 0.595089 0.682094 0.304 Uiso 0.15 1 calc R U P D 2
B178 B 0.4767(2) 0.63654(11) 0.68284(12) 0.253(9) Uiso 0.15 1 d G U P D 2
H178 H 0.500265 0.637188 0.666256 0.303 Uiso 0.15 1 calc R U P D 2
B179 B 0.4807(2) 0.65261(12) 0.71155(13) 0.257(10) Uiso 0.15 1 d G U P D 2
H179 H 0.508380 0.664511 0.714278 0.309 Uiso 0.15 1 calc R U P D 2
B180 B 0.4311(2) 0.66028(12) 0.72288(13) 0.252(11) Uiso 0.15 1 d G U P D 2
H180 H 0.424490 0.676676 0.733052 0.302 Uiso 0.15 1 calc R U P D 2
B181 B 0.4065(2) 0.63485(13) 0.73250(13) 0.259(13) Uiso 0.15 1 d G U P D 2
H181 H 0.383035 0.634209 0.749128 0.310 Uiso 0.15 1 calc R U P D 2
B182 B 0.4003(2) 0.61768(12) 0.70348(12) 0.259(13) Uiso 0.15 1 d G U P D 2
H182 H 0.372921 0.605598 0.700674 0.310 Uiso 0.15 1 calc R U P D 2
B183 B 0.4214(2) 0.63259(11) 0.67598(12) 0.255(11) Uiso 0.15 1 d G U P D 2
H183 H 0.407946 0.630479 0.654784 0.306 Uiso 0.15 1 calc R U P D 2
B184 B 0.4403(2) 0.65900(11) 0.68804(13) 0.254(9) Uiso 0.15 1 d G U P D 2
H184 H 0.439729 0.674494 0.675144 0.305 Uiso 0.15 1 calc R U P D 2
B85 B 0.3199(3) 0.92743(9) 0.5741(3) 0.219(16) Uiso 0.4 1 d G U P J .
H85 H 0.315875 0.916019 0.591837 0.263 Uiso 0.4 1 calc R U P . .
B86 B 0.3315(3) 0.96209(10) 0.5205(4) 0.289(19) Uiso 0.4 1 d G U P . .
H86 H 0.335487 0.973486 0.502675 0.347 Uiso 0.4 1 calc R U P E 1
B87 B 0.2839(3) 0.92704(10) 0.5456(4) 0.240(17) Uiso 0.4 1 d G U P . .
H87 H 0.255652 0.915339 0.544445 0.288 Uiso 0.4 1 calc R U P J .
B88 B 0.3371(3) 0.91745(9) 0.5426(3) 0.235(17) Uiso 0.4 1 d G U P J .
H88 H 0.344613 0.899257 0.539367 0.282 Uiso 0.4 1 calc R U P . .
B89 B 0.3709(3) 0.93514(9) 0.5629(3) 0.255(18) Uiso 0.4 1 d G U P . .
H89 H 0.401111 0.928743 0.573209 0.306 Uiso 0.4 1 calc R U P J .
B90 B 0.3386(3) 0.95528(9) 0.5780(4) 0.238(17) Uiso 0.4 1 d G U P J .
H90 H 0.347078 0.962395 0.598482 0.286 Uiso 0.4 1 calc R U P F 1
B91 B 0.2872(3) 0.94993(9) 0.5664(4) 0.238(17) Uiso 0.4 1 d G U P J .
H91 H 0.259905 0.953571 0.579891 0.286 Uiso 0.4 1 calc R U P G 1
B92 B 0.2803(3) 0.95447(10) 0.5321(4) 0.268(18) Uiso 0.4 1 d G U P J .
H92 H 0.249852 0.960932 0.522057 0.321 Uiso 0.4 1 calc R U P H 1
B93 B 0.3129(3) 0.93416(10) 0.5167(3) 0.267(18) Uiso 0.4 1 d G U P J .
H93 H 0.304407 0.927027 0.496188 0.320 Uiso 0.4 1 calc R U P . .
B94 B 0.3669(3) 0.93915(10) 0.5273(3) 0.241(17) Uiso 0.4 1 d G U P J .
H94 H 0.394367 0.935395 0.513965 0.289 Uiso 0.4 1 calc R U P . .
B95 B 0.3673(3) 0.96260(9) 0.5493(4) 0.276(19) Uiso 0.4 1 d G U P J .
H95 H 0.395122 0.974548 0.550625 0.332 Uiso 0.4 1 calc R U P I 1
B96 B 0.3137(3) 0.97210(9) 0.5521(4) 0.297(19) Uiso 0.4 1 d G U P J 1
H96 H 0.305429 0.990193 0.555433 0.356 Uiso 0.4 1 calc R U P J 1
B97 B 0.4593(3) 0.57713(16) 0.81263(11) 0.208(15) Uiso 0.4 1 d G U P K 1
H97 H 0.436512 0.566470 0.824063 0.249 Uiso 0.4 1 calc R U P K 1
B98 B 0.5279(3) 0.60970(14) 0.77826(12) 0.201(15) Uiso 0.4 1 d G U P K 1
H98 H 0.550600 0.620407 0.766812 0.241 Uiso 0.4 1 calc R U P K 1
B99 B 0.4410(3) 0.59687(15) 0.78805(12) 0.232(16) Uiso 0.4 1 d G U P K 1
H99 H 0.405880 0.599356 0.783202 0.279 Uiso 0.4 1 calc R U P K 1
B100 B 0.4687(3) 0.57258(14) 0.77805(12) 0.193(14) Uiso 0.4 1 d G U P K 1
H100 H 0.452176 0.558748 0.766332 0.231 Uiso 0.4 1 calc R U P K 1
B101 B 0.5097(3) 0.56719(15) 0.80303(12) 0.221(16) Uiso 0.4 1 d G U P K 1
H101 H 0.520657 0.549689 0.808035 0.265 Uiso 0.4 1 calc R U P K 1
B102 B 0.5071(3) 0.58796(16) 0.82794(12) 0.239(17) Uiso 0.4 1 d G U P K 1
H102 H 0.516068 0.584434 0.849704 0.287 Uiso 0.4 1 calc R U P K 1
B103 B 0.4661(3) 0.60550(16) 0.81756(12) 0.220(16) Uiso 0.4 1 d G U P K 1
H103 H 0.446709 0.614019 0.833216 0.263 Uiso 0.4 1 calc R U P K 1
B104 B 0.4772(3) 0.61970(15) 0.78829(12) 0.220(16) Uiso 0.4 1 d G U P K 1
H104 H 0.466140 0.637237 0.783642 0.265 Uiso 0.4 1 calc R U P K 1
B105 B 0.4800(3) 0.59875(14) 0.76302(12) 0.206(15) Uiso 0.4 1 d G U P K 1
H105 H 0.470956 0.602291 0.741273 0.247 Uiso 0.4 1 calc R U P K 1
B106 B 0.5227(3) 0.58037(14) 0.77215(12) 0.182(14) Uiso 0.4 1 d G U P K 1
H106 H 0.542031 0.571629 0.756645 0.218 Uiso 0.4 1 calc R U P K 1
B107 B 0.5460(3) 0.59007(15) 0.80322(12) 0.236(16) Uiso 0.4 1 d G U P K 1
H107 H 0.581112 0.587837 0.808397 0.283 Uiso 0.4 1 calc R U P K 1
B108 B 0.5180(3) 0.61447(16) 0.81307(12) 0.213(16) Uiso 0.4 1 d G U P K 1
H108 H 0.533815 0.628481 0.824850 0.256 Uiso 0.4 1 calc R U P K 1
S1K S 0.3156(3) 0.6810(2) 0.3246(3) 0.153(3) Uani 0.35 1 d D U P L 1
S2K S 0.3746(4) 0.6677(3) 0.3685(3) 0.191(4) Uani 0.35 1 d D U P L 1
N1K N 0.3466(8) 0.6639(4) 0.3410(5) 0.149(6) Uiso 0.35 1 d D U P L 1
F2K F 0.2392(5) 0.6975(3) 0.3293(4) 0.127(7) Uiso 0.35 1 d D U P L 1
F3K F 0.2843(6) 0.6998(4) 0.3642(4) 0.150(8) Uiso 0.35 1 d D U P L 1
F1K F 0.2528(7) 0.6689(3) 0.3543(4) 0.144(8) Uiso 0.35 1 d D U P L 1
O3K O 0.3697(9) 0.6454(4) 0.3822(5) 0.177(10) Uiso 0.35 1 d D U P L 1
O1K O 0.2984(9) 0.6714(4) 0.3004(4) 0.182(10) Uiso 0.35 1 d D U P L 1
C2K C 0.4329(5) 0.6661(5) 0.3648(6) 0.219(9) Uiso 0.35 1 d D U P L 1
F4K F 0.4494(11) 0.6664(7) 0.3895(6) 0.326(15) Uiso 0.35 1 d D U P L 1
O2K O 0.3371(9) 0.7025(3) 0.3247(6) 0.171(11) Uiso 0.35 1 d D U P L 1
O4K O 0.3665(8) 0.6879(4) 0.3832(5) 0.173(9) Uiso 0.35 1 d D U P L 1
C1K C 0.2686(6) 0.6874(4) 0.3442(4) 0.139(7) Uiso 0.35 1 d D U P L 1
F5K F 0.4418(10) 0.6825(5) 0.3480(6) 0.260(12) Uiso 0.35 1 d D U P L 1
F6K F 0.4447(9) 0.6480(5) 0.3516(6) 0.264(13) Uiso 0.35 1 d D U P L 1
S1M S 0.3038(4) 0.6950(2) 0.3419(3) 0.152(4) Uani 0.3 1 d D U P M 2
S2M S 0.3604(5) 0.6603(3) 0.3530(4) 0.168(4) Uani 0.3 1 d D U P M 2
N1M N 0.3220(7) 0.6763(4) 0.3627(4) 0.165(6) Uiso 0.3 1 d D U P M 2
F1M F 0.2710(6) 0.6645(3) 0.3114(4) 0.116(6) Uiso 0.3 1 d D U P M 2
C1M C 0.2572(6) 0.6806(4) 0.3261(5) 0.142(7) Uiso 0.3 1 d D U P M 2
F2M F 0.2371(6) 0.6964(3) 0.3119(5) 0.116(7) Uiso 0.3 1 d D U P M 2
O1M O 0.3259(8) 0.7004(5) 0.3175(5) 0.123(9) Uiso 0.3 1 d D U P M 2
F3M F 0.2329(7) 0.6729(4) 0.3454(4) 0.132(8) Uiso 0.3 1 d D U P M 2
F6M F 0.4419(9) 0.6613(6) 0.3683(8) 0.261(13) Uiso 0.3 1 d D U P M 2
C2M C 0.4076(7) 0.6745(4) 0.3682(6) 0.203(8) Uiso 0.3 1 d D U P M 2
F4M F 0.4094(7) 0.6930(4) 0.3539(5) 0.153(8) Uiso 0.3 1 d D U P M 2
O4M O 0.3563(9) 0.6404(4) 0.3701(6) 0.165(10) Uiso 0.3 1 d D U P M 2
F5M F 0.4012(11) 0.6805(6) 0.3937(5) 0.235(11) Uiso 0.3 1 d D U P M 2
O3M O 0.3632(8) 0.6579(5) 0.3249(4) 0.152(10) Uiso 0.3 1 d D U P M 2
O2M O 0.2820(8) 0.7115(4) 0.3568(5) 0.134(9) Uiso 0.3 1 d D U P M 2
N1S N 0.5198(5) 0.8056(3) 0.8416(4) 0.223(6) Uiso 1 1 d . U . . .
C1S C 0.5058(5) 0.8093(3) 0.8204(5) 0.162(5) Uiso 1 1 d . U . . .
C2S C 0.4989(6) 0.8109(3) 0.7936(5) 0.255(9) Uiso 1 1 d . U . . .
H2S1 H 0.518124 0.822322 0.786372 0.382 Uiso 1 1 calc R U . . .
H2S2 H 0.468968 0.815231 0.789585 0.382 Uiso 1 1 calc R U . . .
H2S3 H 0.504679 0.796367 0.785125 0.382 Uiso 1 1 calc R U . . .
N2S N 0.0905(6) 0.6571(3) 0.3932(4) 0.185(7) Uiso 0.75 1 d . U P . .
C3S C 0.0701(7) 0.6506(4) 0.4085(5) 0.173(8) Uiso 0.75 1 d . U P . .
C4S C 0.0455(7) 0.6299(4) 0.4158(5) 0.217(9) Uiso 0.75 1 d . U P . .
H4SA H 0.014595 0.633182 0.414893 0.325 Uiso 0.75 1 calc R U P . .
H4SB H 0.054092 0.625176 0.434233 0.325 Uiso 0.75 1 calc R U P . .
H4SC H 0.051665 0.617798 0.403046 0.325 Uiso 0.75 1 calc R U P . .
N3S N 0.3764(7) 0.6738(4) 0.5237(5) 0.152(8) Uiso 0.5 1 d . U P . .
C5S C 0.4011(9) 0.6717(5) 0.5394(6) 0.139(9) Uiso 0.5 1 d . U P . .
C6S C 0.4357(9) 0.6642(5) 0.5583(6) 0.174(11) Uiso 0.5 1 d . U P . .
H6SA H 0.443496 0.648653 0.553986 0.261 Uiso 0.5 1 calc R U P . .
H6SB H 0.425886 0.664932 0.576865 0.261 Uiso 0.5 1 calc R U P . .
H6SC H 0.460896 0.673908 0.556543 0.261 Uiso 0.5 1 calc R U P . .
O1S O 0.4072(5) 0.6434(2) 0.2522(3) 0.255(6) Uiso 1 1 d . U . . .
O2S O 0.4749(4) 0.6427(2) 0.2571(3) 0.219(5) Uiso 1 1 d . U . . .
C50S C 0.4448(6) 0.6532(3) 0.2978(4) 0.230(8) Uiso 1 1 d D U . . .
H50I H 0.475192 0.650879 0.303019 0.345 Uiso 1 1 calc R U . . .
H50J H 0.437965 0.669248 0.298815 0.345 Uiso 1 1 calc R U . . .
H50K H 0.426782 0.644794 0.310075 0.345 Uiso 1 1 calc R U . . .
C51S C 0.4370(7) 0.6456(3) 0.2711(5) 0.217(7) Uiso 1 1 d D U . . .
C52S C 0.4730(8) 0.6372(4) 0.2310(5) 0.282(10) Uiso 1 1 d . U . . .
H52A H 0.457206 0.648912 0.220450 0.338 Uiso 1 1 calc R U . . .
H52B H 0.457483 0.622777 0.228470 0.338 Uiso 1 1 calc R U . . .
C53S C 0.5165(8) 0.6351(4) 0.2213(5) 0.303(11) Uiso 1 1 d . U . . .
H53I H 0.525110 0.619198 0.221650 0.454 Uiso 1 1 calc R U . . .
H53J H 0.536428 0.643771 0.233017 0.454 Uiso 1 1 calc R U . . .
H53K H 0.517321 0.640745 0.202693 0.454 Uiso 1 1 calc R U . . .
S1L S -0.0345(4) 0.71824(17) 0.8293(3) 0.119(4) Uani 0.25 1 d D U P N 1
S2L S -0.0767(5) 0.6736(2) 0.8241(3) 0.152(5) Uani 0.25 1 d D U P N 1
O1L O -0.0722(8) 0.7294(6) 0.8384(7) 0.213(16) Uiso 0.25 1 d D U P N 1
O2L O -0.0187(7) 0.7254(4) 0.8047(4) 0.109(9) Uiso 0.25 1 d D U P N 1
O3L O -0.1089(10) 0.6811(7) 0.8055(7) 0.226(18) Uiso 0.25 1 d D U P N 1
O4L O -0.0533(8) 0.6538(3) 0.8166(5) 0.126(10) Uiso 0.25 1 d D U P N 1
C1L C 0.0000(9) 0.7278(5) 0.8580(5) 0.191(17) Uiso 0.25 1 d D U P N 1
C2L C -0.1033(10) 0.6647(6) 0.8547(5) 0.244(19) Uiso 0.25 1 d D U P N 1
F6L F -0.0743(12) 0.6590(7) 0.8740(7) 0.28(2) Uiso 0.25 1 d D U P N 1
F5L F -0.1247(13) 0.6823(6) 0.8631(8) 0.28(2) Uiso 0.25 1 d D U P N 1
N1L N -0.0372(8) 0.6910(3) 0.8314(7) 0.166(12) Uiso 0.25 1 d D U P N 1
F1L F 0.0011(11) 0.7497(5) 0.8571(7) 0.213(14) Uiso 0.25 1 d D U P N 1
F4L F -0.1336(12) 0.6499(7) 0.8482(8) 0.28(2) Uiso 0.25 1 d D U P N 1
F2L F -0.0214(12) 0.7230(7) 0.8801(6) 0.249(17) Uiso 0.25 1 d D U P N 1
F3L F 0.0376(10) 0.7181(8) 0.8590(9) 0.33(3) Uiso 0.25 1 d D U P N 1

loop_
_atom_site_aniso_label
_atom_site_aniso_U_11
_atom_site_aniso_U_22
_atom_site_aniso_U_33
_atom_site_aniso_U_23
_atom_site_aniso_U_13
_atom_site_aniso_U_12
Fe1 0.0913(12) 0.1038(15) 0.307(3) -0.0375(18) 0.0207(15) -0.0069(10)
Fe2 0.1432(16) 0.0888(14) 0.298(3) 0.0116(19) -0.0194(18) -0.0206(12)
Fe3 0.1186(14) 0.1021(14) 0.247(3) -0.0069(15) 0.0015(15) -0.0111(11)
Fe4 0.1473(17) 0.0954(16) 0.367(4) -0.031(2) -0.083(2) 0.0244(13)
Fe5 0.0891(11) 0.0942(13) 0.246(2) -0.0037(15) 0.0168(13) 0.0072(10)
Fe6 0.1168(13) 0.0709(13) 0.324(3) 0.0156(18) 0.0237(16) -0.0103(10)
Fe7 0.0897(11) 0.0956(13) 0.228(2) 0.0124(14) 0.0005(13) 0.0001(9)
Fe8 0.0710(10) 0.0813(12) 0.264(3) -0.0044(14) -0.0065(12) -0.0015(8)
Cs1 0.172(3) 0.123(2) 0.313(5) -0.042(2) -0.005(2) 0.0088(17)
Cs2 0.1058(19) 0.0863(19) 0.264(4) 0.0000(19) 0.0068(18) -0.0067(12)
N1A 0.172(11) 0.118(9) 0.256(12) -0.003(9) -0.023(9) -0.027(7)
N2A 0.136(7) 0.117(7) 0.225(12) 0.016(8) 0.008(9) -0.006(6)
N3A 0.144(8) 0.098(7) 0.230(10) -0.011(7) 0.011(8) -0.024(6)
N4A 0.116(7) 0.114(8) 0.232(12) -0.010(7) -0.012(7) 0.002(6)
N5A 0.140(8) 0.102(9) 0.263(10) -0.037(8) -0.041(8) 0.021(6)
N6A 0.138(8) 0.135(9) 0.275(12) -0.028(9) -0.055(10) 0.016(7)
N7A 0.171(9) 0.140(7) 0.248(10) -0.031(7) -0.007(9) -0.041(8)
N8A 0.163(9) 0.144(8) 0.260(10) -0.044(8) -0.016(9) 0.004(8)
N9A 0.160(9) 0.118(8) 0.252(10) -0.038(7) -0.030(9) -0.002(7)
C1A 0.220(13) 0.169(13) 0.252(14) 0.014(12) -0.006(13) 0.013(10)
C2A 0.263(16) 0.199(15) 0.267(17) 0.047(12) 0.020(14) 0.010(12)
C3A 0.284(18) 0.218(15) 0.276(15) 0.060(13) 0.025(13) 0.030(12)
C4A 0.253(15) 0.212(15) 0.279(14) 0.061(12) 0.040(13) 0.023(12)
C5A 0.177(12) 0.160(12) 0.248(14) 0.034(10) 0.015(11) -0.017(9)
C6A 0.157(11) 0.176(12) 0.235(14) 0.027(10) 0.021(11) -0.004(9)
C7A 0.129(9) 0.117(8) 0.239(13) -0.007(8) -0.007(8) -0.008(7)
C8A 0.124(9) 0.107(8) 0.252(14) -0.015(9) -0.012(8) -0.009(7)
C9A 0.132(9) 0.116(8) 0.232(13) -0.027(9) -0.011(8) 0.008(7)
C10A 0.139(9) 0.110(7) 0.228(13) -0.026(8) 0.004(8) -0.004(7)
C11A 0.140(10) 0.108(8) 0.239(13) -0.011(9) -0.001(8) -0.018(7)
C12A 0.143(10) 0.108(8) 0.262(14) -0.007(9) 0.002(9) -0.018(7)
C13A 0.142(10) 0.129(9) 0.220(11) -0.026(9) 0.001(9) -0.021(7)
C14A 0.212(13) 0.140(11) 0.236(13) -0.046(10) 0.020(11) -0.074(10)
C15A 0.198(12) 0.123(10) 0.226(12) -0.036(9) 0.008(10) -0.065(9)
C16A 0.144(10) 0.106(8) 0.215(12) -0.012(8) -0.004(9) -0.022(7)
C17A 0.157(10) 0.129(10) 0.218(12) -0.030(9) 0.006(10) -0.021(8)
C18A 0.137(10) 0.133(10) 0.229(12) -0.037(8) 0.016(9) -0.020(8)
C19A 0.134(9) 0.114(9) 0.215(12) -0.015(8) 0.010(9) -0.016(7)
C20A 0.122(8) 0.112(8) 0.214(12) -0.011(8) -0.013(8) -0.005(7)
C21A 0.112(8) 0.143(10) 0.210(13) -0.015(9) -0.002(8) 0.017(7)
C22A 0.128(8) 0.115(9) 0.220(13) -0.003(8) 0.000(8) 0.017(8)
C23A 0.125(9) 0.106(8) 0.224(13) -0.006(9) -0.008(8) -0.009(7)
C24A 0.123(9) 0.125(10) 0.214(13) -0.011(9) -0.019(8) 0.003(7)
C25A 0.138(10) 0.128(10) 0.244(10) -0.019(9) -0.007(9) 0.015(7)
C26A 0.151(10) 0.139(11) 0.250(11) -0.028(11) -0.003(11) 0.031(8)
C27A 0.150(11) 0.149(12) 0.263(12) -0.032(12) -0.018(10) 0.042(9)
C28A 0.133(10) 0.103(10) 0.250(10) -0.028(9) -0.016(9) 0.003(7)
C29A 0.138(9) 0.088(9) 0.251(11) -0.031(10) -0.015(10) 0.010(6)
C30A 0.113(9) 0.103(10) 0.248(11) -0.023(10) -0.009(9) -0.006(7)
C31A 0.128(10) 0.117(10) 0.258(12) -0.044(9) -0.041(9) 0.032(7)
C32A 0.131(10) 0.136(10) 0.263(11) -0.043(9) -0.045(9) 0.018(8)
C33A 0.125(9) 0.151(11) 0.267(13) -0.058(10) -0.052(10) 0.022(8)
C34A 0.153(11) 0.178(13) 0.274(13) -0.035(12) -0.061(12) 0.028(9)
C35A 0.214(14) 0.186(14) 0.306(15) -0.021(12) -0.082(12) 0.008(11)
C36A 0.192(13) 0.181(13) 0.276(14) -0.014(12) -0.068(13) 0.015(10)
C37A 0.146(9) 0.113(8) 0.216(12) -0.029(8) 0.003(9) -0.006(7)
C38A 0.128(9) 0.118(9) 0.219(11) -0.030(8) 0.002(9) -0.012(7)
C39A 0.114(9) 0.117(8) 0.232(10) -0.025(8) 0.003(9) -0.019(7)
C40A 0.147(10) 0.119(9) 0.230(10) -0.021(8) -0.003(10) -0.008(8)
C41A 0.154(10) 0.122(9) 0.236(12) -0.024(8) -0.015(10) -0.005(8)
C42A 0.158(11) 0.119(9) 0.223(11) -0.022(9) -0.003(10) -0.004(8)
C43A 0.148(10) 0.146(9) 0.223(11) -0.033(9) 0.006(9) -0.025(9)
C44A 0.159(11) 0.138(10) 0.229(12) -0.033(9) -0.016(10) -0.014(9)
C45A 0.140(10) 0.138(9) 0.239(11) -0.038(8) -0.013(9) -0.011(9)
C46A 0.145(10) 0.142(9) 0.241(11) -0.036(8) -0.003(10) -0.020(9)
C47A 0.198(13) 0.145(10) 0.246(12) -0.038(9) -0.008(11) -0.026(10)
C48A 0.195(12) 0.145(9) 0.236(13) -0.033(9) -0.012(11) -0.024(11)
C49A 0.158(10) 0.130(10) 0.249(10) -0.028(9) -0.010(10) 0.028(9)
C50A 0.124(9) 0.126(9) 0.254(10) -0.019(9) -0.007(11) 0.023(8)
C51A 0.134(9) 0.126(9) 0.248(10) -0.027(7) -0.021(11) -0.017(9)
C52A 0.177(11) 0.132(9) 0.255(11) -0.038(8) -0.012(11) 0.008(10)
C53A 0.224(13) 0.155(10) 0.265(12) -0.023(11) -0.005(14) 0.030(11)
C54A 0.215(13) 0.146(11) 0.256(12) -0.037(9) 0.003(14) 0.042(11)
C55A 0.119(9) 0.120(8) 0.237(9) -0.029(7) 0.004(10) -0.021(8)
C56A 0.137(9) 0.134(9) 0.242(9) -0.040(8) 0.003(11) -0.019(9)
C57A 0.172(11) 0.126(8) 0.230(10) -0.044(7) -0.005(10) -0.017(9)
C58A 0.156(10) 0.132(9) 0.241(10) -0.034(8) -0.011(10) -0.011(8)
C59A 0.141(9) 0.124(8) 0.242(10) -0.032(7) -0.021(10) -0.003(8)
C60A 0.144(10) 0.128(8) 0.246(10) -0.027(8) -0.010(10) -0.007(9)
C61A 0.268(15) 0.156(9) 0.321(17) -0.009(11) 0.082(13) -0.073(12)
C62A 0.300(18) 0.242(15) 0.40(2) -0.026(15) 0.096(16) -0.087(15)
C63A 0.189(11) 0.220(15) 0.290(14) -0.049(13) 0.015(12) 0.015(12)
C64A 0.174(12) 0.34(3) 0.45(3) -0.05(2) 0.054(17) 0.014(16)
C65A 0.231(16) 0.145(13) 0.267(14) -0.023(12) -0.051(11) -0.012(11)
C66A 0.35(2) 0.146(16) 0.32(2) -0.009(15) 0.041(17) 0.053(16)
N1B 0.096(7) 0.136(8) 0.242(11) -0.038(8) 0.017(8) -0.026(6)
N2B 0.099(7) 0.138(9) 0.273(14) -0.035(8) 0.022(8) 0.009(6)
N3B 0.144(8) 0.110(8) 0.209(11) 0.006(7) 0.010(6) -0.009(6)
N4B 0.123(7) 0.122(7) 0.222(11) -0.012(8) -0.004(7) -0.012(7)
N5B 0.139(8) 0.089(7) 0.249(11) -0.003(7) -0.006(8) -0.008(6)
N6B 0.162(8) 0.088(7) 0.279(12) -0.010(8) -0.026(9) -0.008(7)
N7B 0.160(8) 0.138(8) 0.238(12) -0.043(8) 0.033(7) -0.040(7)
N8B 0.148(8) 0.113(8) 0.246(11) -0.014(8) 0.009(8) -0.020(6)
N9B 0.125(7) 0.108(7) 0.255(11) -0.014(7) 0.022(7) 0.002(6)
C1B 0.118(9) 0.161(12) 0.266(13) -0.035(9) 0.020(9) -0.045(8)
C2B 0.159(11) 0.179(12) 0.248(14) -0.035(12) 0.001(12) -0.065(9)
C3B 0.162(11) 0.171(12) 0.250(14) -0.015(12) 0.005(12) -0.036(9)
C4B 0.182(12) 0.161(12) 0.250(13) -0.040(10) 0.015(10) -0.036(9)
C5B 0.137(10) 0.146(11) 0.237(12) -0.036(10) 0.005(10) -0.016(7)
C6B 0.150(11) 0.149(11) 0.238(13) -0.034(9) 0.020(9) -0.016(8)
C7B 0.105(8) 0.124(8) 0.254(13) -0.026(9) 0.010(8) 0.004(6)
C8B 0.108(8) 0.142(9) 0.247(14) -0.007(10) 0.035(8) 0.031(7)
C9B 0.139(9) 0.127(9) 0.253(14) -0.017(10) 0.042(9) 0.021(7)
C10B 0.125(8) 0.122(8) 0.232(12) 0.006(9) 0.026(8) 0.017(7)
C11B 0.111(8) 0.104(8) 0.248(13) -0.012(9) 0.002(8) -0.003(6)
C12B 0.102(7) 0.091(8) 0.256(14) -0.027(8) 0.009(8) 0.007(6)
C13B 0.142(8) 0.130(10) 0.242(13) -0.037(8) 0.022(8) -0.015(8)
C14B 0.145(8) 0.127(10) 0.220(13) -0.018(9) 0.012(8) -0.018(8)
C15B 0.131(9) 0.112(10) 0.229(13) -0.014(8) 0.012(8) -0.029(8)
C16B 0.128(7) 0.101(9) 0.205(11) -0.001(7) -0.001(7) -0.021(7)
C17B 0.124(7) 0.110(9) 0.202(12) -0.015(8) -0.002(7) -0.018(7)
C18B 0.154(9) 0.133(11) 0.212(13) -0.018(8) 0.027(8) -0.037(8)
C19B 0.169(11) 0.116(10) 0.215(14) 0.000(9) 0.020(8) -0.014(8)
C20B 0.147(10) 0.119(8) 0.218(13) -0.003(9) 0.017(8) -0.016(8)
C21B 0.171(12) 0.130(10) 0.241(15) 0.005(10) 0.022(9) -0.019(8)
C22B 0.198(13) 0.159(10) 0.246(15) 0.009(12) 0.055(10) -0.018(10)
C23B 0.184(12) 0.159(11) 0.243(15) 0.002(12) 0.037(10) -0.008(10)
C24B 0.154(11) 0.142(11) 0.231(15) -0.004(10) 0.014(9) 0.000(8)
C25B 0.147(9) 0.113(8) 0.223(11) -0.016(8) 0.006(11) -0.028(8)
C26B 0.207(12) 0.123(9) 0.237(12) -0.012(8) -0.005(11) -0.044(10)
C27B 0.173(11) 0.123(10) 0.238(11) -0.001(9) -0.008(12) -0.041(9)
C28B 0.140(9) 0.108(8) 0.229(11) -0.002(8) -0.012(10) -0.005(8)
C29B 0.131(9) 0.095(8) 0.226(11) -0.002(7) -0.008(9) 0.002(8)
C30B 0.135(9) 0.112(9) 0.223(11) -0.022(8) 0.016(11) 0.005(8)
C31B 0.135(9) 0.099(9) 0.243(13) -0.009(8) -0.006(9) -0.021(8)
C32B 0.160(9) 0.091(9) 0.253(13) -0.016(8) -0.011(10) -0.020(8)
C33B 0.169(10) 0.142(11) 0.254(15) -0.040(10) -0.007(10) -0.016(9)
C34B 0.146(9) 0.135(11) 0.286(15) -0.043(10) -0.025(10) 0.008(8)
C35B 0.166(10) 0.124(11) 0.262(15) -0.025(10) -0.002(11) -0.009(8)
C36B 0.140(9) 0.102(9) 0.257(15) -0.018(9) -0.011(9) -0.024(7)
C37B 0.119(9) 0.113(7) 0.233(13) -0.008(8) 0.007(7) 0.000(7)
C38B 0.110(9) 0.107(8) 0.222(13) -0.015(8) 0.005(7) -0.007(7)
C39B 0.104(8) 0.111(7) 0.220(12) -0.011(8) 0.001(7) 0.004(7)
C40B 0.117(9) 0.107(8) 0.238(12) -0.006(8) 0.017(7) 0.006(7)
C41B 0.146(10) 0.113(9) 0.243(13) -0.008(9) 0.025(8) 0.009(7)
C42B 0.136(9) 0.116(8) 0.261(14) -0.005(9) 0.030(9) 0.008(8)
C43B 0.160(9) 0.127(9) 0.247(13) -0.037(9) 0.041(9) -0.037(8)
C44B 0.141(9) 0.116(8) 0.246(14) -0.030(9) 0.026(8) -0.022(8)
C45B 0.138(9) 0.126(8) 0.231(13) -0.049(9) 0.015(8) -0.036(7)
C46B 0.173(10) 0.137(9) 0.230(13) -0.054(9) 0.042(9) -0.051(8)
C47B 0.189(12) 0.141(9) 0.260(15) -0.060(10) 0.055(10) -0.059(9)
C48B 0.195(12) 0.139(10) 0.265(15) -0.066(10) 0.056(10) -0.066(9)
C49B 0.142(9) 0.109(9) 0.227(12) -0.013(8) 0.002(8) -0.019(7)
C50B 0.136(9) 0.104(9) 0.209(12) -0.005(8) 0.003(8) -0.013(6)
C51B 0.132(9) 0.096(8) 0.212(12) 0.000(7) -0.013(7) -0.011(6)
C52B 0.145(10) 0.111(9) 0.241(12) -0.013(8) 0.010(8) -0.015(7)
C53B 0.139(9) 0.138(11) 0.238(13) -0.019(9) 0.003(9) -0.023(7)
C54B 0.159(10) 0.125(10) 0.226(13) -0.017(9) 0.012(9) -0.026(9)
C55B 0.104(8) 0.112(7) 0.202(11) -0.020(7) -0.009(6) -0.003(6)
C56B 0.126(9) 0.122(8) 0.212(12) -0.027(8) 0.002(7) -0.011(7)
C57B 0.126(9) 0.127(7) 0.227(12) -0.042(9) 0.009(7) -0.028(7)
C58B 0.123(9) 0.116(8) 0.222(12) -0.017(8) -0.006(7) -0.016(7)
C59B 0.131(9) 0.111(8) 0.233(12) -0.004(8) 0.004(7) -0.011(6)
C60B 0.117(8) 0.115(8) 0.207(11) -0.005(8) -0.007(6) 0.000(6)
C61B 0.183(12) 0.239(15) 0.294(18) -0.089(14) 0.062(11) -0.092(11)
C62B 0.23(2) 0.47(3) 0.40(3) -0.04(3) -0.007(17) -0.09(2)
C63B 0.206(13) 0.124(11) 0.246(13) -0.003(10) 0.023(12) -0.021(10)
C64B 0.31(2) 0.22(2) 0.296(19) 0.009(16) -0.039(18) 0.034(16)
C65B 0.167(11) 0.114(8) 0.328(17) 0.010(11) 0.044(11) 0.020(9)
C66B 0.26(2) 0.24(2) 0.51(3) 0.08(2) -0.07(2) 0.036(18)
N1C 0.085(6) 0.123(7) 0.299(13) -0.029(9) 0.033(7) 0.005(6)
N2C 0.086(5) 0.095(7) 0.263(11) -0.030(7) 0.024(6) -0.004(5)
N3C 0.130(8) 0.087(7) 0.243(12) -0.015(8) 0.010(7) -0.015(6)
N4C 0.146(8) 0.096(8) 0.240(12) 0.002(7) -0.014(8) -0.030(6)
N5C 0.153(9) 0.098(7) 0.274(13) -0.013(8) -0.064(8) 0.015(6)
N6C 0.189(10) 0.134(9) 0.296(14) 0.005(10) -0.055(9) 0.025(8)
N7C 0.094(5) 0.066(5) 0.221(9) -0.010(6) 0.003(6) -0.003(4)
N8C 0.096(5) 0.061(5) 0.244(10) -0.014(6) 0.002(6) 0.003(4)
N9C 0.114(6) 0.086(6) 0.307(12) 0.025(7) -0.027(7) -0.015(5)
C1C 0.100(7) 0.174(11) 0.283(15) -0.027(11) 0.015(9) 0.018(7)
C2C 0.105(9) 0.182(11) 0.298(15) -0.018(13) 0.011(10) 0.022(8)
C3C 0.122(8) 0.173(11) 0.286(15) -0.024(12) 0.024(10) 0.038(9)
C4C 0.129(8) 0.125(9) 0.295(15) -0.009(10) 0.014(10) 0.016(7)
C5C 0.107(7) 0.116(8) 0.295(14) -0.021(10) 0.027(8) 0.008(6)
C6C 0.121(7) 0.110(9) 0.260(14) -0.025(10) 0.026(9) 0.015(6)
C7C 0.092(6) 0.091(9) 0.221(12) -0.037(8) 0.027(7) -0.011(6)
C8C 0.104(6) 0.100(9) 0.240(12) -0.012(8) 0.024(7) 0.003(7)
C9C 0.094(6) 0.103(9) 0.220(12) -0.026(8) 0.025(7) 0.000(7)
C10C 0.106(6) 0.095(9) 0.231(12) -0.025(8) 0.005(7) -0.020(6)
C11C 0.115(7) 0.090(8) 0.226(11) -0.029(8) 0.016(7) -0.019(7)
C12C 0.116(7) 0.115(10) 0.227(12) -0.029(9) 0.017(8) -0.003(7)
C13C 0.117(8) 0.064(6) 0.231(12) -0.018(7) 0.001(7) -0.004(6)
C14C 0.120(8) 0.086(7) 0.261(14) -0.003(9) 0.026(8) 0.014(6)
C15C 0.138(9) 0.071(7) 0.257(14) -0.012(8) 0.014(8) -0.003(7)
C16C 0.123(8) 0.079(7) 0.235(12) -0.015(8) 0.001(8) -0.015(6)
C17C 0.116(8) 0.076(7) 0.248(13) -0.019(8) 0.013(8) -0.006(6)
C18C 0.104(8) 0.076(7) 0.249(13) -0.007(8) 0.006(7) 0.004(6)
C19C 0.131(9) 0.075(8) 0.232(12) -0.011(8) -0.007(8) -0.005(6)
C20C 0.141(9) 0.094(9) 0.229(12) 0.004(9) -0.003(8) -0.019(7)
C21C 0.144(9) 0.089(9) 0.228(12) -0.009(8) 0.001(8) -0.015(7)
C22C 0.171(11) 0.142(12) 0.247(15) 0.006(10) -0.015(10) -0.061(9)
C23C 0.177(11) 0.148(12) 0.250(15) 0.013(11) -0.012(10) -0.053(9)
C24C 0.171(11) 0.120(10) 0.238(13) 0.018(9) -0.012(9) -0.032(8)
C25C 0.117(8) 0.077(6) 0.229(12) -0.017(8) -0.022(7) 0.004(6)
C26C 0.127(8) 0.080(6) 0.228(13) -0.030(8) -0.028(8) 0.010(6)
C27C 0.134(9) 0.092(7) 0.238(13) -0.029(9) -0.048(8) 0.010(7)
C28C 0.140(9) 0.093(7) 0.250(13) -0.013(8) -0.054(8) 0.005(7)
C29C 0.137(9) 0.093(7) 0.263(14) -0.028(9) -0.052(9) 0.014(6)
C30C 0.133(9) 0.086(7) 0.244(13) -0.034(8) -0.036(8) 0.023(6)
C31C 0.180(11) 0.104(10) 0.272(16) -0.001(9) -0.062(10) 0.004(8)
C32C 0.200(12) 0.113(10) 0.269(15) 0.001(9) -0.051(10) 0.026(9)
C33C 0.241(13) 0.152(12) 0.307(17) 0.038(12) -0.044(11) 0.017(10)
C34C 0.258(16) 0.134(11) 0.331(18) 0.046(13) -0.020(13) 0.016(11)
C35C 0.270(16) 0.143(12) 0.301(18) 0.011(12) -0.025(12) 0.030(12)
C36C 0.211(13) 0.140(12) 0.327(17) 0.020(12) -0.047(11) 0.037(10)
C37C 0.099(6) 0.088(7) 0.243(12) -0.020(8) 0.013(7) -0.012(5)
C38C 0.099(6) 0.087(7) 0.238(13) -0.006(8) 0.016(8) -0.009(5)
C39C 0.106(6) 0.080(6) 0.211(11) 0.002(8) -0.008(7) -0.014(5)
C40C 0.121(7) 0.080(6) 0.269(13) 0.001(9) -0.023(8) -0.025(5)
C41C 0.110(7) 0.085(7) 0.276(14) 0.010(9) -0.005(9) -0.020(6)
C42C 0.112(7) 0.093(8) 0.284(14) 0.004(9) 0.012(9) -0.018(6)
C43C 0.102(6) 0.071(7) 0.242(12) -0.007(7) 0.008(7) 0.009(5)
C44C 0.100(7) 0.077(7) 0.217(12) -0.004(7) -0.006(7) -0.007(5)
C45C 0.092(6) 0.082(7) 0.221(12) 0.002(7) 0.008(7) 0.003(5)
C46C 0.095(6) 0.070(6) 0.212(11) -0.008(7) 0.014(7) 0.004(5)
C47C 0.113(7) 0.080(8) 0.224(13) 0.007(8) 0.009(8) 0.009(6)
C48C 0.117(7) 0.081(8) 0.235(13) 0.001(8) 0.016(8) 0.009(6)
C49C 0.102(6) 0.077(6) 0.225(12) -0.024(8) -0.009(7) 0.003(5)
C50C 0.105(6) 0.070(7) 0.247(13) -0.021(8) -0.018(8) -0.003(5)
C51C 0.104(6) 0.067(6) 0.231(12) -0.015(7) -0.018(8) -0.001(5)
C52C 0.095(6) 0.086(7) 0.238(12) -0.004(8) 0.005(8) 0.006(5)
C53C 0.100(6) 0.080(7) 0.238(13) -0.018(8) 0.000(8) -0.004(6)
C54C 0.105(7) 0.082(7) 0.226(12) -0.023(8) -0.016(8) -0.002(5)
C55C 0.102(6) 0.065(5) 0.227(11) -0.014(7) -0.006(7) 0.000(5)
C56C 0.096(6) 0.063(6) 0.235(12) -0.010(7) 0.000(7) 0.001(5)
C57C 0.101(6) 0.061(6) 0.249(12) -0.012(7) 0.002(8) 0.001(5)
C58C 0.098(5) 0.064(6) 0.236(12) -0.018(7) -0.006(7) -0.005(5)
C59C 0.102(5) 0.069(6) 0.243(12) -0.002(8) -0.023(8) -0.004(5)
C60C 0.107(6) 0.067(6) 0.248(12) -0.006(8) -0.019(8) -0.010(5)
C61C 0.101(7) 0.072(8) 0.241(13) -0.014(8) 0.016(8) -0.009(6)
C62C 0.129(9) 0.091(9) 0.264(15) -0.039(9) 0.035(10) -0.004(7)
C63C 0.121(8) 0.064(6) 0.243(14) -0.014(9) 0.016(9) -0.007(6)
C64C 0.121(9) 0.070(8) 0.246(15) -0.007(9) 0.015(9) 0.016(7)
C65C 0.183(13) 0.167(13) 0.369(19) 0.052(12) -0.024(13) 0.016(11)
C66C 0.111(11) 0.221(17) 0.55(3) -0.180(19) -0.067(14) -0.024(10)
N1D 0.119(7) 0.084(7) 0.262(12) -0.027(7) 0.037(8) -0.018(5)
N2D 0.103(6) 0.091(8) 0.238(11) -0.037(8) 0.023(7) -0.012(6)
N3D 0.153(8) 0.125(9) 0.278(13) -0.056(9) -0.060(8) 0.017(7)
N4D 0.153(8) 0.168(10) 0.322(14) -0.062(10) -0.075(9) 0.064(8)
N5D 0.119(7) 0.101(7) 0.210(9) -0.002(8) 0.005(7) -0.004(6)
N6D 0.120(7) 0.138(10) 0.234(11) -0.008(9) -0.009(8) 0.002(6)
N7D 0.107(6) 0.109(7) 0.207(9) -0.007(8) -0.006(6) 0.005(6)
N8D 0.083(5) 0.084(6) 0.202(8) -0.008(8) -0.002(5) 0.000(5)
N9D 0.089(5) 0.071(6) 0.210(8) 0.000(6) -0.006(6) 0.008(5)
C1D 0.142(9) 0.125(11) 0.246(14) -0.024(10) 0.049(9) -0.012(8)
C2D 0.146(10) 0.149(13) 0.251(15) -0.008(10) 0.054(10) -0.007(8)
C3D 0.158(11) 0.173(13) 0.265(14) 0.006(11) 0.054(10) -0.006(9)
C4D 0.155(10) 0.151(12) 0.246(13) 0.000(10) 0.049(10) -0.001(9)
C5D 0.145(10) 0.107(10) 0.233(12) -0.014(9) 0.033(9) -0.008(7)
C6D 0.133(9) 0.127(11) 0.241(13) -0.010(10) 0.032(9) -0.012(8)
C7D 0.094(6) 0.104(9) 0.237(11) -0.021(8) 0.023(7) 0.002(6)
C8D 0.120(8) 0.113(10) 0.227(13) -0.031(8) 0.024(8) 0.000(7)
C9D 0.106(7) 0.090(8) 0.251(13) -0.027(8) 0.019(8) -0.001(6)
C10D 0.095(6) 0.095(9) 0.222(11) -0.013(7) 0.009(7) 0.009(6)
C11D 0.098(7) 0.109(9) 0.228(12) -0.017(8) 0.017(7) 0.016(7)
C12D 0.096(7) 0.104(9) 0.244(12) -0.027(8) 0.021(7) -0.003(6)
C13D 0.135(7) 0.083(9) 0.200(12) -0.034(7) -0.023(7) -0.010(7)
C14D 0.157(8) 0.099(10) 0.210(12) -0.025(8) -0.037(8) -0.018(8)
C15D 0.161(8) 0.085(9) 0.236(13) -0.006(8) -0.038(9) 0.008(8)
C16D 0.147(8) 0.091(10) 0.230(13) -0.024(8) -0.040(8) 0.010(7)
C17D 0.128(7) 0.099(9) 0.230(13) -0.024(8) -0.015(8) 0.025(7)
C18D 0.126(7) 0.088(8) 0.220(12) -0.017(8) -0.022(8) 0.004(7)
C19D 0.154(9) 0.161(12) 0.284(15) -0.075(11) -0.039(9) 0.004(9)
C20D 0.154(9) 0.199(14) 0.296(14) -0.049(11) -0.048(10) 0.033(9)
C21D 0.189(11) 0.215(14) 0.325(16) -0.056(13) -0.055(10) 0.067(11)
C22D 0.195(11) 0.232(15) 0.321(17) -0.035(13) -0.057(12) 0.068(12)
C23D 0.164(11) 0.230(15) 0.345(17) -0.064(14) -0.075(11) 0.086(10)
C24D 0.157(10) 0.177(13) 0.348(16) -0.056(12) -0.073(10) 0.054(10)
C25D 0.095(8) 0.089(9) 0.207(9) -0.019(8) 0.003(7) -0.007(5)
C26D 0.125(8) 0.071(8) 0.208(10) -0.002(9) 0.021(9) -0.008(6)
C27D 0.129(9) 0.086(9) 0.205(10) -0.008(9) 0.017(9) 0.001(6)
C28D 0.121(9) 0.086(9) 0.208(9) -0.008(9) 0.010(8) -0.009(6)
C29D 0.092(8) 0.115(10) 0.208(10) -0.014(9) 0.009(9) 0.003(6)
C30D 0.102(8) 0.111(9) 0.216(10) 0.001(9) -0.003(9) 0.003(6)
C31D 0.119(8) 0.108(9) 0.231(11) -0.002(10) -0.008(8) 0.001(7)
C32D 0.112(8) 0.113(10) 0.241(11) 0.000(10) -0.015(8) 0.001(7)
C33D 0.120(9) 0.122(10) 0.240(12) -0.003(11) -0.016(9) 0.006(7)
C34D 0.127(9) 0.127(11) 0.233(12) -0.024(11) -0.024(10) 0.008(7)
C35D 0.142(10) 0.160(12) 0.205(12) -0.028(10) 0.006(8) 0.006(8)
C36D 0.142(10) 0.106(10) 0.235(13) -0.029(10) -0.002(9) -0.002(8)
C37D 0.094(6) 0.091(8) 0.211(10) 0.001(9) 0.015(7) 0.010(6)
C38D 0.102(6) 0.089(8) 0.218(10) -0.006(8) 0.009(6) 0.004(6)
C39D 0.093(6) 0.069(7) 0.209(9) -0.001(8) 0.003(6) 0.005(6)
C40D 0.099(6) 0.075(7) 0.215(10) -0.013(9) -0.001(6) -0.004(7)
C41D 0.091(6) 0.092(8) 0.215(11) -0.018(8) 0.000(6) -0.005(6)
C42D 0.104(7) 0.098(9) 0.227(11) -0.016(10) 0.010(7) 0.004(7)
C43D 0.132(7) 0.067(7) 0.202(10) 0.000(9) -0.004(7) -0.003(7)
C44D 0.124(7) 0.074(7) 0.198(10) -0.001(9) -0.002(7) -0.008(7)
C45D 0.116(7) 0.063(7) 0.197(9) -0.009(8) -0.003(6) -0.007(7)
C46D 0.129(7) 0.102(9) 0.190(9) -0.002(10) 0.000(6) -0.016(8)
C47D 0.124(7) 0.129(10) 0.200(10) -0.009(11) -0.005(8) -0.004(8)
C48D 0.133(7) 0.098(8) 0.208(11) -0.022(9) -0.009(7) -0.001(8)
C49D 0.104(7) 0.077(7) 0.206(9) -0.006(8) 0.007(7) 0.000(7)
C50D 0.109(7) 0.083(8) 0.195(9) -0.002(9) 0.002(7) -0.003(7)
C51D 0.093(6) 0.064(7) 0.194(8) -0.012(9) -0.002(6) 0.001(6)
C52D 0.095(6) 0.096(8) 0.206(9) 0.005(10) 0.007(6) 0.005(7)
C53D 0.099(7) 0.095(8) 0.207(10) -0.002(10) 0.016(7) 0.004(7)
C54D 0.101(7) 0.101(9) 0.200(10) -0.004(10) 0.005(8) -0.004(7)
C55D 0.095(6) 0.071(7) 0.204(8) -0.010(8) -0.001(6) 0.005(6)
C56D 0.111(7) 0.083(8) 0.201(9) -0.017(9) -0.001(6) 0.005(7)
C57D 0.102(6) 0.066(7) 0.191(8) 0.007(9) -0.001(6) 0.001(6)
C58D 0.091(6) 0.073(7) 0.192(8) -0.013(8) -0.002(6) -0.010(6)
C59D 0.092(6) 0.083(7) 0.185(8) -0.001(8) -0.002(5) -0.004(6)
C60D 0.100(6) 0.063(7) 0.198(9) -0.002(8) 0.001(6) -0.013(6)
C61D 0.160(9) 0.221(13) 0.257(15) -0.020(13) 0.027(10) 0.033(11)
C62D 0.165(13) 0.232(16) 0.34(2) -0.126(17) -0.069(13) 0.041(12)
C63D 0.100(7) 0.113(9) 0.230(12) -0.001(9) -0.015(7) 0.023(6)
C64D 0.112(9) 0.179(13) 0.278(18) -0.014(13) -0.026(10) -0.025(8)
C65D 0.083(7) 0.100(9) 0.210(10) -0.008(8) -0.004(8) 0.013(6)
C66D 0.107(8) 0.139(11) 0.212(12) 0.009(9) 0.009(9) 0.026(8)
N1E 0.097(6) 0.100(7) 0.226(10) -0.017(7) 0.018(6) -0.001(5)
N2E 0.089(6) 0.087(6) 0.191(10) 0.005(6) 0.011(6) -0.001(5)
N3E 0.073(5) 0.074(6) 0.225(10) -0.011(6) -0.017(5) 0.000(4)
N4E 0.078(5) 0.084(6) 0.213(10) -0.010(6) -0.006(6) 0.001(5)
N5E 0.108(6) 0.073(6) 0.252(11) 0.018(7) 0.015(7) 0.010(5)
N6E 0.128(7) 0.085(7) 0.244(12) 0.027(7) 0.028(7) -0.025(6)
N7E 0.078(5) 0.090(6) 0.265(11) 0.006(7) 0.011(6) 0.003(4)
N8E 0.089(5) 0.090(6) 0.238(10) 0.012(6) 0.010(6) -0.005(4)
N9E 0.093(5) 0.070(5) 0.274(11) 0.015(7) 0.021(7) 0.001(4)
C1E 0.113(8) 0.122(9) 0.223(13) -0.025(9) 0.008(8) 0.027(7)
C2E 0.141(10) 0.113(9) 0.207(13) -0.010(8) 0.014(8) 0.024(8)
C3E 0.154(10) 0.123(9) 0.216(13) -0.040(9) -0.006(9) -0.001(8)
C4E 0.138(9) 0.118(9) 0.225(13) -0.025(8) -0.017(9) 0.014(7)
C5E 0.108(8) 0.099(8) 0.206(12) -0.010(7) 0.021(7) 0.006(6)
C6E 0.105(8) 0.105(8) 0.191(12) -0.010(7) 0.014(7) 0.006(6)
C7E 0.098(7) 0.091(6) 0.200(11) 0.018(7) 0.015(7) 0.010(6)
C8E 0.107(7) 0.081(7) 0.212(12) 0.022(8) 0.023(7) 0.006(6)
C9E 0.102(7) 0.090(7) 0.213(12) 0.019(8) 0.031(7) 0.011(6)
C10E 0.094(7) 0.077(6) 0.220(12) 0.008(7) 0.023(7) 0.004(5)
C11E 0.095(7) 0.091(7) 0.242(13) 0.015(8) 0.030(7) 0.006(6)
C12E 0.102(7) 0.092(7) 0.212(12) 0.020(8) 0.031(7) 0.009(6)
C13E 0.093(6) 0.096(8) 0.190(11) 0.011(7) -0.004(6) -0.005(6)
C14E 0.085(6) 0.104(9) 0.189(11) 0.001(7) 0.003(7) -0.010(6)
C15E 0.082(6) 0.077(7) 0.196(10) -0.002(7) -0.004(6) -0.005(6)
C16E 0.083(6) 0.095(8) 0.189(11) -0.007(7) -0.011(6) 0.008(6)
C17E 0.100(6) 0.126(10) 0.203(12) -0.021(8) 0.006(7) -0.009(7)
C18E 0.097(6) 0.101(8) 0.221(11) -0.011(8) -0.001(7) 0.003(6)
C19E 0.091(6) 0.080(7) 0.230(12) 0.000(8) -0.014(7) 0.010(5)
C20E 0.090(6) 0.083(7) 0.226(12) -0.005(8) -0.018(7) 0.013(5)
C21E 0.114(7) 0.098(8) 0.245(13) 0.000(9) -0.006(8) 0.021(6)
C22E 0.107(7) 0.103(8) 0.235(13) -0.025(9) -0.005(8) 0.025(7)
C23E 0.081(7) 0.112(8) 0.273(14) -0.011(10) -0.028(8) 0.006(6)
C24E 0.080(6) 0.120(8) 0.240(13) -0.012(9) -0.016(8) 0.003(6)
C25E 0.099(7) 0.074(6) 0.209(11) 0.010(7) 0.009(7) 0.018(5)
C26E 0.103(7) 0.078(6) 0.213(12) 0.014(7) 0.019(7) 0.013(5)
C27E 0.110(7) 0.079(7) 0.227(13) 0.022(8) 0.006(7) 0.007(6)
C28E 0.106(7) 0.092(7) 0.237(12) 0.015(8) 0.021(7) 0.009(6)
C29E 0.088(7) 0.084(7) 0.229(12) 0.015(8) 0.007(7) 0.014(5)
C30E 0.094(7) 0.080(7) 0.232(13) 0.021(8) 0.005(7) 0.003(6)
C31E 0.101(7) 0.091(8) 0.235(13) 0.032(8) 0.005(8) 0.011(6)
C32E 0.105(7) 0.100(9) 0.227(13) 0.034(7) 0.009(8) 0.003(6)
C33E 0.097(7) 0.120(9) 0.248(13) 0.033(9) -0.010(8) -0.003(6)
C34E 0.111(9) 0.129(11) 0.230(14) 0.044(9) -0.008(8) -0.017(7)
C35E 0.145(10) 0.115(10) 0.273(15) 0.021(9) 0.003(10) -0.035(8)
C36E 0.146(9) 0.107(9) 0.274(14) 0.012(9) 0.021(9) -0.019(7)
C37E 0.090(6) 0.081(6) 0.237(12) 0.012(8) 0.034(7) 0.003(5)
C38E 0.094(6) 0.075(6) 0.251(13) 0.018(8) 0.035(8) -0.001(5)
C39E 0.090(6) 0.072(6) 0.241(12) 0.017(8) 0.035(7) 0.005(4)
C40E 0.089(5) 0.076(6) 0.258(12) 0.011(8) 0.030(8) 0.004(5)
C41E 0.089(6) 0.080(7) 0.274(13) 0.024(9) 0.014(8) -0.004(5)
C42E 0.096(7) 0.075(6) 0.263(13) 0.012(9) 0.014(8) 0.000(5)
C43E 0.101(6) 0.089(7) 0.213(11) 0.009(8) 0.016(7) 0.000(5)
C44E 0.092(6) 0.084(7) 0.212(12) 0.006(8) 0.022(7) -0.004(5)
C45E 0.082(5) 0.082(6) 0.209(11) 0.024(7) 0.016(7) 0.004(5)
C46E 0.096(6) 0.086(6) 0.227(12) 0.003(8) 0.021(8) -0.004(5)
C47E 0.107(7) 0.090(7) 0.230(12) 0.005(8) 0.018(8) -0.007(6)
C48E 0.107(7) 0.084(7) 0.230(12) -0.003(8) 0.010(8) -0.005(6)
C49E 0.100(6) 0.075(7) 0.218(11) 0.021(7) 0.004(7) 0.007(5)
C50E 0.097(7) 0.070(7) 0.233(12) 0.017(7) 0.005(7) -0.001(5)
C51E 0.092(6) 0.078(7) 0.207(11) 0.017(7) 0.004(7) 0.002(5)
C52E 0.093(6) 0.083(7) 0.232(12) 0.012(7) 0.010(7) -0.001(5)
C53E 0.103(7) 0.082(8) 0.222(12) 0.017(7) 0.011(7) 0.006(5)
C54E 0.102(6) 0.063(7) 0.234(12) 0.030(7) 0.005(7) 0.016(5)
C55E 0.083(5) 0.079(6) 0.221(11) 0.027(7) 0.008(7) 0.002(5)
C56E 0.087(5) 0.079(6) 0.255(12) 0.015(8) 0.032(8) -0.003(5)
C57E 0.081(6) 0.082(6) 0.229(11) 0.013(8) 0.018(7) -0.003(5)
C58E 0.080(6) 0.094(6) 0.233(12) 0.006(8) 0.008(7) 0.001(5)
C59E 0.091(6) 0.078(6) 0.216(11) 0.011(7) -0.001(7) 0.000(5)
C60E 0.082(5) 0.077(6) 0.238(12) 0.034(7) 0.010(7) 0.007(5)
C61E 0.101(8) 0.088(8) 0.242(13) 0.010(8) 0.021(8) -0.006(6)
C62E 0.116(8) 0.080(8) 0.245(15) 0.010(8) 0.010(9) 0.012(6)
C63E 0.095(6) 0.105(9) 0.279(15) 0.009(10) 0.004(8) -0.006(7)
C64E 0.083(8) 0.113(10) 0.303(17) 0.036(11) 0.011(8) 0.004(7)
C65E 0.113(8) 0.073(6) 0.243(14) 0.023(10) 0.015(9) -0.007(6)
C66E 0.125(9) 0.082(8) 0.240(15) 0.016(10) 0.006(10) 0.012(7)
N1F 0.146(7) 0.083(7) 0.267(12) 0.028(7) 0.037(8) 0.009(6)
N2F 0.117(7) 0.092(7) 0.274(11) 0.031(7) 0.038(7) 0.016(6)
N3F 0.078(6) 0.074(6) 0.227(11) -0.004(6) 0.000(6) 0.003(4)
N4F 0.084(6) 0.088(7) 0.228(10) -0.003(8) -0.005(7) 0.003(5)
N5F 0.084(6) 0.099(7) 0.216(10) 0.009(7) 0.000(6) -0.001(5)
N6F 0.111(7) 0.124(7) 0.223(11) 0.022(8) -0.004(7) 0.007(6)
N7F 0.082(6) 0.078(5) 0.200(9) 0.008(5) -0.005(5) -0.004(4)
N8F 0.077(5) 0.063(5) 0.215(9) 0.001(5) -0.005(5) -0.010(4)
N9F 0.095(6) 0.096(7) 0.216(10) 0.017(6) -0.004(6) -0.015(5)
C1F 0.166(10) 0.111(10) 0.279(15) 0.046(10) 0.040(10) 0.014(8)
C2F 0.176(10) 0.132(11) 0.336(16) 0.074(11) 0.043(13) 0.035(9)
C3F 0.171(10) 0.151(12) 0.344(17) 0.083(11) 0.041(13) 0.030(10)
C4F 0.165(10) 0.114(10) 0.329(17) 0.068(10) 0.029(11) 0.034(8)
C5F 0.131(8) 0.109(9) 0.281(14) 0.040(8) 0.036(10) 0.032(7)
C6F 0.112(8) 0.106(9) 0.272(14) 0.033(8) 0.026(9) 0.024(7)
C7F 0.091(7) 0.086(8) 0.232(11) 0.012(8) 0.015(9) 0.005(6)
C8F 0.100(8) 0.084(8) 0.230(11) 0.004(8) 0.012(10) -0.010(6)
C9F 0.102(7) 0.091(8) 0.238(11) 0.000(7) 0.027(8) -0.028(6)
C10F 0.088(7) 0.087(7) 0.210(10) 0.004(7) 0.009(8) -0.009(6)
C11F 0.105(8) 0.097(8) 0.213(10) 0.013(8) 0.018(9) 0.007(7)
C12F 0.117(8) 0.091(8) 0.219(11) 0.007(7) 0.020(8) 0.000(7)
C13F 0.073(6) 0.081(6) 0.208(10) -0.010(7) -0.001(6) 0.003(5)
C14F 0.071(6) 0.087(6) 0.234(12) -0.004(8) -0.010(7) 0.005(5)
C15F 0.086(7) 0.086(7) 0.227(12) -0.008(8) -0.005(7) 0.008(5)
C16F 0.068(6) 0.077(6) 0.210(11) -0.002(7) 0.005(6) -0.001(5)
C17F 0.075(6) 0.080(6) 0.201(11) -0.002(7) -0.005(6) 0.006(5)
C18F 0.076(6) 0.080(7) 0.209(11) -0.002(7) -0.004(6) -0.002(5)
C19F 0.063(7) 0.089(8) 0.236(12) 0.004(7) -0.006(7) 0.006(5)
C20F 0.088(8) 0.085(8) 0.219(11) -0.010(9) 0.013(8) -0.001(5)
C21F 0.082(7) 0.118(9) 0.251(12) 0.004(8) 0.020(8) -0.004(6)
C22F 0.109(9) 0.138(10) 0.258(13) -0.005(11) 0.022(11) -0.035(7)
C23F 0.107(9) 0.129(10) 0.258(13) -0.006(11) -0.005(11) -0.036(7)
C24F 0.091(8) 0.108(9) 0.227(11) -0.011(8) -0.018(7) -0.003(6)
C25F 0.079(6) 0.077(8) 0.196(10) 0.008(7) 0.011(6) 0.012(6)
C26F 0.093(7) 0.086(8) 0.192(11) -0.004(7) 0.009(6) -0.004(6)
C27F 0.091(6) 0.093(8) 0.214(11) 0.018(8) 0.011(7) -0.001(6)
C28F 0.088(6) 0.093(8) 0.196(10) 0.007(7) 0.004(6) -0.002(6)
C29F 0.081(7) 0.080(8) 0.210(11) 0.017(7) 0.011(6) 0.009(6)
C30F 0.081(6) 0.077(7) 0.207(11) 0.012(7) 0.005(6) 0.007(6)
C31F 0.128(10) 0.124(10) 0.212(13) -0.004(9) -0.028(8) 0.010(8)
C32F 0.111(8) 0.126(8) 0.204(12) 0.014(9) -0.011(7) -0.001(7)
C33F 0.170(12) 0.152(11) 0.227(14) 0.008(9) -0.039(9) -0.020(9)
C34F 0.192(12) 0.180(11) 0.240(14) -0.006(12) -0.065(10) -0.004(11)
C35F 0.190(12) 0.172(11) 0.227(14) -0.009(12) -0.049(10) 0.009(11)
C36F 0.138(10) 0.153(11) 0.199(13) 0.014(9) -0.026(8) 0.008(8)
C37F 0.096(7) 0.072(7) 0.215(10) 0.007(7) 0.009(7) -0.006(5)
C38F 0.094(7) 0.082(8) 0.206(11) 0.004(7) 0.005(7) -0.011(5)
C39F 0.092(7) 0.085(7) 0.195(11) 0.003(6) -0.005(6) -0.015(5)
C40F 0.089(7) 0.075(7) 0.199(10) 0.000(6) -0.007(6) -0.016(5)
C41F 0.088(7) 0.091(8) 0.224(12) 0.026(7) -0.028(7) -0.011(5)
C42F 0.089(7) 0.088(8) 0.214(12) 0.010(7) 0.012(7) -0.012(6)
C43F 0.084(7) 0.073(6) 0.202(11) 0.009(7) -0.004(6) -0.008(5)
C44F 0.074(7) 0.079(7) 0.191(10) 0.010(7) 0.005(6) -0.011(5)
C45F 0.075(7) 0.080(6) 0.197(10) 0.006(6) -0.006(6) -0.002(5)
C46F 0.080(7) 0.084(6) 0.199(10) 0.009(6) -0.004(6) 0.000(6)
C47F 0.089(7) 0.067(7) 0.205(11) 0.009(7) -0.011(6) -0.002(5)
C48F 0.079(6) 0.079(6) 0.192(11) 0.012(7) -0.007(6) -0.001(5)
C49F 0.077(6) 0.081(7) 0.210(10) 0.016(7) 0.008(6) 0.007(5)
C50F 0.079(7) 0.082(7) 0.204(11) 0.013(7) 0.009(6) 0.001(6)
C51F 0.067(6) 0.082(6) 0.199(10) 0.010(6) -0.002(6) -0.001(5)
C52F 0.071(6) 0.075(6) 0.204(10) 0.013(6) 0.004(6) -0.007(5)
C53F 0.075(6) 0.084(7) 0.192(11) 0.006(7) 0.016(6) -0.001(6)
C54F 0.083(7) 0.070(7) 0.208(11) 0.012(7) 0.010(6) 0.005(5)
C55F 0.080(6) 0.078(7) 0.194(10) -0.004(6) 0.001(6) -0.006(5)
C56F 0.078(7) 0.083(6) 0.199(10) 0.008(7) -0.008(6) -0.009(5)
C57F 0.074(6) 0.078(6) 0.196(10) 0.012(6) -0.003(6) -0.008(5)
C58F 0.064(6) 0.081(6) 0.201(10) 0.021(6) 0.006(6) -0.012(5)
C59F 0.077(6) 0.068(6) 0.207(10) 0.006(6) -0.004(6) -0.007(5)
C60F 0.088(7) 0.082(6) 0.208(11) 0.005(7) -0.001(6) -0.011(5)
C61F 0.082(6) 0.091(6) 0.197(11) -0.002(7) -0.001(6) 0.000(6)
C62F 0.110(8) 0.108(9) 0.248(16) -0.013(9) 0.028(8) 0.002(7)
C63F 0.076(7) 0.080(7) 0.203(11) 0.005(7) -0.002(6) -0.012(5)
C64F 0.091(7) 0.088(8) 0.209(13) -0.007(7) -0.007(7) 0.003(6)
C65F 0.093(7) 0.095(8) 0.226(12) 0.019(8) -0.008(7) -0.024(6)
C66F 0.075(7) 0.135(11) 0.287(17) 0.042(11) 0.007(8) -0.005(6)
N1G 0.142(9) 0.091(7) 0.262(11) 0.005(9) 0.027(8) -0.025(6)
N2G 0.103(6) 0.095(7) 0.235(11) 0.011(7) 0.009(7) -0.012(5)
N3G 0.084(6) 0.093(7) 0.218(9) 0.016(6) -0.005(6) 0.003(5)
N4G 0.093(6) 0.107(7) 0.197(10) 0.034(6) -0.003(6) 0.011(5)
N5G 0.089(6) 0.105(8) 0.202(9) 0.004(7) 0.014(6) 0.000(5)
N6G 0.096(6) 0.122(8) 0.225(11) -0.001(8) 0.022(8) -0.012(6)
N7G 0.090(6) 0.081(5) 0.194(9) 0.004(6) 0.015(6) 0.006(5)
N8G 0.105(6) 0.087(6) 0.208(9) -0.017(6) 0.007(7) -0.009(6)
N9G 0.099(6) 0.091(6) 0.197(9) -0.003(6) 0.001(6) -0.009(5)
C1G 0.198(12) 0.104(10) 0.298(14) -0.020(10) 0.025(12) -0.017(8)
C2G 0.230(14) 0.103(11) 0.289(16) -0.013(10) 0.031(13) -0.009(10)
C3G 0.260(16) 0.138(12) 0.298(15) -0.024(12) 0.003(13) -0.001(10)
C4G 0.226(14) 0.136(11) 0.274(13) -0.026(10) 0.004(13) 0.003(10)
C5G 0.147(10) 0.113(9) 0.247(13) -0.002(9) 0.020(10) -0.025(8)
C6G 0.121(9) 0.118(9) 0.255(14) -0.020(9) -0.012(10) -0.023(7)
C7G 0.093(6) 0.097(7) 0.244(12) 0.011(8) 0.023(8) -0.015(6)
C8G 0.093(6) 0.095(7) 0.237(12) 0.015(9) 0.018(8) -0.010(6)
C9G 0.083(7) 0.093(6) 0.232(12) -0.002(9) 0.006(7) -0.013(5)
C10G 0.092(6) 0.092(6) 0.216(11) 0.002(8) 0.006(7) -0.019(5)
C11G 0.097(7) 0.089(7) 0.268(13) 0.001(9) 0.013(8) -0.020(6)
C12G 0.100(7) 0.094(7) 0.276(14) -0.004(9) 0.033(8) -0.020(6)
C13G 0.087(7) 0.099(7) 0.187(10) 0.016(7) 0.021(8) 0.006(6)
C14G 0.082(7) 0.105(8) 0.190(10) 0.017(8) 0.010(8) 0.002(6)
C15G 0.078(7) 0.111(8) 0.199(11) 0.024(7) -0.004(7) -0.009(6)
C16G 0.063(7) 0.103(8) 0.209(10) 0.018(7) -0.001(8) 0.010(6)
C17G 0.096(8) 0.096(8) 0.202(10) 0.015(8) 0.006(9) -0.005(7)
C18G 0.086(7) 0.100(8) 0.198(10) 0.017(7) 0.008(7) -0.003(6)
C19G 0.071(7) 0.097(8) 0.230(12) 0.022(8) -0.006(7) -0.006(5)
C20G 0.073(7) 0.118(8) 0.217(12) 0.035(8) -0.002(7) 0.008(6)
C21G 0.115(8) 0.125(9) 0.231(13) 0.042(9) 0.010(8) 0.018(7)
C22G 0.138(10) 0.134(10) 0.251(15) 0.046(9) 0.026(9) 0.013(8)
C23G 0.140(10) 0.138(10) 0.222(13) 0.056(10) 0.020(9) 0.014(8)
C24G 0.128(9) 0.132(10) 0.209(13) 0.040(9) 0.016(8) 0.003(7)
C25G 0.086(8) 0.112(9) 0.207(9) -0.010(8) 0.006(8) -0.006(6)
C26G 0.087(7) 0.105(9) 0.199(10) -0.006(9) -0.005(8) -0.003(5)
C27G 0.083(7) 0.097(9) 0.203(10) -0.002(9) 0.003(8) 0.002(6)
C28G 0.083(7) 0.108(9) 0.189(9) -0.010(8) -0.011(7) -0.013(5)
C29G 0.100(8) 0.099(9) 0.191(10) -0.008(9) -0.002(8) 0.001(5)
C30G 0.092(8) 0.096(9) 0.204(10) -0.015(9) 0.001(8) -0.005(6)
C31G 0.107(9) 0.105(9) 0.221(11) 0.002(8) 0.025(8) -0.012(7)
C32G 0.109(9) 0.129(9) 0.222(11) -0.003(9) 0.025(8) -0.017(7)
C33G 0.141(10) 0.149(11) 0.240(13) 0.010(10) 0.036(10) -0.037(9)
C34G 0.158(11) 0.164(12) 0.251(13) 0.001(11) 0.037(11) -0.047(9)
C35G 0.177(12) 0.163(12) 0.260(14) -0.001(10) 0.044(10) -0.042(9)
C36G 0.137(10) 0.130(10) 0.228(13) -0.009(9) 0.031(10) -0.023(8)
C37G 0.094(7) 0.091(7) 0.208(12) 0.006(7) 0.010(7) -0.018(6)
C38G 0.085(7) 0.096(7) 0.202(11) 0.004(7) 0.014(7) -0.012(6)
C39G 0.083(7) 0.096(6) 0.185(10) 0.006(7) 0.008(6) -0.006(6)
C40G 0.090(7) 0.090(6) 0.188(10) 0.006(6) 0.006(7) 0.000(6)
C41G 0.092(7) 0.093(7) 0.197(11) 0.014(7) 0.011(7) -0.005(6)
C42G 0.083(7) 0.091(7) 0.206(11) 0.017(8) 0.005(6) -0.008(6)
C43G 0.090(7) 0.093(6) 0.190(10) 0.010(7) 0.012(7) -0.010(6)
C44G 0.088(7) 0.099(8) 0.190(10) 0.008(7) 0.018(7) -0.011(6)
C45G 0.080(7) 0.087(6) 0.203(10) 0.007(6) 0.025(7) -0.004(6)
C46G 0.096(8) 0.100(7) 0.190(10) 0.006(7) 0.018(7) 0.010(7)
C47G 0.109(8) 0.089(8) 0.182(10) -0.001(7) 0.006(7) 0.002(7)
C48G 0.088(7) 0.099(7) 0.202(11) 0.006(7) 0.028(7) -0.001(7)
C49G 0.085(7) 0.098(7) 0.203(9) -0.011(7) 0.004(8) -0.009(7)
C50G 0.080(7) 0.091(7) 0.201(10) -0.002(7) 0.000(8) -0.003(6)
C51G 0.078(7) 0.097(7) 0.193(9) -0.002(6) -0.004(8) 0.005(7)
C52G 0.094(7) 0.095(7) 0.203(10) -0.010(7) 0.012(8) 0.007(7)
C53G 0.135(9) 0.095(7) 0.209(11) -0.007(8) 0.019(9) 0.005(7)
C54G 0.135(9) 0.098(8) 0.204(11) -0.007(7) 0.015(10) 0.004(8)
C55G 0.078(7) 0.101(7) 0.199(10) 0.005(6) 0.016(7) -0.006(6)
C56G 0.084(7) 0.083(6) 0.193(9) 0.007(6) 0.019(7) -0.004(6)
C57G 0.092(7) 0.082(6) 0.193(10) 0.003(6) 0.020(7) 0.000(6)
C58G 0.105(8) 0.086(6) 0.195(10) -0.014(6) 0.009(7) -0.019(6)
C59G 0.077(7) 0.101(6) 0.199(10) 0.000(6) 0.013(7) -0.007(7)
C60G 0.095(7) 0.099(6) 0.196(10) 0.000(7) 0.012(7) -0.006(7)
C61G 0.098(6) 0.083(6) 0.202(12) 0.001(7) 0.002(7) 0.004(6)
C62G 0.101(7) 0.089(8) 0.277(16) 0.017(9) 0.018(9) 0.018(6)
C63G 0.134(9) 0.132(10) 0.219(11) -0.003(8) 0.026(10) -0.013(7)
C64G 0.129(10) 0.178(13) 0.278(18) -0.027(12) 0.055(11) -0.050(9)
C65G 0.108(9) 0.087(8) 0.209(11) -0.004(8) 0.019(7) -0.009(7)
C66G 0.157(11) 0.113(10) 0.221(13) -0.021(10) 0.002(9) 0.002(9)
N1H 0.088(5) 0.115(8) 0.223(11) -0.004(7) 0.018(6) 0.026(6)
N2H 0.090(5) 0.079(6) 0.218(10) -0.008(6) 0.008(6) 0.002(5)
N3H 0.083(5) 0.087(6) 0.190(8) 0.018(7) -0.004(7) -0.004(5)
N4H 0.092(6) 0.095(7) 0.206(10) 0.021(8) -0.003(7) -0.005(5)
N5H 0.084(5) 0.084(7) 0.207(10) -0.009(6) -0.017(6) 0.008(5)
N6H 0.089(6) 0.087(7) 0.245(11) -0.021(7) -0.019(6) -0.004(5)
N7H 0.074(5) 0.083(6) 0.187(8) -0.016(7) -0.008(5) 0.006(4)
N8H 0.078(5) 0.084(6) 0.203(8) -0.012(7) 0.006(6) 0.015(5)
N9H 0.083(5) 0.115(7) 0.189(8) -0.009(8) 0.003(5) 0.012(5)
C1H 0.095(7) 0.139(10) 0.249(13) 0.007(9) 0.018(8) 0.010(7)
C2H 0.094(8) 0.151(12) 0.248(15) 0.010(10) 0.025(8) 0.016(7)
C3H 0.113(7) 0.147(12) 0.235(14) 0.002(10) 0.005(9) 0.021(8)
C4H 0.095(7) 0.116(9) 0.234(12) 0.007(8) 0.007(8) 0.006(7)
C5H 0.102(7) 0.104(10) 0.200(12) -0.017(8) 0.003(7) 0.012(7)
C6H 0.102(7) 0.084(8) 0.207(12) -0.002(8) 0.002(7) -0.002(6)
C7H 0.095(6) 0.068(7) 0.192(11) -0.002(7) 0.005(6) 0.004(6)
C8H 0.095(6) 0.055(6) 0.195(10) -0.003(7) 0.007(6) 0.003(5)
C9H 0.090(6) 0.066(7) 0.192(10) 0.003(7) 0.004(7) 0.002(6)
C10H 0.084(6) 0.070(7) 0.191(10) -0.002(7) 0.006(6) 0.004(5)
C11H 0.081(6) 0.084(8) 0.221(11) -0.015(7) 0.009(6) 0.002(6)
C12H 0.088(6) 0.077(8) 0.211(11) -0.019(7) 0.009(7) -0.001(6)
C13H 0.087(7) 0.072(7) 0.190(8) -0.002(7) -0.003(7) -0.011(5)
C14H 0.089(7) 0.082(8) 0.173(9) 0.004(8) -0.004(8) -0.011(5)
C15H 0.084(7) 0.094(8) 0.180(9) 0.013(8) -0.005(8) -0.015(5)
C16H 0.090(8) 0.096(9) 0.191(9) 0.001(8) -0.008(8) -0.009(5)
C17H 0.082(7) 0.091(8) 0.184(9) 0.002(8) -0.001(8) -0.013(6)
C18H 0.084(7) 0.070(7) 0.189(9) 0.004(8) 0.000(8) -0.003(5)
C19H 0.072(6) 0.087(8) 0.207(9) 0.005(9) -0.009(7) -0.005(6)
C20H 0.104(7) 0.099(9) 0.207(10) 0.014(9) -0.001(7) 0.001(7)
C21H 0.106(7) 0.126(10) 0.213(11) 0.027(10) 0.002(8) 0.001(7)
C22H 0.130(9) 0.162(12) 0.213(12) 0.038(12) 0.016(9) -0.004(8)
C23H 0.151(10) 0.174(12) 0.206(12) -0.009(10) 0.015(8) -0.004(10)
C24H 0.130(9) 0.145(11) 0.202(12) 0.015(11) 0.008(9) -0.011(9)
C25H 0.083(6) 0.087(8) 0.203(10) 0.010(7) -0.005(7) 0.011(6)
C26H 0.090(6) 0.090(8) 0.208(11) 0.004(8) -0.009(6) -0.003(6)
C27H 0.083(7) 0.090(9) 0.211(11) 0.009(8) -0.001(6) 0.010(6)
C28H 0.083(6) 0.080(8) 0.203(10) 0.001(7) -0.010(6) 0.003(6)
C29H 0.075(6) 0.070(7) 0.209(10) 0.005(7) -0.007(6) 0.007(5)
C30H 0.079(6) 0.081(8) 0.208(11) 0.008(7) -0.002(6) 0.008(6)
C31H 0.092(7) 0.113(10) 0.219(11) -0.034(8) -0.020(8) 0.009(7)
C32H 0.107(8) 0.114(9) 0.219(11) -0.030(9) -0.027(8) 0.006(6)
C33H 0.161(11) 0.145(11) 0.232(12) -0.047(10) -0.034(10) 0.020(9)
C34H 0.168(12) 0.158(12) 0.241(13) -0.051(10) -0.055(10) 0.020(8)
C35H 0.160(11) 0.163(12) 0.241(13) -0.040(11) -0.048(11) 0.032(9)
C36H 0.127(9) 0.139(11) 0.218(13) -0.006(10) -0.012(9) 0.017(8)
C37H 0.080(5) 0.080(7) 0.187(9) -0.007(9) 0.001(6) 0.003(6)
C38H 0.072(5) 0.072(7) 0.189(9) -0.002(9) -0.004(6) 0.013(5)
C39H 0.080(6) 0.090(7) 0.186(8) -0.003(8) 0.002(5) 0.009(6)
C40H 0.078(6) 0.093(8) 0.193(8) 0.014(9) 0.007(6) 0.014(6)
C41H 0.082(6) 0.092(8) 0.188(9) 0.015(9) -0.006(7) 0.004(6)
C42H 0.083(6) 0.090(7) 0.186(10) 0.010(8) 0.001(6) -0.006(6)
C43H 0.079(6) 0.073(7) 0.175(8) 0.008(7) -0.010(6) -0.002(5)
C44H 0.075(6) 0.074(7) 0.183(8) 0.011(8) -0.005(6) 0.000(5)
C45H 0.083(6) 0.080(7) 0.187(8) -0.004(9) -0.001(6) 0.006(6)
C46H 0.073(6) 0.081(7) 0.192(8) -0.016(9) -0.009(6) 0.004(5)
C47H 0.086(7) 0.091(8) 0.172(9) -0.004(9) -0.004(7) 0.010(6)
C48H 0.087(6) 0.111(9) 0.172(9) 0.008(9) -0.007(7) 0.012(6)
C49H 0.085(6) 0.080(7) 0.194(9) 0.010(9) 0.005(7) 0.002(6)
C50H 0.080(6) 0.069(7) 0.200(9) -0.004(7) 0.005(6) 0.001(5)
C51H 0.075(6) 0.084(7) 0.203(9) -0.005(9) -0.002(6) -0.004(6)
C52H 0.073(6) 0.074(7) 0.205(9) -0.001(9) 0.003(6) 0.003(5)
C53H 0.082(6) 0.110(9) 0.202(10) -0.014(8) 0.001(6) 0.013(6)
C54H 0.082(7) 0.089(8) 0.189(9) 0.002(9) 0.008(7) 0.013(6)
C55H 0.083(6) 0.076(7) 0.188(7) -0.014(9) -0.003(6) 0.008(6)
C56H 0.075(6) 0.075(7) 0.186(7) -0.007(8) 0.007(6) 0.002(6)
C57H 0.079(6) 0.083(7) 0.185(8) 0.004(8) 0.004(5) 0.001(6)
C58H 0.081(6) 0.075(7) 0.201(8) 0.010(8) 0.014(6) 0.010(6)
C59H 0.082(6) 0.080(7) 0.203(8) 0.006(9) 0.007(6) 0.006(6)
C60H 0.088(6) 0.083(7) 0.192(8) 0.011(9) 0.006(6) 0.003(6)
C61H 0.083(6) 0.096(8) 0.206(11) -0.028(8) 0.002(7) 0.012(5)
C62H 0.085(7) 0.162(12) 0.267(17) -0.019(11) 0.005(9) -0.008(7)
C63H 0.079(7) 0.125(9) 0.203(9) -0.021(10) 0.003(8) 0.013(7)
C64H 0.099(7) 0.112(9) 0.200(12) -0.013(8) -0.017(8) 0.029(7)
C65H 0.095(7) 0.115(8) 0.201(11) -0.006(8) -0.007(7) 0.009(7)
C66H 0.093(7) 0.142(10) 0.229(15) 0.033(10) 0.033(8) 0.022(7)
B1 0.109(8) 0.170(11) 0.287(13) -0.028(9) -0.004(8) -0.005(8)
B2 0.107(8) 0.153(11) 0.281(13) -0.003(9) 0.004(8) 0.017(8)
B3 0.163(10) 0.153(10) 0.281(14) -0.002(11) 0.021(10) -0.014(8)
B4 0.115(9) 0.177(11) 0.285(14) -0.026(11) 0.003(8) -0.014(7)
B5 0.111(8) 0.145(10) 0.327(15) -0.015(9) 0.000(9) 0.005(8)
B6 0.117(8) 0.175(10) 0.328(15) -0.044(11) 0.000(9) -0.026(8)
B7 0.134(9) 0.200(12) 0.286(13) -0.002(10) -0.011(10) 0.031(9)
B8 0.117(8) 0.129(9) 0.302(15) 0.009(9) 0.005(9) 0.023(7)
B9 0.108(8) 0.150(9) 0.295(14) -0.016(10) -0.007(9) -0.007(8)
B10 0.106(8) 0.166(11) 0.293(13) 0.012(10) -0.003(9) 0.030(8)
B11 0.154(9) 0.136(9) 0.323(14) 0.015(11) 0.021(10) -0.014(8)
B12 0.095(8) 0.184(12) 0.317(15) -0.014(11) 0.006(8) -0.004(7)
B13 0.144(10) 0.162(12) 0.318(14) 0.033(10) 0.035(10) -0.030(9)
B14 0.142(10) 0.158(12) 0.329(15) 0.045(10) -0.015(10) -0.053(9)
B15 0.091(8) 0.138(10) 0.344(15) 0.049(11) 0.040(10) 0.004(7)
B16 0.145(10) 0.139(11) 0.350(15) 0.017(11) 0.059(11) -0.005(9)
B17 0.140(10) 0.136(10) 0.332(15) 0.001(11) 0.030(11) -0.007(8)
B18 0.093(8) 0.131(11) 0.319(16) 0.033(10) 0.026(8) -0.016(6)
B19 0.091(8) 0.119(9) 0.349(16) 0.029(10) 0.036(10) -0.006(7)
B20 0.110(9) 0.127(9) 0.339(16) 0.022(11) 0.025(10) -0.023(8)
B21 0.112(9) 0.128(11) 0.369(17) 0.049(11) 0.023(9) 0.003(7)
B22 0.112(8) 0.129(10) 0.374(17) 0.041(10) 0.031(10) 0.004(8)
B23 0.105(8) 0.111(9) 0.321(15) 0.026(10) 0.016(10) -0.013(7)
B24 0.133(9) 0.119(10) 0.332(15) 0.000(10) 0.048(10) -0.038(8)
B25 0.193(10) 0.088(9) 0.317(15) -0.010(10) -0.048(11) 0.043(8)
B26 0.138(8) 0.060(7) 0.295(14) 0.007(9) -0.011(9) 0.008(7)
B27 0.153(10) 0.061(8) 0.293(15) 0.007(8) 0.001(10) 0.010(6)
B28 0.136(8) 0.067(8) 0.322(14) 0.009(9) -0.022(10) -0.001(7)
B29 0.168(10) 0.070(8) 0.365(16) -0.011(10) -0.061(9) 0.020(8)
B30 0.223(12) 0.096(10) 0.318(14) -0.030(10) -0.066(10) 0.042(9)
B31 0.201(11) 0.097(9) 0.283(13) -0.004(10) -0.023(10) 0.031(9)
B32 0.149(9) 0.073(8) 0.277(15) 0.006(9) -0.004(8) 0.008(7)
B33 0.126(9) 0.055(7) 0.285(13) 0.001(8) -0.006(8) 0.002(6)
B34 0.135(9) 0.064(8) 0.329(14) 0.011(9) -0.025(9) -0.004(7)
B35 0.178(11) 0.054(8) 0.340(15) -0.015(8) -0.060(10) 0.027(7)
B36 0.192(10) 0.104(10) 0.293(14) -0.020(10) -0.014(11) 0.046(8)
B37 0.203(9) 0.210(9) 0.214(10) 0.000(7) 0.000(7) -0.003(7)
B38 0.239(10) 0.224(9) 0.228(10) 0.003(7) 0.008(8) 0.000(7)
B39 0.209(10) 0.219(10) 0.217(9) -0.001(7) 0.005(7) -0.002(8)
B40 0.210(9) 0.213(9) 0.213(10) -0.005(7) 0.002(7) -0.005(8)
B41 0.211(10) 0.216(9) 0.213(9) -0.001(8) -0.001(7) 0.001(7)
B42 0.213(9) 0.212(10) 0.212(9) 0.001(8) 0.004(8) 0.012(7)
B43 0.212(9) 0.217(10) 0.215(10) -0.011(8) -0.005(7) -0.001(7)
B44 0.216(10) 0.211(9) 0.221(9) -0.006(8) 0.008(7) -0.005(7)
B45 0.219(9) 0.218(10) 0.226(9) -0.004(7) 0.006(8) -0.003(7)
B46 0.220(9) 0.227(10) 0.223(10) 0.003(8) 0.016(7) -0.010(7)
B47 0.230(10) 0.225(10) 0.222(9) 0.005(7) 0.007(7) 0.010(8)
B48 0.232(11) 0.222(12) 0.223(13) -0.008(10) -0.002(10) 0.014(11)
B49 0.141(7) 0.177(8) 0.192(8) 0.001(7) -0.009(7) 0.002(7)
B50 0.181(8) 0.188(9) 0.194(8) -0.011(7) 0.018(7) -0.005(7)
B51 0.169(8) 0.194(8) 0.194(9) 0.014(7) 0.013(7) 0.013(7)
B52 0.186(8) 0.209(9) 0.197(9) -0.002(7) 0.007(7) 0.006(7)
B53 0.149(8) 0.179(8) 0.209(9) 0.000(7) 0.008(7) -0.012(7)
B54 0.156(8) 0.173(8) 0.177(8) 0.003(7) 0.010(6) 0.014(7)
B55 0.153(8) 0.166(8) 0.191(8) 0.003(7) 0.008(7) 0.002(6)
B56 0.170(8) 0.184(8) 0.196(9) 0.006(7) -0.003(7) 0.008(7)
B57 0.198(9) 0.206(9) 0.203(8) 0.001(7) 0.002(7) -0.014(7)
B58 0.200(9) 0.190(8) 0.200(8) -0.017(7) 0.003(7) -0.014(7)
B59 0.181(8) 0.177(8) 0.206(9) -0.005(7) 0.017(7) 0.012(7)
B60 0.158(7) 0.180(9) 0.187(8) 0.006(7) 0.019(7) 0.003(6)
B61 0.246(11) 0.238(10) 0.245(10) 0.001(8) 0.006(7) -0.001(7)
B62 0.237(10) 0.224(10) 0.243(10) -0.003(8) 0.009(7) 0.001(7)
B63 0.238(10) 0.230(11) 0.242(10) 0.004(7) 0.011(8) -0.001(7)
B64 0.242(10) 0.239(11) 0.243(10) 0.004(7) 0.011(7) 0.002(8)
B65 0.242(10) 0.234(10) 0.246(11) 0.004(8) 0.008(7) -0.002(8)
B66 0.236(10) 0.233(10) 0.245(10) 0.000(7) 0.011(8) -0.005(7)
B67 0.235(10) 0.231(10) 0.245(10) 0.001(7) 0.011(7) 0.003(8)
B68 0.233(10) 0.224(10) 0.241(10) 0.006(8) 0.015(7) 0.000(8)
B69 0.219(10) 0.231(10) 0.233(10) 0.005(7) 0.012(8) 0.002(7)
B70 0.229(10) 0.226(10) 0.238(11) 0.004(8) 0.010(7) -0.003(8)
B71 0.234(10) 0.236(11) 0.246(10) 0.006(7) 0.012(8) -0.003(7)
B72 0.240(10) 0.234(11) 0.239(10) 0.006(7) 0.007(7) 0.003(8)
S1K 0.160(6) 0.129(7) 0.172(7) 0.007(6) 0.036(6) 0.002(6)
S2K 0.184(7) 0.197(8) 0.192(8) -0.027(7) 0.030(7) 0.013(7)
S1M 0.159(7) 0.159(8) 0.142(8) 0.036(7) 0.052(7) 0.012(7)
S2M 0.162(8) 0.182(8) 0.161(9) 0.030(8) 0.025(8) 0.031(7)
S1L 0.125(8) 0.059(7) 0.174(13) -0.005(8) 0.007(8) 0.002(6)
S2L 0.166(11) 0.135(11) 0.159(13) 0.016(10) 0.060(10) 0.020(9)

loop_
_atom_type_symbol
_atom_type_description
_atom_type_scat_dispersion_real
_atom_type_scat_dispersion_imag
_atom_type_scat_source
C C 0.0032 0.0016 'International Tables Vol C Tables 4.2.6.8 and 6.1.1.4'
H H 0.0000 0.0000 'International Tables Vol C Tables 4.2.6.8 and 6.1.1.4'
N N 0.0061 0.0032 'International Tables Vol C Tables 4.2.6.8 and 6.1.1.4'
O O 0.0106 0.0058 'International Tables Vol C Tables 4.2.6.8 and 6.1.1.4'
F F 0.0168 0.0099 'International Tables Vol C Tables 4.2.6.8 and 6.1.1.4'
S S 0.1203 0.1179 'International Tables Vol C Tables 4.2.6.8 and 6.1.1.4'
B B 0.0013 0.0007 'International Tables Vol C Tables 4.2.6.8 and 6.1.1.4'
Fe Fe 0.3435 0.8063 'International Tables Vol C Tables 4.2.6.8 and 6.1.1.4'
Cs Cs -0.3728 2.0305 'International Tables Vol C Tables 4.2.6.8 and 6.1.1.4'

loop_
_geom_angle_atom_site_label_1
_geom_angle_atom_site_label_2
_geom_angle_atom_site_label_3
_geom_angle
N2C Fe1 N1C 79.9(4)
N2C Fe1 N1D 92.1(5)
N1C Fe1 N1D 94.9(5)
N2C Fe1 N1B 174.1(5)
N1C Fe1 N1B 95.7(4)
N1D Fe1 N1B 92.2(4)
N2C Fe1 N2D 95.1(4)
N1C Fe1 N2D 171.2(5)
N1D Fe1 N2D 78.0(5)
N1B Fe1 N2D 89.8(4)
N2C Fe1 N2B 97.0(5)
N1C Fe1 N2B 90.2(5)
N1D Fe1 N2B 170.2(4)
N1B Fe1 N2B 78.9(5)
N2D Fe1 N2B 97.6(4)
N5B Fe2 N3C 94.2(5)
N5B Fe2 N4C 174.4(5)
N3C Fe2 N4C 81.4(5)
N5B Fe2 N6B 81.3(4)
N3C Fe2 N6B 88.9(5)
N4C Fe2 N6B 95.1(5)
N5B Fe2 N2A 94.6(4)
N3C Fe2 N2A 98.0(4)
N4C Fe2 N2A 89.5(5)
N6B Fe2 N2A 172.3(5)
N5B Fe2 N1A 92.2(5)
N3C Fe2 N1A 172.7(5)
N4C Fe2 N1A 92.5(5)
N6B Fe2 N1A 95.7(5)
N2A Fe2 N1A 77.9(5)
N6D Fe3 N5D 78.7(5)
N6D Fe3 N3B 93.0(5)
N5D Fe3 N3B 98.9(4)
N6D Fe3 N4A 93.1(5)
N5D Fe3 N4A 89.3(5)
N3B Fe3 N4A 170.6(4)
N6D Fe3 N3A 172.1(5)
N5D Fe3 N3A 96.5(5)
N3B Fe3 N3A 94.0(4)
N4A Fe3 N3A 80.4(4)
N6D Fe3 N4B 97.4(5)
N5D Fe3 N4B 176.0(5)
N3B Fe3 N4B 80.7(4)
N4A Fe3 N4B 91.5(5)
N3A Fe3 N4B 87.4(5)
N5A Fe4 N3D 96.3(5)
N5A Fe4 N6C 174.6(6)
N3D Fe4 N6C 88.0(6)
N5A Fe4 N6A 82.2(5)
N3D Fe4 N6A 173.3(5)
N6C Fe4 N6A 93.8(6)
N5A Fe4 N4D 89.0(5)
N3D Fe4 N4D 79.7(5)
N6C Fe4 N4D 95.0(6)
N6A Fe4 N4D 93.7(5)
N5A Fe4 N5C 96.8(5)
N3D Fe4 N5C 96.0(5)
N6C Fe4 N5C 79.5(6)
N6A Fe4 N5C 90.7(5)
N4D Fe4 N5C 173.1(5)
N1E Fe5 N2E 81.4(4)
N1E Fe5 N5G 171.9(5)
N2E Fe5 N5G 94.8(4)
N1E Fe5 N1H 92.9(4)
N2E Fe5 N1H 172.9(4)
N5G Fe5 N1H 91.4(4)
N1E Fe5 N6G 93.1(5)
N2E Fe5 N6G 90.0(4)
N5G Fe5 N6G 79.8(4)
N1H Fe5 N6G 94.4(4)
N1E Fe5 N2H 91.3(4)
N2E Fe5 N2H 95.9(4)
N5G Fe5 N2H 96.2(4)
N1H Fe5 N2H 80.0(4)
N6G Fe5 N2H 173.1(4)
N2G Fe6 N2F 96.5(4)
N2G Fe6 N1F 169.9(5)
N2F Fe6 N1F 80.4(4)
N2G Fe6 N5E 94.5(4)
N2F Fe6 N5E 96.0(4)
N1F Fe6 N5E 95.5(5)
N2G Fe6 N6E 88.1(4)
N2F Fe6 N6E 173.2(5)
N1F Fe6 N6E 95.9(4)
N5E Fe6 N6E 78.6(4)
N2G Fe6 N1G 78.3(5)
N2F Fe6 N1G 90.6(5)
N1F Fe6 N1G 92.0(5)
N5E Fe6 N1G 170.7(4)
N6E Fe6 N1G 95.3(5)
N6F Fe7 N3G 87.6(4)
N6F Fe7 N3H 174.4(4)
N3G Fe7 N3H 96.8(4)
N6F Fe7 N5F 80.6(4)
N3G Fe7 N5F 95.2(4)
N3H Fe7 N5F 95.5(4)
N6F Fe7 N4G 93.3(4)
N3G Fe7 N4G 80.3(4)
N3H Fe7 N4G 90.8(4)
N5F Fe7 N4G 172.7(4)
N6F Fe7 N4H 93.9(5)
N3G Fe7 N4H 174.8(4)
N3H Fe7 N4H 82.1(4)
N5F Fe7 N4H 89.9(4)
N4G Fe7 N4H 94.6(4)
N4E Fe8 N3E 80.1(3)
N4E Fe8 N5H 173.2(5)
N3E Fe8 N5H 96.4(4)
N4E Fe8 N3F 90.2(4)
N3E Fe8 N3F 94.4(4)
N5H Fe8 N3F 95.9(4)
N4E Fe8 N6H 94.1(4)
N3E Fe8 N6H 90.0(4)
N5H Fe8 N6H 80.1(4)
N3F Fe8 N6H 174.3(4)
N4E Fe8 N4F 95.6(4)
N3E Fe8 N4F 173.7(4)
N5H Fe8 N4F 88.3(4)
N3F Fe8 N4F 80.9(4)
N6H Fe8 N4F 94.9(4)
C5A N1A C1A 117.4(11)
C5A N1A Fe2 115.3(9)
C1A N1A Fe2 127.2(10)
C6A N2A C7A 117.9(11)
C6A N2A Fe2 118.5(8)
C7A N2A Fe2 123.5(9)
C19A N3A C16A 117.1(10)
C19A N3A Fe3 115.0(8)
C16A N3A Fe3 127.6(8)
C24A N4A C20A 117.9(9)
C24A N4A Fe3 127.1(8)
C20A N4A Fe3 114.9(7)
C31A N5A C28A 117.1(11)
C31A N5A Fe4 112.1(8)
C28A N5A Fe4 130.7(9)
C36A N6A C32A 116.1(11)
C36A N6A Fe4 129.2(10)
C32A N6A Fe4 113.9(8)
C46A N7A C56A 109.9(9)
C46A N7A C61A 120.1(13)
C56A N7A C61A 126.8(13)
C52A N8A C58A 105.7(9)
C52A N8A C63A 123.2(13)
C58A N8A C63A 121.9(14)
C60A N9A C40A 108.1(9)
C60A N9A C65A 130.2(12)
C40A N9A C65A 120.6(12)
N1A C1A C2A 121.9(12)
N1A C1A H1A 119.1
C2A C1A H1A 119.1
C3A C2A C1A 118.5(13)
C3A C2A H2A 120.7
C1A C2A H2A 120.7
C2A C3A C4A 120.9(13)
C2A C3A H3A 119.6
C4A C3A H3A 119.6
C5A C4A C3A 117.1(12)
C5A C4A H4A 121.4
C3A C4A H4A 121.4
N1A C5A C4A 123.8(11)
N1A C5A C6A 115.0(11)
C4A C5A C6A 120.9(13)
N2A C6A C5A 113.3(12)
N2A C6A H6A 123.4
C5A C6A H6A 123.4
C8A C7A C12A 119.8(9)
C8A C7A N2A 120.8(9)
C12A C7A N2A 119.1(9)
C7A C8A C9A 121.8(9)
C7A C8A H8A 119.1
C9A C8A H8A 119.1
C10A C9A C8A 119.3(9)
C10A C9A H9A 120.3
C8A C9A H9A 120.3
C11A C10A C9A 117.9(9)
C11A C10A C37A 121.8(9)
C9A C10A C37A 120.2(9)
C10A C11A C12A 123.3(9)
C10A C11A H11A 118.3
C12A C11A H11A 118.3
C11A C12A C7A 117.5(9)
C11A C12A H12A 121.2
C7A C12A H12A 121.2
C14A C13A C18A 117.8(10)
C14A C13A C43A 120.2(10)
C18A C13A C43A 121.8(10)
C15A C14A C13A 122.4(11)
C15A C14A H14A 118.8
C13A C14A H14A 118.8
C14A C15A C16A 118.8(10)
C14A C15A H15A 120.6
C16A C15A H15A 120.6
C17A C16A C15A 120.2(10)
C17A C16A N3A 121.5(10)
C15A C16A N3A 118.3(10)
C16A C17A C18A 120.1(11)
C16A C17A H17A 120.0
C18A C17A H17A 120.0
C17A C18A C13A 120.6(10)
C17A C18A H18A 119.7
C13A C18A H18A 119.7
N3A C19A C20A 116.5(10)
N3A C19A H19A 121.8
C20A C19A H19A 121.8
N4A C20A C21A 123.3(9)
N4A C20A C19A 112.9(9)
C21A C20A C19A 123.4(10)
C20A C21A C22A 116.9(10)
C20A C21A H21A 121.6
C22A C21A H21A 121.6
C23A C22A C21A 121.2(10)
C23A C22A H22A 119.4
C21A C22A H22A 119.4
C22A C23A C24A 117.8(9)
C22A C23A H23A 121.1
C24A C23A H23A 121.1
N4A C24A C23A 122.6(9)
N4A C24A H24A 118.7
C23A C24A H24A 118.7
C30A C25A C26A 116.7(10)
C30A C25A C49A 125.8(10)
C26A C25A C49A 117.5(10)
C27A C26A C25A 118.1(10)
C27A C26A H26A 121.0
C25A C26A H26A 121.0
C26A C27A C28A 123.0(11)
C26A C27A H27A 118.5
C28A C27A H27A 118.5
C27A C28A C29A 120.5(10)
C27A C28A N5A 121.3(10)
C29A C28A N5A 118.2(10)
C30A C29A C28A 115.8(10)
C30A C29A H29A 122.1
C28A C29A H29A 122.1
C29A C30A C25A 125.9(11)
C29A C30A H30A 117.0
C25A C30A H30A 117.0
N5A C31A C32A 120.6(11)
N5A C31A H31A 119.7
C32A C31A H31A 119.7
N6A C32A C33A 121.9(10)
N6A C32A C31A 110.9(10)
C33A C32A C31A 127.2(12)
C34A C33A C32A 120.4(12)
C34A C33A H33A 119.8
C32A C33A H33A 119.8
C35A C34A C33A 118.3(12)
C35A C34A H34A 120.8
C33A C34A H34A 120.8
C34A C35A C36A 119.2(12)
C34A C35A H35A 120.4
C36A C35A H35A 120.4
N6A C36A C35A 123.3(12)
N6A C36A H36A 118.4
C35A C36A H36A 118.4
C42A C37A C38A 120.1(9)
C42A C37A C10A 120.9(9)
C38A C37A C10A 118.7(9)
C37A C38A C39A 120.3(9)
C37A C38A H38A 119.8
C39A C38A H38A 119.8
C40A C39A C38A 117.2(9)
C40A C39A C55A 107.9(8)
C38A C39A C55A 134.6(10)
C41A C40A N9A 127.8(10)
C41A C40A C39A 123.1(10)
N9A C40A C39A 108.9(9)
C42A C41A C40A 117.1(10)
C42A C41A H41A 121.4
C40A C41A H41A 121.4
C37A C42A C41A 121.4(10)
C37A C42A H42A 119.3
C41A C42A H42A 119.3
C44A C43A C48A 120.3(10)
C44A C43A C13A 119.4(9)
C48A C43A C13A 120.2(10)
C43A C44A C45A 120.1(10)
C43A C44A H44A 119.9
C45A C44A H44A 119.9
C44A C45A C46A 117.6(9)
C44A C45A C57A 133.6(10)
C46A C45A C57A 107.9(8)
C47A C46A N7A 130.5(11)
C47A C46A C45A 121.9(10)
N7A C46A C45A 107.4(9)
C46A C47A C48A 119.2(11)
C46A C47A H47A 120.4
C48A C47A H47A 120.4
C47A C48A C43A 120.1(11)
C47A C48A H48A 120.0
C43A C48A H48A 120.0
C54A C49A C50A 119.1(10)
C54A C49A C25A 121.4(10)
C50A C49A C25A 119.5(10)
C51A C50A C49A 119.2(10)
C51A C50A H50A 120.4
C49A C50A H50A 120.4
C50A C51A C52A 118.3(10)
C50A C51A C59A 136.1(10)
C52A C51A C59A 105.5(9)
N8A C52A C53A 125.4(11)
N8A C52A C51A 111.8(9)
C53A C52A C51A 122.8(10)
C54A C53A C52A 117.0(11)
C54A C53A H53A 121.5
C52A C53A H53A 121.5
C53A C54A C49A 123.3(11)
C53A C54A H54A 118.4
C49A C54A H54A 118.4
C56A C55A C60A 118.5(9)
C56A C55A C39A 136.2(10)
C60A C55A C39A 105.1(8)
N7A C56A C55A 130.3(10)
N7A C56A C57A 107.0(9)
C55A C56A C57A 122.7(10)
C58A C57A C45A 137.4(10)
C58A C57A C56A 115.6(9)
C45A C57A C56A 106.7(8)
N8A C58A C57A 124.6(10)
N8A C58A C59A 110.5(9)
C57A C58A C59A 124.9(10)
C58A C59A C60A 116.0(9)
C58A C59A C51A 106.3(8)
C60A C59A C51A 137.6(10)
N9A C60A C55A 109.8(8)
N9A C60A C59A 128.4(10)
C55A C60A C59A 121.8(9)
N7A C61A C62A 107.8(15)
N7A C61A H61A 110.1
C62A C61A H61A 110.1
N7A C61A H61B 110.1
C62A C61A H61B 110.1
H61A C61A H61B 108.5
C61A C62A H62A 109.5
C61A C62A H62B 109.5
H62A C62A H62B 109.5
C61A C62A H62C 109.5
H62A C62A H62C 109.5
H62B C62A H62C 109.5
N8A C63A C64A 113.9(17)
N8A C63A H63A 108.8
C64A C63A H63A 108.8
N8A C63A H63B 108.8
C64A C63A H63B 108.8
H63A C63A H63B 107.7
C63A C64A H64A 109.5
C63A C64A H64B 109.5
H64A C64A H64B 109.5
C63A C64A H64C 109.5
H64A C64A H64C 109.5
H64B C64A H64C 109.5
N9A C65A C66A 110.4(17)
N9A C65A H65A 109.6
C66A C65A H65A 109.6
N9A C65A H65B 109.6
C66A C65A H65B 109.6
H65A C65A H65B 108.1
C65A C66A H66A 109.5
C65A C66A H66B 109.5
H66A C66A H66B 109.5
C65A C66A H66C 109.5
H66A C66A H66C 109.5
H66B C66A H66C 109.5
C5B N1B C1B 117.5(10)
C5B N1B Fe1 114.9(8)
C1B N1B Fe1 127.4(9)
C6B N2B C7B 118.3(11)
C6B N2B Fe1 117.7(8)
C7B N2B Fe1 124.0(9)
C19B N3B C16B 118.1(10)
C19B N3B Fe3 115.4(8)
C16B N3B Fe3 126.5(8)
C24B N4B C20B 116.9(9)
C24B N4B Fe3 129.2(8)
C20B N4B Fe3 113.9(7)
C31B N5B C28B 116.7(10)
C31B N5B Fe2 112.5(8)
C28B N5B Fe2 130.7(9)
C36B N6B C32B 116.0(9)
C36B N6B Fe2 129.7(8)
C32B N6B Fe2 114.3(7)
C46B N7B C56B 109.4(8)
C46B N7B C61B 121.5(11)
C56B N7B C61B 126.3(12)
C52B N8B C58B 106.3(9)
C52B N8B C63B 123.5(12)
C58B N8B C63B 123.7(12)
C40B N9B C60B 107.6(8)
C40B N9B C65B 124.0(10)
C60B N9B C65B 122.1(11)
N1B C1B C2B 121.6(11)
N1B C1B H1B 119.2
C2B C1B H1B 119.2
C3B C2B C1B 119.0(12)
C3B C2B H2B 120.5
C1B C2B H2B 120.5
C2B C3B C4B 120.6(13)
C2B C3B H3B 119.7
C4B C3B H3B 119.7
C5B C4B C3B 117.2(12)
C5B C4B H4B 121.4
C3B C4B H4B 121.4
N1B C5B C4B 124.1(11)
N1B C5B C6B 115.7(11)
C4B C5B C6B 120.2(12)
N2B C6B C5B 112.7(11)
N2B C6B H6B 123.7
C5B C6B H6B 123.7
C8B C7B C12B 120.1(9)
C8B C7B N2B 121.1(9)
C12B C7B N2B 118.5(9)
C7B C8B C9B 120.7(9)
C7B C8B H8B 119.6
C9B C8B H8B 119.6
C10B C9B C8B 120.5(9)
C10B C9B H9B 119.7
C8B C9B H9B 119.7
C9B C10B C11B 117.7(9)
C9B C10B C37B 120.6(9)
C11B C10B C37B 121.5(9)
C12B C11B C10B 122.5(9)
C12B C11B H11B 118.8
C10B C11B H11B 118.8
C11B C12B C7B 118.4(9)
C11B C12B H12B 120.8
C7B C12B H12B 120.8
C18B C13B C14B 118.5(9)
C18B C13B C43B 120.5(9)
C14B C13B C43B 120.7(10)
C15B C14B C13B 120.7(10)
C15B C14B H14B 119.7
C13B C14B H14B 119.7
C14B C15B C16B 119.8(10)
C14B C15B H15B 120.1
C16B C15B H15B 120.1
C17B C16B C15B 120.5(9)
C17B C16B N3B 119.3(10)
C15B C16B N3B 120.2(10)
C16B C17B C18B 119.0(10)
C16B C17B H17B 120.5
C18B C17B H17B 120.5
C17B C18B C13B 121.4(10)
C17B C18B H18B 119.3
C13B C18B H18B 119.3
N3B C19B C20B 117.4(10)
N3B C19B H19B 121.3
C20B C19B H19B 121.3
N4B C20B C21B 124.0(10)
N4B C20B C19B 112.5(10)
C21B C20B C19B 123.5(11)
C20B C21B C22B 117.4(10)
C20B C21B H21B 121.3
C22B C21B H21B 121.3
C23B C22B C21B 120.5(11)
C23B C22B H22B 119.7
C21B C22B H22B 119.7
C22B C23B C24B 118.2(11)
C22B C23B H23B 120.9
C24B C23B H23B 120.9
N4B C24B C23B 122.9(11)
N4B C24B H24B 118.6
C23B C24B H24B 118.6
C30B C25B C26B 118.3(10)
C30B C25B C49B 125.0(10)
C26B C25B C49B 116.2(10)
C27B C26B C25B 117.5(10)
C27B C26B H26B 121.2
C25B C26B H26B 121.2
C26B C27B C28B 122.1(11)
C26B C27B H27B 118.9
C28B C27B H27B 118.9
C27B C28B C29B 121.8(10)
C27B C28B N5B 119.6(10)
C29B C28B N5B 118.6(10)
C30B C29B C28B 115.8(10)
C30B C29B H29B 122.1
C28B C29B H29B 122.1
C25B C30B C29B 124.1(11)
C25B C30B H30B 118.0
C29B C30B H30B 118.0
N5B C31B C32B 121.8(11)
N5B C31B H31B 119.1
C32B C31B H31B 119.1
N6B C32B C33B 122.6(10)
N6B C32B C31B 109.8(10)
C33B C32B C31B 127.6(11)
C34B C33B C32B 119.9(11)
C34B C33B H33B 120.0
C32B C33B H33B 120.0
C35B C34B C33B 118.1(11)
C35B C34B H34B 121.0
C33B C34B H34B 121.0
C34B C35B C36B 119.9(11)
C34B C35B H35B 120.0
C36B C35B H35B 120.0
N6B C36B C35B 123.2(11)
N6B C36B H36B 118.4
C35B C36B H36B 118.4
C38B C37B C42B 120.8(9)
C38B C37B C10B 120.0(9)
C42B C37B C10B 119.2(9)
C37B C38B C39B 120.2(9)
C37B C38B H38B 119.9
C39B C38B H38B 119.9
C38B C39B C40B 117.0(9)
C38B C39B C55B 135.6(9)
C40B C39B C55B 107.3(8)
C41B C40B N9B 127.1(10)
C41B C40B C39B 123.5(9)
N9B C40B C39B 109.3(8)
C40B C41B C42B 117.6(10)
C40B C41B H41B 121.2
C42B C41B H41B 121.2
C41B C42B C37B 120.4(10)
C41B C42B H42B 119.8
C37B C42B H42B 119.8
C44B C43B C48B 120.5(9)
C44B C43B C13B 119.2(9)
C48B C43B C13B 119.8(9)
C45B C44B C43B 120.4(9)
C45B C44B H44B 119.8
C43B C44B H44B 119.8
C44B C45B C46B 117.2(9)
C44B C45B C57B 134.9(10)
C46B C45B C57B 107.9(8)
C47B C46B N7B 129.7(10)
C47B C46B C45B 122.0(10)
N7B C46B C45B 107.8(9)
C46B C47B C48B 119.4(11)
C46B C47B H47B 120.3
C48B C47B H47B 120.3
C47B C48B C43B 119.9(10)
C47B C48B H48B 120.1
C43B C48B H48B 120.1
C54B C49B C50B 119.5(10)
C54B C49B C25B 124.3(10)
C50B C49B C25B 116.2(10)
C51B C50B C49B 119.0(9)
C51B C50B H50B 120.5
C49B C50B H50B 120.5
C50B C51B C52B 118.9(9)
C50B C51B C59B 134.7(10)
C52B C51B C59B 105.5(8)
N8B C52B C53B 127.2(10)
N8B C52B C51B 111.0(9)
C53B C52B C51B 121.8(10)
C54B C53B C52B 117.4(11)
C54B C53B H53B 121.3
C52B C53B H53B 121.3
C53B C54B C49B 122.5(11)
C53B C54B H54B 118.8
C49B C54B H54B 118.8
C56B C55B C60B 117.0(9)
C56B C55B C39B 137.3(9)
C60B C55B C39B 105.5(8)
N7B C56B C55B 128.6(9)
N7B C56B C57B 107.8(8)
C55B C56B C57B 123.6(9)
C58B C57B C45B 136.6(9)
C58B C57B C56B 116.6(9)
C45B C57B C56B 106.3(8)
N8B C58B C57B 127.2(10)
N8B C58B C59B 109.7(8)
C57B C58B C59B 122.8(9)
C58B C59B C60B 116.9(9)
C58B C59B C51B 106.6(8)
C60B C59B C51B 135.9(10)
N9B C60B C55B 109.9(8)
N9B C60B C59B 127.5(9)
C55B C60B C59B 122.5(9)
N7B C61B C62B 108.5(17)
N7B C61B H61C 110.0
C62B C61B H61C 110.0
N7B C61B H61D 110.0
C62B C61B H61D 110.0
H61C C61B H61D 108.4
C61B C62B H62D 109.5
C61B C62B H62E 109.5
H62D C62B H62E 109.5
C61B C62B H62F 109.5
H62D C62B H62F 109.5
H62E C62B H62F 109.5
N8B C63B C64B 109.3(16)
N8B C63B H63C 109.8
C64B C63B H63C 109.8
N8B C63B H63D 109.8
C64B C63B H63D 109.8
H63C C63B H63D 108.3
C63B C64B H64D 109.5
C63B C64B H64E 109.5
H64D C64B H64E 109.5
C63B C64B H64F 109.5
H64D C64B H64F 109.5
H64E C64B H64F 109.5
N9B C65B C66B 108.9(14)
N9B C65B H65C 109.9
C66B C65B H65C 109.9
N9B C65B H65D 109.9
C66B C65B H65D 109.9
H65C C65B H65D 108.3
C65B C66B H66D 109.5
C65B C66B H66E 109.5
H66D C66B H66E 109.5
C65B C66B H66F 109.5
H66D C66B H66F 109.5
H66E C66B H66F 109.5
C5C N1C C1C 119.0(10)
C5C N1C Fe1 114.8(8)
C1C N1C Fe1 126.2(9)
C6C N2C C7C 117.6(9)
C6C N2C Fe1 116.5(8)
C7C N2C Fe1 125.9(7)
C19C N3C C16C 114.2(11)
C19C N3C Fe2 114.7(8)
C16C N3C Fe2 131.0(9)
C24C N4C C20C 116.4(11)
C24C N4C Fe2 130.5(10)
C20C N4C Fe2 113.1(8)
C31C N5C C28C 118.1(12)
C31C N5C Fe4 115.9(9)
C28C N5C Fe4 125.9(10)
C32C N6C C36C 116.2(13)
C32C N6C Fe4 116.5(10)
C36C N6C Fe4 127.3(12)
C56C N7C C46C 107.9(7)
C56C N7C C61C 123.2(10)
C46C N7C C61C 119.6(9)
C52C N8C C58C 108.2(8)
C52C N8C C63C 118.7(9)
C58C N8C C63C 131.7(8)
C60C N9C C40C 108.3(8)
C60C N9C C65C 130.0(11)
C40C N9C C65C 120.5(11)
N1C C1C C2C 119.2(11)
N1C C1C H1C 120.4
C2C C1C H1C 120.4
C3C C2C C1C 121.0(12)
C3C C2C H2C 119.5
C1C C2C H2C 119.5
C2C C3C C4C 119.8(12)
C2C C3C H3C 120.1
C4C C3C H3C 120.1
C5C C4C C3C 116.7(11)
C5C C4C H4C 121.7
C3C C4C H4C 121.7
N1C C5C C4C 124.0(11)
N1C C5C C6C 113.2(10)
C4C C5C C6C 122.8(11)
N2C C6C C5C 115.6(11)
N2C C6C H6C 122.2
C5C C6C H6C 122.2
C8C C7C C12C 121.3(10)
C8C C7C N2C 118.9(10)
C12C C7C N2C 119.8(10)
C7C C8C C9C 121.0(10)
C7C C8C H8C 119.5
C9C C8C H8C 119.5
C10C C9C C8C 118.4(10)
C10C C9C H9C 120.8
C8C C9C H9C 120.8
C9C C10C C11C 119.5(10)
C9C C10C C37C 118.6(10)
C11C C10C C37C 121.8(10)
C12C C11C C10C 122.0(11)
C12C C11C H11C 119.0
C10C C11C H11C 119.0
C7C C12C C11C 117.6(11)
C7C C12C H12C 121.2
C11C C12C H12C 121.2
C18C C13C C14C 117.2(10)
C18C C13C C43C 122.8(9)
C14C C13C C43C 120.0(10)
C15C C14C C13C 121.6(10)
C15C C14C H14C 119.2
C13C C14C H14C 119.2
C14C C15C C16C 119.9(11)
C14C C15C H15C 120.0
C16C C15C H15C 120.0
C17C C16C C15C 119.3(10)
C17C C16C N3C 121.2(10)
C15C C16C N3C 119.4(10)
C16C C17C C18C 120.1(10)
C16C C17C H17C 120.0
C18C C17C H17C 120.0
C17C C18C C13C 121.5(10)
C17C C18C H18C 119.3
C13C C18C H18C 119.3
N3C C19C C20C 116.4(12)
N3C C19C H19C 121.8
C20C C19C H19C 121.8
N4C C20C C21C 123.0(11)
N4C C20C C19C 114.1(11)
C21C C20C C19C 122.8(12)
C22C C21C C20C 117.2(11)
C22C C21C H21C 121.4
C20C C21C H21C 121.4
C23C C22C C21C 121.9(13)
C23C C22C H22C 119.1
C21C C22C H22C 119.1
C22C C23C C24C 116.7(13)
C22C C23C H23C 121.7
C24C C23C H23C 121.7
N4C C24C C23C 124.9(12)
N4C C24C H24C 117.6
C23C C24C H24C 117.6
C30C C25C C26C 118.7(9)
C30C C25C C49C 120.2(9)
C26C C25C C49C 120.7(9)
C27C C26C C25C 119.9(10)
C27C C26C H26C 120.1
C25C C26C H26C 120.1
C26C C27C C28C 121.1(10)
C26C C27C H27C 119.4
C28C C27C H27C 119.4
C29C C28C C27C 118.5(9)
C29C C28C N5C 123.1(9)
C27C C28C N5C 118.3(9)
C30C C29C C28C 121.2(10)
C30C C29C H29C 119.4
C28C C29C H29C 119.4
C29C C30C C25C 120.3(10)
C29C C30C H30C 119.9
C25C C30C H30C 119.9
N5C C31C C32C 116.1(13)
N5C C31C H31C 122.0
C32C C31C H31C 122.0
C33C C32C N6C 123.5(13)
C33C C32C C31C 124.4(14)
N6C C32C C31C 112.0(13)
C32C C33C C34C 120.2(14)
C32C C33C H33C 119.9
C34C C33C H33C 119.9
C35C C34C C33C 117.0(15)
C35C C34C H34C 121.5
C33C C34C H34C 121.5
C34C C35C C36C 121.4(15)
C34C C35C H35C 119.3
C36C C35C H35C 119.3
N6C C36C C35C 121.0(14)
N6C C36C H36C 119.5
C35C C36C H36C 119.5
C42C C37C C38C 116.9(9)
C42C C37C C10C 120.6(9)
C38C C37C C10C 122.0(9)
C39C C38C C37C 121.6(9)
C39C C38C H38C 119.2
C37C C38C H38C 119.2
C40C C39C C38C 117.0(9)
C40C C39C C55C 106.9(8)
C38C C39C C55C 135.9(9)
C39C C40C C41C 124.0(9)
C39C C40C N9C 108.4(8)
C41C C40C N9C 126.7(10)
C42C C41C C40C 114.5(10)
C42C C41C H41C 122.7
C40C C41C H41C 122.7
C41C C42C C37C 124.7(10)
C41C C42C H42C 117.6
C37C C42C H42C 117.6
C48C C43C C44C 119.5(9)
C48C C43C C13C 121.3(9)
C44C C43C C13C 119.1(8)
C43C C44C C45C 121.6(9)
C43C C44C H44C 119.2
C45C C44C H44C 119.2
C44C C45C C46C 116.2(8)
C44C C45C C57C 137.8(9)
C46C C45C C57C 105.9(8)
C47C C46C N7C 128.1(9)
C47C C46C C45C 122.3(9)
N7C C46C C45C 109.3(8)
C48C C47C C46C 118.7(10)
C48C C47C H47C 120.6
C46C C47C H47C 120.6
C47C C48C C43C 121.5(10)
C47C C48C H48C 119.2
C43C C48C H48C 119.2
C50C C49C C54C 118.8(9)
C50C C49C C25C 120.6(9)
C54C C49C C25C 120.5(9)
C49C C50C C51C 122.4(9)
C49C C50C H50C 118.8
C51C C50C H50C 118.8
C50C C51C C59C 137.4(9)
C50C C51C C52C 116.3(8)
C59C C51C C52C 106.1(8)
N8C C52C C53C 128.4(9)
N8C C52C C51C 109.5(7)
C53C C52C C51C 122.1(9)
C54C C53C C52C 118.9(9)
C54C C53C H53C 120.5
C52C C53C H53C 120.5
C53C C54C C49C 121.4(9)
C53C C54C H54C 119.3
C49C C54C H54C 119.3
C60C C55C C56C 119.4(8)
C60C C55C C39C 107.8(8)
C56C C55C C39C 132.6(9)
N7C C56C C55C 127.5(8)
N7C C56C C57C 109.6(8)
C55C C56C C57C 122.7(8)
C56C C57C C58C 114.8(8)
C56C C57C C45C 106.4(8)
C58C C57C C45C 138.6(9)
N8C C58C C59C 109.0(8)
N8C C58C C57C 127.0(8)
C59C C58C C57C 123.9(8)
C60C C59C C58C 116.7(8)
C60C C59C C51C 136.1(9)
C58C C59C C51C 107.0(8)
N9C C60C C55C 107.7(8)
N9C C60C C59C 130.8(9)
C55C C60C C59C 121.5(9)
N7C C61C C62C 113.0(10)
N7C C61C H61E 109.0
C62C C61C H61E 109.0
N7C C61C H61F 109.0
C62C C61C H61F 109.0
H61E C61C H61F 107.8
C61C C62C H62G 109.5
C61C C62C H62H 109.5
H62G C62C H62H 109.5
C61C C62C H62I 109.5
H62G C62C H62I 109.5
H62H C62C H62I 109.5
N8C C63C C64C 109.4(11)
N8C C63C H63E 109.8
C64C C63C H63E 109.8
N8C C63C H63F 109.8
C64C C63C H63F 109.8
H63E C63C H63F 108.2
C63C C64C H64G 109.5
C63C C64C H64H 109.5
H64G C64C H64H 109.5
C63C C64C H64I 109.5
H64G C64C H64I 109.5
H64H C64C H64I 109.5
N9C C65C C66C 94.8(15)
N9C C65C H65E 112.8
C66C C65C H65E 112.8
N9C C65C H65F 112.8
C66C C65C H65F 112.8
H65E C65C H65F 110.2
C65C C66C H66G 109.5
C65C C66C H66H 109.5
H66G C66C H66H 109.5
C65C C66C H66I 109.5
H66G C66C H66I 109.5
H66H C66C H66I 109.5
C5D N1D C1D 117.2(12)
C5D N1D Fe1 117.0(9)
C1D N1D Fe1 125.5(10)
C6D N2D C7D 119.1(12)
C6D N2D Fe1 118.0(10)
C7D N2D Fe1 122.8(9)
C19D N3D C16D 115.9(12)
C19D N3D Fe4 115.5(9)
C16D N3D Fe4 126.6(9)
C20D N4D C24D 117.6(4)
C20D N4D Fe4 114.7(7)
C24D N4D Fe4 127.6(7)
C31D N5D C28D 114.4(11)
C31D N5D Fe3 116.5(9)
C28D N5D Fe3 129.0(9)
C36D N6D C32D 114.4(12)
C36D N6D Fe3 125.4(10)
C32D N6D Fe3 119.7(9)
C56D N7D C46D 115.2(10)
C56D N7D C61D 129.0(12)
C46D N7D C61D 112.5(12)
C52D N8D C58D 108.2(9)
C52D N8D C63D 123.4(10)
C58D N8D C63D 128.2(10)
C60D N9D C40D 106.4(9)
C60D N9D C65D 131.1(10)
C40D N9D C65D 121.3(10)
N1D C1D C2D 118.4(13)
N1D C1D H1D 120.8
C2D C1D H1D 120.8
C3D C2D C1D 122.2(14)
C3D C2D H2D 118.9
C1D C2D H2D 118.9
C2D C3D C4D 120.1(14)
C2D C3D H3D 119.9
C4D C3D H3D 119.9
C5D C4D C3D 114.8(14)
C5D C4D H4D 122.6
C3D C4D H4D 122.6
C4D C5D N1D 127.0(13)
C4D C5D C6D 120.8(14)
N1D C5D C6D 112.2(12)
N2D C6D C5D 114.7(13)
N2D C6D H6D 122.6
C5D C6D H6D 122.6
C8D C7D C12D 120.9(11)
C8D C7D N2D 121.7(10)
C12D C7D N2D 117.3(10)
C7D C8D C9D 120.9(11)
C7D C8D H8D 119.5
C9D C8D H8D 119.5
C10D C9D C8D 119.9(11)
C10D C9D H9D 120.1
C8D C9D H9D 120.1
C11D C10D C9D 117.4(10)
C11D C10D C37D 123.6(10)
C9D C10D C37D 118.9(10)
C10D C11D C12D 123.9(11)
C10D C11D H11D 118.1
C12D C11D H11D 118.1
C7D C12D C11D 117.0(11)
C7D C12D H12D 121.5
C11D C12D H12D 121.5
C18D C13D C14D 120.5(11)
C18D C13D C43D 120.5(11)
C14D C13D C43D 119.0(11)
C15D C14D C13D 119.0(12)
C15D C14D H14D 120.5
C13D C14D H14D 120.5
C14D C15D C16D 120.0(12)
C14D C15D H15D 120.0
C16D C15D H15D 120.0
C17D C16D C15D 121.6(11)
C17D C16D N3D 123.7(12)
C15D C16D N3D 114.7(12)
C16D C17D C18D 118.6(12)
C16D C17D H17D 120.7
C18D C17D H17D 120.7
C13D C18D C17D 120.4(11)
C13D C18D H18D 119.8
C17D C18D H18D 119.8
N3D C19D C20D 116.6(12)
N3D C19D H19D 121.7
C20D C19D H19D 121.7
N4D C20D C21D 123.6(4)
N4D C20D C19D 111.6(9)
C21D C20D C19D 122.4(10)
C22D C21D C20D 117.8(4)
C22D C21D H21D 121.1
C20D C21D H21D 121.1
C21D C22D C23D 119.6(4)
C21D C22D H22D 120.2
C23D C22D H22D 120.2
C22D C23D C24D 118.4(4)
C22D C23D H23D 120.8
C24D C23D H23D 120.8
N4D C24D C23D 121.4(4)
N4D C24D H24D 119.3
C23D C24D H24D 119.3
C30D C25D C26D 115.2(11)
C30D C25D C49D 125.3(11)
C26D C25D C49D 119.4(10)
C27D C26D C25D 122.6(12)
C27D C26D H26D 118.7
C25D C26D H26D 118.7
C26D C27D C28D 117.9(12)
C26D C27D H27D 121.1
C28D C27D H27D 121.1
C29D C28D C27D 121.8(11)
C29D C28D N5D 120.9(12)
C27D C28D N5D 117.3(12)
C30D C29D C28D 118.2(12)
C30D C29D H29D 120.9
C28D C29D H29D 120.9
C29D C30D C25D 124.2(12)
C29D C30D H30D 117.9
C25D C30D H30D 117.9
N5D C31D C32D 117.5(13)
N5D C31D H31D 121.2
C32D C31D H31D 121.2
C33D C32D N6D 122.6(12)
C33D C32D C31D 129.7(13)
N6D C32D C31D 107.6(12)
C32D C33D C34D 121.1(13)
C32D C33D H33D 119.4
C34D C33D H33D 119.4
C35D C34D C33D 116.8(13)
C35D C34D H34D 121.6
C33D C34D H34D 121.6
C34D C35D C36D 118.2(12)
C34D C35D H35D 120.9
C36D C35D H35D 120.9
N6D C36D C35D 125.8(13)
N6D C36D H36D 117.1
C35D C36D H36D 117.1
C42D C37D C38D 118.9(10)
C42D C37D C10D 123.8(10)
C38D C37D C10D 117.3(10)
C37D C38D C39D 120.0(10)
C37D C38D H38D 120.0
C39D C38D H38D 120.0
C40D C39D C38D 117.7(10)
C40D C39D C55D 107.1(9)
C38D C39D C55D 135.2(11)
C39D C40D C41D 124.0(10)
C39D C40D N9D 110.6(9)
C41D C40D N9D 125.4(10)
C42D C41D C40D 116.9(10)
C42D C41D H41D 121.6
C40D C41D H41D 121.6
C41D C42D C37D 122.5(11)
C41D C42D H42D 118.8
C37D C42D H42D 118.8
C44D C43D C48D 120.3(11)
C44D C43D C13D 117.3(11)
C48D C43D C13D 122.1(11)
C43D C44D C45D 122.4(11)
C43D C44D H44D 118.8
C45D C44D H44D 118.8
C44D C45D C46D 115.1(10)
C44D C45D C57D 136.7(11)
C46D C45D C57D 108.2(9)
C47D C46D N7D 133.2(12)
C47D C46D C45D 122.9(10)
N7D C46D C45D 103.9(9)
C46D C47D C48D 120.9(12)
C46D C47D H47D 119.5
C48D C47D H47D 119.5
C47D C48D C43D 118.2(11)
C47D C48D H48D 120.9
C43D C48D H48D 120.9
C54D C49D C50D 118.1(10)
C54D C49D C25D 122.5(11)
C50D C49D C25D 119.3(10)
C49D C50D C51D 123.9(11)
C49D C50D H50D 118.1
C51D C50D H50D 118.1
C50D C51D C52D 115.0(10)
C50D C51D C59D 138.6(10)
C52D C51D C59D 106.1(9)
N8D C52D C53D 129.0(11)
N8D C52D C51D 109.4(10)
C53D C52D C51D 121.1(11)
C54D C53D C52D 120.7(12)
C54D C53D H53D 119.6
C52D C53D H53D 119.6
C53D C54D C49D 121.1(12)
C53D C54D H54D 119.5
C49D C54D H54D 119.5
C56D C55D C60D 117.2(9)
C56D C55D C39D 137.9(11)
C60D C55D C39D 104.8(9)
N7D C56D C55D 129.1(10)
N7D C56D C57D 105.0(9)
C55D C56D C57D 125.8(10)
C58D C57D C45D 139.4(10)
C58D C57D C56D 112.8(10)
C45D C57D C56D 107.7(9)
C59D C58D C57D 125.5(10)
C59D C58D N8D 108.0(9)
C57D C58D N8D 126.1(10)
C58D C59D C51D 108.0(9)
C58D C59D C60D 116.2(10)
C51D C59D C60D 135.7(10)
N9D C60D C55D 111.1(9)
N9D C60D C59D 127.0(10)
C55D C60D C59D 121.9(10)
N7D C61D C62D 107.3(15)
N7D C61D H61G 110.3
C62D C61D H61G 110.3
N7D C61D H61H 110.3
C62D C61D H61H 110.3
H61G C61D H61H 108.5
C61D C62D H62J 109.5
C61D C62D H62K 109.5
H62J C62D H62K 109.5
C61D C62D H62L 109.5
H62J C62D H62L 109.5
H62K C62D H62L 109.5
N8D C63D C64D 110.2(10)
N8D C63D H63G 109.6
C64D C63D H63G 109.6
N8D C63D H63H 109.6
C64D C63D H63H 109.6
H63G C63D H63H 108.1
C63D C64D H64J 109.5
C63D C64D H64K 109.5
H64J C64D H64K 109.5
C63D C64D H64L 109.5
H64J C64D H64L 109.5
H64K C64D H64L 109.5
N9D C65D C66D 115.0(12)
N9D C65D H65G 108.5
C66D C65D H65G 108.5
N9D C65D H65H 108.5
C66D C65D H65H 108.5
H65G C65D H65H 107.5
C65D C66D H66J 109.5
C65D C66D H66K 109.5
H66J C66D H66K 109.5
C65D C66D H66L 109.5
H66J C66D H66L 109.5
H66K C66D H66L 109.5
C1E N1E C5E 116.3(10)
C1E N1E Fe5 129.4(9)
C5E N1E Fe5 114.2(7)
C6E N2E C7E 116.6(9)
C6E N2E Fe5 115.4(8)
C7E N2E Fe5 128.0(8)
C19E N3E C16E 116.2(9)
C19E N3E Fe8 115.9(7)
C16E N3E Fe8 127.8(7)
C20E N4E C24E 116.7(9)
C20E N4E Fe8 114.7(6)
C24E N4E Fe8 128.6(7)
C31E N5E C28E 116.0(10)
C31E N5E Fe6 115.2(8)
C28E N5E Fe6 128.7(8)
C32E N6E C36E 118.9(11)
C32E N6E Fe6 115.4(8)
C36E N6E Fe6 125.4(9)
C46E N7E C56E 110.7(8)
C46E N7E C61E 119.5(8)
C56E N7E C61E 129.8(8)
C52E N8E C58E 109.5(8)
C52E N8E C63E 119.5(9)
C58E N8E C63E 131.0(9)
C60E N9E C40E 107.9(7)
C60E N9E C65E 125.7(9)
C40E N9E C65E 122.6(9)
N1E C1E C2E 121.3(11)
N1E C1E H1E 119.3
C2E C1E H1E 119.3
C3E C2E C1E 120.7(12)
C3E C2E H2E 119.7
C1E C2E H2E 119.7
C2E C3E C4E 119.9(12)
C2E C3E H3E 120.1
C4E C3E H3E 120.1
C5E C4E C3E 116.6(11)
C5E C4E H4E 121.7
C3E C4E H4E 121.7
C4E C5E N1E 125.2(10)
C4E C5E C6E 121.5(11)
N1E C5E C6E 113.2(10)
N2E C6E C5E 115.5(11)
N2E C6E H6E 122.2
C5E C6E H6E 122.2
C8E C7E C12E 121.7(9)
C8E C7E N2E 118.9(8)
C12E C7E N2E 119.3(9)
C7E C8E C9E 118.7(9)
C7E C8E H8E 120.7
C9E C8E H8E 120.7
C8E C9E C10E 121.3(9)
C8E C9E H9E 119.3
C10E C9E H9E 119.3
C9E C10E C11E 118.3(8)
C9E C10E C37E 120.3(8)
C11E C10E C37E 121.2(8)
C12E C11E C10E 121.8(9)
C12E C11E H11E 119.1
C10E C11E H11E 119.1
C11E C12E C7E 118.1(9)
C11E C12E H12E 121.0
C7E C12E H12E 121.0
C14E C13E C18E 119.1(9)
C14E C13E C43E 119.8(10)
C18E C13E C43E 121.1(10)
C15E C14E C13E 121.1(10)
C15E C14E H14E 119.4
C13E C14E H14E 119.4
C14E C15E C16E 119.2(10)
C14E C15E H15E 120.4
C16E C15E H15E 120.4
C17E C16E C15E 120.5(10)
C17E C16E N3E 119.9(9)
C15E C16E N3E 119.6(10)
C16E C17E C18E 121.3(11)
C16E C17E H17E 119.4
C18E C17E H17E 119.4
C17E C18E C13E 118.6(10)
C17E C18E H18E 120.7
C13E C18E H18E 120.7
N3E C19E C20E 114.9(10)
N3E C19E H19E 122.6
C20E C19E H19E 122.6
N4E C20E C21E 123.2(9)
N4E C20E C19E 114.4(9)
C21E C20E C19E 122.3(10)
C22E C21E C20E 117.7(10)
C22E C21E H21E 121.2
C20E C21E H21E 121.2
C23E C22E C21E 119.9(10)
C23E C22E H22E 120.0
C21E C22E H22E 120.0
C22E C23E C24E 117.8(10)
C22E C23E H23E 121.1
C24E C23E H23E 121.1
N4E C24E C23E 124.6(10)
N4E C24E H24E 117.7
C23E C24E H24E 117.7
C30E C25E C26E 116.2(9)
C30E C25E C49E 124.4(9)
C26E C25E C49E 119.4(9)
C27E C26E C25E 121.3(9)
C27E C26E H26E 119.3
C25E C26E H26E 119.3
C26E C27E C28E 119.2(10)
C26E C27E H27E 120.4
C28E C27E H27E 120.4
C27E C28E C29E 121.0(9)
C27E C28E N5E 119.1(8)
C29E C28E N5E 119.7(9)
C30E C29E C28E 117.6(10)
C30E C29E H29E 121.2
C28E C29E H29E 121.2
C29E C30E C25E 124.6(10)
C29E C30E H30E 117.7
C25E C30E H30E 117.7
N5E C31E C32E 117.0(11)
N5E C31E H31E 121.5
C32E C31E H31E 121.5
N6E C32E C33E 123.1(11)
N6E C32E C31E 112.9(11)
C33E C32E C31E 123.9(12)
C34E C33E C32E 117.8(12)
C34E C33E H33E 121.1
C32E C33E H33E 121.1
C35E C34E C33E 120.6(12)
C35E C34E H34E 119.7
C33E C34E H34E 119.7
C34E C35E C36E 118.5(12)
C34E C35E H35E 120.7
C36E C35E H35E 120.7
N6E C36E C35E 120.9(11)
N6E C36E H36E 119.6
C35E C36E H36E 119.6
C42E C37E C38E 119.8(8)
C42E C37E C10E 119.7(7)
C38E C37E C10E 120.4(8)
C39E C38E C37E 122.5(8)
C39E C38E H38E 118.7
C37E C38E H38E 118.7
C38E C39E C40E 115.0(8)
C38E C39E C55E 137.6(8)
C40E C39E C55E 107.4(7)
C41E C40E N9E 127.5(9)
C41E C40E C39E 123.8(8)
N9E C40E C39E 108.7(7)
C40E C41E C42E 119.1(9)
C40E C41E H41E 120.4
C42E C41E H41E 120.4
C41E C42E C37E 119.7(9)
C41E C42E H42E 120.1
C37E C42E H42E 120.1
C48E C43E C44E 120.2(8)
C48E C43E C13E 123.3(9)
C44E C43E C13E 116.5(8)
C45E C44E C43E 121.5(9)
C45E C44E H44E 119.2
C43E C44E H44E 119.2
C44E C45E C46E 116.0(8)
C44E C45E C57E 136.5(9)
C46E C45E C57E 107.0(7)
N7E C46E C47E 129.4(9)
N7E C46E C45E 107.7(8)
C47E C46E C45E 122.9(8)
C48E C47E C46E 118.9(9)
C48E C47E H47E 120.6
C46E C47E H47E 120.6
C47E C48E C43E 120.1(9)
C47E C48E H48E 120.0
C43E C48E H48E 120.0
C54E C49E C50E 118.2(9)
C54E C49E C25E 122.6(10)
C50E C49E C25E 119.1(9)
C51E C50E C49E 120.7(9)
C51E C50E H50E 119.7
C49E C50E H50E 119.7
C52E C51E C50E 116.8(9)
C52E C51E C59E 106.1(8)
C50E C51E C59E 136.7(9)
N8E C52E C53E 128.0(9)
N8E C52E C51E 109.0(8)
C53E C52E C51E 122.9(9)
C54E C53E C52E 118.1(10)
C54E C53E H53E 120.9
C52E C53E H53E 120.9
C53E C54E C49E 122.8(10)
C53E C54E H54E 118.6
C49E C54E H54E 118.6
C56E C55E C60E 116.2(8)
C56E C55E C39E 138.8(9)
C60E C55E C39E 104.8(7)
N7E C56E C55E 128.8(8)
N7E C56E C57E 107.8(7)
C55E C56E C57E 123.4(9)
C58E C57E C56E 117.6(8)
C58E C57E C45E 135.6(9)
C56E C57E C45E 106.6(7)
C57E C58E N8E 130.6(9)
C57E C58E C59E 122.7(8)
N8E C58E C59E 106.7(8)
C58E C59E C51E 107.8(8)
C58E C59E C60E 117.1(8)
C51E C59E C60E 134.7(9)
N9E C60E C55E 110.7(7)
N9E C60E C59E 126.5(9)
C55E C60E C59E 122.5(8)
N7E C61E C62E 112.8(11)
N7E C61E H61I 109.0
C62E C61E H61I 109.0
N7E C61E H61J 109.0
C62E C61E H61J 109.0
H61I C61E H61J 107.8
C61E C62E H62M 109.5
C61E C62E H62N 109.5
H62M C62E H62N 109.5
C61E C62E H62O 109.5
H62M C62E H62O 109.5
H62N C62E H62O 109.5
N8E C63E C64E 114.2(12)
N8E C63E H63I 108.7
C64E C63E H63I 108.7
N8E C63E H63J 108.7
C64E C63E H63J 108.7
H63I C63E H63J 107.6
C63E C64E H64M 109.5
C63E C64E H64N 109.5
H64M C64E H64N 109.5
C63E C64E H64O 109.5
H64M C64E H64O 109.5
H64N C64E H64O 109.5
C66E C65E N9E 113.8(12)
C66E C65E H65I 108.8
N9E C65E H65I 108.8
C66E C65E H65J 108.8
N9E C65E H65J 108.8
H65I C65E H65J 107.7
C65E C66E H66M 109.5
C65E C66E H66N 109.5
H66M C66E H66N 109.5
C65E C66E H66O 109.5
H66M C66E H66O 109.5
H66N C66E H66O 109.5
C1F N1F C5F 119.2(11)
C1F N1F Fe6 125.3(9)
C5F N1F Fe6 114.6(8)
C6F N2F C7F 118.2(10)
C6F N2F Fe6 115.1(8)
C7F N2F Fe6 126.6(8)
C19F N3F C16F 113.8(10)
C19F N3F Fe8 114.9(7)
C16F N3F Fe8 131.3(8)
C20F N4F C24F 118.3(11)
C20F N4F Fe8 113.8(8)
C24F N4F Fe8 127.8(10)
C31F N5F C28F 118.4(10)
C31F N5F Fe7 114.2(8)
C28F N5F Fe7 127.3(8)
C36F N6F C32F 116.4(11)
C36F N6F Fe7 128.3(9)
C32F N6F Fe7 115.2(8)
C56F N7F C46F 109.2(8)
C56F N7F C61F 119.8(9)
C46F N7F C61F 120.2(8)
C52F N8F C58F 109.5(8)
C52F N8F C63F 121.7(8)
C58F N8F C63F 128.5(9)
C40F N9F C60F 107.9(9)
C40F N9F C65F 121.8(9)
C60F N9F C65F 130.2(9)
N1F C1F C2F 120.3(12)
N1F C1F H1F 119.9
C2F C1F H1F 119.9
C3F C2F C1F 119.2(13)
C3F C2F H2F 120.4
C1F C2F H2F 120.4
C2F C3F C4F 119.0(13)
C2F C3F H3F 120.5
C4F C3F H3F 120.5
C5F C4F C3F 119.1(13)
C5F C4F H4F 120.4
C3F C4F H4F 120.4
C4F C5F N1F 122.3(11)
C4F C5F C6F 124.3(12)
N1F C5F C6F 113.0(11)
N2F C6F C5F 116.5(11)
N2F C6F H6F 121.8
C5F C6F H6F 121.8
C8F C7F C12F 122.3(12)
C8F C7F N2F 119.9(11)
C12F C7F N2F 117.8(11)
C7F C8F C9F 121.1(12)
C7F C8F H8F 119.4
C9F C8F H8F 119.4
C8F C9F C10F 118.1(11)
C8F C9F H9F 121.0
C10F C9F H9F 121.0
C11F C10F C9F 120.3(11)
C11F C10F C37F 122.3(10)
C9F C10F C37F 117.4(10)
C10F C11F C12F 121.3(12)
C10F C11F H11F 119.4
C12F C11F H11F 119.4
C7F C12F C11F 117.0(11)
C7F C12F H12F 121.5
C11F C12F H12F 121.5
C18F C13F C14F 118.5(8)
C18F C13F C43F 121.7(8)
C14F C13F C43F 119.5(8)
C15F C14F C13F 121.2(9)
C15F C14F H14F 119.4
C13F C14F H14F 119.4
C14F C15F C16F 119.0(9)
C14F C15F H15F 120.5
C16F C15F H15F 120.5
C17F C16F C15F 119.3(9)
C17F C16F N3F 121.0(9)
C15F C16F N3F 119.7(9)
C16F C17F C18F 121.8(9)
C16F C17F H17F 119.1
C18F C17F H17F 119.1
C13F C18F C17F 120.1(9)
C13F C18F H18F 119.9
C17F C18F H18F 119.9
N3F C19F C20F 115.5(10)
N3F C19F H19F 122.2
C20F C19F H19F 122.2
N4F C20F C21F 122.6(11)
N4F C20F C19F 114.7(10)
C21F C20F C19F 122.7(11)
C20F C21F C22F 117.5(11)
C20F C21F H21F 121.3
C22F C21F H21F 121.3
C23F C22F C21F 119.6(13)
C23F C22F H22F 120.2
C21F C22F H22F 120.2
C22F C23F C24F 119.9(13)
C22F C23F H23F 120.1
C24F C23F H23F 120.1
N4F C24F C23F 122.1(12)
N4F C24F H24F 118.9
C23F C24F H24F 118.9
C26F C25F C30F 116.4(9)
C26F C25F C49F 122.4(9)
C30F C25F C49F 121.2(10)
C27F C26F C25F 124.0(10)
C27F C26F H26F 118.0
C25F C26F H26F 118.0
C26F C27F C28F 117.5(10)
C26F C27F H27F 121.2
C28F C27F H27F 121.2
C29F C28F C27F 120.1(10)
C29F C28F N5F 121.5(9)
C27F C28F N5F 118.4(10)
C28F C29F C30F 121.1(10)
C28F C29F H29F 119.4
C30F C29F H29F 119.4
C29F C30F C25F 120.9(10)
C29F C30F H30F 119.6
C25F C30F H30F 119.6
N5F C31F C32F 117.9(12)
N5F C31F H31F 121.0
C32F C31F H31F 121.0
C33F C32F N6F 122.9(11)
C33F C32F C31F 125.1(12)
N6F C32F C31F 112.0(11)
C32F C33F C34F 119.1(13)
C32F C33F H33F 120.4
C34F C33F H33F 120.4
C35F C34F C33F 118.6(13)
C35F C34F H34F 120.7
C33F C34F H34F 120.7
C34F C35F C36F 118.8(13)
C34F C35F H35F 120.6
C36F C35F H35F 120.6
N6F C36F C35F 123.5(12)
N6F C36F H36F 118.3
C35F C36F H36F 118.3
C42F C37F C38F 119.2(9)
C42F C37F C10F 120.9(9)
C38F C37F C10F 119.8(9)
C39F C38F C37F 118.9(9)
C39F C38F H38F 120.6
C37F C38F H38F 120.6
C38F C39F C40F 119.1(9)
C38F C39F C55F 135.1(9)
C40F C39F C55F 105.1(8)
N9F C40F C39F 110.5(8)
N9F C40F C41F 126.6(10)
C39F C40F C41F 122.9(9)
C42F C41F C40F 116.4(10)
C42F C41F H41F 121.8
C40F C41F H41F 121.8
C41F C42F C37F 123.2(10)
C41F C42F H42F 118.4
C37F C42F H42F 118.4
C44F C43F C48F 120.1(9)
C44F C43F C13F 121.0(8)
C48F C43F C13F 118.8(9)
C43F C44F C45F 122.2(9)
C43F C44F H44F 118.9
C45F C44F H44F 118.9
C44F C45F C46F 114.8(8)
C44F C45F C57F 137.6(9)
C46F C45F C57F 107.5(7)
C47F C46F N7F 128.8(9)
C47F C46F C45F 123.4(8)
N7F C46F C45F 107.7(8)
C48F C47F C46F 119.4(9)
C48F C47F H47F 120.3
C46F C47F H47F 120.3
C47F C48F C43F 120.1(9)
C47F C48F H48F 119.9
C43F C48F H48F 119.9
C50F C49F C54F 120.1(9)
C50F C49F C25F 120.1(9)
C54F C49F C25F 119.9(9)
C49F C50F C51F 121.1(9)
C49F C50F H50F 119.4
C51F C50F H50F 119.4
C52F C51F C50F 116.6(9)
C52F C51F C59F 106.8(8)
C50F C51F C59F 136.5(9)
N8F C52F C53F 128.8(9)
N8F C52F C51F 108.9(8)
C53F C52F C51F 122.3(9)
C54F C53F C52F 119.9(10)
C54F C53F H53F 120.1
C52F C53F H53F 120.1
C53F C54F C49F 119.9(9)
C53F C54F H54F 120.1
C49F C54F H54F 120.1
C56F C55F C60F 118.1(9)
C56F C55F C39F 133.5(9)
C60F C55F C39F 107.7(8)
C55F C56F N7F 124.8(9)
C55F C56F C57F 124.5(9)
N7F C56F C57F 109.7(8)
C58F C57F C56F 113.8(9)
C58F C57F C45F 140.4(9)
C56F C57F C45F 105.8(8)
N8F C58F C57F 127.8(9)
N8F C58F C59F 107.9(8)
C57F C58F C59F 124.3(8)
C58F C59F C60F 117.0(8)
C58F C59F C51F 106.9(8)
C60F C59F C51F 136.0(9)
C55F C60F N9F 108.6(8)
C55F C60F C59F 120.7(9)
N9F C60F C59F 129.5(9)
N7F C61F C62F 111.8(9)
N7F C61F H61K 109.3
C62F C61F H61K 109.3
N7F C61F H61L 109.3
C62F C61F H61L 109.3
H61K C61F H61L 107.9
C61F C62F H62P 109.5
C61F C62F H62Q 109.5
H62P C62F H62Q 109.5
C61F C62F H62R 109.5
H62P C62F H62R 109.5
H62Q C62F H62R 109.5
N8F C63F C64F 110.9(8)
N8F C63F H63K 109.5
C64F C63F H63K 109.5
N8F C63F H63L 109.5
C64F C63F H63L 109.5
H63K C63F H63L 108.1
C63F C64F H64P 109.5
C63F C64F H64Q 109.5
H64P C64F H64Q 109.5
C63F C64F H64R 109.5
H64P C64F H64R 109.5
H64Q C64F H64R 109.5
N9F C65F C66F 112.1(12)
N9F C65F H65K 109.2
C66F C65F H65K 109.2
N9F C65F H65L 109.2
C66F C65F H65L 109.2
H65K C65F H65L 107.9
C65F C66F H66P 109.5
C65F C66F H66Q 109.5
H66P C66F H66Q 109.5
C65F C66F H66R 109.5
H66P C66F H66R 109.5
H66Q C66F H66R 109.5
C5G N1G C1G 117.1(13)
C5G N1G Fe6 117.2(9)
C1G N1G Fe6 125.6(11)
C6G N2G C7G 115.8(12)
C6G N2G Fe6 118.5(9)
C7G N2G Fe6 125.2(10)
C19G N3G C16G 116.5(10)
C19G N3G Fe7 116.0(8)
C16G N3G Fe7 127.3(7)
C24G N4G C20G 118.6(9)
C24G N4G Fe7 127.8(8)
C20G N4G Fe7 113.6(7)
C31G N5G C28G 117.4(11)
C31G N5G Fe5 114.7(9)
C28G N5G Fe5 127.8(8)
C36G N6G C32G 116.1(12)
C36G N6G Fe5 128.9(10)
C32G N6G Fe5 114.9(9)
C56G N7G C46G 109.1(8)
C56G N7G C61G 131.4(10)
C46G N7G C61G 118.4(10)
C52G N8G C58G 108.1(10)
C52G N8G C63G 123.4(10)
C58G N8G C63G 127.5(11)
C60G N9G C40G 108.0(9)
C60G N9G C65G 130.9(10)
C40G N9G C65G 120.9(10)
N1G C1G C2G 118.3(13)
N1G C1G H1G 120.8
C2G C1G H1G 120.8
C3G C2G C1G 123.2(14)
C3G C2G H2G 118.4
C1G C2G H2G 118.4
C2G C3G C4G 118.0(15)
C2G C3G H3G 121.0
C4G C3G H3G 121.0
C5G C4G C3G 116.9(14)
C5G C4G H4G 121.6
C3G C4G H4G 121.6
N1G C5G C4G 126.4(13)
N1G C5G C6G 112.1(13)
C4G C5G C6G 121.4(14)
N2G C6G C5G 113.6(13)
N2G C6G H6G 123.2
C5G C6G H6G 123.2
C8G C7G C12G 118.3(9)
C8G C7G N2G 120.8(9)
C12G C7G N2G 120.1(9)
C7G C8G C9G 121.3(9)
C7G C8G H8G 119.3
C9G C8G H8G 119.3
C8G C9G C10G 120.6(9)
C8G C9G H9G 119.7
C10G C9G H9G 119.7
C11G C10G C9G 118.0(8)
C11G C10G C37G 121.4(8)
C9G C10G C37G 120.6(8)
C10G C11G C12G 121.6(9)
C10G C11G H11G 119.2
C12G C11G H11G 119.2
C11G C12G C7G 119.7(9)
C11G C12G H12G 120.2
C7G C12G H12G 120.2
C14G C13G C18G 119.3(11)
C14G C13G C43G 122.4(10)
C18G C13G C43G 118.3(10)
C13G C14G C15G 122.5(12)
C13G C14G H14G 118.8
C15G C14G H14G 118.8
C14G C15G C16G 117.3(11)
C14G C15G H15G 121.3
C16G C15G H15G 121.3
C17G C16G C15G 120.2(11)
C17G C16G N3G 122.3(11)
C15G C16G N3G 117.5(11)
C16G C17G C18G 121.7(12)
C16G C17G H17G 119.1
C18G C17G H17G 119.1
C17G C18G C13G 119.0(10)
C17G C18G H18G 120.5
C13G C18G H18G 120.5
N3G C19G C20G 115.2(10)
N3G C19G H19G 122.4
C20G C19G H19G 122.4
N4G C20G C21G 121.8(10)
N4G C20G C19G 114.9(9)
C21G C20G C19G 123.1(10)
C22G C21G C20G 117.9(11)
C22G C21G H21G 121.0
C20G C21G H21G 121.0
C23G C22G C21G 121.4(12)
C23G C22G H22G 119.3
C21G C22G H22G 119.3
C22G C23G C24G 116.9(11)
C22G C23G H23G 121.6
C24G C23G H23G 121.6
N4G C24G C23G 123.2(11)
N4G C24G H24G 118.4
C23G C24G H24G 118.4
C30G C25G C26G 117.3(10)
C30G C25G C49G 125.1(10)
C26G C25G C49G 117.6(11)
C27G C26G C25G 117.7(11)
C27G C26G H26G 121.1
C25G C26G H26G 121.1
C26G C27G C28G 122.3(11)
C26G C27G H27G 118.9
C28G C27G H27G 118.9
C27G C28G C29G 120.6(10)
C27G C28G N5G 119.1(10)
C29G C28G N5G 120.1(10)
C30G C29G C28G 117.2(11)
C30G C29G H29G 121.4
C28G C29G H29G 121.4
C29G C30G C25G 124.8(11)
C29G C30G H30G 117.6
C25G C30G H30G 117.6
N5G C31G C32G 119.0(13)
N5G C31G H31G 120.5
C32G C31G H31G 120.5
N6G C32G C33G 123.4(12)
N6G C32G C31G 111.6(12)
C33G C32G C31G 125.0(13)
C32G C33G C34G 119.1(13)
C32G C33G H33G 120.5
C34G C33G H33G 120.5
C35G C34G C33G 119.3(14)
C35G C34G H34G 120.3
C33G C34G H34G 120.3
C34G C35G C36G 117.6(13)
C34G C35G H35G 121.2
C36G C35G H35G 121.2
N6G C36G C35G 124.3(13)
N6G C36G H36G 117.8
C35G C36G H36G 117.8
C42G C37G C38G 121.2(10)
C42G C37G C10G 119.8(9)
C38G C37G C10G 119.0(9)
C37G C38G C39G 120.6(10)
C37G C38G H38G 119.7
C39G C38G H38G 119.7
C40G C39G C38G 114.8(10)
C40G C39G C55G 107.6(9)
C38G C39G C55G 137.2(10)
C39G C40G C41G 126.8(10)
C39G C40G N9G 108.4(9)
C41G C40G N9G 124.8(10)
C42G C41G C40G 114.6(10)
C42G C41G H41G 122.7
C40G C41G H41G 122.7
C41G C42G C37G 121.4(10)
C41G C42G H42G 119.3
C37G C42G H42G 119.3
C48G C43G C44G 120.6(10)
C48G C43G C13G 119.3(10)
C44G C43G C13G 120.1(9)
C45G C44G C43G 121.9(10)
C45G C44G H44G 119.0
C43G C44G H44G 119.0
C44G C45G C57G 136.3(10)
C44G C45G C46G 116.4(10)
C57G C45G C46G 107.3(8)
C47G C46G N7G 131.0(11)
C47G C46G C45G 121.1(10)
N7G C46G C45G 107.9(9)
C46G C47G C48G 121.3(11)
C46G C47G H47G 119.3
C48G C47G H47G 119.3
C43G C48G C47G 118.6(10)
C43G C48G H48G 120.7
C47G C48G H48G 120.7
C54G C49G C50G 118.0(11)
C54G C49G C25G 123.1(11)
C50G C49G C25G 118.9(11)
C51G C50G C49G 121.0(11)
C51G C50G H50G 119.5
C49G C50G H50G 119.5
C50G C51G C52G 117.0(10)
C50G C51G C59G 136.5(11)
C52G C51G C59G 106.2(10)
N8G C52G C51G 110.2(9)
N8G C52G C53G 125.7(11)
C51G C52G C53G 123.8(11)
C54G C53G C52G 116.5(12)
C54G C53G H53G 121.8
C52G C53G H53G 121.8
C53G C54G C49G 123.0(12)
C53G C54G H54G 118.5
C49G C54G H54G 118.5
C56G C55G C60G 118.9(10)
C56G C55G C39G 135.3(10)
C60G C55G C39G 105.7(9)
N7G C56G C55G 128.8(10)
N7G C56G C57G 109.2(9)
C55G C56G C57G 122.1(10)
C58G C57G C45G 137.6(10)
C58G C57G C56G 115.9(10)
C45G C57G C56G 106.4(9)
C59G C58G C57G 125.3(10)
C59G C58G N8G 107.1(9)
C57G C58G N8G 127.6(10)
C58G C59G C51G 108.1(9)
C58G C59G C60G 115.1(10)
C51G C59G C60G 136.7(11)
N9G C60G C55G 109.7(9)
N9G C60G C59G 127.9(10)
C55G C60G C59G 122.4(10)
N7G C61G C62G 112.7(8)
N7G C61G H61M 109.0
C62G C61G H61M 109.0
N7G C61G H61N 109.0
C62G C61G H61N 109.0
H61M C61G H61N 107.8
C61G C62G H62S 109.5
C61G C62G H62T 109.5
H62S C62G H62T 109.5
C61G C62G H62U 109.5
H62S C62G H62U 109.5
H62T C62G H62U 109.5
C64G C63G N8G 111.4(12)
C64G C63G H63M 109.4
N8G C63G H63M 109.4
C64G C63G H63N 109.4
N8G C63G H63N 109.4
H63M C63G H63N 108.0
C63G C64G H64S 109.5
C63G C64G H64T 109.5
H64S C64G H64T 109.5
C63G C64G H64U 109.5
H64S C64G H64U 109.5
H64T C64G H64U 109.5
C66G C65G N9G 112.0(11)
C66G C65G H65M 109.2
N9G C65G H65M 109.2
C66G C65G H65N 109.2
N9G C65G H65N 109.2
H65M C65G H65N 107.9
C65G C66G H66S 109.5
C65G C66G H66T 109.5
H66S C66G H66T 109.5
C65G C66G H66U 109.5
H66S C66G H66U 109.5
H66T C66G H66U 109.5
C5H N1H C1H 117.4(10)
C5H N1H Fe5 115.5(8)
C1H N1H Fe5 127.0(9)
C6H N2H C7H 116.0(10)
C6H N2H Fe5 116.2(7)
C7H N2H Fe5 127.7(8)
C19H N3H C16H 117.3(10)
C19H N3H Fe7 113.6(8)
C16H N3H Fe7 128.7(8)
C24H N4H C20H 120.9(11)
C24H N4H Fe7 128.1(9)
C20H N4H Fe7 110.9(8)
C31H N5H C28H 120.3(10)
C31H N5H Fe8 114.3(8)
C28H N5H Fe8 125.2(8)
C32H N6H C36H 116.9(11)
C32H N6H Fe8 115.0(8)
C36H N6H Fe8 128.1(9)
C46H N7H C56H 109.7(9)
C46H N7H C61H 119.8(9)
C56H N7H C61H 130.2(10)
C58H N8H C52H 106.7(9)
C58H N8H C63H 131.1(10)
C52H N8H C63H 121.3(10)
C60H N9H C40H 109.3(9)
C60H N9H C65H 130.5(9)
C40H N9H C65H 119.5(10)
N1H C1H C2H 119.2(11)
N1H C1H H1H 120.4
C2H C1H H1H 120.4
C3H C2H C1H 121.6(12)
C3H C2H H2H 119.2
C1H C2H H2H 119.2
C2H C3H C4H 119.1(12)
C2H C3H H3H 120.5
C4H C3H H3H 120.5
C5H C4H C3H 116.7(11)
C5H C4H H4H 121.7
C3H C4H H4H 121.7
N1H C5H C4H 125.7(11)
N1H C5H C6H 113.5(10)
C4H C5H C6H 120.7(11)
N2H C6H C5H 114.7(11)
N2H C6H H6H 122.6
C5H C6H H6H 122.6
C8H C7H C12H 120.4(9)
C8H C7H N2H 119.8(10)
C12H C7H N2H 119.8(10)
C7H C8H C9H 118.8(10)
C7H C8H H8H 120.6
C9H C8H H8H 120.6
C10H C9H C8H 121.5(10)
C10H C9H H9H 119.3
C8H C9H H9H 119.3
C11H C10H C9H 118.1(9)
C11H C10H C37H 121.3(10)
C9H C10H C37H 120.5(9)
C10H C11H C12H 120.9(10)
C10H C11H H11H 119.6
C12H C11H H11H 119.6
C7H C12H C11H 120.3(10)
C7H C12H H12H 119.8
C11H C12H H12H 119.8
C18H C13H C14H 117.2(10)
C18H C13H C43H 120.7(10)
C14H C13H C43H 122.1(10)
C15H C14H C13H 122.2(11)
C15H C14H H14H 118.9
C13H C14H H14H 118.9
C14H C15H C16H 119.3(12)
C14H C15H H15H 120.3
C16H C15H H15H 120.3
C17H C16H C15H 120.3(11)
C17H C16H N3H 121.8(11)
C15H C16H N3H 117.7(11)
C18H C17H C16H 119.5(11)
C18H C17H H17H 120.2
C16H C17H H17H 120.2
C17H C18H C13H 121.4(11)
C17H C18H H18H 119.3
C13H C18H H18H 119.3
N3H C19H C20H 116.5(11)
N3H C19H H19H 121.7
C20H C19H H19H 121.7
N4H C20H C21H 122.3(11)
N4H C20H C19H 116.7(11)
C21H C20H C19H 121.0(12)
C20H C21H C22H 116.0(12)
C20H C21H H21H 122.0
C22H C21H H21H 122.0
C23H C22H C21H 121.9(13)
C23H C22H H22H 119.1
C21H C22H H22H 119.1
C22H C23H C24H 118.7(13)
C22H C23H H23H 120.6
C24H C23H H23H 120.6
N4H C24H C23H 120.2(13)
N4H C24H H24H 119.9
C23H C24H H24H 119.9
C30H C25H C26H 116.6(9)
C30H C25H C49H 125.3(10)
C26H C25H C49H 118.1(10)
C27H C26H C25H 118.9(10)
C27H C26H H26H 120.6
C25H C26H H26H 120.6
C28H C27H C26H 122.1(10)
C28H C27H H27H 118.9
C26H C27H H27H 118.9
C27H C28H C29H 120.7(10)
C27H C28H N5H 121.5(10)
C29H C28H N5H 117.8(10)
C30H C29H C28H 116.5(10)
C30H C29H H29H 121.7
C28H C29H H29H 121.7
C29H C30H C25H 125.1(10)
C29H C30H H30H 117.4
C25H C30H H30H 117.4
N5H C31H C32H 119.5(12)
N5H C31H H31H 120.2
C32H C31H H31H 120.2
N6H C32H C33H 121.8(11)
N6H C32H C31H 111.1(11)
C33H C32H C31H 126.7(12)
C32H C33H C34H 120.2(13)
C32H C33H H33H 119.9
C34H C33H H33H 119.9
C35H C34H C33H 118.8(13)
C35H C34H H34H 120.6
C33H C34H H34H 120.6
C34H C35H C36H 118.6(14)
C34H C35H H35H 120.7
C36H C35H H35H 120.7
N6H C36H C35H 123.6(13)
N6H C36H H36H 118.2
C35H C36H H36H 118.2
C38H C37H C42H 122.1(9)
C38H C37H C10H 119.1(9)
C42H C37H C10H 118.8(10)
C37H C38H C39H 120.7(10)
C37H C38H H38H 119.7
C39H C38H H38H 119.7
C40H C39H C38H 115.4(9)
C40H C39H C55H 108.1(8)
C38H C39H C55H 136.5(10)
C41H C40H C39H 124.8(10)
C41H C40H N9H 126.9(10)
C39H C40H N9H 108.2(9)
C40H C41H C42H 118.9(10)
C40H C41H H41H 120.5
C42H C41H H41H 120.5
C41H C42H C37H 118.1(10)
C41H C42H H42H 121.0
C37H C42H H42H 121.0
C44H C43H C48H 118.4(10)
C44H C43H C13H 121.2(9)
C48H C43H C13H 120.3(9)
C45H C44H C43H 124.2(10)
C45H C44H H44H 117.9
C43H C44H H44H 117.9
C44H C45H C46H 114.7(10)
C44H C45H C57H 139.0(10)
C46H C45H C57H 106.2(9)
N7H C46H C47H 129.4(10)
N7H C46H C45H 108.8(9)
C47H C46H C45H 121.7(10)
C48H C47H C46H 121.7(11)
C48H C47H H47H 119.1
C46H C47H H47H 119.1
C47H C48H C43H 119.0(11)
C47H C48H H48H 120.5
C43H C48H H48H 120.5
C54H C49H C50H 117.3(10)
C54H C49H C25H 124.0(10)
C50H C49H C25H 118.5(10)
C51H C50H C49H 121.2(10)
C51H C50H H50H 119.4
C49H C50H H50H 119.4
C52H C51H C50H 117.2(9)
C52H C51H C59H 105.4(9)
C50H C51H C59H 137.3(11)
C51H C52H N8H 111.5(9)
C51H C52H C53H 123.2(10)
N8H C52H C53H 125.3(11)
C54H C53H C52H 116.9(10)
C54H C53H H53H 121.6
C52H C53H H53H 121.6
C53H C54H C49H 124.0(11)
C53H C54H H54H 118.0
C49H C54H H54H 118.0
C56H C55H C60H 115.9(9)
C56H C55H C39H 138.1(9)
C60H C55H C39H 105.4(9)
N7H C56H C55H 127.4(10)
N7H C56H C57H 107.8(9)
C55H C56H C57H 124.9(9)
C56H C57H C45H 107.3(8)
C56H C57H C58H 116.1(9)
C45H C57H C58H 136.6(10)
N8H C58H C59H 110.1(9)
N8H C58H C57H 126.9(10)
C59H C58H C57H 122.9(9)
C58H C59H C60H 117.6(9)
C58H C59H C51H 106.3(9)
C60H C59H C51H 136.1(10)
N9H C60H C59H 128.8(10)
N9H C60H C55H 108.6(9)
C59H C60H C55H 122.5(10)
N7H C61H C62H 113.3(9)
N7H C61H H61O 108.9
C62H C61H H61O 108.9
N7H C61H H61P 108.9
C62H C61H H61P 108.9
H61O C61H H61P 107.7
C61H C62H H62V 109.5
C61H C62H H62W 109.5
H62V C62H H62W 109.5
C61H C62H H62X 109.5
H62V C62H H62X 109.5
H62W C62H H62X 109.5
N8H C63H C64H 113.2(12)
N8H C63H H63O 108.9
C64H C63H H63O 108.9
N8H C63H H63P 108.9
C64H C63H H63P 108.9
H63O C63H H63P 107.7
C63H C64H H64V 109.5
C63H C64H H64W 109.5
H64V C64H H64W 109.5
C63H C64H H64X 109.5
H64V C64H H64X 109.5
H64W C64H H64X 109.5
C66H C65H N9H 110.3(10)
C66H C65H H65O 109.6
N9H C65H H65O 109.6
C66H C65H H65P 109.6
N9H C65H H65P 109.6
H65O C65H H65P 108.1
C65H C66H H66V 109.5
C65H C66H H66W 109.5
H66V C66H H66W 109.5
C65H C66H H66X 109.5
H66V C66H H66X 109.5
H66W C66H H66X 109.5
C1I O1I C40I 112.7(15)
C7I O2I C41I 124.5(16)
C13I O3I C42I 121.1(17)
C19I O4I C40I 116.8(15)
C25I O5I C42I 119.9(17)
C31I O6I C41I 118.5(15)
C6I C1I C2I 119.6(10)
C6I C1I O1I 127.2(13)
C2I C1I O1I 113.2(13)
C3I C2I C1I 121.8(10)
C3I C2I H2I 119.1
C1I C2I H2I 119.1
C2I C3I C4I 118.8(9)
C2I C3I C37I 117.5(10)
C4I C3I C37I 123.6(9)
C5I C4I C3I 119.1(9)
C5I C4I C38I 118.3(10)
C3I C4I C38I 122.5(10)
C6I C5I C4I 121.6(10)
C6I C5I H5I 119.2
C4I C5I H5I 119.2
C1I C6I C5I 119.0(10)
C1I C6I H6I 120.5
C5I C6I H6I 120.5
C8I C7I O2I 119.1(14)
C8I C7I C12I 118.6(10)
O2I C7I C12I 122.4(14)
C7I C8I C9I 123.5(10)
C7I C8I H8I 118.3
C9I C8I H8I 118.3
C8I C9I C10I 118.5(9)
C8I C9I C39I 119.9(10)
C10I C9I C39I 121.6(9)
C11I C10I C9I 117.5(9)
C11I C10I C37I 119.6(10)
C9I C10I C37I 122.8(10)
C12I C11I C10I 123.4(10)
C12I C11I H11I 118.3
C10I C11I H11I 118.3
C11I C12I C7I 118.5(10)
C11I C12I H12I 120.8
C7I C12I H12I 120.8
O3I C13I C18I 124.5(16)
O3I C13I C14I 116.2(15)
C18I C13I C14I 119.3(10)
C15I C14I C13I 121.6(11)
C15I C14I H14I 119.2
C13I C14I H14I 119.2
C14I C15I C16I 119.1(9)
C14I C15I C38I 117.6(10)
C16I C15I C38I 123.3(10)
C17I C16I C15I 118.9(9)
C17I C16I C39I 117.4(10)
C15I C16I C39I 123.7(10)
C18I C17I C16I 121.3(10)
C18I C17I H17I 119.4
C16I C17I H17I 119.4
C13I C18I C17I 119.8(11)
C13I C18I H18I 120.1
C17I C18I H18I 120.1
O4I C19I C20I 112.8(14)
O4I C19I C24I 127.1(14)
C20I C19I C24I 120.1(10)
C19I C20I C21I 120.6(10)
C19I C20I H20I 119.7
C21I C20I H20I 119.7
C20I C21I C22I 119.5(9)
C20I C21I C43I 117.8(10)
C22I C21I C43I 122.7(10)
C21I C22I C23I 119.3(9)
C21I C22I C45I 123.1(10)
C23I C22I C45I 117.5(10)
C24I C23I C22I 121.0(10)
C24I C23I H23I 119.5
C22I C23I H23I 119.5
C23I C24I C19I 119.3(11)
C23I C24I H24I 120.3
C19I C24I H24I 120.3
O5I C25I C26I 113.8(14)
O5I C25I C30I 125.7(14)
C26I C25I C30I 120.4(10)
C25I C26I C27I 120.2(10)
C25I C26I H26I 119.9
C27I C26I H26I 119.9
C26I C27I C28I 119.8(9)
C26I C27I C44I 117.4(10)
C28I C27I C44I 122.9(9)
C29I C28I C27I 118.8(9)
C29I C28I C43I 119.5(10)
C27I C28I C43I 121.7(9)
C28I C29I C30I 121.4(10)
C28I C29I H29I 119.3
C30I C29I H29I 119.3
C25I C30I C29I 119.4(11)
C25I C30I H30I 120.3
C29I C30I H30I 120.3
O6I C31I C32I 111.4(14)
O6I C31I C36I 128.0(14)
C32I C31I C36I 120.6(10)
C33I C32I C31I 120.6(10)
C33I C32I H32I 119.7
C31I C32I H32I 119.7
C32I C33I C34I 119.4(9)
C32I C33I C45I 117.2(10)
C34I C33I C45I 123.4(9)
C35I C34I C33I 119.2(9)
C35I C34I C44I 118.1(10)
C33I C34I C44I 122.7(10)
C36I C35I C34I 121.8(10)
C36I C35I H35I 119.1
C34I C35I H35I 119.1
C35I C36I C31I 118.3(11)
C35I C36I H36I 120.8
C31I C36I H36I 120.8
C10I C37I C3I 112.5(11)
C10I C37I H37A 109.1
C3I C37I H37A 109.1
C10I C37I H37B 109.1
C3I C37I H37B 109.1
H37A C37I H37B 107.8
C4I C38I C15I 111.4(11)
C4I C38I H38I 109.4
C15I C38I H38I 109.4
C4I C38I H38J 109.4
C15I C38I H38J 109.4
H38I C38I H38J 108.0
C9I C39I C16I 112.4(11)
C9I C39I H39A 109.1
C16I C39I H39A 109.1
C9I C39I H39B 109.1
C16I C39I H39B 109.1
H39A C39I H39B 107.9
O1I C40I O4I 113.8(16)
O1I C40I H40A 108.8
O4I C40I H40A 108.8
O1I C40I H40B 108.8
O4I C40I H40B 108.8
H40A C40I H40B 107.7
O2I C41I O6I 112.9(15)
O2I C41I H41I 109.0
O6I C41I H41I 109.0
O2I C41I H41J 109.0
O6I C41I H41J 109.0
H41I C41I H41J 107.8
O5I C42I O3I 114.1(18)
O5I C42I H42I 108.7
O3I C42I H42I 108.7
O5I C42I H42J 108.7
O3I C42I H42J 108.7
H42I C42I H42J 107.6
C28I C43I C21I 113.3(11)
C28I C43I H43A 108.9
C21I C43I H43A 108.9
C28I C43I H43B 108.9
C21I C43I H43B 108.9
H43A C43I H43B 107.7
C27I C44I C34I 110.8(11)
C27I C44I H44I 109.5
C34I C44I H44I 109.5
C27I C44I H44J 109.5
C34I C44I H44J 109.5
H44I C44I H44J 108.1
C22I C45I C33I 114.7(11)
C22I C45I H45A 108.6
C33I C45I H45A 108.6
C22I C45I H45B 108.6
C33I C45I H45B 108.6
H45A C45I H45B 107.6
C1J O1J C40J 121.5(17)
C7J O2J C41J 121.3(12)
C13J O3J C42J 117.5(14)
C19J O4J C40J 117.4(16)
C25J O5J C42J 131.2(14)
C31J O6J C41J 119.1(13)
O1J C1J C6J 117.3(14)
O1J C1J C2J 122.1(14)
C6J C1J C2J 119.8(10)
C1J C2J C3J 119.1(10)
C1J C2J H2J 120.4
C3J C2J H2J 120.4
C2J C3J C4J 121.4(8)
C2J C3J C37J 116.0(9)
C4J C3J C37J 121.9(9)
C3J C4J C5J 117.9(8)
C3J C4J C38J 125.5(9)
C5J C4J C38J 116.6(9)
C6J C5J C4J 120.2(10)
C6J C5J H5J 119.9
C4J C5J H5J 119.9
C5J C6J C1J 121.5(10)
C5J C6J H6J 119.2
C1J C6J H6J 119.2
O2J C7J C8J 126.7(12)
O2J C7J C12J 114.2(11)
C8J C7J C12J 119.0(9)
C7J C8J C9J 122.9(9)
C7J C8J H8J 118.5
C9J C8J H8J 118.5
C8J C9J C10J 118.0(8)
C8J C9J C39J 117.5(9)
C10J C9J C39J 124.4(9)
C11J C10J C9J 119.0(8)
C11J C10J C37J 118.1(9)
C9J C10J C37J 122.8(9)
C10J C11J C12J 123.0(10)
C10J C11J H11J 118.5
C12J C11J H11J 118.5
C11J C12J C7J 118.0(10)
C11J C12J H12J 121.0
C7J C12J H12J 121.0
O3J C13J C18J 109.7(12)
O3J C13J C14J 128.2(13)
C18J C13J C14J 121.2(10)
C13J C14J C15J 119.8(10)
C13J C14J H14J 120.1
C15J C14J H14J 120.1
C14J C15J C16J 119.2(8)
C14J C15J C38J 117.9(9)
C16J C15J C38J 122.9(9)
C17J C16J C15J 119.9(8)
C17J C16J C39J 117.7(9)
C15J C16J C39J 122.2(9)
C18J C17J C16J 121.1(10)
C18J C17J H17J 119.4
C16J C17J H17J 119.4
C17J C18J C13J 118.6(10)
C17J C18J H18J 120.7
C13J C18J H18J 120.7
C20J C19J C24J 119.8(10)
C20J C19J O4J 116.5(14)
C24J C19J O4J 123.5(14)
C19J C20J C21J 121.5(10)
C19J C20J H20J 119.3
C21J C20J H20J 119.3
C22J C21J C20J 118.6(9)
C22J C21J C43J 124.9(9)
C20J C21J C43J 116.0(9)
C23J C22J C21J 119.2(8)
C23J C22J C45J 116.4(9)
C21J C22J C45J 124.2(9)
C22J C23J C24J 121.7(10)
C22J C23J H23J 119.2
C24J C23J H23J 119.2
C19J C24J C23J 118.9(10)
C19J C24J H24J 120.5
C23J C24J H24J 120.5
O5J C25J C30J 119.0(12)
O5J C25J C26J 122.0(11)
C30J C25J C26J 118.8(9)
C27J C26J C25J 121.3(10)
C27J C26J H26J 119.4
C25J C26J H26J 119.4
C26J C27J C28J 120.3(8)
C26J C27J C44J 117.9(9)
C28J C27J C44J 121.7(9)
C27J C28J C29J 118.0(8)
C27J C28J C43J 124.3(9)
C29J C28J C43J 117.5(9)
C30J C29J C28J 121.4(10)
C30J C29J H29J 119.3
C28J C29J H29J 119.3
C29J C30J C25J 120.2(10)
C29J C30J H30J 119.9
C25J C30J H30J 119.9
C32J C31J O6J 128.2(12)
C32J C31J C36J 122.0(9)
O6J C31J C36J 109.3(12)
C31J C32J C33J 119.4(10)
C31J C32J H32J 120.3
C33J C32J H32J 120.3
C34J C33J C32J 118.6(8)
C34J C33J C45J 124.1(9)
C32J C33J C45J 117.3(9)
C35J C34J C33J 121.3(8)
C35J C34J C44J 115.8(9)
C33J C34J C44J 122.9(9)
C34J C35J C36J 120.5(10)
C34J C35J H35J 119.8
C36J C35J H35J 119.8
C35J C36J C31J 118.2(10)
C35J C36J H36J 120.9
C31J C36J H36J 120.9
C10J C37J C3J 107.3(9)
C10J C37J H37C 110.3
C3J C37J H37C 110.3
C10J C37J H37D 110.3
C3J C37J H37D 110.3
H37C C37J H37D 108.5
C4J C38J C15J 112.5(10)
C4J C38J H38K 109.1
C15J C38J H38K 109.1
C4J C38J H38L 109.1
C15J C38J H38L 109.1
H38K C38J H38L 107.8
C9J C39J C16J 115.2(10)
C9J C39J H39C 108.5
C16J C39J H39C 108.5
C9J C39J H39D 108.5
C16J C39J H39D 108.5
H39C C39J H39D 107.5
O1J C40J O4J 102.7(17)
O1J C40J H40C 111.2
O4J C40J H40C 111.2
O1J C40J H40D 111.2
O4J C40J H40D 111.2
H40C C40J H40D 109.1
O6J C41J O2J 116.7(13)
O6J C41J H41K 108.1
O2J C41J H41K 108.1
O6J C41J H41L 108.1
O2J C41J H41L 108.1
H41K C41J H41L 107.3
O5J C42J O3J 110.9(14)
O5J C42J H42K 109.5
O3J C42J H42K 109.5
O5J C42J H42L 109.5
O3J C42J H42L 109.5
H42K C42J H42L 108.0
C28J C43J C21J 111.4(10)
C28J C43J H43C 109.4
C21J C43J H43C 109.4
C28J C43J H43D 109.4
C21J C43J H43D 109.4
H43C C43J H43D 108.0
C27J C44J C34J 116.2(10)
C27J C44J Cs2 60.5(6)
C34J C44J Cs2 56.5(6)
C27J C44J H44K 108.2
C34J C44J H44K 108.2
Cs2 C44J H44K 118.2
C27J C44J H44L 108.2
C34J C44J H44L 108.2
Cs2 C44J H44L 134.4
H44K C44J H44L 107.4
C33J C45J C22J 111.6(10)
C33J C45J H45C 109.3
C22J C45J H45C 109.3
C33J C45J H45D 109.3
C22J C45J H45D 109.3
H45C C45J H45D 108.0
C1Y O1Y C40Y 117(2)
C7Y O2Y C41Y 122(2)
C13Y O3Y C42Y 123(2)
C19Y O4Y C40Y 129(3)
C25Y O5Y C42Y 122(2)
C31Y O6Y C41Y 122(2)
O1Y C1Y C2Y 124(2)
O1Y C1Y C6Y 115(2)
C2Y C1Y C6Y 120.7(11)
C1Y C2Y C3Y 120.3(11)
C1Y C2Y H2Y 119.9
C3Y C2Y H2Y 119.9
C4Y C3Y C2Y 119.5(9)
C4Y C3Y C37Y 124.5(11)
C2Y C3Y C37Y 116.0(11)
C3Y C4Y C5Y 119.1(9)
C3Y C4Y C38Y 126.0(11)
C5Y C4Y C38Y 114.7(11)
C6Y C5Y C4Y 121.5(11)
C6Y C5Y H5Y 119.3
C4Y C5Y H5Y 119.3
C5Y C6Y C1Y 118.9(11)
C5Y C6Y H6Y 120.6
C1Y C6Y H6Y 120.6
O2Y C7Y C8Y 124.9(18)
O2Y C7Y C12Y 114.8(18)
C8Y C7Y C12Y 120.3(11)
C7Y C8Y C9Y 121.2(11)
C7Y C8Y H8Y 119.4
C9Y C8Y H8Y 119.4
C8Y C9Y C10Y 118.9(9)
C8Y C9Y C39Y 117.1(10)
C10Y C9Y C39Y 123.9(10)
C11Y C10Y C9Y 119.1(9)
C11Y C10Y C37Y 117.2(11)
C9Y C10Y C37Y 123.6(11)
C12Y C11Y C10Y 121.8(11)
C12Y C11Y H11Y 119.1
C10Y C11Y H11Y 119.1
C11Y C12Y C7Y 118.6(11)
C11Y C12Y H12Y 120.7
C7Y C12Y H12Y 120.7
O3Y C13Y C14Y 129.9(19)
O3Y C13Y C18Y 110.2(19)
C14Y C13Y C18Y 119.7(11)
C13Y C14Y C15Y 121.8(11)
C13Y C14Y H14Y 119.1
C15Y C14Y H14Y 119.1
C14Y C15Y C16Y 118.6(9)
C14Y C15Y C38Y 118.1(11)
C16Y C15Y C38Y 123.3(10)
C17Y C16Y C15Y 119.0(9)
C17Y C16Y C39Y 117.3(11)
C15Y C16Y C39Y 123.7(10)
C18Y C17Y C16Y 122.1(11)
C18Y C17Y H17Y 119.0
C16Y C17Y H17Y 119.0
C17Y C18Y C13Y 118.8(11)
C17Y C18Y H18Y 120.6
C13Y C18Y H18Y 120.6
O4Y C19Y C20Y 131(2)
O4Y C19Y C24Y 109(2)
C20Y C19Y C24Y 119.7(11)
C19Y C20Y C21Y 120.8(11)
C19Y C20Y H20Y 119.6
C21Y C20Y H20Y 119.6
C22Y C21Y C20Y 119.5(9)
C22Y C21Y C43Y 123.6(11)
C20Y C21Y C43Y 116.8(11)
C23Y C22Y C21Y 119.1(9)
C23Y C22Y C45Y 116.9(11)
C21Y C22Y C45Y 124.0(11)
C24Y C23Y C22Y 121.6(11)
C24Y C23Y H23Y 119.2
C22Y C23Y H23Y 119.2
C23Y C24Y C19Y 119.2(11)
C23Y C24Y H24Y 120.4
C19Y C24Y H24Y 120.4
O5Y C25Y C30Y 113.9(19)
O5Y C25Y C26Y 126.5(19)
C30Y C25Y C26Y 119.4(11)
C25Y C26Y C27Y 121.2(11)
C25Y C26Y H26Y 119.4
C27Y C26Y H26Y 119.4
C26Y C27Y C28Y 119.5(9)
C26Y C27Y C44Y 116.9(11)
C28Y C27Y C44Y 123.5(10)
C29Y C28Y C27Y 118.5(9)
C29Y C28Y C43Y 117.1(11)
C27Y C28Y C43Y 123.9(11)
C30Y C29Y C28Y 121.9(11)
C30Y C29Y H29Y 119.1
C28Y C29Y H29Y 119.1
C29Y C30Y C25Y 119.5(11)
C29Y C30Y H30Y 120.2
C25Y C30Y H30Y 120.2
O6Y C31Y C36Y 115.4(18)
O6Y C31Y C32Y 124.2(18)
C36Y C31Y C32Y 120.3(11)
C33Y C32Y C31Y 120.7(11)
C33Y C32Y H32Y 119.7
C31Y C32Y H32Y 119.7
C32Y C33Y C34Y 119.2(9)
C32Y C33Y C45Y 118.7(11)
C34Y C33Y C45Y 122.1(10)
C33Y C34Y C35Y 120.0(9)
C33Y C34Y C44Y 121.2(10)
C35Y C34Y C44Y 118.4(11)
C36Y C35Y C34Y 120.6(11)
C36Y C35Y H35Y 119.7
C34Y C35Y H35Y 119.7
C31Y C36Y C35Y 119.1(11)
C31Y C36Y H36Y 120.4
C35Y C36Y H36Y 120.4
C3Y C37Y C10Y 112.5(14)
C3Y C37Y H37E 109.1
C10Y C37Y H37E 109.1
C3Y C37Y H37F 109.1
C10Y C37Y H37F 109.1
H37E C37Y H37F 107.8
C15Y C38Y C4Y 111.8(14)
C15Y C38Y H38M 109.2
C4Y C38Y H38M 109.2
C15Y C38Y H38N 109.2
C4Y C38Y H38N 109.2
H38M C38Y H38N 107.9
C9Y C39Y C16Y 111.4(13)
C9Y C39Y H39E 109.4
C16Y C39Y H39E 109.4
C9Y C39Y H39F 109.4
C16Y C39Y H39F 109.4
H39E C39Y H39F 108.0
O2Y C41Y O6Y 120(2)
O2Y C41Y H41M 107.4
O6Y C41Y H41M 107.4
O2Y C41Y H41N 107.4
O6Y C41Y H41N 107.4
H41M C41Y H41N 106.9
O1Y C40Y O4Y 118(3)
O1Y C40Y H40E 107.8
O4Y C40Y H40E 107.8
O1Y C40Y H40F 107.8
O4Y C40Y H40F 107.8
H40E C40Y H40F 107.2
O3Y C42Y O5Y 116(2)
O3Y C42Y H42M 108.3
O5Y C42Y H42M 108.3
O3Y C42Y H42N 108.3
O5Y C42Y H42N 108.3
H42M C42Y H42N 107.4
C21Y C43Y C28Y 108.0(14)
C21Y C43Y H43E 110.1
C28Y C43Y H43E 110.1
C21Y C43Y H43F 110.1
C28Y C43Y H43F 110.1
H43E C43Y H43F 108.4
C27Y C44Y C34Y 111.2(13)
C27Y C44Y H44M 109.4
C34Y C44Y H44M 109.4
C27Y C44Y H44N 109.4
C34Y C44Y H44N 109.4
H44M C44Y H44N 108.0
C22Y C45Y C33Y 108.7(13)
C22Y C45Y H45E 109.9
C33Y C45Y H45E 109.9
C22Y C45Y H45F 109.9
C33Y C45Y H45F 109.9
H45E C45Y H45F 108.3
C1Z O1Z C40Z 114.6(19)
C7Z O2Z C41Z 121(2)
C19Z O4Z C40Z 121(2)
C25Z O5Z C42Z 123(2)
C31Z O6Z C41Z 119.2(19)
O1Z C1Z C6Z 126.1(17)
O1Z C1Z C2Z 112.7(17)
C6Z C1Z C2Z 121.2(11)
C3Z C2Z C1Z 120.0(11)
C3Z C2Z H2Z 120.0
C1Z C2Z H2Z 120.0
C13Z O3Z C42Z 118(2)
C2Z C3Z C4Z 119.2(9)
C2Z C3Z C37Z 118.4(10)
C4Z C3Z C37Z 122.4(10)
C5Z C4Z C3Z 119.8(9)
C5Z C4Z C38Z 118.4(11)
C3Z C4Z C38Z 121.8(10)
C4Z C5Z C6Z 121.3(11)
C4Z C5Z H5Z 119.4
C6Z C5Z H5Z 119.4
C5Z C6Z C1Z 118.5(11)
C5Z C6Z H6Z 120.7
C1Z C6Z H6Z 120.7
O2Z C7Z C8Z 118.1(18)
O2Z C7Z C12Z 122.2(17)
C8Z C7Z C12Z 119.6(11)
C7Z C8Z C9Z 122.0(11)
C7Z C8Z H8Z 119.0
C9Z C8Z H8Z 119.0
C8Z C9Z C10Z 118.4(9)
C8Z C9Z C39Z 117.9(11)
C10Z C9Z C39Z 123.6(10)
C11Z C10Z C9Z 119.1(9)
C11Z C10Z C37Z 118.2(11)
C9Z C10Z C37Z 122.6(10)
C12Z C11Z C10Z 122.1(11)
C12Z C11Z H11Z 119.0
C10Z C11Z H11Z 119.0
C11Z C12Z C7Z 118.7(11)
C11Z C12Z H12Z 120.6
C7Z C12Z H12Z 120.6
O3Z C13Z C14Z 117.7(18)
O3Z C13Z C18Z 121.6(18)
C14Z C13Z C18Z 120.7(11)
C13Z C14Z C15Z 120.9(11)
C13Z C14Z H14Z 119.6
C15Z C14Z H14Z 119.6
C14Z C15Z C16Z 119.0(9)
C14Z C15Z C38Z 117.9(11)
C16Z C15Z C38Z 123.1(10)
C17Z C16Z C15Z 119.0(9)
C17Z C16Z C39Z 118.6(11)
C15Z C16Z C39Z 122.4(10)
C18Z C17Z C16Z 122.5(11)
C18Z C17Z H17Z 118.7
C16Z C17Z H17Z 118.7
C17Z C18Z C13Z 117.9(11)
C17Z C18Z H18Z 121.0
C13Z C18Z H18Z 121.0
O4Z C19Z C20Z 109.9(18)
O4Z C19Z C24Z 129.9(18)
C20Z C19Z C24Z 119.9(11)
C19Z C20Z C21Z 121.6(11)
C19Z C20Z H20Z 119.2
C21Z C20Z H20Z 119.2
C20Z C21Z C22Z 118.8(9)
C20Z C21Z C43Z 117.4(10)
C22Z C21Z C43Z 123.7(10)
C23Z C22Z C21Z 119.1(9)
C23Z C22Z C45Z 118.1(11)
C21Z C22Z C45Z 122.8(10)
C24Z C23Z C22Z 121.7(11)
C24Z C23Z H23Z 119.2
C22Z C23Z H23Z 119.2
C19Z C24Z C23Z 118.7(11)
C19Z C24Z H24Z 120.6
C23Z C24Z H24Z 120.6
O5Z C25Z C26Z 120.6(18)
O5Z C25Z C30Z 119.9(18)
C26Z C25Z C30Z 119.5(11)
C25Z C26Z C27Z 121.4(11)
C25Z C26Z H26Z 119.3
C27Z C26Z H26Z 119.3
C26Z C27Z C28Z 119.3(9)
C26Z C27Z C44Z 116.3(10)
C28Z C27Z C44Z 124.3(10)
C27Z C28Z C29Z 118.7(9)
C27Z C28Z C43Z 124.2(10)
C29Z C28Z C43Z 117.1(11)
C30Z C29Z C28Z 121.7(11)
C30Z C29Z H29Z 119.1
C28Z C29Z H29Z 119.1
C29Z C30Z C25Z 119.3(11)
C29Z C30Z H30Z 120.4
C25Z C30Z H30Z 120.4
O6Z C31Z C36Z 125.5(17)
O6Z C31Z C32Z 114.5(17)
C36Z C31Z C32Z 119.9(11)
C33Z C32Z C31Z 120.8(11)
C33Z C32Z H32Z 119.6
C31Z C32Z H32Z 119.6
C32Z C33Z C34Z 119.3(9)
C32Z C33Z C45Z 117.6(10)
C34Z C33Z C45Z 123.1(10)
C35Z C34Z C33Z 119.4(9)
C35Z C34Z C44Z 117.5(10)
C33Z C34Z C44Z 123.1(10)
C36Z C35Z C34Z 120.8(11)
C36Z C35Z H35Z 119.6
C34Z C35Z H35Z 119.6
C31Z C36Z C35Z 119.7(11)
C31Z C36Z H36Z 120.1
C35Z C36Z H36Z 120.1
C3Z C37Z C10Z 114.7(13)
C3Z C37Z H37G 108.6
C10Z C37Z H37G 108.6
C3Z C37Z H37H 108.6
C10Z C37Z H37H 108.6
H37G C37Z H37H 107.6
C15Z C38Z C4Z 112.2(13)
C15Z C38Z H38O 109.2
C4Z C38Z H38O 109.2
C15Z C38Z H38P 109.2
C4Z C38Z H38P 109.2
H38O C38Z H38P 107.9
C9Z C39Z C16Z 114.0(14)
C9Z C39Z H39G 108.8
C16Z C39Z H39G 108.8
C9Z C39Z H39H 108.8
C16Z C39Z H39H 108.8
H39G C39Z H39H 107.7
O4Z C40Z O1Z 118(2)
O4Z C40Z H40G 107.9
O1Z C40Z H40G 107.9
O4Z C40Z H40H 107.9
O1Z C40Z H40H 107.9
H40G C40Z H40H 107.2
O6Z C41Z O2Z 116(2)
O6Z C41Z H41O 108.2
O2Z C41Z H41O 108.2
O6Z C41Z H41P 108.2
O2Z C41Z H41P 108.2
H41O C41Z H41P 107.4
O5Z C42Z O3Z 119(2)
O5Z C42Z H42O 107.5
O3Z C42Z H42O 107.5
O5Z C42Z H42P 107.5
O3Z C42Z H42P 107.5
H42O C42Z H42P 107.0
C28Z C43Z C21Z 114.6(13)
C28Z C43Z H43G 108.6
C21Z C43Z H43G 108.6
C28Z C43Z H43H 108.6
C21Z C43Z H43H 108.6
H43G C43Z H43H 107.6
C34Z C44Z C27Z 107.9(12)
C34Z C44Z H44O 110.1
C27Z C44Z H44O 110.1
C34Z C44Z H44P 110.1
C27Z C44Z H44P 110.1
H44O C44Z H44P 108.4
C33Z C45Z C22Z 114.1(13)
C33Z C45Z H45G 108.7
C22Z C45Z H45G 108.7
C33Z C45Z H45H 108.7
C22Z C45Z H45H 108.7
H45G C45Z H45H 107.6
B4 B1 B7 108.2(11)
B4 B1 B5 59.1(8)
B7 B1 B5 108.4(11)
B4 B1 B3 59.8(8)
B7 B1 B3 60.4(8)
B5 B1 B3 107.3(11)
B4 B1 B6 107.6(11)
B7 B1 B6 60.9(8)
B5 B1 B6 59.9(8)
B3 B1 B6 108.8(10)
B4 B1 H1 122.3
B7 B1 H1 121.0
B5 B1 H1 122.3
B3 B1 H1 121.6
B6 B1 H1 121.3
B9 B2 B8 58.9(7)
B9 B2 B10 56.8(7)
B8 B2 B10 104.1(10)
B9 B2 B12 105.0(10)
B8 B2 B12 58.8(7)
B10 B2 B12 105.8(10)
B9 B2 B11 101.8(10)
B8 B2 B11 105.0(10)
B10 B2 B11 57.0(7)
B12 B2 B11 60.6(7)
B9 B2 H2 125.1
B8 B2 H2 123.4
B10 B2 H2 124.4
B12 B2 H2 122.1
B11 B2 H2 124.3
B8 B3 B9 60.5(8)
B8 B3 B4 109.3(11)
B9 B3 B4 60.5(8)
B8 B3 B1 107.7(10)
B9 B3 B1 107.1(10)
B4 B3 B1 59.2(8)
B8 B3 B7 59.6(8)
B9 B3 B7 106.7(10)
B4 B3 B7 106.7(9)
B1 B3 B7 59.2(7)
B8 B3 H3 121.0
B9 B3 H3 122.0
B4 B3 H3 121.5
B1 B3 H3 122.5
B7 B3 H3 123.0
B5 B4 B1 61.3(8)
B5 B4 B3 110.0(10)
B1 B4 B3 61.0(8)
B5 B4 B10 61.3(8)
B1 B4 B10 109.6(10)
B3 B4 B10 107.3(10)
B5 B4 B9 107.2(10)
B1 B4 B9 107.4(10)
B3 B4 B9 59.2(8)
B10 B4 B9 58.0(8)
B5 B4 H4 120.4
B1 B4 H4 120.6
B3 B4 H4 121.3
B10 B4 H4 121.8
B9 B4 H4 123.6
B4 B5 B11 107.5(11)
B4 B5 B1 59.6(8)
B11 B5 B1 107.6(10)
B4 B5 B6 108.3(10)
B11 B5 B6 60.2(8)
B1 B5 B6 60.3(8)
B4 B5 B10 59.9(8)
B11 B5 B10 59.3(8)
B1 B5 B10 107.2(10)
B6 B5 B10 107.8(10)
B4 B5 H5 121.8
B11 B5 H5 122.1
B1 B5 H5 122.1
B6 B5 H5 121.3
B10 B5 H5 122.3
B11 B6 B5 58.8(8)
B11 B6 B1 106.0(10)
B5 B6 B1 59.7(7)
B11 B6 B7 106.7(10)
B5 B6 B7 106.5(9)
B1 B6 B7 58.7(7)
B11 B6 B12 62.3(8)
B5 B6 B12 109.0(10)
B1 B6 B12 106.3(9)
B7 B6 B12 58.2(7)
B11 B6 H6 122.0
B5 B6 H6 121.9
B1 B6 H6 123.2
B7 B6 H6 123.5
B12 B6 H6 121.2
B8 B7 B12 61.2(8)
B8 B7 B1 108.2(10)
B12 B7 B1 110.0(11)
B8 B7 B3 58.9(7)
B12 B7 B3 108.9(11)
B1 B7 B3 60.4(7)
B8 B7 B6 109.1(11)
B12 B7 B6 61.0(8)
B1 B7 B6 60.4(8)
B3 B7 B6 108.5(10)
B8 B7 H7 121.6
B12 B7 H7 120.2
B1 B7 H7 121.0
B3 B7 H7 122.0
B6 B7 H7 121.0
B3 B8 B7 61.5(8)
B3 B8 B9 59.9(7)
B7 B8 B9 107.7(10)
B3 B8 B12 109.6(10)
B7 B8 B12 59.5(8)
B9 B8 B12 107.4(9)
B3 B8 B2 109.8(10)
B7 B8 B2 109.5(10)
B9 B8 B2 59.4(7)
B12 B8 B2 61.4(7)
B3 B8 H8 120.2
B7 B8 H8 121.3
B9 B8 H8 122.8
B12 B8 H8 121.4
B2 B8 H8 120.5
B10 B9 B3 110.7(11)
B10 B9 B8 111.6(9)
B3 B9 B8 59.6(8)
B10 B9 B2 63.5(7)
B3 B9 B2 111.4(10)
B8 B9 B2 61.7(7)
B10 B9 B4 60.9(8)
B3 B9 B4 60.3(8)
B8 B9 B4 108.4(10)
B2 B9 B4 112.3(10)
B10 B9 H9 119.0
B3 B9 H9 120.9
B8 B9 H9 121.2
B2 B9 H9 118.1
B4 B9 H9 121.0
B9 B10 B11 107.5(9)
B9 B10 B4 61.1(8)
B11 B10 B4 106.4(11)
B9 B10 B5 107.7(11)
B11 B10 B5 59.1(8)
B4 B10 B5 58.8(8)
B9 B10 B2 59.6(7)
B11 B10 B2 61.6(7)
B4 B10 B2 109.3(10)
B5 B10 B2 109.4(9)
B9 B10 H10 121.8
B11 B10 H10 122.4
B4 B10 H10 121.9
B5 B10 H10 122.1
B2 B10 H10 120.2
B5 B11 B10 61.6(8)
B5 B11 B6 61.0(8)
B10 B11 B6 110.2(10)
B5 B11 B2 111.2(10)
B10 B11 B2 61.4(7)
B6 B11 B2 109.4(10)
B5 B11 B12 108.7(11)
B10 B11 B12 108.4(9)
B6 B11 B12 59.7(8)
B2 B11 B12 59.6(7)
B5 B11 H11 120.0
B10 B11 H11 120.4
B6 B11 H11 120.8
B2 B11 H11 120.3
B12 B11 H11 122.5
B7 B12 B8 59.3(8)
B7 B12 B6 60.8(8)
B8 B12 B6 107.4(10)
B7 B12 B2 108.0(9)
B8 B12 B2 59.8(7)
B6 B12 B2 108.0(9)
B7 B12 B11 105.3(10)
B8 B12 B11 105.0(9)
B6 B12 B11 58.0(7)
B2 B12 B11 59.7(7)
B7 B12 H12 122.1
B8 B12 H12 122.9
B6 B12 H12 121.7
B2 B12 H12 121.2
B11 B12 H12 124.3
B16 B13 B19 108.1(11)
B16 B13 B17 59.4(8)
B19 B13 B17 108.3(11)
B16 B13 B15 59.8(7)
B19 B13 B15 60.2(7)
B17 B13 B15 107.5(11)
B16 B13 B18 107.9(11)
B19 B13 B18 60.5(7)
B17 B13 B18 60.1(7)
B15 B13 B18 108.4(10)
B16 B13 H13 122.0
B19 B13 H13 121.3
B17 B13 H13 122.0
B15 B13 H13 121.8
B18 B13 H13 121.4
B21 B14 B20 58.8(7)
B21 B14 B22 57.0(7)
B20 B14 B22 104.4(10)
B21 B14 B23 102.0(9)
B20 B14 B23 105.0(10)
B22 B14 B23 57.2(7)
B21 B14 B24 104.9(10)
B20 B14 B24 58.7(7)
B22 B14 B24 106.0(10)
B23 B14 B24 60.6(7)
B21 B14 H14 125.0
B20 B14 H14 123.4
B22 B14 H14 124.2
B23 B14 H14 124.3
B24 B14 H14 122.1
B20 B15 B21 60.5(8)
B20 B15 B16 109.7(10)
B21 B15 B16 60.7(8)
B20 B15 B19 59.8(7)
B21 B15 B19 106.7(10)
B16 B15 B19 106.8(9)
B20 B15 B13 108.1(9)
B21 B15 B13 107.0(10)
B16 B15 B13 59.1(7)
B19 B15 B13 59.3(7)
B20 B15 H15 120.6
B21 B15 H15 122.0
B16 B15 H15 121.4
B19 B15 H15 122.9
B13 B15 H15 122.5
B13 B16 B17 61.1(7)
B13 B16 B15 61.1(7)
B17 B16 B15 109.8(9)
B13 B16 B22 109.3(10)
B17 B16 B22 61.1(8)
B15 B16 B22 106.9(10)
B13 B16 B21 107.2(10)
B17 B16 B21 107.0(10)
B15 B16 B21 58.9(7)
B22 B16 B21 57.9(7)
B13 B16 H16 120.7
B17 B16 H16 120.5
B15 B16 H16 121.4
B22 B16 H16 122.0
B21 B16 H16 123.8
B23 B17 B16 107.2(10)
B23 B17 B13 107.2(10)
B16 B17 B13 59.4(7)
B23 B17 B22 59.3(8)
B16 B17 B22 59.8(7)
B13 B17 B22 106.9(10)
B23 B17 B18 59.9(7)
B16 B17 B18 108.0(10)
B13 B17 B18 60.2(7)
B22 B17 B18 107.5(10)
B23 B17 H17 122.3
B16 B17 H17 122.0
B13 B17 H17 122.3
B22 B17 H17 122.4
B18 B17 H17 121.5
B23 B18 B17 58.8(8)
B23 B18 B13 106.0(9)
B17 B18 B13 59.7(7)
B23 B18 B19 106.6(10)
B17 B18 B19 106.7(9)
B13 B18 B19 59.0(7)
B23 B18 B24 62.2(8)
B17 B18 B24 109.1(10)
B13 B18 B24 106.5(9)
B19 B18 B24 58.2(7)
B23 B18 H18 122.2
B17 B18 H18 121.8
B13 B18 H18 123.2
B19 B18 H18 123.3
B24 B18 H18 121.2
B24 B19 B20 61.1(8)
B24 B19 B13 110.2(10)
B20 B19 B13 108.4(10)
B24 B19 B15 108.7(10)
B20 B19 B15 58.8(7)
B13 B19 B15 60.6(7)
B24 B19 B18 61.3(8)
B20 B19 B18 109.4(10)
B13 B19 B18 60.5(7)
B15 B19 B18 108.7(9)
B24 B19 H19 120.2
B20 B19 H19 121.6
B13 B19 H19 120.8
B15 B19 H19 122.0
B18 B19 H19 120.8
B15 B20 B21 59.9(7)
B15 B20 B19 61.4(8)
B21 B20 B19 107.4(10)
B15 B20 B24 109.4(10)
B21 B20 B24 107.2(9)
B19 B20 B24 59.4(7)
B15 B20 B14 109.4(9)
B21 B20 B14 59.2(7)
B19 B20 B14 109.0(9)
B24 B20 B14 61.3(7)
B15 B20 H20 120.3
B21 B20 H20 122.9
B19 B20 H20 121.5
B24 B20 H20 121.5
B14 B20 H20 120.8
B22 B21 B15 110.6(10)
B22 B21 B20 111.8(9)
B15 B21 B20 59.6(7)
B22 B21 B14 63.5(7)
B15 B21 B14 111.4(9)
B20 B21 B14 61.9(7)
B22 B21 B16 60.9(7)
B15 B21 B16 60.4(8)
B20 B21 B16 108.7(10)
B14 B21 B16 112.4(9)
B22 B21 H21 119.0
B15 B21 H21 120.9
B20 B21 H21 121.0
B14 B21 H21 118.0
B16 B21 H21 120.8
B21 B22 B23 107.2(9)
B21 B22 B16 61.2(8)
B23 B22 B16 106.5(10)
B21 B22 B17 108.0(10)
B23 B22 B17 59.1(7)
B16 B22 B17 59.1(8)
B21 B22 B14 59.5(7)
B23 B22 B14 61.4(7)
B16 B22 B14 109.4(9)
B17 B22 B14 109.6(9)
B21 B22 H22 121.9
B23 B22 H22 122.6
B16 B22 H22 121.7
B17 B22 H22 121.9
B14 B22 H22 120.2
B17 B23 B22 61.6(8)
B17 B23 B18 61.3(8)
B22 B23 B18 110.4(10)
B17 B23 B14 111.5(9)
B22 B23 B14 61.4(7)
B18 B23 B14 109.7(9)
B17 B23 B24 109.3(10)
B22 B23 B24 108.5(9)
B18 B23 B24 60.0(8)
B14 B23 B24 59.7(7)
B17 B23 H23 119.7
B22 B23 H23 120.4
B18 B23 H23 120.6
B14 B23 H23 120.2
B24 B23 H23 122.2
B19 B24 B20 59.5(7)
B19 B24 B18 60.5(8)
B20 B24 B18 107.6(10)
B19 B24 B14 108.1(9)
B20 B24 B14 60.0(7)
B18 B24 B14 107.8(9)
B19 B24 B23 105.0(10)
B20 B24 B23 105.2(9)
B18 B24 B23 57.8(7)
B14 B24 B23 59.6(7)
B19 B24 H24 122.2
B20 B24 H24 122.6
B18 B24 H24 121.9
B14 B24 H24 121.2
B23 B24 H24 124.5
B28 B25 B31 108.2(12)
B28 B25 B27 60.8(9)
B31 B25 B27 59.1(8)
B28 B25 B29 59.5(9)
B31 B25 B29 109.0(11)
B27 B25 B29 108.2(12)
B28 B25 B30 107.9(11)
B31 B25 B30 60.8(9)
B27 B25 B30 107.9(11)
B29 B25 B30 60.3(8)
B28 B25 H25 121.7
B31 B25 H25 121.4
B27 B25 H25 121.9
B29 B25 H25 121.5
B30 B25 H25 121.5
B33 B26 B35 101.3(10)
B33 B26 B32 58.5(7)
B35 B26 B32 103.7(11)
B33 B26 B36 104.7(10)
B35 B26 B36 59.5(8)
B32 B26 B36 58.9(8)
B33 B26 B34 58.3(7)
B35 B26 B34 56.3(8)
B32 B26 B34 105.0(10)
B36 B26 B34 105.3(11)
B33 B26 H26 124.8
B35 B26 H26 125.6
B32 B26 H26 123.5
B36 B26 H26 122.5
B34 B26 H26 123.8
B32 B27 B33 60.0(8)
B32 B27 B31 60.7(8)
B33 B27 B31 107.3(10)
B32 B27 B25 109.8(11)
B33 B27 B25 107.6(10)
B31 B27 B25 60.4(9)
B32 B27 B28 110.1(10)
B33 B27 B28 61.2(8)
B31 B27 B28 107.8(11)
B25 B27 B28 58.9(8)
B32 B27 H27 120.1
B33 B27 H27 122.1
B31 B27 H27 122.0
B25 B27 H27 121.7
B28 B27 H27 121.2
B29 B28 B25 61.0(9)
B29 B28 B34 61.2(8)
B25 B28 B34 109.0(12)
B29 B28 B27 109.0(12)
B25 B28 B27 60.3(9)
B34 B28 B27 106.7(10)
B29 B28 B33 107.5(10)
B25 B28 B33 106.3(11)
B34 B28 B33 58.8(7)
B27 B28 B33 58.2(8)
B29 B28 H28 120.5
B25 B28 H28 121.3
B34 B28 H28 121.7
B27 B28 H28 122.3
B33 B28 H28 123.6
B35 B29 B28 104.9(11)
B35 B29 B25 104.9(11)
B28 B29 B25 59.6(8)
B35 B29 B34 58.2(8)
B28 B29 B34 59.6(8)
B25 B29 B34 106.6(11)
B35 B29 B30 58.7(9)
B28 B29 B30 108.1(11)
B25 B29 B30 60.4(9)
B34 B29 B30 106.9(11)
B35 B29 H29 124.5
B28 B29 H29 122.4
B25 B29 H29 122.6
B34 B29 H29 122.7
B30 B29 H29 121.5
B35 B30 B29 58.9(9)
B35 B30 B25 104.3(12)
B29 B30 B25 59.3(9)
B35 B30 B36 61.1(9)
B29 B30 B36 109.3(12)
B25 B30 B36 106.2(11)
B35 B30 B31 104.6(11)
B29 B30 B31 106.7(11)
B25 B30 B31 59.0(8)
B36 B30 B31 58.0(8)
B35 B30 H30 123.7
B29 B30 H30 121.4
B25 B30 H30 123.7
B36 B30 H30 121.2
B31 B30 H30 123.8
B27 B31 B36 108.6(12)
B27 B31 B32 59.1(8)
B36 B31 B32 61.2(9)
B27 B31 B25 60.5(9)
B36 B31 B25 109.5(12)
B32 B31 B25 108.6(12)
B27 B31 B30 108.4(12)
B36 B31 B30 61.0(8)
B32 B31 B30 109.5(11)
B25 B31 B30 60.2(9)
B27 B31 H31 122.0
B36 B31 H31 120.5
B32 B31 H31 121.3
B25 B31 H31 121.1
B30 B31 H31 121.0
B27 B32 B33 60.2(8)
B27 B32 B31 60.2(8)
B33 B32 B31 107.1(11)
B27 B32 B36 107.9(11)
B33 B32 B36 106.7(10)
B31 B32 B36 59.3(8)
B27 B32 B26 108.7(10)
B33 B32 B26 58.8(8)
B31 B32 B26 108.7(10)
B36 B32 B26 61.1(8)
B27 B32 H32 121.2
B33 B32 H32 122.9
B31 B32 H32 121.9
B36 B32 H32 122.1
B26 B32 H32 121.0
B32 B33 B27 59.8(8)
B32 B33 B34 112.2(11)
B27 B33 B34 109.3(11)
B32 B33 B26 62.7(8)
B27 B33 B26 111.5(11)
B34 B33 B26 63.4(8)
B32 B33 B28 109.6(12)
B27 B33 B28 60.6(8)
B34 B33 B28 59.5(7)
B26 B33 B28 111.8(10)
B32 B33 H33 119.9
B27 B33 H33 121.2
B34 B33 H33 119.9
B26 B33 H33 117.9
B28 B33 H33 121.1
B35 B34 B33 104.7(11)
B35 B34 B28 105.6(12)
B33 B34 B28 61.7(8)
B35 B34 B29 59.5(9)
B33 B34 B29 108.3(11)
B28 B34 B29 59.2(8)
B35 B34 B26 60.8(8)
B33 B34 B26 58.3(7)
B28 B34 B26 109.5(10)
B29 B34 B26 110.4(12)
B35 B34 H34 123.9
B33 B34 H34 122.8
B28 B34 H34 121.6
B29 B34 H34 120.9
B26 B34 H34 120.3
B34 B35 B30 113.2(11)
B34 B35 B29 62.4(9)
B30 B35 B29 62.4(9)
B34 B35 B26 62.9(8)
B30 B35 B26 113.2(11)
B29 B35 B26 114.5(11)
B34 B35 B36 111.9(10)
B30 B35 B36 61.6(9)
B29 B35 B36 112.5(11)
B26 B35 B36 61.2(8)
B34 B35 H35 118.7
B30 B35 H35 118.7
B29 B35 H35 118.1
B26 B35 H35 118.1
B36 B35 H35 120.0
B31 B36 B32 59.6(8)
B31 B36 B35 104.0(11)
B32 B36 B35 104.3(11)
B31 B36 B30 61.0(8)
B32 B36 B30 108.2(10)
B35 B36 B30 57.3(8)
B31 B36 B26 108.0(11)
B32 B36 B26 60.0(8)
B35 B36 B26 59.3(8)
B30 B36 B26 108.0(11)
B31 B36 H36 122.4
B32 B36 H36 122.5
B35 B36 H36 125.5
B30 B36 H36 121.4
B26 B36 H36 121.2
B43 B37 B41 105.2
B43 B37 B40 105.3
B41 B37 B40 60.3
B43 B37 B42 58.9
B41 B37 B42 59.5
B40 B37 B42 107.6
B43 B37 B39 58.6
B41 B37 B39 107.8
B40 B37 B39 59.9
B42 B37 B39 107.2
B43 B37 H37 124.2
B41 B37 H37 122.3
B40 B37 H37 122.1
B42 B37 H37 122.0
B39 B37 H37 121.9
B45 B38 B44 59.9
B45 B38 B47 107.1
B44 B38 B47 106.8
B45 B38 B46 59.7
B44 B38 B46 107.5
B47 B38 B46 59.8
B45 B38 B48 107.2
B44 B38 B48 59.2
B47 B38 B48 59.8
B46 B38 B48 107.6
B45 B38 H38 122.1
B44 B38 H38 122.3
B47 B38 H38 122.3
B46 B38 H38 121.9
B48 B38 H38 122.2
B43 B39 B40 105.8
B43 B39 B44 59.4
B40 B39 B44 108.3
B43 B39 B37 59.2
B40 B39 B37 60.0
B44 B39 B37 108.5
B43 B39 B45 105.9
B40 B39 B45 60.0
B44 B39 B45 60.1
B37 B39 B45 108.1
B43 B39 H39 123.7
B40 B39 H39 122.1
B44 B39 H39 121.2
B37 B39 H39 121.4
B45 B39 H39 122.2
B39 B40 B37 60.2
B39 B40 B45 60.2
B37 B40 B45 108.3
B39 B40 B41 107.5
B37 B40 B41 59.7
B45 B40 B41 107.6
B39 B40 B46 107.9
B37 B40 B46 108.1
B45 B40 B46 59.8
B41 B40 B46 60.0
B39 B40 H40 121.8
B37 B40 H40 121.5
B45 B40 H40 121.7
B41 B40 H40 122.1
B46 B40 H40 121.7
B42 B41 B37 60.4
B42 B41 B47 60.0
B37 B41 B47 108.4
B42 B41 B40 108.1
B37 B41 B40 60.0
B47 B41 B40 107.9
B42 B41 B46 108.1
B37 B41 B46 108.5
B47 B41 B46 59.9
B40 B41 B46 60.1
B42 B41 H41 121.6
B37 B41 H41 121.3
B47 B41 H41 121.7
B40 B41 H41 121.8
B46 B41 H41 121.6
B43 B42 B41 105.9
B43 B42 B47 105.9
B41 B42 B47 60.6
B43 B42 B37 59.2
B41 B42 B37 60.1
B47 B42 B37 108.7
B43 B42 B48 59.1
B41 B42 B48 108.8
B47 B42 B48 60.2
B37 B42 B48 108.5
B43 B42 H42 123.9
B41 B42 H42 121.8
B47 B42 H42 121.8
B37 B42 H42 121.2
B48 B42 H42 121.2
B39 B43 B42 112.6
B39 B43 B37 62.2
B42 B43 B37 61.9
B39 B43 B44 62.0
B42 B43 B44 112.3
B37 B43 B44 113.0
B39 B43 B48 112.6
B42 B43 B48 62.4
B37 B43 B48 113.4
B44 B43 B48 61.4
B39 B43 H43 118.9
B42 B43 H43 119.0
B37 B43 H43 118.4
B44 B43 H43 119.2
B48 B43 H43 118.8
B43 B44 B48 59.4
B43 B44 B39 58.6
B48 B44 B39 108.2
B43 B44 B45 105.3
B48 B44 B45 108.3
B39 B44 B45 60.1
B43 B44 B38 106.2
B48 B44 B38 60.6
B39 B44 B38 108.3
B45 B44 B38 59.9
B43 B44 H44 124.0
B48 B44 H44 121.1
B39 B44 H44 121.6
B45 B44 H44 122.3
B38 B44 H44 121.7
B46 B45 B40 60.4
B46 B45 B38 60.4
B40 B45 B38 108.9
B46 B45 B44 108.2
B40 B45 B44 108.0
B38 B45 B44 60.2
B46 B45 B39 108.1
B40 B45 B39 59.8
B38 B45 B39 108.4
B44 B45 B39 59.9
B46 B45 H45 121.4
B40 B45 H45 121.5
B38 B45 H45 121.1
B44 B45 H45 121.8
B39 B45 H45 121.8
B45 B46 B47 107.5
B45 B46 B41 107.5
B47 B46 B41 59.9
B45 B46 B40 59.9
B47 B46 B40 107.6
B41 B46 B40 59.8
B45 B46 B38 59.9
B47 B46 B38 60.0
B41 B46 B38 108.1
B40 B46 B38 108.0
B45 B46 H46 122.1
B47 B46 H46 122.0
B41 B46 H46 121.8
B40 B46 H46 121.8
B38 B46 H46 121.6
B42 B47 B41 59.4
B42 B47 B46 107.9
B41 B47 B46 60.2
B42 B47 B48 60.5
B41 B47 B48 108.1
B46 B47 B48 108.4
B42 B47 B38 108.7
B41 B47 B38 108.5
B46 B47 B38 60.2
B48 B47 B38 60.3
B42 B47 H47 121.7
B41 B47 H47 121.8
B46 B47 H47 121.6
B48 B47 H47 121.4
B38 B47 H47 121.2
B43 B48 B44 59.3
B43 B48 B47 104.8
B44 B48 B47 107.7
B43 B48 B42 58.5
B44 B48 B42 107.5
B47 B48 B42 59.4
B43 B48 B38 105.8
B44 B48 B38 60.2
B47 B48 B38 59.9
B42 B48 B38 107.5
B43 B48 H48 124.1
B44 B48 H48 121.5
B47 B48 H48 122.7
B42 B48 H48 122.2
B38 B48 H48 122.1
B55 B49 B53 105.2
B55 B49 B52 105.3
B53 B49 B52 60.3
B55 B49 B54 58.9
B53 B49 B54 59.5
B52 B49 B54 107.6
B55 B49 B51 58.6
B53 B49 B51 107.8
B52 B49 B51 59.9
B54 B49 B51 107.2
B55 B49 H49 124.2
B53 B49 H49 122.3
B52 B49 H49 122.1
B54 B49 H49 122.0
B51 B49 H49 121.9
B57 B50 B56 59.9
B57 B50 B59 107.1
B56 B50 B59 106.9
B57 B50 B58 59.7
B56 B50 B58 107.5
B59 B50 B58 59.8
B57 B50 B60 107.2
B56 B50 B60 59.2
B59 B50 B60 59.8
B58 B50 B60 107.6
B57 B50 H50 122.1
B56 B50 H50 122.3
B59 B50 H50 122.3
B58 B50 H50 121.9
B60 B50 H50 122.2
B55 B51 B52 105.8
B55 B51 B56 59.4
B52 B51 B56 108.3
B55 B51 B49 59.2
B52 B51 B49 60.0
B56 B51 B49 108.5
B55 B51 B57 105.9
B52 B51 B57 60.0
B56 B51 B57 60.1
B49 B51 B57 108.1
B55 B51 H51 123.7
B52 B51 H51 122.1
B56 B51 H51 121.2
B49 B51 H51 121.4
B57 B51 H51 122.2
B51 B52 B49 60.2
B51 B52 B57 60.2
B49 B52 B57 108.3
B51 B52 B53 107.5
B49 B52 B53 59.7
B57 B52 B53 107.6
B51 B52 B58 107.9
B49 B52 B58 108.1
B57 B52 B58 59.8
B53 B52 B58 60.0
B51 B52 H52 121.8
B49 B52 H52 121.5
B57 B52 H52 121.7
B53 B52 H52 122.1
B58 B52 H52 121.7
B54 B53 B49 60.4
B54 B53 B59 59.9
B49 B53 B59 108.4
B54 B53 B52 108.1
B49 B53 B52 60.0
B59 B53 B52 107.9
B54 B53 B58 108.1
B49 B53 B58 108.4
B59 B53 B58 59.9
B52 B53 B58 60.1
B54 B53 H53 121.6
B49 B53 H53 121.3
B59 B53 H53 121.7
B52 B53 H53 121.8
B58 B53 H53 121.6
B55 B54 B53 105.9
B55 B54 B59 105.9
B53 B54 B59 60.6
B55 B54 B49 59.2
B53 B54 B49 60.1
B59 B54 B49 108.7
B55 B54 B60 59.1
B53 B54 B60 108.8
B59 B54 B60 60.2
B49 B54 B60 108.5
B55 B54 H54 123.9
B53 B54 H54 121.7
B59 B54 H54 121.8
B49 B54 H54 121.2
B60 B54 H54 121.2
B51 B55 B54 112.6
B51 B55 B49 62.2
B54 B55 B49 61.9
B51 B55 B56 62.0
B54 B55 B56 112.3
B49 B55 B56 113.0
B51 B55 B60 112.6
B54 B55 B60 62.4
B49 B55 B60 113.4
B56 B55 B60 61.3
B51 B55 H55 118.9
B54 B55 H55 119.0
B49 B55 H55 118.4
B56 B55 H55 119.2
B60 B55 H55 118.8
B55 B56 B60 59.4
B55 B56 B51 58.6
B60 B56 B51 108.2
B55 B56 B57 105.3
B60 B56 B57 108.3
B51 B56 B57 60.1
B55 B56 B50 106.2
B60 B56 B50 60.6
B51 B56 B50 108.3
B57 B56 B50 59.9
B55 B56 H56 124.0
B60 B56 H56 121.1
B51 B56 H56 121.6
B57 B56 H56 122.3
B50 B56 H56 121.7
B58 B57 B52 60.4
B58 B57 B50 60.4
B52 B57 B50 108.9
B58 B57 B51 108.1
B52 B57 B51 59.8
B50 B57 B51 108.4
B58 B57 B56 108.2
B52 B57 B56 108.0
B50 B57 B56 60.2
B51 B57 B56 59.9
B58 B57 H57 121.4
B52 B57 H57 121.4
B50 B57 H57 121.2
B51 B57 H57 121.8
B56 B57 H57 121.8
B57 B58 B59 107.5
B57 B58 B53 107.5
B59 B58 B53 59.9
B57 B58 B52 59.8
B59 B58 B52 107.6
B53 B58 B52 59.8
B57 B58 B50 59.9
B59 B58 B50 60.0
B53 B58 B50 108.1
B52 B58 B50 108.0
B57 B58 H58 122.1
B59 B58 H58 122.0
B53 B58 H58 121.8
B52 B58 H58 121.8
B50 B58 H58 121.5
B54 B59 B53 59.4
B54 B59 B58 107.9
B53 B59 B58 60.2
B54 B59 B60 60.5
B53 B59 B60 108.1
B58 B59 B60 108.3
B54 B59 B50 108.6
B53 B59 B50 108.4
B58 B59 B50 60.2
B60 B59 B50 60.3
B54 B59 H59 121.7
B53 B59 H59 121.8
B58 B59 H59 121.6
B60 B59 H59 121.4
B50 B59 H59 121.2
B55 B60 B56 59.3
B55 B60 B59 104.8
B56 B60 B59 107.7
B55 B60 B54 58.5
B56 B60 B54 107.5
B59 B60 B54 59.3
B55 B60 B50 105.8
B56 B60 B50 60.2
B59 B60 B50 59.9
B54 B60 B50 107.4
B55 B60 H60 124.1
B56 B60 H60 121.5
B59 B60 H60 122.7
B54 B60 H60 122.2
B50 B60 H60 122.1
B67 B61 B65 105.2
B67 B61 B64 105.3
B65 B61 B64 60.3
B67 B61 B66 58.9
B65 B61 B66 59.5
B64 B61 B66 107.7
B67 B61 B63 58.6
B65 B61 B63 107.8
B64 B61 B63 59.9
B66 B61 B63 107.2
B67 B61 H61 124.2
B65 B61 H61 122.2
B64 B61 H61 122.1
B66 B61 H61 122.0
B63 B61 H61 121.9
B69 B62 B68 60.0
B69 B62 B71 107.1
B68 B62 B71 106.8
B69 B62 B70 59.7
B68 B62 B70 107.5
B71 B62 B70 59.8
B69 B62 B72 107.2
B68 B62 B72 59.2
B71 B62 B72 59.8
B70 B62 B72 107.6
B69 B62 H62 122.1
B68 B62 H62 122.3
B71 B62 H62 122.3
B70 B62 H62 121.9
B72 B62 H62 122.2
B67 B63 B64 105.8
B67 B63 B68 59.4
B64 B63 B68 108.3
B67 B63 B61 59.2
B64 B63 B61 59.9
B68 B63 B61 108.5
B67 B63 B69 105.9
B64 B63 B69 60.0
B68 B63 B69 60.1
B61 B63 B69 108.0
B67 B63 H63 123.7
B64 B63 H63 122.1
B68 B63 H63 121.2
B61 B63 H63 121.4
B69 B63 H63 122.2
B63 B64 B61 60.2
B63 B64 B69 60.2
B61 B64 B69 108.4
B63 B64 B65 107.5
B61 B64 B65 59.7
B69 B64 B65 107.6
B63 B64 B70 107.9
B61 B64 B70 108.1
B69 B64 B70 59.8
B65 B64 B70 60.0
B63 B64 H64 121.8
B61 B64 H64 121.5
B69 B64 H64 121.7
B65 B64 H64 122.1
B70 B64 H64 121.7
B66 B65 B61 60.4
B66 B65 B71 59.9
B61 B65 B71 108.4
B66 B65 B64 108.1
B61 B65 B64 60.0
B71 B65 B64 107.9
B66 B65 B70 108.1
B61 B65 B70 108.4
B71 B65 B70 59.9
B64 B65 B70 60.2
B66 B65 H65 121.6
B61 B65 H65 121.3
B71 B65 H65 121.7
B64 B65 H65 121.8
B70 B65 H65 121.6
B67 B66 B65 105.9
B67 B66 B71 105.9
B65 B66 B71 60.6
B67 B66 B61 59.2
B65 B66 B61 60.1
B71 B66 B61 108.7
B67 B66 B72 59.1
B65 B66 B72 108.8
B71 B66 B72 60.2
B61 B66 B72 108.5
B67 B66 H66 123.9
B65 B66 H66 121.7
B71 B66 H66 121.8
B61 B66 H66 121.3
B72 B66 H66 121.2
B63 B67 B66 112.6
B63 B67 B61 62.2
B66 B67 B61 62.0
B63 B67 B68 62.0
B66 B67 B68 112.3
B61 B67 B68 113.0
B63 B67 B72 112.6
B66 B67 B72 62.4
B61 B67 B72 113.4
B68 B67 B72 61.3
B63 B67 H67 118.9
B66 B67 H67 119.0
B61 B67 H67 118.4
B68 B67 H67 119.2
B72 B67 H67 118.8
B67 B68 B72 59.4
B67 B68 B63 58.6
B72 B68 B63 108.2
B67 B68 B69 105.3
B72 B68 B69 108.3
B63 B68 B69 60.1
B67 B68 B62 106.2
B72 B68 B62 60.6
B63 B68 B62 108.3
B69 B68 B62 59.9
B67 B68 H68 124.0
B72 B68 H68 121.1
B63 B68 H68 121.6
B69 B68 H68 122.4
B62 B68 H68 121.7
B70 B69 B64 60.4
B70 B69 B62 60.4
B64 B69 B62 108.9
B70 B69 B63 108.1
B64 B69 B63 59.8
B62 B69 B63 108.4
B70 B69 B68 108.2
B64 B69 B68 107.9
B62 B69 B68 60.2
B63 B69 B68 59.9
B70 B69 H69 121.4
B64 B69 H69 121.5
B62 B69 H69 121.1
B63 B69 H69 121.8
B68 B69 H69 121.8
B69 B70 B71 107.5
B69 B70 B65 107.5
B71 B70 B65 59.9
B69 B70 B64 59.8
B71 B70 B64 107.6
B65 B70 B64 59.8
B69 B70 B62 59.9
B71 B70 B62 60.0
B65 B70 B62 108.1
B64 B70 B62 108.0
B69 B70 H70 122.1
B71 B70 H70 122.0
B65 B70 H70 121.9
B64 B70 H70 121.9
B62 B70 H70 121.6
B66 B71 B65 59.5
B66 B71 B70 107.9
B65 B71 B70 60.2
B66 B71 B72 60.5
B65 B71 B72 108.1
B70 B71 B72 108.4
B66 B71 B62 108.7
B65 B71 B62 108.5
B70 B71 B62 60.2
B72 B71 B62 60.3
B66 B71 H71 121.7
B65 B71 H71 121.8
B70 B71 H71 121.6
B72 B71 H71 121.4
B62 B71 H71 121.2
B67 B72 B68 59.3
B67 B72 B71 104.8
B68 B72 B71 107.7
B67 B72 B66 58.5
B68 B72 B66 107.5
B71 B72 B66 59.3
B67 B72 B62 105.8
B68 B72 B62 60.2
B71 B72 B62 59.9
B66 B72 B62 107.4
B67 B72 H72 124.1
B68 B72 H72 121.5
B71 B72 H72 122.7
B66 B72 H72 122.2
B62 B72 H72 122.1
B79 B73 B77 105.2
B79 B73 B78 58.9
B77 B73 B78 59.5
B79 B73 B76 105.3
B77 B73 B76 60.4
B78 B73 B76 107.7
B79 B73 B75 58.6
B77 B73 B75 107.8
B78 B73 B75 107.2
B76 B73 B75 59.9
B79 B73 H73 124.2
B77 B73 H73 122.3
B78 B73 H73 122.0
B76 B73 H73 122.1
B75 B73 H73 121.9
B81 B74 B80 59.9
B81 B74 B83 107.1
B80 B74 B83 106.8
B81 B74 B82 59.7
B80 B74 B82 107.5
B83 B74 B82 59.8
B81 B74 B84 107.2
B80 B74 B84 59.2
B83 B74 B84 59.8
B82 B74 B84 107.6
B81 B74 H74 122.1
B80 B74 H74 122.3
B83 B74 H74 122.3
B82 B74 H74 121.9
B84 B74 H74 122.2
B79 B75 B76 105.8
B79 B75 B80 59.4
B76 B75 B80 108.3
B79 B75 B73 59.2
B76 B75 B73 60.0
B80 B75 B73 108.5
B79 B75 B81 105.9
B76 B75 B81 60.0
B80 B75 B81 60.1
B73 B75 B81 108.1
B79 B75 H75 123.7
B76 B75 H75 122.1
B80 B75 H75 121.2
B73 B75 H75 121.4
B81 B75 H75 122.2
B75 B76 B73 60.1
B75 B76 B81 60.2
B73 B76 B81 108.3
B75 B76 B77 107.5
B73 B76 B77 59.7
B81 B76 B77 107.6
B75 B76 B82 107.9
B73 B76 B82 108.1
B81 B76 B82 59.8
B77 B76 B82 60.0
B75 B76 H76 121.8
B73 B76 H76 121.5
B81 B76 H76 121.7
B77 B76 H76 122.2
B82 B76 H76 121.7
B78 B77 B73 60.4
B78 B77 B83 60.0
B73 B77 B83 108.4
B78 B77 B76 108.1
B73 B77 B76 60.0
B83 B77 B76 107.9
B78 B77 B82 108.1
B73 B77 B82 108.4
B83 B77 B82 59.9
B76 B77 B82 60.1
B78 B77 H77 121.6
B73 B77 H77 121.3
B83 B77 H77 121.7
B76 B77 H77 121.8
B82 B77 H77 121.6
B79 B78 B77 105.9
B79 B78 B83 105.9
B77 B78 B83 60.6
B79 B78 B73 59.2
B77 B78 B73 60.1
B83 B78 B73 108.7
B79 B78 B84 59.1
B77 B78 B84 108.8
B83 B78 B84 60.2
B73 B78 B84 108.5
B79 B78 H78 123.9
B77 B78 H78 121.7
B83 B78 H78 121.8
B73 B78 H78 121.2
B84 B78 H78 121.2
B75 B79 B78 112.6
B75 B79 B73 62.2
B78 B79 B73 62.0
B75 B79 B80 62.0
B78 B79 B80 112.4
B73 B79 B80 113.1
B75 B79 B84 112.6
B78 B79 B84 62.4
B73 B79 B84 113.5
B80 B79 B84 61.4
B75 B79 H79 118.9
B78 B79 H79 119.0
B73 B79 H79 118.4
B80 B79 H79 119.2
B84 B79 H79 118.7
B79 B80 B84 59.4
B79 B80 B75 58.6
B84 B80 B75 108.2
B79 B80 B81 105.2
B84 B80 B81 108.3
B75 B80 B81 60.1
B79 B80 B74 106.2
B84 B80 B74 60.6
B75 B80 B74 108.3
B81 B80 B74 59.9
B79 B80 H80 124.0
B84 B80 H80 121.1
B75 B80 H80 121.6
B81 B80 H80 122.4
B74 B80 H80 121.7
B82 B81 B76 60.4
B82 B81 B74 60.4
B76 B81 B74 108.9
B82 B81 B75 108.2
B76 B81 B75 59.8
B74 B81 B75 108.4
B82 B81 B80 108.2
B76 B81 B80 108.0
B74 B81 B80 60.2
B75 B81 B80 59.9
B82 B81 H81 121.4
B76 B81 H81 121.4
B74 B81 H81 121.1
B75 B81 H81 121.8
B80 B81 H81 121.8
B81 B82 B83 107.4
B81 B82 B77 107.5
B83 B82 B77 59.9
B81 B82 B76 59.8
B83 B82 B76 107.6
B77 B82 B76 59.8
B81 B82 B74 59.9
B83 B82 B74 60.0
B77 B82 B74 108.1
B76 B82 B74 108.0
B81 B82 H82 122.1
B83 B82 H82 122.0
B77 B82 H82 121.9
B76 B82 H82 121.8
B74 B82 H82 121.6
B78 B83 B77 59.4
B78 B83 B82 107.9
B77 B83 B82 60.2
B78 B83 B84 60.5
B77 B83 B84 108.1
B82 B83 B84 108.4
B78 B83 B74 108.7
B77 B83 B74 108.5
B82 B83 B74 60.2
B84 B83 B74 60.3
B78 B83 H83 121.7
B77 B83 H83 121.8
B82 B83 H83 121.6
B84 B83 H83 121.4
B74 B83 H83 121.2
B79 B84 B80 59.3
B79 B84 B83 104.8
B80 B84 B83 107.7
B79 B84 B78 58.5
B80 B84 B78 107.5
B83 B84 B78 59.3
B79 B84 B74 105.8
B80 B84 B74 60.2
B83 B84 B74 59.9
B78 B84 B74 107.4
B79 B84 H84 124.1
B80 B84 H84 121.5
B83 B84 H84 122.7
B78 B84 H84 122.2
B74 B84 H84 122.1
B179 B173 B177 105.2
B179 B173 B176 105.3
B177 B173 B176 60.3
B179 B173 B178 58.8
B177 B173 B178 59.5
B176 B173 B178 107.6
B179 B173 B175 58.6
B177 B173 B175 107.8
B176 B173 B175 59.9
B178 B173 B175 107.2
B179 B173 H173 124.2
B177 B173 H173 122.3
B176 B173 H173 122.2
B178 B173 H173 122.0
B175 B173 H173 121.9
B181 B174 B180 59.9
B181 B174 B183 107.1
B180 B174 B183 106.9
B181 B174 B182 59.7
B180 B174 B182 107.5
B183 B174 B182 59.7
B181 B174 B184 107.2
B180 B174 B184 59.2
B183 B174 B184 59.8
B182 B174 B184 107.6
B181 B174 H174 122.2
B180 B174 H174 122.3
B183 B174 H174 122.3
B182 B174 H174 121.9
B184 B174 H174 122.2
B179 B175 B176 105.8
B179 B175 B180 59.4
B176 B175 B180 108.3
B179 B175 B173 59.2
B176 B175 B173 60.0
B180 B175 B173 108.5
B179 B175 B181 105.9
B176 B175 B181 60.0
B180 B175 B181 60.1
B173 B175 B181 108.1
B179 B175 H175 123.7
B176 B175 H175 122.2
B180 B175 H175 121.2
B173 B175 H175 121.4
B181 B175 H175 122.2
B175 B176 B173 60.2
B175 B176 B181 60.2
B173 B176 B181 108.4
B175 B176 B177 107.5
B173 B176 B177 59.7
B181 B176 B177 107.6
B175 B176 B182 107.9
B173 B176 B182 108.1
B181 B176 B182 59.8
B177 B176 B182 60.0
B175 B176 H176 121.8
B173 B176 H176 121.5
B181 B176 H176 121.7
B177 B176 H176 122.1
B182 B176 H176 121.7
B178 B177 B173 60.4
B178 B177 B183 60.0
B173 B177 B183 108.4
B178 B177 B176 108.1
B173 B177 B176 60.0
B183 B177 B176 107.9
B178 B177 B182 108.1
B173 B177 B182 108.5
B183 B177 B182 59.9
B176 B177 B182 60.1
B178 B177 H177 121.6
B173 B177 H177 121.3
B183 B177 H177 121.7
B176 B177 H177 121.8
B182 B177 H177 121.6
B179 B178 B177 105.9
B179 B178 B183 105.9
B177 B178 B183 60.6
B179 B178 B173 59.2
B177 B178 B173 60.1
B183 B178 B173 108.7
B179 B178 B184 59.1
B177 B178 B184 108.8
B183 B178 B184 60.2
B173 B178 B184 108.5
B179 B178 H178 123.9
B177 B178 H178 121.8
B183 B178 H178 121.8
B173 B178 H178 121.2
B184 B178 H178 121.2
B175 B179 B178 112.6
B175 B179 B173 62.2
B178 B179 B173 62.0
B175 B179 B180 62.0
B178 B179 B180 112.4
B173 B179 B180 113.1
B175 B179 B184 112.6
B178 B179 B184 62.4
B173 B179 B184 113.5
B180 B179 B184 61.3
B175 B179 H179 118.9
B178 B179 H179 119.0
B173 B179 H179 118.4
B180 B179 H179 119.2
B184 B179 H179 118.7
B179 B180 B184 59.3
B179 B180 B175 58.6
B184 B180 B175 108.2
B179 B180 B181 105.2
B184 B180 B181 108.3
B175 B180 B181 60.0
B179 B180 B174 106.2
B184 B180 B174 60.6
B175 B180 B174 108.3
B181 B180 B174 59.9
B179 B180 H180 124.0
B184 B180 H180 121.1
B175 B180 H180 121.6
B181 B180 H180 122.3
B174 B180 H180 121.7
B182 B181 B176 60.4
B182 B181 B175 108.2
B176 B181 B175 59.8
B182 B181 B174 60.4
B176 B181 B174 108.9
B175 B181 B174 108.4
B182 B181 B180 108.2
B176 B181 B180 108.0
B175 B181 B180 59.9
B174 B181 B180 60.1
B182 B181 H181 121.4
B176 B181 H181 121.4
B175 B181 H181 121.8
B174 B181 H181 121.2
B180 B181 H181 121.8
B181 B182 B183 107.5
B181 B182 B177 107.5
B183 B182 B177 59.9
B181 B182 B176 59.8
B183 B182 B176 107.6
B177 B182 B176 59.8
B181 B182 B174 59.9
B183 B182 B174 60.0
B177 B182 B174 108.1
B176 B182 B174 108.0
B181 B182 H182 122.1
B183 B182 H182 122.0
B177 B182 H182 121.9
B176 B182 H182 121.9
B174 B182 H182 121.5
B178 B183 B177 59.4
B178 B183 B182 107.9
B177 B183 B182 60.2
B178 B183 B184 60.5
B177 B183 B184 108.1
B182 B183 B184 108.3
B178 B183 B174 108.7
B177 B183 B174 108.5
B182 B183 B174 60.2
B184 B183 B174 60.3
B178 B183 H183 121.7
B177 B183 H183 121.8
B182 B183 H183 121.6
B184 B183 H183 121.4
B174 B183 H183 121.2
B179 B184 B180 59.3
B179 B184 B183 104.8
B180 B184 B183 107.7
B179 B184 B178 58.5
B180 B184 B178 107.6
B183 B184 B178 59.3
B179 B184 B174 105.8
B180 B184 B174 60.2
B183 B184 B174 59.9
B178 B184 B174 107.5
B179 B184 H184 124.1
B180 B184 H184 121.5
B183 B184 H184 122.7
B178 B184 H184 122.2
B174 B184 H184 122.1
B91 B85 B89 105.2
B91 B85 B90 58.9
B89 B85 B90 59.5
B91 B85 B88 105.3
B89 B85 B88 60.3
B90 B85 B88 107.6
B91 B85 B87 58.6
B89 B85 B87 107.8
B90 B85 B87 107.2
B88 B85 B87 59.9
B91 B85 H85 124.2
B89 B85 H85 122.3
B90 B85 H85 122.0
B88 B85 H85 122.2
B87 B85 H85 121.9
B93 B86 B92 59.9
B93 B86 B95 107.1
B92 B86 B95 106.8
B93 B86 B94 59.7
B92 B86 B94 107.5
B95 B86 B94 59.8
B93 B86 B96 107.2
B92 B86 B96 59.2
B95 B86 B96 59.8
B94 B86 B96 107.6
B93 B86 H86 122.1
B92 B86 H86 122.3
B95 B86 H86 122.3
B94 B86 H86 121.9
B96 B86 H86 122.2
B91 B87 B88 105.8
B91 B87 B92 59.4
B88 B87 B92 108.3
B91 B87 B85 59.2
B88 B87 B85 60.0
B92 B87 B85 108.5
B91 B87 B93 105.9
B88 B87 B93 60.0
B92 B87 B93 60.0
B85 B87 B93 108.1
B91 B87 H87 123.7
B88 B87 H87 122.1
B92 B87 H87 121.2
B85 B87 H87 121.4
B93 B87 H87 122.2
B87 B88 B85 60.1
B87 B88 B93 60.2
B85 B88 B93 108.3
B87 B88 B89 107.5
B85 B88 B89 59.7
B93 B88 B89 107.6
B87 B88 B94 107.9
B85 B88 B94 108.1
B93 B88 B94 59.8
B89 B88 B94 60.0
B87 B88 H88 121.8
B85 B88 H88 121.5
B93 B88 H88 121.7
B89 B88 H88 122.1
B94 B88 H88 121.7
B90 B89 B85 60.4
B90 B89 B95 59.9
B85 B89 B95 108.4
B90 B89 B88 108.1
B85 B89 B88 60.0
B95 B89 B88 107.9
B90 B89 B94 108.1
B85 B89 B94 108.5
B95 B89 B94 59.9
B88 B89 B94 60.1
B90 B89 H89 121.6
B85 B89 H89 121.3
B95 B89 H89 121.8
B88 B89 H89 121.8
B94 B89 H89 121.6
B91 B90 B89 105.9
B91 B90 B95 105.9
B89 B90 B95 60.6
B91 B90 B85 59.2
B89 B90 B85 60.1
B95 B90 B85 108.7
B91 B90 B96 59.1
B89 B90 B96 108.8
B95 B90 B96 60.2
B85 B90 B96 108.5
B91 B90 H90 123.9
B89 B90 H90 121.7
B95 B90 H90 121.8
B85 B90 H90 121.2
B96 B90 H90 121.2
B87 B91 B90 112.6
B87 B91 B85 62.2
B90 B91 B85 61.9
B87 B91 B92 62.0
B90 B91 B92 112.3
B85 B91 B92 113.0
B87 B91 B96 112.6
B90 B91 B96 62.4
B85 B91 B96 113.4
B92 B91 B96 61.3
B87 B91 H91 118.9
B90 B91 H91 119.0
B85 B91 H91 118.4
B92 B91 H91 119.2
B96 B91 H91 118.8
B91 B92 B96 59.3
B91 B92 B87 58.6
B96 B92 B87 108.2
B91 B92 B93 105.3
B96 B92 B93 108.3
B87 B92 B93 60.1
B91 B92 B86 106.2
B96 B92 B86 60.6
B87 B92 B86 108.3
B93 B92 B86 59.9
B91 B92 H92 124.0
B96 B92 H92 121.1
B87 B92 H92 121.6
B93 B92 H92 122.3
B86 B92 H92 121.7
B94 B93 B88 60.4
B94 B93 B86 60.4
B88 B93 B86 108.9
B94 B93 B92 108.2
B88 B93 B92 108.0
B86 B93 B92 60.2
B94 B93 B87 108.1
B88 B93 B87 59.8
B86 B93 B87 108.4
B92 B93 B87 59.9
B94 B93 H93 121.4
B88 B93 H93 121.4
B86 B93 H93 121.1
B92 B93 H93 121.8
B87 B93 H93 121.8
B93 B94 B95 107.4
B93 B94 B89 107.5
B95 B94 B89 59.9
B93 B94 B88 59.8
B95 B94 B88 107.6
B89 B94 B88 59.8
B93 B94 B86 59.9
B95 B94 B86 60.0
B89 B94 B86 108.1
B88 B94 B86 108.0
B93 B94 H94 122.1
B95 B94 H94 122.0
B89 B94 H94 121.9
B88 B94 H94 121.8
B86 B94 H94 121.6
B90 B95 B89 59.5
B90 B95 B94 107.9
B89 B95 B94 60.2
B90 B95 B96 60.5
B89 B95 B96 108.1
B94 B95 B96 108.4
B90 B95 B86 108.7
B89 B95 B86 108.5
B94 B95 B86 60.2
B96 B95 B86 60.3
B90 B95 H95 121.7
B89 B95 H95 121.8
B94 B95 H95 121.6
B96 B95 H95 121.4
B86 B95 H95 121.2
B91 B96 B92 59.3
B91 B96 B95 104.8
B92 B96 B95 107.7
B91 B96 B90 58.5
B92 B96 B90 107.6
B95 B96 B90 59.3
B91 B96 B86 105.8
B92 B96 B86 60.2
B95 B96 B86 59.9
B90 B96 B86 107.5
B91 B96 H96 124.1
B92 B96 H96 121.5
B95 B96 H96 122.7
B90 B96 H96 122.2
B86 B96 H96 122.1
B103 B97 B101 105.2
B103 B97 B102 58.9
B101 B97 B102 59.5
B103 B97 B100 105.3
B101 B97 B100 60.3
B102 B97 B100 107.6
B103 B97 B99 58.6
B101 B97 B99 107.8
B102 B97 B99 107.2
B100 B97 B99 59.9
B103 B97 H97 124.2
B101 B97 H97 122.3
B102 B97 H97 122.0
B100 B97 H97 122.1
B99 B97 H97 121.9
B105 B98 B104 59.9
B105 B98 B107 107.1
B104 B98 B107 106.8
B105 B98 B106 59.7
B104 B98 B106 107.5
B107 B98 B106 59.8
B105 B98 B108 107.2
B104 B98 B108 59.2
B107 B98 B108 59.8
B106 B98 B108 107.6
B105 B98 H98 122.1
B104 B98 H98 122.3
B107 B98 H98 122.3
B106 B98 H98 121.9
B108 B98 H98 122.2
B103 B99 B100 105.8
B103 B99 B104 59.4
B100 B99 B104 108.3
B103 B99 B97 59.2
B100 B99 B97 60.0
B104 B99 B97 108.5
B103 B99 B105 105.9
B100 B99 B105 60.0
B104 B99 B105 60.1
B97 B99 B105 108.1
B103 B99 H99 123.7
B100 B99 H99 122.1
B104 B99 H99 121.2
B97 B99 H99 121.4
B105 B99 H99 122.2
B99 B100 B97 60.1
B99 B100 B105 60.2
B97 B100 B105 108.3
B99 B100 B101 107.5
B97 B100 B101 59.7
B105 B100 B101 107.6
B99 B100 B106 107.9
B97 B100 B106 108.1
B105 B100 B106 59.8
B101 B100 B106 60.0
B99 B100 H100 121.8
B97 B100 H100 121.5
B105 B100 H100 121.7
B101 B100 H100 122.2
B106 B100 H100 121.7
B102 B101 B97 60.4
B102 B101 B107 59.9
B97 B101 B107 108.4
B102 B101 B100 108.1
B97 B101 B100 60.0
B107 B101 B100 107.9
B102 B101 B106 108.1
B97 B101 B106 108.5
B107 B101 B106 59.9
B100 B101 B106 60.1
B102 B101 H101 121.6
B97 B101 H101 121.3
B107 B101 H101 121.7
B100 B101 H101 121.8
B106 B101 H101 121.6
B103 B102 B101 105.9
B103 B102 B107 105.9
B101 B102 B107 60.6
B103 B102 B97 59.2
B101 B102 B97 60.1
B107 B102 B97 108.7
B103 B102 B108 59.1
B101 B102 B108 108.8
B107 B102 B108 60.2
B97 B102 B108 108.5
B103 B102 H102 123.9
B101 B102 H102 121.7
B107 B102 H102 121.8
B97 B102 H102 121.2
B108 B102 H102 121.2
B99 B103 B102 112.6
B99 B103 B97 62.2
B102 B103 B97 62.0
B99 B103 B104 62.0
B102 B103 B104 112.3
B97 B103 B104 113.0
B99 B103 B108 112.6
B102 B103 B108 62.4
B97 B103 B108 113.4
B104 B103 B108 61.4
B99 B103 H103 118.9
B102 B103 H103 119.0
B97 B103 H103 118.4
B104 B103 H103 119.2
B108 B103 H103 118.7
B103 B104 B108 59.3
B103 B104 B99 58.6
B108 B104 B99 108.2
B103 B104 B105 105.3
B108 B104 B105 108.3
B99 B104 B105 60.1
B103 B104 B98 106.2
B108 B104 B98 60.6
B99 B104 B98 108.3
B105 B104 B98 59.9
B103 B104 H104 124.0
B108 B104 H104 121.1
B99 B104 H104 121.6
B105 B104 H104 122.3
B98 B104 H104 121.7
B106 B105 B100 60.4
B106 B105 B98 60.4
B100 B105 B98 108.9
B106 B105 B104 108.2
B100 B105 B104 108.0
B98 B105 B104 60.2
B106 B105 B99 108.2
B100 B105 B99 59.8
B98 B105 B99 108.4
B104 B105 B99 59.9
B106 B105 H105 121.4
B100 B105 H105 121.4
B98 B105 H105 121.1
B104 B105 H105 121.8
B99 B105 H105 121.8
B105 B106 B107 107.4
B105 B106 B101 107.5
B107 B106 B101 59.9
B105 B106 B100 59.8
B107 B106 B100 107.6
B101 B106 B100 59.8
B105 B106 B98 59.9
B107 B106 B98 60.0
B101 B106 B98 108.1
B100 B106 B98 108.0
B105 B106 H106 122.1
B107 B106 H106 122.0
B101 B106 H106 121.9
B100 B106 H106 121.8
B98 B106 H106 121.6
B102 B107 B101 59.4
B102 B107 B106 107.9
B101 B107 B106 60.2
B102 B107 B108 60.5
B101 B107 B108 108.1
B106 B107 B108 108.4
B102 B107 B98 108.7
B101 B107 B98 108.5
B106 B107 B98 60.2
B108 B107 B98 60.3
B102 B107 H107 121.7
B101 B107 H107 121.8
B106 B107 H107 121.6
B108 B107 H107 121.4
B98 B107 H107 121.2
B103 B108 B104 59.3
B103 B108 B107 104.8
B104 B108 B107 107.7
B103 B108 B102 58.5
B104 B108 B102 107.5
B107 B108 B102 59.3
B103 B108 B98 105.8
B104 B108 B98 60.2
B107 B108 B98 59.9
B102 B108 B98 107.5
B103 B108 H108 124.1
B104 B108 H108 121.5
B107 B108 H108 122.7
B102 B108 H108 122.2
B98 B108 H108 122.1
O1K S1K O2K 121.4(18)
O1K S1K N1K 112.0(14)
O2K S1K N1K 106.9(15)
O1K S1K C1K 104.3(14)
O2K S1K C1K 101.2(14)
N1K S1K C1K 110.1(14)
O4K S2K O3K 119.5(18)
O4K S2K N1K 116.7(15)
O3K S2K N1K 101.3(15)
O4K S2K C2K 106.8(14)
O3K S2K C2K 96.6(14)
N1K S2K C2K 114.4(14)
S1K N1K S2K 129.6(15)
F4K C2K F5K 119(3)
F4K C2K F6K 111(2)
F5K C2K F6K 103(2)
F4K C2K S2K 105.1(19)
F5K C2K S2K 104.9(19)
F6K C2K S2K 112.9(19)
F2K C1K F1K 110.0(19)
F2K C1K F3K 113(2)
F1K C1K F3K 109(2)
F2K C1K S1K 111.0(15)
F1K C1K S1K 110.3(15)
F3K C1K S1K 103.5(15)
O2M S1M O1M 122.1(17)
O2M S1M N1M 108.2(15)
O1M S1M N1M 121.4(15)
O2M S1M C1M 99.2(13)
O1M S1M C1M 98.1(14)
N1M S1M C1M 101.9(13)
O3M S2M O4M 120.0(18)
O3M S2M N1M 115.3(15)
O4M S2M N1M 103.0(15)
O3M S2M C2M 112.0(15)
O4M S2M C2M 102.9(15)
N1M S2M C2M 101.3(14)
S1M N1M S2M 117.7(14)
F1M C1M F2M 113(2)
F1M C1M F3M 111(2)
F2M C1M F3M 111(2)
F1M C1M S1M 108.3(15)
F2M C1M S1M 104.3(14)
F3M C1M S1M 108.4(15)
F4M C2M F6M 117(3)
F4M C2M F5M 107(2)
F6M C2M F5M 108(2)
F4M C2M S2M 102.5(16)
F6M C2M S2M 111(2)
F5M C2M S2M 111.5(19)
N1S C1S C2S 165(2)
C1S C2S H2S1 109.5
C1S C2S H2S2 109.5
H2S1 C2S H2S2 109.5
C1S C2S H2S3 109.5
H2S1 C2S H2S3 109.5
H2S2 C2S H2S3 109.5
N2S C3S C4S 142(3)
C3S C4S H4SA 109.5
C3S C4S H4SB 109.5
H4SA C4S H4SB 109.5
C3S C4S H4SC 109.5
H4SA C4S H4SC 109.5
H4SB C4S H4SC 109.5
N3S C5S C6S 168(3)
C5S C6S H6SA 109.5
C5S C6S H6SB 109.5
H6SA C6S H6SB 109.5
C5S C6S H6SC 109.5
H6SA C6S H6SC 109.5
H6SB C6S H6SC 109.5
C52S O2S C51S 120.0(19)
C51S C50S H50I 109.5
C51S C50S H50J 109.5
H50I C50S H50J 109.5
C51S C50S H50K 109.5
H50I C50S H50K 109.5
H50J C50S H50K 109.5
O1S C51S O2S 103.0(19)
O1S C51S C50S 143(2)
O2S C51S C50S 112(2)
O2S C52S C53S 109(2)
O2S C52S H52A 109.8
C53S C52S H52A 109.8
O2S C52S H52B 109.8
C53S C52S H52B 109.8
H52A C52S H52B 108.2
C52S C53S H53I 109.5
C52S C53S H53J 109.5
H53I C53S H53J 109.5
C52S C53S H53K 109.5
H53I C53S H53K 109.5
H53J C53S H53K 109.5
O2L S1L O1L 116.7(18)
O2L S1L N1L 112.4(16)
O1L S1L N1L 113.4(18)
O2L S1L C1L 111.4(14)
O1L S1L C1L 94.3(16)
N1L S1L C1L 106.8(13)
O3L S2L O4L 116(2)
O3L S2L N1L 117.1(18)
O4L S2L N1L 101.1(14)
O3L S2L C2L 107.3(18)
O4L S2L C2L 102.8(15)
N1L S2L C2L 111.3(15)
F3L C1L F1L 115(3)
F3L C1L F2L 110(3)
F1L C1L F2L 105(2)
F3L C1L S1L 113(2)
F1L C1L S1L 107.4(19)
F2L C1L S1L 106(2)
F4L C2L F5L 104(3)
F4L C2L F6L 118(3)
F5L C2L F6L 108(3)
F4L C2L S2L 110(2)
F5L C2L S2L 106(2)
F6L C2L S2L 110(2)
S1L N1L S2L 131.1(16)

loop_
_geom_bond_atom_site_label_1
_geom_bond_atom_site_label_2
_geom_bond_distance
Fe1 N2C 1.972(9)
Fe1 N1C 1.983(9)
Fe1 N1D 1.986(12)
Fe1 N1B 1.992(10)
Fe1 N2D 2.000(11)
Fe1 N2B 2.003(12)
Fe2 N5B 1.955(10)
Fe2 N3C 1.965(12)
Fe2 N4C 1.991(10)
Fe2 N6B 1.997(10)
Fe2 N2A 2.011(11)
Fe2 N1A 2.026(12)
Fe3 N6D 1.919(11)
Fe3 N5D 1.935(11)
Fe3 N3B 1.954(10)
Fe3 N4A 1.963(9)
Fe3 N3A 1.989(10)
Fe3 N4B 1.993(10)
Fe4 N5A 1.956(11)
Fe4 N3D 1.957(11)
Fe4 N6C 1.973(13)
Fe4 N6A 1.974(11)
Fe4 N4D 1.999(8)
Fe4 N5C 2.004(12)
Fe5 N1E 1.955(10)
Fe5 N2E 1.967(9)
Fe5 N5G 1.971(10)
Fe5 N1H 1.974(9)
Fe5 N6G 1.999(11)
Fe5 N2H 2.002(10)
Fe6 N2G 1.968(11)
Fe6 N2F 1.970(10)
Fe6 N1F 1.978(11)
Fe6 N5E 1.988(11)
Fe6 N6E 2.004(10)
Fe6 N1G 2.004(12)
Fe7 N6F 1.962(11)
Fe7 N3G 1.980(10)
Fe7 N3H 1.982(10)
Fe7 N5F 1.988(9)
Fe7 N4G 1.999(9)
Fe7 N4H 2.009(10)
Fe8 N4E 1.956(8)
Fe8 N3E 1.974(9)
Fe8 N5H 1.987(9)
Fe8 N3F 1.989(11)
Fe8 N6H 1.998(11)
Fe8 N4F 2.003(10)
Cs2 C44J 3.920(14)
N1A C5A 1.340(10)
N1A C1A 1.357(7)
N2A C6A 1.300(10)
N2A C7A 1.484(9)
N3A C19A 1.290(9)
N3A C16A 1.454(9)
N4A C24A 1.346(7)
N4A C20A 1.362(9)
N5A C31A 1.288(9)
N5A C28A 1.440(10)
N6A C36A 1.352(7)
N6A C32A 1.362(10)
N7A C46A 1.391(9)
N7A C56A 1.395(10)
N7A C61A 1.484(9)
N8A C52A 1.385(10)
N8A C58A 1.404(10)
N8A C63A 1.484(19)
N9A C60A 1.394(10)
N9A C40A 1.395(9)
N9A C65A 1.461(19)
C1A C2A 1.377(11)
C1A H1A 0.9500
C2A C3A 1.359(11)
C2A H2A 0.9500
C3A C4A 1.383(8)
C3A H3A 0.9500
C4A C5A 1.364(11)
C4A H4A 0.9500
C5A C6A 1.458(11)
C6A H6A 0.9500
C7A C8A 1.371(9)
C7A C12A 1.398(10)
C8A C9A 1.395(7)
C8A H8A 0.9500
C9A C10A 1.389(7)
C9A H9A 0.9500
C10A C11A 1.388(7)
C10A C37A 1.478(10)
C11A C12A 1.389(7)
C11A H11A 0.9500
C12A H12A 0.9500
C13A C14A 1.384(10)
C13A C18A 1.389(10)
C13A C43A 1.513(10)
C14A C15A 1.365(10)
C14A H14A 0.9500
C15A C16A 1.399(10)
C15A H15A 0.9500
C16A C17A 1.368(10)
C17A C18A 1.387(7)
C17A H17A 0.9500
C18A H18A 0.9500
C19A C20A 1.443(10)
C19A H19A 0.9500
C20A C21A 1.377(9)
C21A C22A 1.393(7)
C21A H21A 0.9500
C22A C23A 1.378(7)
C22A H22A 0.9500
C23A C24A 1.391(7)
C23A H23A 0.9500
C24A H24A 0.9500
C25A C30A 1.386(10)
C25A C26A 1.434(10)
C25A C49A 1.480(10)
C26A C27A 1.378(7)
C26A H26A 0.9500
C27A C28A 1.385(7)
C27A H27A 0.9500
C28A C29A 1.400(7)
C29A C30A 1.383(10)
C29A H29A 0.9500
C30A H30A 0.9500
C31A C32A 1.437(10)
C31A H31A 0.9500
C32A C33A 1.389(10)
C33A C34A 1.375(10)
C33A H33A 0.9500
C34A C35A 1.365(10)
C34A H34A 0.9500
C35A C36A 1.395(11)
C35A H35A 0.9500
C36A H36A 0.9500
C37A C42A 1.390(7)
C37A C38A 1.391(7)
C38A C39A 1.405(7)
C38A H38A 0.9500
C39A C40A 1.400(10)
C39A C55A 1.458(9)
C40A C41A 1.392(7)
C41A C42A 1.391(7)
C41A H41A 0.9500
C42A H42A 0.9500
C43A C44A 1.391(10)
C43A C48A 1.400(7)
C44A C45A 1.395(7)
C44A H44A 0.9500
C45A C46A 1.418(10)
C45A C57A 1.422(10)
C46A C47A 1.373(10)
C47A C48A 1.383(10)
C47A H47A 0.9500
C48A H48A 0.9500
C49A C54A 1.392(10)
C49A C50A 1.422(10)
C50A C51A 1.401(10)
C50A H50A 0.9500
C51A C52A 1.408(10)
C51A C59A 1.448(10)
C52A C53A 1.404(7)
C53A C54A 1.362(10)
C53A H53A 0.9500
C54A H54A 0.9500
C55A C56A 1.398(9)
C55A C60A 1.416(10)
C56A C57A 1.435(10)
C57A C58A 1.404(10)
C58A C59A 1.411(10)
C59A C60A 1.438(10)
C61A C62A 1.495(16)
C61A H61A 0.9900
C61A H61B 0.9900
C62A H62A 0.9800
C62A H62B 0.9800
C62A H62C 0.9800
C63A C64A 1.546(15)
C63A H63A 0.9900
C63A H63B 0.9900
C64A H64A 0.9800
C64A H64B 0.9800
C64A H64C 0.9800
C65A C66A 1.506(16)
C65A H65A 0.9900
C65A H65B 0.9900
C66A H66A 0.9800
C66A H66B 0.9800
C66A H66C 0.9800
N1B C5B 1.335(10)
N1B C1B 1.358(9)
N2B C6B 1.301(10)
N2B C7B 1.481(9)
N3B C19B 1.286(9)
N3B C16B 1.439(9)
N4B C24B 1.350(9)
N4B C20B 1.359(9)
N5B C31B 1.272(9)
N5B C28B 1.441(10)
N6B C36B 1.356(8)
N6B C32B 1.361(10)
N7B C46B 1.381(9)
N7B C56B 1.396(9)
N7B C61B 1.491(17)
N8B C52B 1.392(10)
N8B C58B 1.398(10)
N8B C63B 1.501(18)
N9B C40B 1.393(9)
N9B C60B 1.394(9)
N9B C65B 1.498(15)
C1B C2B 1.381(11)
C1B H1B 0.9500
C2B C3B 1.355(11)
C2B H2B 0.9500
C3B C4B 1.382(9)
C3B H3B 0.9500
C4B C5B 1.369(11)
C4B H4B 0.9500
C5B C6B 1.458(11)
C6B H6B 0.9500
C7B C8B 1.374(9)
C7B C12B 1.391(9)
C8B C9B 1.393(9)
C8B H8B 0.9500
C9B C10B 1.384(8)
C9B H9B 0.9500
C10B C11B 1.393(8)
C10B C37B 1.479(10)
C11B C12B 1.387(8)
C11B H11B 0.9500
C12B H12B 0.9500
C13B C18B 1.388(10)
C13B C14B 1.393(10)
C13B C43B 1.512(10)
C14B C15B 1.368(10)
C14B H14B 0.9500
C15B C16B 1.398(10)
C15B H15B 0.9500
C16B C17B 1.372(10)
C17B C18B 1.386(8)
C17B H17B 0.9500
C18B H18B 0.9500
C19B C20B 1.439(10)
C19B H19B 0.9500
C20B C21B 1.373(10)
C21B C22B 1.388(9)
C21B H21B 0.9500
C22B C23B 1.380(9)
C22B H22B 0.9500
C23B C24B 1.389(9)
C23B H23B 0.9500
C24B H24B 0.9500
C25B C30B 1.388(10)
C25B C26B 1.437(10)
C25B C49B 1.479(10)
C26B C27B 1.378(9)
C26B H26B 0.9500
C27B C28B 1.385(9)
C27B H27B 0.9500
C28B C29B 1.398(9)
C29B C30B 1.391(10)
C29B H29B 0.9500
C30B H30B 0.9500
C31B C32B 1.434(10)
C31B H31B 0.9500
C32B C33B 1.385(10)
C33B C34B 1.380(10)
C33B H33B 0.9500
C34B C35B 1.363(10)
C34B H34B 0.9500
C35B C36B 1.386(10)
C35B H35B 0.9500
C36B H36B 0.9500
C37B C38B 1.390(9)
C37B C42B 1.393(9)
C38B C39B 1.399(8)
C38B H38B 0.9500
C39B C40B 1.403(10)
C39B C55B 1.453(9)
C40B C41B 1.384(9)
C41B C42B 1.390(9)
C41B H41B 0.9500
C42B H42B 0.9500
C43B C44B 1.394(9)
C43B C48B 1.397(9)
C44B C45B 1.392(8)
C44B H44B 0.9500
C45B C46B 1.422(10)
C45B C57B 1.425(10)
C46B C47B 1.374(10)
C47B C48B 1.379(10)
C47B H47B 0.9500
C48B H48B 0.9500
C49B C54B 1.390(10)
C49B C50B 1.422(10)
C50B C51B 1.392(9)
C50B H50B 0.9500
C51B C52B 1.409(10)
C51B C59B 1.447(9)
C52B C53B 1.408(9)
C53B C54B 1.367(10)
C53B H53B 0.9500
C54B H54B 0.9500
C55B C56B 1.398(9)
C55B C60B 1.412(10)
C56B C57B 1.429(10)
C57B C58B 1.409(9)
C58B C59B 1.411(10)
C59B C60B 1.434(9)
C61B C62B 1.539(17)
C61B H61C 0.9900
C61B H61D 0.9900
C62B H62D 0.9800
C62B H62E 0.9800
C62B H62F 0.9800
C63B C64B 1.506(15)
C63B H63C 0.9900
C63B H63D 0.9900
C64B H64D 0.9800
C64B H64E 0.9800
C64B H64F 0.9800
C65B C66B 1.585(16)
C65B H65C 0.9900
C65B H65D 0.9900
C66B H66D 0.9800
C66B H66E 0.9800
C66B H66F 0.9800
N1C C5C 1.340(11)
N1C C1C 1.356(8)
N2C C6C 1.275(10)
N2C C7C 1.480(11)
N3C C19C 1.305(11)
N3C C16C 1.456(11)
N4C C24C 1.352(8)
N4C C20C 1.358(11)
N5C C31C 1.287(12)
N5C C28C 1.471(11)
N6C C32C 1.358(13)
N6C C36C 1.363(8)
N7C C56C 1.394(10)
N7C C46C 1.395(10)
N7C C61C 1.457(8)
N8C C52C 1.379(10)
N8C C58C 1.396(10)
N8C C63C 1.467(13)
N9C C60C 1.388(10)
N9C C40C 1.414(10)
N9C C65C 1.442(17)
C1C C2C 1.373(12)
C1C H1C 0.9500
C2C C3C 1.372(12)
C2C H2C 0.9500
C3C C4C 1.379(8)
C3C H3C 0.9500
C4C C5C 1.374(12)
C4C H4C 0.9500
C5C C6C 1.459(12)
C6C H6C 0.9500
C7C C8C 1.378(6)
C7C C12C 1.385(11)
C8C C9C 1.396(8)
C8C H8C 0.9500
C9C C10C 1.394(8)
C9C H9C 0.9500
C10C C11C 1.395(8)
C10C C37C 1.492(11)
C11C C12C 1.390(8)
C11C H11C 0.9500
C12C H12C 0.9500
C13C C18C 1.382(11)
C13C C14C 1.392(11)
C13C C43C 1.499(11)
C14C C15C 1.367(11)
C14C H14C 0.9500
C15C C16C 1.385(11)
C15C H15C 0.9500
C16C C17C 1.372(11)
C17C C18C 1.378(8)
C17C H17C 0.9500
C18C H18C 0.9500
C19C C20C 1.442(12)
C19C H19C 0.9500
C20C C21C 1.398(11)
C21C C22C 1.393(8)
C21C H21C 0.9500
C22C C23C 1.360(12)
C22C H22C 0.9500
C23C C24C 1.389(8)
C23C H23C 0.9500
C24C H24C 0.9500
C25C C30C 1.395(11)
C25C C26C 1.398(10)
C25C C49C 1.492(11)
C26C C27C 1.381(7)
C26C H26C 0.9500
C27C C28C 1.386(8)
C27C H27C 0.9500
C28C C29C 1.383(8)
C29C C30C 1.370(11)
C29C H29C 0.9500
C30C H30C 0.9500
C31C C32C 1.467(12)
C31C H31C 0.9500
C32C C33C 1.357(13)
C33C C34C 1.388(7)
C33C H33C 0.9500
C34C C35C 1.345(13)
C34C H34C 0.9500
C35C C36C 1.399(13)
C35C H35C 0.9500
C36C H36C 0.9500
C37C C42C 1.389(8)
C37C C38C 1.395(7)
C38C C39C 1.391(7)
C38C H38C 0.9500
C39C C40C 1.382(11)
C39C C55C 1.442(10)
C40C C41C 1.400(11)
C41C C42C 1.376(7)
C41C H41C 0.9500
C42C H42C 0.9500
C43C C48C 1.388(7)
C43C C44C 1.390(6)
C44C C45C 1.395(7)
C44C H44C 0.9500
C45C C46C 1.431(10)
C45C C57C 1.453(10)
C46C C47C 1.381(10)
C47C C48C 1.368(11)
C47C H47C 0.9500
C48C H48C 0.9500
C49C C50C 1.392(10)
C49C C54C 1.410(11)
C50C C51C 1.406(10)
C50C H50C 0.9500
C51C C59C 1.432(10)
C51C C52C 1.432(11)
C52C C53C 1.399(7)
C53C C54C 1.377(11)
C53C H53C 0.9500
C54C H54C 0.9500
C55C C60C 1.398(10)
C55C C56C 1.401(10)
C56C C57C 1.416(10)
C57C C58C 1.438(10)
C58C C59C 1.420(10)
C59C C60C 1.419(10)
C61C C62C 1.495(13)
C61C H61E 0.9900
C61C H61F 0.9900
C62C H62G 0.9800
C62C H62H 0.9800
C62C H62I 0.9800
C63C C64C 1.492(13)
C63C H63E 0.9900
C63C H63F 0.9900
C64C H64G 0.9800
C64C H64H 0.9800
C64C H64I 0.9800
C65C C66C 1.543(16)
C65C H65E 0.9900
C65C H65F 0.9900
C66C H66G 0.9800
C66C H66H 0.9800
C66C H66I 0.9800
N1D C5D 1.349(12)
N1D C1D 1.370(11)
N2D C6D 1.279(12)
N2D C7D 1.467(11)
N3D C19D 1.309(12)
N3D C16D 1.463(11)
N4D C20D 1.345(4)
N4D C24D 1.348(4)
N5D C31D 1.313(11)
N5D C28D 1.439(11)
N6D C36D 1.305(8)
N6D C32D 1.386(12)
N7D C56D 1.346(9)
N7D C46D 1.400(8)
N7D C61D 1.495(17)
N8D C52D 1.363(10)
N8D C58D 1.429(10)
N8D C63D 1.491(13)
N9D C60D 1.393(11)
N9D C40D 1.397(11)
N9D C65D 1.411(14)
C1D C2D 1.376(13)
C1D H1D 0.9500
C2D C3D 1.360(13)
C2D H2D 0.9500
C3D C4D 1.392(12)
C3D H3D 0.9500
C4D C5D 1.349(13)
C4D H4D 0.9500
C5D C6D 1.462(13)
C6D H6D 0.9500
C7D C8D 1.350(11)
C7D C12D 1.387(11)
C8D C9D 1.399(11)
C8D H8D 0.9500
C9D C10D 1.385(11)
C9D H9D 0.9500
C10D C11D 1.368(11)
C10D C37D 1.476(11)
C11D C12D 1.390(11)
C11D H11D 0.9500
C12D H12D 0.9500
C13D C18D 1.385(12)
C13D C14D 1.390(12)
C13D C43D 1.522(11)
C14D C15D 1.375(11)
C14D H14D 0.9500
C15D C16D 1.405(12)
C15D H15D 0.9500
C16D C17D 1.351(12)
C17D C18D 1.404(11)
C17D H17D 0.9500
C18D H18D 0.9500
C19D C20D 1.442(11)
C19D H19D 0.9500
C20D C21D 1.383(4)
C21D C22D 1.377(4)
C21D H21D 0.9500
C22D C23D 1.382(4)
C22D H22D 0.9500
C23D C24D 1.394(4)
C23D H23D 0.9500
C24D H24D 0.9500
C25D C30D 1.403(8)
C25D C26D 1.421(11)
C25D C49D 1.458(11)
C26D C27D 1.371(11)
C26D H26D 0.9500
C27D C28D 1.402(11)
C27D H27D 0.9500
C28D C29D 1.383(11)
C29D C30D 1.351(11)
C29D H29D 0.9500
C30D H30D 0.9500
C31D C32D 1.413(12)
C31D H31D 0.9500
C32D C33D 1.366(12)
C33D C34D 1.387(8)
C33D H33D 0.9500
C34D C35D 1.378(8)
C34D H34D 0.9500
C35D C36D 1.407(8)
C35D H35D 0.9500
C36D H36D 0.9500
C37D C42D 1.392(11)
C37D C38D 1.408(11)
C38D C39D 1.413(10)
C38D H38D 0.9500
C39D C40D 1.379(11)
C39D C55D 1.469(11)
C40D C41D 1.390(6)
C41D C42D 1.381(8)
C41D H41D 0.9500
C42D H42D 0.9500
C43D C44D 1.378(11)
C43D C48D 1.406(11)
C44D C45D 1.403(10)
C44D H44D 0.9500
C45D C46D 1.427(11)
C45D C57D 1.435(11)
C46D C47D 1.353(11)
C47D C48D 1.388(8)
C47D H47D 0.9500
C48D H48D 0.9500
C49D C54D 1.391(6)
C49D C50D 1.399(11)
C50D C51D 1.403(11)
C50D H50D 0.9500
C51D C52D 1.428(11)
C51D C59D 1.434(11)
C52D C53D 1.409(11)
C53D C54D 1.352(11)
C53D H53D 0.9500
C54D H54D 0.9500
C55D C56D 1.371(11)
C55D C60D 1.400(11)
C56D C57D 1.441(11)
C57D C58D 1.413(11)
C58D C59D 1.389(11)
C59D C60D 1.436(10)
C61D C62D 1.499(15)
C61D H61G 0.9900
C61D H61H 0.9900
C62D H62J 0.9800
C62D H62K 0.9800
C62D H62L 0.9800
C63D C64D 1.534(13)
C63D H63G 0.9900
C63D H63H 0.9900
C64D H64J 0.9800
C64D H64K 0.9800
C64D H64L 0.9800
C65D C66D 1.520(13)
C65D H65G 0.9900
C65D H65H 0.9900
C66D H66J 0.9800
C66D H66K 0.9800
C66D H66L 0.9800
N1E C1E 1.353(7)
N1E C5E 1.356(11)
N2E C6E 1.285(10)
N2E C7E 1.478(10)
N3E C19E 1.280(9)
N3E C16E 1.460(10)
N4E C20E 1.331(10)
N4E C24E 1.336(7)
N5E C31E 1.298(10)
N5E C28E 1.451(10)
N6E C32E 1.334(11)
N6E C36E 1.348(8)
N7E C46E 1.379(10)
N7E C56E 1.384(10)
N7E C61E 1.465(8)
N8E C52E 1.367(10)
N8E C58E 1.396(10)
N8E C63E 1.459(13)
N9E C60E 1.378(9)
N9E C40E 1.398(10)
N9E C65E 1.487(13)
C1E C2E 1.373(12)
C1E H1E 0.9500
C2E C3E 1.345(12)
C2E H2E 0.9500
C3E C4E 1.390(8)
C3E H3E 0.9500
C4E C5E 1.355(12)
C4E H4E 0.9500
C5E C6E 1.467(11)
C6E H6E 0.9500
C7E C8E 1.379(7)
C7E C12E 1.395(7)
C8E C9E 1.388(7)
C8E H8E 0.9500
C9E C10E 1.389(6)
C9E H9E 0.9500
C10E C11E 1.389(6)
C10E C37E 1.486(10)
C11E C12E 1.384(7)
C11E H11E 0.9500
C12E H12E 0.9500
C13E C14E 1.396(11)
C13E C18E 1.401(11)
C13E C43E 1.519(11)
C14E C15E 1.375(10)
C14E H14E 0.9500
C15E C16E 1.382(11)
C15E H15E 0.9500
C16E C17E 1.367(11)
C17E C18E 1.388(8)
C17E H17E 0.9500
C18E H18E 0.9500
C19E C20E 1.441(11)
C19E H19E 0.9500
C20E C21E 1.399(11)
C21E C22E 1.391(8)
C21E H21E 0.9500
C22E C23E 1.359(11)
C22E H22E 0.9500
C23E C24E 1.382(8)
C23E H23E 0.9500
C24E H24E 0.9500
C25E C30E 1.381(10)
C25E C26E 1.413(10)
C25E C49E 1.473(11)
C26E C27E 1.379(6)
C26E H26E 0.9500
C27E C28E 1.387(6)
C27E H27E 0.9500
C28E C29E 1.395(6)
C29E C30E 1.358(11)
C29E H29E 0.9500
C30E H30E 0.9500
C31E C32E 1.416(12)
C31E H31E 0.9500
C32E C33E 1.382(12)
C33E C34E 1.378(11)
C33E H33E 0.9500
C34E C35E 1.365(8)
C34E H34E 0.9500
C35E C36E 1.409(12)
C35E H35E 0.9500
C36E H36E 0.9500
C37E C42E 1.390(6)
C37E C38E 1.398(6)
C38E C39E 1.393(6)
C38E H38E 0.9500
C39E C40E 1.414(10)
C39E C55E 1.459(10)
C40E C41E 1.379(10)
C41E C42E 1.383(6)
C41E H41E 0.9500
C42E H42E 0.9500
C43E C48E 1.390(6)
C43E C44E 1.399(10)
C44E C45E 1.390(6)
C44E H44E 0.9500
C45E C46E 1.420(10)
C45E C57E 1.451(10)
C46E C47E 1.384(10)
C47E C48E 1.383(7)
C47E H47E 0.9500
C48E H48E 0.9500
C49E C54E 1.395(10)
C49E C50E 1.416(11)
C50E C51E 1.416(10)
C50E H50E 0.9500
C51E C52E 1.403(10)
C51E C59E 1.430(10)
C52E C53E 1.395(6)
C53E C54E 1.356(11)
C53E H53E 0.9500
C54E H54E 0.9500
C55E C56E 1.407(10)
C55E C60E 1.419(10)
C56E C57E 1.419(10)
C57E C58E 1.396(10)
C58E C59E 1.405(10)
C59E C60E 1.433(10)
C61E C62E 1.509(13)
C61E H61I 0.9900
C61E H61J 0.9900
C62E H62M 0.9800
C62E H62N 0.9800
C62E H62O 0.9800
C63E C64E 1.496(14)
C63E H63I 0.9900
C63E H63J 0.9900
C64E H64M 0.9800
C64E H64N 0.9800
C64E H64O 0.9800
C65E C66E 1.467(13)
C65E H65I 0.9900
C65E H65J 0.9900
C66E H66M 0.9800
C66E H66N 0.9800
C66E H66O 0.9800
N1F C1F 1.340(11)
N1F C5F 1.343(11)
N2F C6F 1.292(11)
N2F C7F 1.481(11)
N3F C19F 1.307(8)
N3F C16F 1.432(10)
N4F C20F 1.333(11)
N4F C24F 1.346(10)
N5F C31F 1.288(11)
N5F C28F 1.452(11)
N6F C36F 1.350(11)
N6F C32F 1.367(11)
N7F C56F 1.387(10)
N7F C46F 1.401(7)
N7F C61F 1.522(12)
N8F C52F 1.380(10)
N8F C58F 1.395(9)
N8F C63F 1.462(12)
N9F C40F 1.392(10)
N9F C60F 1.402(10)
N9F C65F 1.463(14)
C1F C2F 1.382(12)
C1F H1F 0.9500
C2F C3F 1.361(13)
C2F H2F 0.9500
C3F C4F 1.375(12)
C3F H3F 0.9500
C4F C5F 1.338(12)
C4F H4F 0.9500
C5F C6F 1.444(12)
C6F H6F 0.9500
C7F C8F 1.350(11)
C7F C12F 1.397(8)
C8F C9F 1.394(11)
C8F H8F 0.9500
C9F C10F 1.409(8)
C9F H9F 0.9500
C10F C11F 1.375(11)
C10F C37F 1.488(11)
C11F C12F 1.408(11)
C11F H11F 0.9500
C12F H12F 0.9500
C13F C18F 1.374(10)
C13F C14F 1.400(10)
C13F C43F 1.515(10)
C14F C15F 1.387(10)
C14F H14F 0.9500
C15F C16F 1.390(10)
C15F H15F 0.9500
C16F C17F 1.368(10)
C17F C18F 1.375(10)
C17F H17F 0.9500
C18F H18F 0.9500
C19F C20F 1.470(11)
C19F H19F 0.9500
C20F C21F 1.391(8)
C21F C22F 1.397(12)
C21F H21F 0.9500
C22F C23F 1.350(12)
C22F H22F 0.9500
C23F C24F 1.368(12)
C23F H23F 0.9500
C24F H24F 0.9500
C25F C26F 1.391(11)
C25F C30F 1.408(10)
C25F C49F 1.481(11)
C26F C27F 1.371(11)
C26F H26F 0.9500
C27F C28F 1.412(11)
C27F H27F 0.9500
C28F C29F 1.370(10)
C29F C30F 1.374(8)
C29F H29F 0.9500
C30F H30F 0.9500
C31F C32F 1.437(12)
C31F H31F 0.9500
C32F C33F 1.366(12)
C33F C34F 1.392(12)
C33F H33F 0.9500
C34F C35F 1.372(8)
C34F H34F 0.9500
C35F C36F 1.379(12)
C35F H35F 0.9500
C36F H36F 0.9500
C37F C42F 1.397(11)
C37F C38F 1.414(10)
C38F C39F 1.393(6)
C38F H38F 0.9500
C39F C40F 1.394(10)
C39F C55F 1.472(10)
C40F C41F 1.401(10)
C41F C42F 1.366(10)
C41F H41F 0.9500
C42F H42F 0.9500
C43F C44F 1.400(10)
C43F C48F 1.404(7)
C44F C45F 1.402(6)
C44F H44F 0.9500
C45F C46F 1.436(10)
C45F C57F 1.452(10)
C46F C47F 1.392(10)
C47F C48F 1.363(10)
C47F H47F 0.9500
C48F H48F 0.9500
C49F C50F 1.398(10)
C49F C54F 1.400(10)
C50F C51F 1.411(10)
C50F H50F 0.9500
C51F C52F 1.409(10)
C51F C59F 1.446(10)
C52F C53F 1.390(10)
C53F C54F 1.376(11)
C53F H53F 0.9500
C54F H54F 0.9500
C55F C56F 1.381(10)
C55F C60F 1.390(10)
C56F C57F 1.426(10)
C57F C58F 1.396(10)
C58F C59F 1.420(10)
C59F C60F 1.435(10)
C61F C62F 1.535(12)
C61F H61K 0.9900
C61F H61L 0.9900
C62F H62P 0.9800
C62F H62Q 0.9800
C62F H62R 0.9800
C63F C64F 1.518(12)
C63F H63K 0.9900
C63F H63L 0.9900
C64F H64P 0.9800
C64F H64Q 0.9800
C64F H64R 0.9800
C65F C66F 1.496(12)
C65F H65K 0.9900
C65F H65L 0.9900
C66F H66P 0.9800
C66F H66Q 0.9800
C66F H66R 0.9800
N1G C5G 1.337(12)
N1G C1G 1.360(6)
N2G C6G 1.314(12)
N2G C7G 1.458(10)
N3G C19G 1.301(10)
N3G C16G 1.436(11)
N4G C24G 1.339(6)
N4G C20G 1.348(10)
N5G C31G 1.289(11)
N5G C28G 1.451(10)
N6G C36G 1.339(6)
N6G C32G 1.361(12)
N7G C56G 1.384(10)
N7G C46G 1.388(7)
N7G C61G 1.467(6)
N8G C52G 1.364(11)
N8G C58G 1.433(10)
N8G C63G 1.532(15)
N9G C60G 1.383(11)
N9G C40G 1.418(10)
N9G C65G 1.495(14)
C1G C2G 1.390(13)
C1G H1G 0.9500
C2G C3G 1.344(13)
C2G H2G 0.9500
C3G C4G 1.388(7)
C3G H3G 0.9500
C4G C5G 1.346(13)
C4G H4G 0.9500
C5G C6G 1.477(12)
C6G H6G 0.9500
C7G C8G 1.378(10)
C7G C12G 1.405(11)
C8G C9G 1.387(6)
C8G H8G 0.9500
C9G C10G 1.392(6)
C9G H9G 0.9500
C10G C11G 1.389(6)
C10G C37G 1.487(10)
C11G C12G 1.390(6)
C11G H11G 0.9500
C12G H12G 0.9500
C13G C14G 1.366(11)
C13G C18G 1.392(8)
C13G C43G 1.521(11)
C14G C15G 1.386(11)
C14G H14G 0.9500
C15G C16G 1.414(11)
C15G H15G 0.9500
C16G C17G 1.350(11)
C17G C18G 1.385(6)
C17G H17G 0.9500
C18G H18G 0.9500
C19G C20G 1.446(11)
C19G H19G 0.9500
C20G C21G 1.383(8)
C21G C22G 1.379(6)
C21G H21G 0.9500
C22G C23G 1.373(11)
C22G H22G 0.9500
C23G C24G 1.387(6)
C23G H23G 0.9500
C24G H24G 0.9500
C25G C30G 1.404(11)
C25G C26G 1.423(8)
C25G C49G 1.454(11)
C26G C27G 1.382(6)
C26G H26G 0.9500
C27G C28G 1.384(6)
C27G H27G 0.9500
C28G C29G 1.389(6)
C29G C30G 1.346(11)
C29G H29G 0.9500
C30G H30G 0.9500
C31G C32G 1.416(12)
C31G H31G 0.9500
C32G C33G 1.369(12)
C33G C34G 1.387(12)
C33G H33G 0.9500
C34G C35G 1.376(8)
C34G H34G 0.9500
C35G C36G 1.397(12)
C35G H35G 0.9500
C36G H36G 0.9500
C37G C42G 1.389(6)
C37G C38G 1.392(6)
C38G C39G 1.398(6)
C38G H38G 0.9500
C39G C40G 1.393(11)
C39G C55G 1.457(11)
C40G C41G 1.411(11)
C41G C42G 1.380(6)
C41G H41G 0.9500
C42G H42G 0.9500
C43G C48G 1.397(6)
C43G C44G 1.399(11)
C44G C45G 1.395(6)
C44G H44G 0.9500
C45G C57G 1.420(11)
C45G C46G 1.451(11)
C46G C47G 1.370(11)
C47G C48G 1.400(11)
C47G H47G 0.9500
C48G H48G 0.9500
C49G C54G 1.405(11)
C49G C50G 1.421(11)
C50G C51G 1.397(11)
C50G H50G 0.9500
C51G C52G 1.399(11)
C51G C59G 1.440(11)
C52G C53G 1.403(6)
C53G C54G 1.376(11)
C53G H53G 0.9500
C54G H54G 0.9500
C55G C56G 1.393(11)
C55G C60G 1.410(11)
C56G C57G 1.436(11)
C57G C58G 1.418(11)
C58G C59G 1.395(11)
C59G C60G 1.445(11)
C61G C62G 1.523(11)
C61G H61M 0.9900
C61G H61N 0.9900
C62G H62S 0.9800
C62G H62T 0.9800
C62G H62U 0.9800
C63G C64G 1.513(13)
C63G H63M 0.9900
C63G H63N 0.9900
C64G H64S 0.9800
C64G H64T 0.9800
C64G H64U 0.9800
C65G C66G 1.483(13)
C65G H65M 0.9900
C65G H65N 0.9900
C66G H66S 0.9800
C66G H66T 0.9800
C66G H66U 0.9800
N1H C5H 1.339(11)
N1H C1H 1.355(10)
N2H C6H 1.282(10)
N2H C7H 1.464(10)
N3H C19H 1.307(10)
N3H C16H 1.425(11)
N4H C24H 1.343(11)
N4H C20H 1.353(11)
N5H C31H 1.265(11)
N5H C28H 1.453(10)
N6H C32H 1.355(11)
N6H C36H 1.356(11)
N7H C46H 1.365(10)
N7H C56H 1.390(10)
N7H C61H 1.466(12)
N8H C58H 1.386(10)
N8H C52H 1.392(10)
N8H C63H 1.426(14)
N9H C60H 1.382(10)
N9H C40H 1.411(10)
N9H C65H 1.523(13)
C1H C2H 1.399(12)
C1H H1H 0.9500
C2H C3H 1.358(12)
C2H H2H 0.9500
C3H C4H 1.380(11)
C3H H3H 0.9500
C4H C5H 1.368(12)
C4H H4H 0.9500
C5H C6H 1.484(12)
C6H H6H 0.9500
C7H C8H 1.373(11)
C7H C12H 1.376(11)
C8H C9H 1.405(7)
C8H H8H 0.9500
C9H C10H 1.392(10)
C9H H9H 0.9500
C10H C11H 1.377(10)
C10H C37H 1.498(11)
C11H C12H 1.391(10)
C11H H11H 0.9500
C12H H12H 0.9500
C13H C18H 1.410(11)
C13H C14H 1.412(11)
C13H C43H 1.503(11)
C14H C15H 1.361(11)
C14H H14H 0.9500
C15H C16H 1.403(11)
C15H H15H 0.9500
C16H C17H 1.394(11)
C17H C18H 1.378(10)
C17H H17H 0.9500
C18H H18H 0.9500
C19H C20H 1.430(11)
C19H H19H 0.9500
C20H C21H 1.390(8)
C21H C22H 1.398(12)
C21H H21H 0.9500
C22H C23H 1.379(12)
C22H H22H 0.9500
C23H C24H 1.390(12)
C23H H23H 0.9500
C24H H24H 0.9500
C25H C30H 1.383(11)
C25H C26H 1.424(11)
C25H C49H 1.472(11)
C26H C27H 1.377(11)
C26H H26H 0.9500
C27H C28H 1.366(11)
C27H H27H 0.9500
C28H C29H 1.396(10)
C29H C30H 1.370(10)
C29H H29H 0.9500
C30H H30H 0.9500
C31H C32H 1.446(12)
C31H H31H 0.9500
C32H C33H 1.358(12)
C33H C34H 1.395(12)
C33H H33H 0.9500
C34H C35H 1.358(12)
C34H H34H 0.9500
C35H C36H 1.373(12)
C35H H35H 0.9500
C36H H36H 0.9500
C37H C38H 1.384(10)
C37H C42H 1.405(11)
C38H C39H 1.407(7)
C38H H38H 0.9500
C39H C40H 1.400(11)
C39H C55H 1.454(11)
C40H C41H 1.378(11)
C41H C42H 1.388(10)
C41H H41H 0.9500
C42H H42H 0.9500
C43H C44H 1.395(10)
C43H C48H 1.417(10)
C44H C45H 1.386(10)
C44H H44H 0.9500
C45H C46H 1.429(11)
C45H C57H 1.430(11)
C46H C47H 1.387(11)
C47H C48H 1.356(11)
C47H H47H 0.9500
C48H H48H 0.9500
C49H C54H 1.380(11)
C49H C50H 1.410(11)
C50H C51H 1.398(10)
C50H H50H 0.9500
C51H C52H 1.382(11)
C51H C59H 1.467(10)
C52H C53H 1.400(10)
C53H C54H 1.356(11)
C53H H53H 0.9500
C54H H54H 0.9500
C55H C56H 1.394(10)
C55H C60H 1.445(11)
C56H C57H 1.420(11)
C57H C58H 1.430(10)
C58H C59H 1.403(11)
C59H C60H 1.424(11)
C61H C62H 1.529(12)
C61H H61O 0.9900
C61H H61P 0.9900
C62H H62V 0.9800
C62H H62W 0.9800
C62H H62X 0.9800
C63H C64H 1.538(12)
C63H H63O 0.9900
C63H H63P 0.9900
C64H H64V 0.9800
C64H H64W 0.9800
C64H H64X 0.9800
C65H C66H 1.504(12)
C65H H65O 0.9900
C65H H65P 0.9900
C66H H66V 0.9800
C66H H66W 0.9800
C66H H66X 0.9800
O1I C1I 1.393(11)
O1I C40I 1.416(14)
O2I C7I 1.389(11)
O2I C41I 1.393(11)
O3I C13I 1.365(8)
O3I C42I 1.424(15)
O4I C19I 1.380(11)
O4I C40I 1.441(14)
O5I C25I 1.367(11)
O5I C42I 1.410(15)
O6I C31I 1.362(11)
O6I C41I 1.444(12)
C1I C6I 1.387(10)
C1I C2I 1.388(9)
C2I C3I 1.387(9)
C2I H2I 0.9500
C3I C4I 1.398(9)
C3I C37I 1.519(9)
C4I C5I 1.396(9)
C4I C38I 1.519(9)
C5I C6I 1.391(9)
C5I H5I 0.9500
C6I H6I 0.9500
C7I C8I 1.370(9)
C7I C12I 1.394(10)
C8I C9I 1.387(9)
C8I H8I 0.9500
C9I C10I 1.406(9)
C9I C39I 1.501(9)
C10I C11I 1.388(9)
C10I C37I 1.517(9)
C11I C12I 1.386(9)
C11I H11I 0.9500
C12I H12I 0.9500
C13I C18I 1.377(10)
C13I C14I 1.393(9)
C14I C15I 1.390(9)
C14I H14I 0.9500
C15I C16I 1.400(9)
C15I C38I 1.525(9)
C16I C17I 1.395(9)
C16I C39I 1.517(9)
C17I C18I 1.393(9)
C17I H17I 0.9500
C18I H18I 0.9500
C19I C20I 1.388(9)
C19I C24I 1.391(10)
C20I C21I 1.391(9)
C20I H20I 0.9500
C21I C22I 1.392(9)
C21I C43I 1.524(9)
C22I C23I 1.399(9)
C22I C45I 1.522(9)
C23I C24I 1.381(9)
C23I H23I 0.9500
C24I H24I 0.9500
C25I C26I 1.381(9)
C25I C30I 1.383(10)
C26I C27I 1.386(9)
C26I H26I 0.9500
C27I C28I 1.406(9)
C27I C44I 1.507(9)
C28I C29I 1.380(9)
C28I C43I 1.521(9)
C29I C30I 1.383(9)
C29I H29I 0.9500
C30I H30I 0.9500
C31I C32I 1.390(9)
C31I C36I 1.393(10)
C32I C33I 1.386(9)
C32I H32I 0.9500
C33I C34I 1.399(9)
C33I C45I 1.524(9)
C34I C35I 1.393(9)
C34I C44I 1.525(9)
C35I C36I 1.385(9)
C35I H35I 0.9500
C36I H36I 0.9500
C37I H37A 0.9900
C37I H37B 0.9900
C38I H38I 0.9900
C38I H38J 0.9900
C39I H39A 0.9900
C39I H39B 0.9900
C40I H40A 0.9900
C40I H40B 0.9900
C41I H41I 0.9900
C41I H41J 0.9900
C42I H42I 0.9900
C42I H42J 0.9900
C43I H43A 0.9900
C43I H43B 0.9900
C44I H44I 0.9900
C44I H44J 0.9900
C45I H45A 0.9900
C45I H45B 0.9900
O1J C1J 1.352(11)
O1J C40J 1.407(15)
O2J C7J 1.372(10)
O2J C41J 1.430(12)
O3J C13J 1.368(11)
O3J C42J 1.429(13)
O4J C19J 1.402(11)
O4J C40J 1.407(15)
O5J C25J 1.330(10)
O5J C42J 1.402(13)
O6J C31J 1.386(10)
O6J C41J 1.428(13)
C1J C6J 1.375(10)
C1J C2J 1.384(9)
C2J C3J 1.392(9)
C2J H2J 0.9500
C3J C4J 1.400(9)
C3J C37J 1.531(9)
C4J C5J 1.402(8)
C4J C38J 1.502(9)
C5J C6J 1.369(9)
C5J H5J 0.9500
C6J H6J 0.9500
C7J C8J 1.378(9)
C7J C12J 1.406(10)
C8J C9J 1.389(8)
C8J H8J 0.9500
C9J C10J 1.408(8)
C9J C39J 1.505(9)
C10J C11J 1.374(8)
C10J C37J 1.524(9)
C11J C12J 1.392(9)
C11J H11J 0.9500
C12J H12J 0.9500
C13J C18J 1.384(10)
C13J C14J 1.384(9)
C14J C15J 1.390(9)
C14J H14J 0.9500
C15J C16J 1.392(9)
C15J C38J 1.521(9)
C16J C17J 1.387(9)
C16J C39J 1.523(9)
C17J C18J 1.378(9)
C17J H17J 0.9500
C18J H18J 0.9500
C19J C20J 1.386(9)
C19J C24J 1.393(10)
C20J C21J 1.406(9)
C20J H20J 0.9500
C21J C22J 1.403(9)
C21J C43J 1.526(9)
C22J C23J 1.395(9)
C22J C45J 1.532(9)
C23J C24J 1.396(9)
C23J H23J 0.9500
C24J H24J 0.9500
C25J C30J 1.390(9)
C25J C26J 1.395(9)
C26J C27J 1.376(8)
C26J H26J 0.9500
C27J C28J 1.400(9)
C27J C44J 1.513(9)
C28J C29J 1.404(9)
C28J C43J 1.504(9)
C29J C30J 1.377(9)
C29J H29J 0.9500
C30J H30J 0.9500
C31J C32J 1.380(9)
C31J C36J 1.398(10)
C32J C33J 1.408(8)
C32J H32J 0.9500
C33J C34J 1.394(9)
C33J C45J 1.510(9)
C34J C35J 1.384(9)
C34J C44J 1.526(9)
C35J C36J 1.392(9)
C35J H35J 0.9500
C36J H36J 0.9500
C37J H37C 0.9900
C37J H37D 0.9900
C38J H38K 0.9900
C38J H38L 0.9900
C39J H39C 0.9900
C39J H39D 0.9900
C40J H40C 0.9900
C40J H40D 0.9900
C41J H41K 0.9900
C41J H41L 0.9900
C42J H42K 0.9900
C42J H42L 0.9900
C43J H43C 0.9900
C43J H43D 0.9900
C44J H44K 0.9900
C44J H44L 0.9900
C45J H45C 0.9900
C45J H45D 0.9900
O1Y C1Y 1.381(13)
O1Y C40Y 1.411(17)
O2Y C7Y 1.363(12)
O2Y C41Y 1.389(16)
O3Y C13Y 1.376(12)
O3Y C42Y 1.401(16)
O4Y C19Y 1.363(13)
O4Y C40Y 1.411(16)
O5Y C25Y 1.367(12)
O5Y C42Y 1.418(16)
O6Y C31Y 1.375(13)
O6Y C41Y 1.406(16)
C1Y C2Y 1.381(9)
C1Y C6Y 1.383(10)
C2Y C3Y 1.399(9)
C2Y H2Y 0.9500
C3Y C4Y 1.386(9)
C3Y C37Y 1.517(10)
C4Y C5Y 1.399(9)
C4Y C38Y 1.526(10)
C5Y C6Y 1.380(9)
C5Y H5Y 0.9500
C6Y H6Y 0.9500
C7Y C8Y 1.381(9)
C7Y C12Y 1.389(10)
C8Y C9Y 1.391(9)
C8Y H8Y 0.9500
C9Y C10Y 1.401(9)
C9Y C39Y 1.515(10)
C10Y C11Y 1.389(9)
C10Y C37Y 1.519(10)
C11Y C12Y 1.386(9)
C11Y H11Y 0.9500
C12Y H12Y 0.9500
C13Y C14Y 1.382(9)
C13Y C18Y 1.392(10)
C14Y C15Y 1.394(9)
C14Y H14Y 0.9500
C15Y C16Y 1.401(9)
C15Y C38Y 1.518(10)
C16Y C17Y 1.392(9)
C16Y C39Y 1.517(10)
C17Y C18Y 1.385(9)
C17Y H17Y 0.9500
C18Y H18Y 0.9500
C19Y C20Y 1.391(9)
C19Y C24Y 1.399(10)
C20Y C21Y 1.397(9)
C20Y H20Y 0.9500
C21Y C22Y 1.396(9)
C21Y C43Y 1.523(10)
C22Y C23Y 1.394(9)
C22Y C45Y 1.515(10)
C23Y C24Y 1.383(10)
C23Y H23Y 0.9500
C24Y H24Y 0.9500
C25Y C30Y 1.386(10)
C25Y C26Y 1.388(9)
C26Y C27Y 1.394(9)
C26Y H26Y 0.9500
C27Y C28Y 1.398(9)
C27Y C44Y 1.519(10)
C28Y C29Y 1.392(9)
C28Y C43Y 1.526(10)
C29Y C30Y 1.383(9)
C29Y H29Y 0.9500
C30Y H30Y 0.9500
C31Y C36Y 1.387(10)
C31Y C32Y 1.388(9)
C32Y C33Y 1.386(9)
C32Y H32Y 0.9500
C33Y C34Y 1.392(9)
C33Y C45Y 1.528(10)
C34Y C35Y 1.392(9)
C34Y C44Y 1.526(10)
C35Y C36Y 1.391(9)
C35Y H35Y 0.9500
C36Y H36Y 0.9500
C37Y H37E 0.9900
C37Y H37F 0.9900
C38Y H38M 0.9900
C38Y H38N 0.9900
C39Y H39E 0.9900
C39Y H39F 0.9900
C41Y H41M 0.9900
C41Y H41N 0.9900
C40Y H40E 0.9900
C40Y H40F 0.9900
C42Y H42M 0.9900
C42Y H42N 0.9900
C43Y H43E 0.9900
C43Y H43F 0.9900
C44Y H44M 0.9900
C44Y H44N 0.9900
C45Y H45E 0.9900
C45Y H45F 0.9900
O1Z C1Z 1.362(12)
O1Z C40Z 1.421(16)
O2Z C7Z 1.375(12)
O2Z C41Z 1.421(15)
O4Z C19Z 1.376(12)
O4Z C40Z 1.412(16)
O5Z C25Z 1.366(13)
O5Z C42Z 1.402(16)
O6Z C31Z 1.377(12)
O6Z C41Z 1.419(16)
C1Z C6Z 1.387(10)
C1Z C2Z 1.388(9)
C2Z C3Z 1.388(9)
C2Z H2Z 0.9500
O3Z C13Z 1.371(12)
O3Z C42Z 1.424(16)
C3Z C4Z 1.402(9)
C3Z C37Z 1.517(9)
C4Z C5Z 1.385(9)
C4Z C38Z 1.516(10)
C5Z C6Z 1.385(9)
C5Z H5Z 0.9500
C6Z H6Z 0.9500
C7Z C8Z 1.379(9)
C7Z C12Z 1.391(10)
C8Z C9Z 1.388(9)
C8Z H8Z 0.9500
C9Z C10Z 1.403(9)
C9Z C39Z 1.510(9)
C10Z C11Z 1.385(9)
C10Z C37Z 1.522(10)
C11Z C12Z 1.383(9)
C11Z H11Z 0.9500
C12Z H12Z 0.9500
C13Z C14Z 1.389(9)
C13Z C18Z 1.392(10)
C14Z C15Z 1.391(9)
C14Z H14Z 0.9500
C15Z C16Z 1.404(9)
C15Z C38Z 1.511(9)
C16Z C17Z 1.387(9)
C16Z C39Z 1.521(10)
C17Z C18Z 1.385(9)
C17Z H17Z 0.9500
C18Z H18Z 0.9500
C19Z C20Z 1.385(9)
C19Z C24Z 1.387(10)
C20Z C21Z 1.388(9)
C20Z H20Z 0.9500
C21Z C22Z 1.400(9)
C21Z C43Z 1.521(9)
C22Z C23Z 1.393(9)
C22Z C45Z 1.520(10)
C23Z C24Z 1.391(9)
C23Z H23Z 0.9500
C24Z H24Z 0.9500
C25Z C26Z 1.385(9)
C25Z C30Z 1.389(10)
C26Z C27Z 1.390(9)
C26Z H26Z 0.9500
C27Z C28Z 1.395(9)
C27Z C44Z 1.519(9)
C28Z C29Z 1.397(9)
C28Z C43Z 1.510(9)
C29Z C30Z 1.380(9)
C29Z H29Z 0.9500
C30Z H30Z 0.9500
C31Z C36Z 1.382(10)
C31Z C32Z 1.390(9)
C32Z C33Z 1.390(9)
C32Z H32Z 0.9500
C33Z C34Z 1.398(9)
C33Z C45Z 1.520(9)
C34Z C35Z 1.395(9)
C34Z C44Z 1.514(9)
C35Z C36Z 1.387(9)
C35Z H35Z 0.9500
C36Z H36Z 0.9500
C37Z H37G 0.9900
C37Z H37H 0.9900
C38Z H38O 0.9900
C38Z H38P 0.9900
C39Z H39G 0.9900
C39Z H39H 0.9900
C40Z H40G 0.9900
C40Z H40H 0.9900
C41Z H41O 0.9900
C41Z H41P 0.9900
C42Z H42O 0.9900
C42Z H42P 0.9900
C43Z H43G 0.9900
C43Z H43H 0.9900
C44Z H44O 0.9900
C44Z H44P 0.9900
C45Z H45G 0.9900
C45Z H45H 0.9900
B1 B4 1.700(18)
B1 B7 1.708(17)
B1 B5 1.728(18)
B1 B3 1.730(17)
B1 B6 1.739(17)
B1 H1 1.1200
B2 B9 1.710(17)
B2 B8 1.748(17)
B2 B10 1.775(17)
B2 B12 1.776(18)
B2 B11 1.777(17)
B2 H2 1.1200
B3 B8 1.686(17)
B3 B9 1.691(18)
B3 B4 1.710(17)
B3 B7 1.730(17)
B3 H3 1.1200
B4 B5 1.691(17)
B4 B10 1.711(18)
B4 B9 1.714(18)
B4 H4 1.1200
B5 B11 1.693(18)
B5 B6 1.732(17)
B5 B10 1.734(18)
B5 H5 1.1200
B6 B11 1.718(18)
B6 B7 1.746(18)
B6 B12 1.750(18)
B6 H6 1.1200
B7 B8 1.697(18)
B7 B12 1.701(18)
B7 H7 1.1200
B8 B9 1.701(16)
B8 B12 1.730(17)
B8 H8 1.1200
B9 B10 1.660(16)
B9 H9 1.1200
B10 B11 1.696(17)
B10 H10 1.1200
B11 B12 1.794(17)
B11 H11 1.1200
B12 H12 1.1200
B13 B16 1.700(17)
B13 B19 1.713(17)
B13 B17 1.730(18)
B13 B15 1.735(17)
B13 B18 1.739(17)
B13 H13 1.1200
B14 B21 1.706(16)
B14 B20 1.751(17)
B14 B22 1.772(16)
B14 B23 1.773(16)
B14 B24 1.774(17)
B14 H14 1.1200
B15 B20 1.684(17)
B15 B21 1.688(17)
B15 B16 1.713(17)
B15 B19 1.728(16)
B15 H15 1.1200
B16 B17 1.701(17)
B16 B22 1.714(17)
B16 B21 1.719(17)
B16 H16 1.1200
B17 B23 1.695(17)
B17 B22 1.736(18)
B17 B18 1.737(17)
B17 H17 1.1200
B18 B23 1.713(18)
B18 B19 1.740(17)
B18 B24 1.753(18)
B18 H18 1.1200
B19 B24 1.699(18)
B19 B20 1.702(17)
B19 H19 1.1200
B20 B21 1.699(16)
B20 B24 1.729(16)
B20 H20 1.1200
B21 B22 1.661(16)
B21 H21 1.1200
B22 B23 1.697(16)
B22 H22 1.1200
B23 B24 1.791(17)
B23 H23 1.1200
B24 H24 1.1200
B25 B28 1.71(2)
B25 B31 1.73(2)
B25 B27 1.730(19)
B25 B29 1.73(2)
B25 B30 1.750(19)
B25 H25 1.1200
B26 B33 1.697(17)
B26 B35 1.749(19)
B26 B32 1.761(18)
B26 B36 1.78(2)
B26 B34 1.783(18)
B26 H26 1.1200
B27 B32 1.688(18)
B27 B33 1.695(19)
B27 B31 1.707(19)
B27 B28 1.738(19)
B27 H27 1.1200
B28 B29 1.704(19)
B28 B34 1.710(18)
B28 B33 1.747(18)
B28 H28 1.1200
B29 B35 1.690(19)
B29 B34 1.74(2)
B29 B30 1.75(2)
B29 H29 1.1200
B30 B35 1.69(2)
B30 B36 1.76(2)
B30 B31 1.76(2)
B30 H30 1.1200
B31 B36 1.709(19)
B31 B32 1.714(19)
B31 H31 1.1200
B32 B33 1.690(18)
B32 B36 1.742(19)
B32 H32 1.1200
B33 B34 1.696(17)
B33 H33 1.1200
B34 B35 1.667(19)
B34 H34 1.1200
B35 B36 1.75(2)
B35 H35 1.1200
B36 H36 1.1200
B37 B43 1.7167
B37 B41 1.7586
B37 B40 1.7638
B37 B42 1.7641
B37 B39 1.7673
B37 H37 1.1200
B38 B45 1.7679
B38 B44 1.7729
B38 B47 1.7740
B38 B46 1.7773
B38 B48 1.7809
B38 H38 1.1200
B39 B43 1.7060
B39 B40 1.7625
B39 B44 1.7648
B39 B45 1.7686
B39 H39 1.1200
B40 B45 1.7665
B40 B41 1.7703
B40 B46 1.7761
B40 H40 1.1200
B41 B42 1.7477
B41 B47 1.7685
B41 B46 1.7740
B41 H41 1.1200
B42 B43 1.7110
B42 B47 1.7571
B42 B48 1.7774
B42 H42 1.1200
B43 B44 1.7207
B43 B48 1.7221
B43 H43 1.1200
B44 B48 1.7564
B44 B45 1.7682
B44 H44 1.1200
B45 B46 1.7648
B45 H45 1.1200
B46 B47 1.7693
B46 H46 1.1200
B47 B48 1.7714
B47 H47 1.1200
B48 H48 1.1200
B49 B55 1.7169
B49 B53 1.7587
B49 B52 1.7639
B49 B54 1.7641
B49 B51 1.7677
B49 H49 1.1200
B50 B57 1.7680
B50 B56 1.7726
B50 B59 1.7744
B50 B58 1.7770
B50 B60 1.7807
B50 H50 1.1200
B51 B55 1.7066
B51 B52 1.7627
B51 B56 1.7651
B51 B57 1.7684
B51 H51 1.1200
B52 B57 1.7659
B52 B53 1.7703
B52 B58 1.7759
B52 H52 1.1200
B53 B54 1.7479
B53 B59 1.7684
B53 B58 1.7738
B53 H53 1.1200
B54 B55 1.7109
B54 B59 1.7566
B54 B60 1.7773
B54 H54 1.1200
B55 B56 1.7206
B55 B60 1.7219
B55 H55 1.1200
B56 B60 1.7563
B56 B57 1.7685
B56 H56 1.1200
B57 B58 1.7646
B57 H57 1.1200
B58 B59 1.7694
B58 H58 1.1200
B59 B60 1.7716
B59 H59 1.1200
B60 H60 1.1200
B61 B67 1.7165
B61 B65 1.7581
B61 B64 1.7629
B61 B66 1.7641
B61 B63 1.7671
B61 H61 1.1200
B62 B69 1.7678
B62 B68 1.7730
B62 B71 1.7741
B62 B70 1.7771
B62 B72 1.7808
B62 H62 1.1200
B63 B67 1.7063
B63 B64 1.7624
B63 B68 1.7652
B63 B69 1.7687
B63 H63 1.1200
B64 B69 1.7661
B64 B65 1.7696
B64 B70 1.7759
B64 H64 1.1200
B65 B66 1.7479
B65 B71 1.7684
B65 B70 1.7738
B65 H65 1.1200
B66 B67 1.7105
B66 B71 1.7564
B66 B72 1.7770
B66 H66 1.1200
B67 B68 1.7202
B67 B72 1.7217
B67 H67 1.1200
B68 B72 1.7555
B68 B69 1.7693
B68 H68 1.1200
B69 B70 1.7646
B69 H69 1.1200
B70 B71 1.7690
B70 H70 1.1200
B71 B72 1.7716
B71 H71 1.1200
B72 H72 1.1200
B73 B79 1.7163
B73 B77 1.7584
B73 B78 1.7639
B73 B76 1.7641
B73 B75 1.7670
B73 H73 1.1200
B74 B81 1.7675
B74 B80 1.7729
B74 B83 1.7741
B74 B82 1.7769
B74 B84 1.7811
B74 H74 1.1200
B75 B79 1.7061
B75 B76 1.7621
B75 B80 1.7655
B75 B81 1.7684
B75 H75 1.1200
B76 B81 1.7658
B76 B77 1.7709
B76 B82 1.7763
B76 H76 1.1200
B77 B78 1.7475
B77 B83 1.7682
B77 B82 1.7744
B77 H77 1.1200
B78 B79 1.7105
B78 B83 1.7567
B78 B84 1.7771
B78 H78 1.1200
B79 B80 1.7204
B79 B84 1.7215
B79 H79 1.1200
B80 B84 1.7561
B80 B81 1.7684
B80 H80 1.1200
B81 B82 1.7645
B81 H81 1.1200
B82 B83 1.7692
B82 H82 1.1200
B83 B84 1.7716
B83 H83 1.1200
B84 H84 1.1200
B173 B179 1.7163
B173 B177 1.7586
B173 B176 1.7641
B173 B178 1.7643
B173 B175 1.7675
B173 H173 1.1200
B174 B181 1.7686
B174 B180 1.7725
B174 B183 1.7745
B174 B182 1.7772
B174 B184 1.7803
B174 H174 1.1200
B175 B179 1.7067
B175 B176 1.7624
B175 B180 1.7653
B175 B181 1.7683
B175 H175 1.1200
B176 B181 1.7654
B176 B177 1.7699
B176 B182 1.7757
B176 H176 1.1200
B177 B178 1.7475
B177 B183 1.7679
B177 B182 1.7741
B177 H177 1.1200
B178 B179 1.7103
B178 B183 1.7567
B178 B184 1.7775
B178 H178 1.1200
B179 B180 1.7208
B179 B184 1.7212
B179 H179 1.1200
B180 B184 1.7557
B180 B181 1.7688
B180 H180 1.1200
B181 B182 1.7643
B181 H181 1.1200
B182 B183 1.7691
B182 H182 1.1200
B183 B184 1.7721
B183 H183 1.1200
B184 H184 1.1200
B85 B91 1.7167
B85 B89 1.7589
B85 B90 1.7641
B85 B88 1.7646
B85 B87 1.7675
B85 H85 1.1200
B86 B93 1.7671
B86 B92 1.7729
B86 B95 1.7741
B86 B94 1.7767
B86 B96 1.7808
B86 H86 1.1200
B87 B91 1.7063
B87 B88 1.7628
B87 B92 1.7651
B87 B93 1.7688
B87 H87 1.1200
B88 B93 1.7663
B88 B89 1.7705
B88 B94 1.7762
B88 H88 1.1200
B89 B90 1.7477
B89 B95 1.7682
B89 B94 1.7743
B89 H89 1.1200
B90 B91 1.7109
B90 B95 1.7564
B90 B96 1.7772
B90 H90 1.1200
B91 B92 1.7209
B91 B96 1.7213
B91 H91 1.1200
B92 B96 1.7560
B92 B93 1.7680
B92 H92 1.1200
B93 B94 1.7647
B93 H93 1.1200
B94 B95 1.7689
B94 H94 1.1200
B95 B96 1.7714
B95 H95 1.1200
B96 H96 1.1200
B97 B103 1.7168
B97 B101 1.7586
B97 B102 1.7641
B97 B100 1.7645
B97 B99 1.7677
B97 H97 1.1200
B98 B105 1.7677
B98 B104 1.7727
B98 B107 1.7744
B98 B106 1.7775
B98 B108 1.7806
B98 H98 1.1200
B99 B103 1.7065
B99 B100 1.7629
B99 B104 1.7647
B99 B105 1.7685
B99 H99 1.1200
B100 B105 1.7659
B100 B101 1.7707
B100 B106 1.7758
B100 H100 1.1200
B101 B102 1.7476
B101 B107 1.7682
B101 B106 1.7742
B101 H101 1.1200
B102 B103 1.7107
B102 B107 1.7564
B102 B108 1.7775
B102 H102 1.1200
B103 B104 1.7206
B103 B108 1.7215
B103 H103 1.1200
B104 B108 1.7561
B104 B105 1.7680
B104 H104 1.1200
B105 B106 1.7647
B105 H105 1.1200
B106 B107 1.7697
B106 H106 1.1200
B107 B108 1.7714
B107 H107 1.1200
B108 H108 1.1200
S1K O1K 1.411(12)
S1K O2K 1.446(12)
S1K N1K 1.599(12)
S1K C1K 1.825(10)
S2K O4K 1.427(12)
S2K O3K 1.498(12)
S2K N1K 1.603(12)
S2K C2K 1.834(10)
F2K C1K 1.299(17)
F3K C1K 1.311(17)
F1K C1K 1.310(17)
C2K F4K 1.305(19)
C2K F5K 1.314(19)
C2K F6K 1.315(19)
S1M O2M 1.419(12)
S1M O1M 1.447(12)
S1M N1M 1.601(12)
S1M C1M 1.833(10)
S2M O3M 1.398(12)
S2M O4M 1.463(12)
S2M N1M 1.617(12)
S2M C2M 1.831(10)
F1M C1M 1.284(17)
C1M F2M 1.316(18)
C1M F3M 1.322(18)
F6M C2M 1.323(18)
C2M F4M 1.308(18)
C2M F5M 1.333(19)
N1S C1S 1.139(19)
C1S C2S 1.34(2)
C2S H2S1 0.9800
C2S H2S2 0.9800
C2S H2S3 0.9800
N2S C3S 1.08(2)
C3S C4S 1.50(3)
C4S H4SA 0.9800
C4S H4SB 0.9800
C4S H4SC 0.9800
N3S C5S 1.08(3)
C5S C6S 1.47(3)
C6S H6SA 0.9800
C6S H6SB 0.9800
C6S H6SC 0.9800
O1S C51S 1.30(2)
O2S C52S 1.33(2)
O2S C51S 1.399(19)
C50S C51S 1.406(15)
C50S H50I 0.9800
C50S H50J 0.9800
C50S H50K 0.9800
C52S C53S 1.46(3)
C52S H52A 0.9900
C52S H52B 0.9900
C53S H53I 0.9800
C53S H53J 0.9800
C53S H53K 0.9800
S1L O2L 1.393(12)
S1L O1L 1.436(12)
S1L N1L 1.624(12)
S1L C1L 1.835(10)
S2L O3L 1.407(12)
S2L O4L 1.444(12)
S2L N1L 1.635(12)
S2L C2L 1.828(10)
C1L F3L 1.302(19)
C1L F1L 1.303(19)
C1L F2L 1.334(19)
C2L F4L 1.316(19)
C2L F5L 1.317(19)
C2L F6L 1.332(19)
